data_4130578
loop_
_publ_author_name
'Zeng, Chenjie'
'Liu, Chong'
'Chen, Yuxiang'
'Rosi, Nathaniel L.'
'Jin, Rongchao'

_publ_section_title
;
 Atomic Structure of Self-Assembled Monolayer of Thiolates on a Tetragonal
 Au92 Nanocrystal.
;
_journal_issue 28
_journal_name_full 'Journal of the American Chemical Society'
_journal_page_first 8710
_journal_page_last 8713
_journal_paper_doi 10.1021/jacs.6b04835
_journal_volume 138
_journal_year 2016
_chemical_formula_sum 'C440 H572 Au92 S44'
_chemical_formula_weight 25392.54
_chemical_name_common Au72(SPhBu-t)44
_space_group_IT_number 15
_space_group_name_Hall '-C 2yc'
_space_group_name_H-M_alt 'C 1 2/c 1'
_symmetry_cell_setting monoclinic
_symmetry_space_group_name_H-M 'C 1 2/c 1'
_atom_sites_solution_hydrogens geom
_atom_sites_solution_primary direct
_atom_sites_solution_secondary difmap
_audit_creation_method SHELXL-97
_cell_angle_alpha 90.00
_cell_angle_beta 90.940(2)
_cell_angle_gamma 90.00
_cell_formula_units_Z 8
_cell_length_a 45.3000(11)
_cell_length_b 28.6539(7)
_cell_length_c 88.045(2)
_cell_measurement_reflns_used 9580
_cell_measurement_temperature 230(2)
_cell_measurement_theta_max 51.202
_cell_measurement_theta_min 2.701
_cell_volume 114269(5)
_computing_cell_refinement 'Bruker APEX II'
_computing_data_collection 'Bruker APEX II'
_computing_data_reduction 'Bruker APEX II'
_computing_molecular_graphics 'Bruker SHELXTL'
_computing_publication_material 'Bruker SHELXTL'
_computing_structure_refinement 'SHELXL-97 (Sheldrick, 2008)'
_computing_structure_solution 'SHELXS-97 (Sheldrick, 2008)'
_diffrn_ambient_temperature 230(2)
_diffrn_measured_fraction_theta_full 0.995
_diffrn_measured_fraction_theta_max 0.995
_diffrn_measurement_device_type 'APEX II CCD'
_diffrn_measurement_method 'phi and omega scans'
_diffrn_radiation_monochromator graphite
_diffrn_radiation_source 'IMuS micro-focus source'
_diffrn_radiation_type CuK\a
_diffrn_radiation_wavelength 1.54178
_diffrn_reflns_av_R_equivalents 0.1165
_diffrn_reflns_av_sigmaI/netI 0.0980
_diffrn_reflns_limit_h_max 45
_diffrn_reflns_limit_h_min -45
_diffrn_reflns_limit_k_max 28
_diffrn_reflns_limit_k_min -28
_diffrn_reflns_limit_l_max 88
_diffrn_reflns_limit_l_min -88
_diffrn_reflns_number 452199
_diffrn_reflns_theta_full 51.35
_diffrn_reflns_theta_max 51.35
_diffrn_reflns_theta_min 1.82
_exptl_absorpt_coefficient_mu 44.901
_exptl_absorpt_correction_T_max 0.6623
_exptl_absorpt_correction_T_min 0.0403
_exptl_absorpt_correction_type multi-scan
_exptl_absorpt_process_details 'Bruker SADABS'
_exptl_crystal_colour black
_exptl_crystal_density_diffrn 2.952
_exptl_crystal_density_method 'not measured'
_exptl_crystal_description plate
_exptl_crystal_F_000 89472
_exptl_crystal_size_max 0.20
_exptl_crystal_size_mid 0.12
_exptl_crystal_size_min 0.01
_refine_diff_density_max 3.993
_refine_diff_density_min -5.570
_refine_diff_density_rms 0.519
_refine_ls_extinction_method none
_refine_ls_goodness_of_fit_ref 1.045
_refine_ls_hydrogen_treatment constr
_refine_ls_matrix_type full
_refine_ls_number_parameters 3386
_refine_ls_number_reflns 61863
_refine_ls_number_restraints 2207
_refine_ls_restrained_S_all 1.028
_refine_ls_R_factor_all 0.1682
_refine_ls_R_factor_gt 0.1080
_refine_ls_shift/su_max 0.002
_refine_ls_shift/su_mean 0.000
_refine_ls_structure_factor_coef Fsqd
_refine_ls_weighting_details 'calc w=1/[\s^2^(Fo^2^)+(0.1821P)^2^+24391.0273P] where P=(Fo^2^+2Fc^2^)/3'
_refine_ls_weighting_scheme calc
_refine_ls_wR_factor_gt 0.3139
_refine_ls_wR_factor_ref 0.3737
_reflns_number_gt 35920
_reflns_number_total 61863
_reflns_threshold_expression >2sigma(I)
_cod_data_source_file ja6b04835_si_001.cif
_cod_data_source_block lcau0222_0m
_cod_depositor_comments
;
The following automatic conversions were performed:

data item '_exptl_absorpt_correction_type' value 'multi scan' was
changed to 'multi-scan' in accordance with the
/home/saulius/struct/COD-crude-data/automatic-downloads/DataCite-retrospective/ACS/depositions/lib/dictionaries/cif_core.dic
dictionary named 'cif_core.dic' version 2.4.2 last updated on
2011-04-26.

Automatic conversion script
Id: cif_fix_values 6909 2019-04-08 15:41:33Z antanas 
;
_cod_original_sg_symbol_H-M 'C 2/c'
_cod_database_code 4130578

loop_
_symmetry_equiv_pos_as_xyz
'x, y, z'
'-x, y, -z+1/2'
'x+1/2, y+1/2, z'
'-x+1/2, y+1/2, -z+1/2'
'-x, -y, -z'
'x, -y, z-1/2'
'-x+1/2, -y+1/2, -z'
'x+1/2, -y+1/2, z-1/2'

loop_
_atom_site_label
_atom_site_type_symbol
_atom_site_fract_x
_atom_site_fract_y
_atom_site_fract_z
_atom_site_U_iso_or_equiv
_atom_site_adp_type
_atom_site_occupancy
_atom_site_symmetry_multiplicity
_atom_site_calc_flag
_atom_site_refinement_flags
Au1 Au 0.27269(4) 0.44153(6) 0.38784(2) 0.0356(5) Uani 1 1 d .
Au2 Au 0.26851(4) 0.38346(6) 0.36120(2) 0.0373(5) Uani 1 1 d .
Au3 Au 0.22492(4) 0.45511(6) 0.36678(2) 0.0368(5) Uani 1 1 d .
Au4 Au 0.22571(4) 0.37368(6) 0.38598(2) 0.0377(5) Uani 1 1 d .
Au5 Au 0.31542(4) 0.45221(7) 0.36326(2) 0.0404(5) Uani 1 1 d .
Au6 Au 0.23110(4) 0.43032(6) 0.41291(2) 0.0389(5) Uani 1 1 d .
Au7 Au 0.27163(4) 0.52326(6) 0.36831(2) 0.0409(5) Uani 1 1 d .
Au8 Au 0.27410(4) 0.35904(6) 0.40710(2) 0.0392(5) Uani 1 1 d .
Au9 Au 0.22937(4) 0.51296(6) 0.39358(2) 0.0409(5) Uani 1 1 d .
Au10 Au 0.26662(4) 0.46430(7) 0.34164(2) 0.0408(5) Uani 1 1 d .
Au11 Au 0.18209(4) 0.44501(7) 0.39167(2) 0.0410(5) Uani 1 1 d .
Au12 Au 0.22014(4) 0.39607(7) 0.33991(2) 0.0410(5) Uani 1 1 d .
Au13 Au 0.31950(4) 0.50984(7) 0.38991(2) 0.0430(5) Uani 1 1 d .
Au14 Au 0.31168(4) 0.39291(7) 0.33688(2) 0.0444(5) Uani 1 1 d .
Au15 Au 0.17809(4) 0.38804(7) 0.36470(2) 0.0431(5) Uani 1 1 d .
Au16 Au 0.18110(4) 0.52655(7) 0.37254(2) 0.0458(5) Uani 1 1 d .
Au17 Au 0.22040(4) 0.31539(7) 0.35994(2) 0.0445(5) Uani 1 1 d .
Au18 Au 0.27804(4) 0.49903(7) 0.41477(2) 0.0423(5) Uani 1 1 d .
Au19 Au 0.31639(4) 0.37016(7) 0.38271(2) 0.0419(5) Uani 1 1 d .
Au20 Au 0.32095(4) 0.42774(7) 0.40939(2) 0.0427(5) Uani 1 1 d .
Au21 Au 0.27153(4) 0.30088(7) 0.38040(2) 0.0455(5) Uani 1 1 d .
Au22 Au 0.18255(4) 0.36099(7) 0.41016(2) 0.0459(5) Uani 1 1 d .
Au23 Au 0.31330(4) 0.53353(7) 0.34327(2) 0.0486(5) Uani 1 1 d .
Au24 Au 0.22308(4) 0.53625(7) 0.34739(2) 0.0462(5) Uani 1 1 d .
Au25 Au 0.17628(4) 0.46813(7) 0.34547(2) 0.0459(5) Uani 1 1 d .
Au26 Au 0.31332(4) 0.31094(7) 0.35845(2) 0.0481(5) Uani 1 1 d .
Au27 Au 0.13440(4) 0.45617(7) 0.36932(2) 0.0509(5) Uani 1 1 d .
Au28 Au 0.35905(4) 0.38089(7) 0.35727(2) 0.0499(5) Uani 1 1 d .
Au29 Au 0.22434(4) 0.29099(7) 0.40471(2) 0.0490(5) Uani 1 1 d .
Au30 Au 0.22859(4) 0.34462(7) 0.43110(2) 0.0507(5) Uani 1 1 d .
Au31 Au 0.28084(4) 0.41978(7) 0.43387(2) 0.0498(5) Uani 1 1 d .
Au32 Au 0.22882(4) 0.59481(7) 0.37331(2) 0.0509(5) Uani 1 1 d .
Au33 Au 0.18861(4) 0.50263(7) 0.41905(2) 0.0476(5) Uani 1 1 d .
Au34 Au 0.27585(4) 0.58076(7) 0.39595(2) 0.0498(5) Uani 1 1 d .
Au35 Au 0.26563(4) 0.40326(7) 0.31518(2) 0.0496(5) Uani 1 1 d .
Au36 Au 0.36292(4) 0.43519(7) 0.38557(2) 0.0514(5) Uani 1 1 d .
Au37 Au 0.13437(4) 0.37487(7) 0.39050(2) 0.0510(5) Uani 1 1 d .
Au38 Au 0.36169(4) 0.52284(7) 0.36379(2) 0.0523(6) Uani 1 1 d .
Au39 Au 0.23547(5) 0.48987(7) 0.43995(2) 0.0533(6) Uani 1 1 d .
Au40 Au 0.26752(4) 0.54634(7) 0.32217(2) 0.0528(6) Uani 1 1 d .
Au41 Au 0.14080(4) 0.42791(7) 0.41590(2) 0.0536(6) Uani 1 1 d .
Au42 Au 0.21642(4) 0.48043(7) 0.32116(2) 0.0523(6) Uani 1 1 d .
Au43 Au 0.30895(4) 0.47974(8) 0.31736(2) 0.0540(6) Uani 1 1 d .
Au44 Au 0.19047(4) 0.42637(7) 0.43782(2) 0.0528(6) Uani 1 1 d .
Au45 Au 0.35786(4) 0.45572(7) 0.33846(2) 0.0530(6) Uani 1 1 d .
Au46 Au 0.17658(4) 0.30694(7) 0.38037(2) 0.0529(6) Uani 1 1 d .
Au47 Au 0.26648(4) 0.32541(7) 0.33373(2) 0.0517(5) Uani 1 1 d .
Au48 Au 0.31910(5) 0.59115(7) 0.36872(2) 0.0552(6) Uani 1 1 d .
Au49 Au 0.36193(4) 0.35696(8) 0.40329(2) 0.0555(6) Uani 1 1 d .
Au50 Au 0.13999(4) 0.51824(7) 0.39943(2) 0.0560(6) Uani 1 1 d .
Au51 Au 0.31654(4) 0.28700(7) 0.40241(2) 0.0531(6) Uani 1 1 d .
Au52 Au 0.17688(4) 0.54929(8) 0.32751(2) 0.0575(6) Uani 1 1 d .
Au53 Au 0.13245(4) 0.39836(8) 0.34448(2) 0.0563(6) Uani 1 1 d .
Au54 Au 0.36653(5) 0.50073(8) 0.41182(2) 0.0571(6) Uani 1 1 d .
Au55 Au 0.21454(5) 0.33582(8) 0.31487(2) 0.0586(6) Uani 1 1 d .
Au56 Au 0.18470(5) 0.58474(7) 0.40101(2) 0.0579(6) Uani 1 1 d .
Au57 Au 0.17886(5) 0.60732(8) 0.35426(3) 0.0597(6) Uani 1 1 d .
Au58 Au 0.32184(5) 0.34039(8) 0.42778(2) 0.0571(6) Uani 1 1 d .
Au59 Au 0.17540(4) 0.32737(8) 0.33775(2) 0.0549(6) Uani 1 1 d .
Au60 Au 0.27556(5) 0.27652(8) 0.42431(2) 0.0562(6) Uani 1 1 d .
Au61 Au 0.23818(5) 0.57034(7) 0.41948(2) 0.0574(6) Uani 1 1 d .
Au62 Au 0.18410(5) 0.27875(8) 0.42712(2) 0.0590(6) Uani 1 1 d .
Au63 Au 0.26390(5) 0.60632(7) 0.34845(2) 0.0590(6) Uani 1 1 d .
Au64 Au 0.30848(5) 0.33636(8) 0.31174(2) 0.0582(6) Uani 1 1 d .
Au65 Au 0.17128(5) 0.40305(8) 0.31898(2) 0.0582(6) Uani 1 1 d .
Au66 Au 0.32487(5) 0.56836(7) 0.41564(2) 0.0568(6) Uani 1 1 d .
Au67 Au 0.32392(5) 0.48630(8) 0.43520(2) 0.0567(6) Uani 1 1 d .
Au68 Au 0.13359(5) 0.54436(8) 0.35129(3) 0.0618(6) Uani 1 1 d .
Au69 Au 0.36388(5) 0.57770(8) 0.39252(2) 0.0603(6) Uani 1 1 d .
Au70 Au 0.35710(5) 0.60067(8) 0.34522(3) 0.0608(6) Uani 1 1 d .
Au71 Au 0.14036(5) 0.59812(8) 0.37751(3) 0.0639(6) Uani 1 1 d .
Au72 Au 0.12292(5) 0.31103(8) 0.35980(3) 0.0635(6) Uani 1 1 d .
Au73 Au 0.36731(5) 0.29036(8) 0.37844(3) 0.0644(6) Uani 1 1 d .
Au74 Au 0.35678(5) 0.40154(8) 0.30956(2) 0.0641(6) Uani 1 1 d .
Au75 Au 0.36233(5) 0.54456(8) 0.31765(3) 0.0657(6) Uani 1 1 d .
Au76 Au 0.14877(5) 0.57090(8) 0.42547(3) 0.0665(7) Uani 1 1 d .
Au77 Au 0.21642(5) 0.62760(8) 0.32434(3) 0.0653(6) Uani 1 1 d .
Au78 Au 0.35906(5) 0.30568(9) 0.33131(3) 0.0703(7) Uani 1 1 d .
Au79 Au 0.31195(5) 0.62661(9) 0.32338(3) 0.0709(7) Uani 1 1 d .
Au80 Au 0.14139(5) 0.49308(8) 0.44586(3) 0.0711(7) Uani 1 1 d .
Au81 Au 0.14096(5) 0.34473(9) 0.43872(3) 0.0715(7) Uani 1 1 d .
Au82 Au 0.13365(5) 0.28026(9) 0.40703(3) 0.0728(7) Uani 1 1 d .
Au83 Au 0.29245(6) 0.56708(9) 0.44639(3) 0.0744(7) Uani 1 1 d .
Au84 Au 0.19806(6) 0.57258(9) 0.44877(3) 0.0789(8) Uani 1 1 d .
Au85 Au 0.26344(6) 0.28911(9) 0.29157(3) 0.0769(7) Uani 1 1 d .
Au86 Au 0.40646(5) 0.41638(9) 0.41948(3) 0.0808(8) Uani 1 1 d .
Au87 Au 0.22613(6) 0.21734(9) 0.44211(3) 0.0806(7) Uani 1 1 d .
Au88 Au 0.14778(6) 0.49121(9) 0.30355(3) 0.0776(7) Uani 1 1 d .
Au89 Au 0.40109(6) 0.63880(9) 0.36697(3) 0.0835(8) Uani 1 1 d .
Au90 Au 0.35011(6) 0.40044(10) 0.45216(3) 0.0814(8) Uani 1 1 d .
Au91 Au 0.09109(6) 0.47235(10) 0.33668(3) 0.0895(8) Uani 1 1 d .
Au92 Au 0.10925(7) 0.63915(10) 0.40865(3) 0.0957(9) Uani 1 1 d .
S1 S 0.4008(2) 0.4900(4) 0.37955(15) 0.058(3) Uani 1 1 d .
S2 S 0.2670(3) 0.3571(4) 0.44976(13) 0.059(3) Uani 1 1 d .
S3 S 0.1040(3) 0.4679(5) 0.42994(16) 0.075(4) Uani 1 1 d .
S4 S 0.2396(2) 0.2362(4) 0.38659(14) 0.057(3) Uani 1 1 d .
S5 S 0.0926(3) 0.3562(5) 0.37449(16) 0.067(4) Uani 1 1 d .
S6 S 0.2273(3) 0.4353(5) 0.29934(14) 0.064(4) Uani 1 1 d .
S7 S 0.2488(3) 0.2593(4) 0.34683(14) 0.058(3) Uani 1 1 d .
S8 S 0.3987(3) 0.5039(5) 0.33124(15) 0.061(3) Uani 1 1 d .
S9 S 0.1979(3) 0.6754(5) 0.34305(15) 0.061(3) Uani 1 1 d .
S10 S 0.0993(3) 0.5054(5) 0.38189(15) 0.068(4) Uani 1 1 d .
S11 S 0.2151(3) 0.6486(5) 0.39340(16) 0.070(4) Uani 1 1 d .
S12 S 0.3929(3) 0.3569(5) 0.32110(15) 0.070(4) Uani 1 1 d .
S13 S 0.2334(3) 0.5838(5) 0.30467(16) 0.072(4) Uani 1 1 d .
S14 S 0.2125(3) 0.2848(5) 0.29374(15) 0.068(4) Uani 1 1 d .
S15 S 0.2934(3) 0.6737(5) 0.34226(16) 0.069(4) Uani 1 1 d .
S16 S 0.4007(3) 0.3434(5) 0.36965(15) 0.069(4) Uani 1 1 d .
S17 S 0.4028(3) 0.6331(5) 0.39282(17) 0.069(4) Uani 1 1 d .
S18 S 0.3373(3) 0.2303(5) 0.38666(15) 0.072(4) Uani 1 1 d .
S19 S 0.3242(3) 0.4430(5) 0.29449(15) 0.064(4) Uani 1 1 d .
S20 S 0.1757(4) 0.2182(5) 0.44504(15) 0.080(4) Uani 1 1 d .
S21 S 0.2755(3) 0.2080(5) 0.43936(15) 0.075(4) Uani 1 1 d .
S22 S 0.1765(3) 0.3697(5) 0.45598(15) 0.070(4) Uani 1 1 d .
S23 S 0.3999(3) 0.3369(5) 0.42110(17) 0.076(4) Uani 1 1 d .
S24 S 0.3398(3) 0.3214(6) 0.45297(16) 0.081(4) Uani 1 1 d .
S25 S 0.0932(3) 0.3985(6) 0.32604(16) 0.079(4) Uani 1 1 d .
S26 S 0.3336(3) 0.5934(5) 0.30283(15) 0.067(4) Uani 1 1 d .
S27 S 0.2700(3) 0.5109(5) 0.45998(15) 0.075(4) Uani 1 1 d .
S28 S 0.1375(3) 0.5671(6) 0.31031(17) 0.079(4) Uani 1 1 d .
S29 S 0.3974(3) 0.6518(5) 0.34122(18) 0.082(5) Uani 1 1 d .
S30 S 0.3151(3) 0.2868(5) 0.29015(17) 0.080(4) Uani 1 1 d .
S31 S 0.3122(3) 0.6284(5) 0.43317(16) 0.074(4) Uani 1 1 d .
S32 S 0.1620(3) 0.2346(5) 0.39133(15) 0.077(4) Uani 1 1 d .
S33 S 0.3632(3) 0.4784(6) 0.45353(17) 0.081(4) Uani 1 1 d .
S34 S 0.0820(3) 0.5469(6) 0.34491(18) 0.083(5) Uani 1 1 d .
S35 S 0.1732(3) 0.5227(5) 0.46425(16) 0.079(4) Uani 1 1 d .
S36 S 0.1494(3) 0.2611(5) 0.34524(16) 0.074(4) Uani 1 1 d .
S37 S 0.2935(4) 0.6480(5) 0.38257(19) 0.098(6) Uani 1 1 d .
S38 S 0.1047(3) 0.6546(5) 0.3832(2) 0.093(5) Uani 1 1 d .
S39 S 0.1533(3) 0.4177(5) 0.29341(17) 0.078(4) Uani 1 1 d .
S40 S 0.4179(3) 0.4942(6) 0.41898(18) 0.084(5) Uani 1 1 d .
S41 S 0.3237(3) 0.2525(5) 0.33930(17) 0.085(5) Uani 1 1 d .
S42 S 0.1032(3) 0.3087(6) 0.4253(2) 0.098(5) Uani 1 1 d .
S43 S 0.1153(4) 0.6282(6) 0.4340(2) 0.104(6) Uani 1 1 d .
S44 S 0.2312(4) 0.6267(5) 0.43941(19) 0.100(6) Uani 1 1 d .
C1 C 0.4322(5) 0.4646(11) 0.3726(4) 0.066(10) Uani 1 1 d GU
C2 C 0.4470(6) 0.4855(10) 0.3607(4) 0.083(11) Uani 1 1 d GU
H2A H 0.4379 0.5097 0.3551 0.100 Uiso 1 1 calc R
C3 C 0.4751(6) 0.4705(10) 0.3569(3) 0.084(12) Uani 1 1 d GU
H3A H 0.4851 0.4847 0.3489 0.101 Uiso 1 1 calc R
C4 C 0.4886(5) 0.4347(9) 0.3651(3) 0.095(12) Uani 1 1 d GU
C5 C 0.4738(6) 0.4138(9) 0.3771(3) 0.083(11) Uani 1 1 d GU
H5A H 0.4829 0.3895 0.3826 0.100 Uiso 1 1 calc R
C6 C 0.4457(6) 0.4287(11) 0.3808(3) 0.081(11) Uani 1 1 d GU
H6A H 0.4357 0.4146 0.3889 0.097 Uiso 1 1 calc R
C7 C 0.5176(6) 0.4162(13) 0.3619(4) 0.17(4) Uiso 1 1 d R
C8 C 0.5340(7) 0.4467(18) 0.3501(5) 0.30(7) Uiso 1 1 d R
H8A H 0.5345 0.4788 0.3536 0.456 Uiso 1 1 calc R
H8B H 0.5237 0.4450 0.3404 0.456 Uiso 1 1 calc R
H8C H 0.5540 0.4353 0.3491 0.456 Uiso 1 1 calc R
C9 C 0.5418(6) 0.4249(18) 0.3737(6) 0.17(4) Uiso 1 1 d R
H9A H 0.5405 0.4567 0.3773 0.252 Uiso 1 1 calc R
H9B H 0.5609 0.4200 0.3691 0.252 Uiso 1 1 calc R
H9C H 0.5395 0.4035 0.3821 0.252 Uiso 1 1 calc R
C10 C 0.5180(9) 0.3654(14) 0.3553(6) 0.24(6) Uiso 1 1 d R
H10E H 0.5080 0.3445 0.3622 0.366 Uiso 1 1 calc R
H10F H 0.5382 0.3552 0.3542 0.366 Uiso 1 1 calc R
H10G H 0.5079 0.3649 0.3455 0.366 Uiso 1 1 calc R
C11 C 0.2586(8) 0.3751(11) 0.4687(2) 0.082(12) Uani 1 1 d GU
C12 C 0.2779(7) 0.4066(12) 0.4756(3) 0.091(13) Uani 1 1 d GU
H12A H 0.2917 0.4229 0.4697 0.110 Uiso 1 1 calc R
C13 C 0.2768(6) 0.4141(10) 0.4912(3) 0.098(13) Uani 1 1 d GU
H13A H 0.2899 0.4355 0.4958 0.118 Uiso 1 1 calc R
C14 C 0.2565(5) 0.3901(8) 0.4999(2) 0.095(13) Uani 1 1 d GU
C15 C 0.2372(6) 0.3586(10) 0.4930(3) 0.097(13) Uani 1 1 d GU
H15A H 0.2234 0.3423 0.4988 0.116 Uiso 1 1 calc R
C16 C 0.2382(7) 0.3511(11) 0.4774(3) 0.088(12) Uani 1 1 d GU
H16A H 0.2252 0.3298 0.4727 0.106 Uiso 1 1 calc R
C17 C 0.2541(7) 0.3950(11) 0.5162(2) 0.088(18) Uiso 1 1 d R
C18 C 0.2731(10) 0.4362(13) 0.5224(3) 0.18(4) Uiso 1 1 d R
H18E H 0.2679 0.4645 0.5169 0.270 Uiso 1 1 calc R
H18F H 0.2938 0.4294 0.5210 0.270 Uiso 1 1 calc R
H18G H 0.2693 0.4406 0.5331 0.270 Uiso 1 1 calc R
C19 C 0.2262(9) 0.4176(16) 0.5221(3) 0.24(5) Uiso 1 1 d R
H19E H 0.2212 0.4444 0.5158 0.357 Uiso 1 1 calc R
H19F H 0.2295 0.4278 0.5325 0.357 Uiso 1 1 calc R
H19G H 0.2102 0.3952 0.5217 0.357 Uiso 1 1 calc R
C20 C 0.2640(10) 0.3513(13) 0.5257(3) 0.12(2) Uiso 1 1 d R
H20E H 0.2529 0.3242 0.5223 0.177 Uiso 1 1 calc R
H20F H 0.2604 0.3569 0.5364 0.177 Uiso 1 1 calc R
H20G H 0.2849 0.3457 0.5243 0.177 Uiso 1 1 calc R
C21 C 0.0834(8) 0.4301(12) 0.4408(5) 0.109(15) Uani 1 1 d GU
C22 C 0.0636(9) 0.4032(15) 0.4323(4) 0.123(16) Uani 1 1 d GU
H22A H 0.0636 0.4045 0.4217 0.147 Uiso 1 1 calc R
C23 C 0.0438(8) 0.3741(13) 0.4397(4) 0.134(16) Uani 1 1 d GU
H23A H 0.0304 0.3559 0.4340 0.161 Uiso 1 1 calc R
C24 C 0.0439(7) 0.3721(11) 0.4555(4) 0.135(17) Uani 1 1 d GU
C25 C 0.0637(8) 0.3990(14) 0.4639(4) 0.128(16) Uani 1 1 d GU
H25A H 0.0637 0.3977 0.4745 0.154 Uiso 1 1 calc R
C26 C 0.0835(8) 0.4281(14) 0.4565(5) 0.123(16) Uani 1 1 d GU
H26A H 0.0969 0.4463 0.4622 0.148 Uiso 1 1 calc R
C27 C 0.0238(10) 0.3435(17) 0.4641(6) 0.25(6) Uiso 1 1 d R
C28 C 0.0060(12) 0.3093(19) 0.4537(8) 0.43(12) Uiso 1 1 d R
H28E H 0.0196 0.2911 0.4477 0.646 Uiso 1 1 calc R
H28F H -0.0070 0.3269 0.4470 0.646 Uiso 1 1 calc R
H28G H -0.0056 0.2886 0.4600 0.646 Uiso 1 1 calc R
C29 C 0.0370(15) 0.3029(19) 0.4729(8) 0.49(14) Uiso 1 1 d R
H29E H 0.0515 0.2872 0.4667 0.736 Uiso 1 1 calc R
H29F H 0.0215 0.2812 0.4756 0.736 Uiso 1 1 calc R
H29G H 0.0466 0.3145 0.4821 0.736 Uiso 1 1 calc R
C30 C 0.0001(11) 0.371(2) 0.4733(7) 0.39(10) Uiso 1 1 d R
H30E H 0.0099 0.3932 0.4800 0.578 Uiso 1 1 calc R
H30F H -0.0115 0.3494 0.4792 0.578 Uiso 1 1 calc R
H30G H -0.0129 0.3878 0.4662 0.578 Uiso 1 1 calc R
C31 C 0.2521(8) 0.1838(9) 0.3968(3) 0.068(10) Uani 1 1 d GU
C32 C 0.2787(7) 0.1625(11) 0.3932(3) 0.085(12) Uani 1 1 d GU
H32A H 0.2905 0.1752 0.3855 0.102 Uiso 1 1 calc R
C33 C 0.2877(6) 0.1226(11) 0.4009(4) 0.097(13) Uani 1 1 d GU
H33A H 0.3057 0.1082 0.3985 0.117 Uiso 1 1 calc R
C34 C 0.2703(6) 0.1040(9) 0.4122(3) 0.102(13) Uani 1 1 d GU
C35 C 0.2437(6) 0.1253(10) 0.4158(3) 0.097(13) Uani 1 1 d GU
H35A H 0.2319 0.1127 0.4235 0.116 Uiso 1 1 calc R
C36 C 0.2346(7) 0.1652(10) 0.4081(4) 0.081(12) Uani 1 1 d GU
H36A H 0.2167 0.1796 0.4106 0.097 Uiso 1 1 calc R
C37 C 0.2777(9) 0.0620(11) 0.4207(4) 0.22(4) Uiso 1 1 d RU
C38 C 0.3097(10) 0.0455(15) 0.4176(6) 0.29(6) Uiso 1 1 d RU
H38E H 0.3233 0.0710 0.4196 0.439 Uiso 1 1 calc R
H38F H 0.3111 0.0357 0.4071 0.439 Uiso 1 1 calc R
H38G H 0.3145 0.0195 0.4243 0.439 Uiso 1 1 calc R
C39 C 0.2849(13) 0.0678(17) 0.4375(4) 0.32(6) Uiso 1 1 d RU
H39E H 0.2974 0.0950 0.4389 0.473 Uiso 1 1 calc R
H39F H 0.2952 0.0403 0.4412 0.473 Uiso 1 1 calc R
H39G H 0.2668 0.0719 0.4430 0.473 Uiso 1 1 calc R
C40 C 0.2575(12) 0.0188(10) 0.4173(6) 0.26(5) Uiso 1 1 d RU
H40E H 0.2370 0.0270 0.4190 0.394 Uiso 1 1 calc R
H40F H 0.2631 -0.0068 0.4239 0.394 Uiso 1 1 calc R
H40G H 0.2597 0.0093 0.4068 0.394 Uiso 1 1 calc R
C41 C 0.0683(7) 0.3185(11) 0.3823(4) 0.088(12) Uani 1 1 d GU
C42 C 0.0568(8) 0.2853(12) 0.3723(3) 0.091(12) Uani 1 1 d GU
H42A H 0.0633 0.2840 0.3623 0.109 Uiso 1 1 calc R
C43 C 0.0356(7) 0.2538(10) 0.3773(3) 0.087(12) Uani 1 1 d GU
H43A H 0.0279 0.2313 0.3705 0.104 Uiso 1 1 calc R
C44 C 0.0260(6) 0.2556(9) 0.3922(3) 0.093(13) Uani 1 1 d GU
C45 C 0.0374(8) 0.2888(12) 0.4021(3) 0.100(13) Uani 1 1 d GU
H45A H 0.0309 0.2900 0.4122 0.120 Uiso 1 1 calc R
C46 C 0.0586(8) 0.3203(11) 0.3972(4) 0.088(12) Uani 1 1 d GU
H46A H 0.0663 0.3428 0.4039 0.105 Uiso 1 1 calc R
C47 C 0.0037(8) 0.2247(14) 0.3982(5) 0.20(4) Uiso 1 1 d RU
C48 C -0.0041(12) 0.1844(15) 0.3871(7) 0.30(6) Uiso 1 1 d RU
H48A H 0.0138 0.1682 0.3843 0.454 Uiso 1 1 calc R
H48B H -0.0135 0.1971 0.3780 0.454 Uiso 1 1 calc R
H48C H -0.0174 0.1628 0.3919 0.454 Uiso 1 1 calc R
C49 C 0.0137(13) 0.1900(17) 0.4103(6) 0.53(16) Uiso 1 1 d R
H49A H 0.0324 0.1764 0.4074 0.793 Uiso 1 1 calc R
H49B H -0.0010 0.1656 0.4112 0.793 Uiso 1 1 calc R
H49C H 0.0161 0.2059 0.4199 0.793 Uiso 1 1 calc R
C50 C -0.0265(8) 0.249(2) 0.4020(7) 0.32(6) Uiso 1 1 d RU
H50A H -0.0231 0.2743 0.4089 0.479 Uiso 1 1 calc R
H50B H -0.0395 0.2260 0.4066 0.479 Uiso 1 1 calc R
H50C H -0.0356 0.2604 0.3927 0.479 Uiso 1 1 calc R
C51 C 0.2367(8) 0.4671(10) 0.2830(3) 0.067(11) Uani 1 1 d GU
C52 C 0.2183(7) 0.5028(11) 0.2779(3) 0.081(11) Uani 1 1 d GU
H52A H 0.2032 0.5138 0.2841 0.097 Uiso 1 1 calc R
C53 C 0.2223(6) 0.5222(9) 0.2636(3) 0.085(12) Uani 1 1 d GU
H53A H 0.2098 0.5464 0.2602 0.102 Uiso 1 1 calc R
C54 C 0.2447(5) 0.5060(8) 0.2544(2) 0.100(13) Uani 1 1 d GU
C55 C 0.2632(6) 0.4702(10) 0.2595(3) 0.095(13) Uani 1 1 d GU
H55A H 0.2783 0.4592 0.2533 0.114 Uiso 1 1 calc R
C56 C 0.2592(7) 0.4508(10) 0.2738(3) 0.084(12) Uani 1 1 d GU
H56A H 0.2716 0.4266 0.2772 0.101 Uiso 1 1 calc R
C57 C 0.2502(8) 0.5235(12) 0.2393(3) 0.12(2) Uiso 1 1 d R
C58 C 0.2318(11) 0.5680(14) 0.2357(4) 0.22(5) Uiso 1 1 d R
H58A H 0.2354 0.5911 0.2435 0.329 Uiso 1 1 calc R
H58B H 0.2110 0.5601 0.2353 0.329 Uiso 1 1 calc R
H58C H 0.2376 0.5806 0.2259 0.329 Uiso 1 1 calc R
C59 C 0.2788(9) 0.5502(16) 0.2370(4) 0.20(4) Uiso 1 1 d R
H59A H 0.2821 0.5712 0.2455 0.296 Uiso 1 1 calc R
H59B H 0.2774 0.5681 0.2277 0.296 Uiso 1 1 calc R
H59C H 0.2951 0.5284 0.2364 0.296 Uiso 1 1 calc R
C60 C 0.2430(11) 0.4886(16) 0.2260(2) 0.18(4) Uiso 1 1 d R
H60A H 0.2540 0.4598 0.2276 0.272 Uiso 1 1 calc R
H60B H 0.2486 0.5024 0.2164 0.272 Uiso 1 1 calc R
H60C H 0.2220 0.4819 0.2258 0.272 Uiso 1 1 calc R
C61 C 0.2293(7) 0.2198(9) 0.3349(3) 0.063(10) Uani 1 1 d GU
C62 C 0.2365(7) 0.2115(11) 0.3199(3) 0.075(11) Uani 1 1 d GU
H62A H 0.2521 0.2279 0.3155 0.090 Uiso 1 1 calc R
C63 C 0.2205(8) 0.1791(11) 0.3114(3) 0.096(12) Uani 1 1 d GU
H63A H 0.2254 0.1735 0.3012 0.115 Uiso 1 1 calc R
C64 C 0.1974(7) 0.1549(9) 0.3179(3) 0.081(12) Uani 1 1 d GU
C65 C 0.1902(6) 0.1631(9) 0.3330(3) 0.078(11) Uani 1 1 d GU
H65A H 0.1746 0.1468 0.3374 0.094 Uiso 1 1 calc R
C66 C 0.2062(8) 0.1956(10) 0.3415(3) 0.071(11) Uani 1 1 d GU
H66A H 0.2013 0.2012 0.3517 0.085 Uiso 1 1 calc R
C67 C 0.1792(10) 0.1210(14) 0.3099(5) 0.41(7) Uiso 1 1 d RU
C68 C 0.1919(14) 0.1087(19) 0.2941(5) 0.43(8) Uiso 1 1 d RU
H68A H 0.2123 0.0989 0.2953 0.644 Uiso 1 1 calc R
H68B H 0.1910 0.1360 0.2876 0.644 Uiso 1 1 calc R
H68C H 0.1804 0.0837 0.2895 0.644 Uiso 1 1 calc R
C69 C 0.1819(13) 0.0705(12) 0.3149(6) 0.51(9) Uiso 1 1 d RU
H69A H 0.2025 0.0629 0.3167 0.770 Uiso 1 1 calc R
H69B H 0.1738 0.0503 0.3070 0.770 Uiso 1 1 calc R
H69C H 0.1710 0.0659 0.3242 0.770 Uiso 1 1 calc R
C70 C 0.1464(9) 0.136(2) 0.3067(7) 0.49(9) Uiso 1 1 d RU
H70A H 0.1372 0.1446 0.3162 0.728 Uiso 1 1 calc R
H70B H 0.1357 0.1109 0.3020 0.728 Uiso 1 1 calc R
H70C H 0.1462 0.1633 0.3000 0.728 Uiso 1 1 calc R
C71 C 0.4251(7) 0.4803(14) 0.3183(4) 0.107(14) Uani 1 1 d GU
C72 C 0.4446(8) 0.4450(14) 0.3225(3) 0.111(14) Uani 1 1 d GU
H72A H 0.4413 0.4273 0.3313 0.133 Uiso 1 1 calc R
C73 C 0.4691(7) 0.4360(12) 0.3136(4) 0.119(15) Uani 1 1 d GU
H73A H 0.4824 0.4121 0.3164 0.143 Uiso 1 1 calc R
C74 C 0.4740(6) 0.4622(10) 0.3007(3) 0.124(15) Uani 1 1 d GU
C75 C 0.4545(7) 0.4975(12) 0.2965(3) 0.124(15) Uani 1 1 d GU
H75A H 0.4578 0.5153 0.2877 0.149 Uiso 1 1 calc R
C76 C 0.4300(7) 0.5066(14) 0.3053(4) 0.109(14) Uani 1 1 d GU
H76A H 0.4167 0.5304 0.3025 0.131 Uiso 1 1 calc R
C77 C 0.4992(7) 0.4559(15) 0.2909(4) 0.18(4) Uiso 1 1 d R
C78 C 0.5169(9) 0.4111(17) 0.2951(6) 0.20(4) Uiso 1 1 d R
H78A H 0.5037 0.3845 0.2950 0.305 Uiso 1 1 calc R
H78B H 0.5259 0.4147 0.3051 0.305 Uiso 1 1 calc R
H78C H 0.5322 0.4062 0.2876 0.305 Uiso 1 1 calc R
C79 C 0.4930(11) 0.437(2) 0.2750(4) 0.27(7) Uiso 1 1 d R
H79A H 0.4787 0.4123 0.2755 0.408 Uiso 1 1 calc R
H79B H 0.5112 0.4256 0.2708 0.408 Uiso 1 1 calc R
H79C H 0.4853 0.4623 0.2687 0.408 Uiso 1 1 calc R
C80 C 0.5223(8) 0.4966(19) 0.2912(6) 0.24(6) Uiso 1 1 d R
H80A H 0.5125 0.5258 0.2887 0.362 Uiso 1 1 calc R
H80B H 0.5376 0.4904 0.2839 0.362 Uiso 1 1 calc R
H80C H 0.5312 0.4989 0.3013 0.362 Uiso 1 1 calc R
C81 C 0.1686(6) 0.7075(11) 0.3342(4) 0.089(12) Uani 1 1 d GU
C82 C 0.1746(6) 0.7386(12) 0.3225(5) 0.096(13) Uani 1 1 d GU
H82A H 0.1936 0.7399 0.3185 0.115 Uiso 1 1 calc R
C83 C 0.1525(8) 0.7677(12) 0.3169(4) 0.106(14) Uani 1 1 d GU
H83A H 0.1565 0.7887 0.3090 0.127 Uiso 1 1 calc R
C84 C 0.1243(7) 0.7658(11) 0.3229(4) 0.109(14) Uani 1 1 d GU
C85 C 0.1183(6) 0.7347(13) 0.3346(4) 0.112(14) Uani 1 1 d GU
H85A H 0.0993 0.7334 0.3386 0.135 Uiso 1 1 calc R
C86 C 0.1404(7) 0.7056(12) 0.3402(4) 0.103(13) Uani 1 1 d GU
H86A H 0.1364 0.6846 0.3481 0.124 Uiso 1 1 calc R
C87 C 0.1000(9) 0.7953(17) 0.3179(7) 0.53(9) Uiso 1 1 d RU
C88 C 0.1076(14) 0.823(2) 0.3033(7) 0.54(10) Uiso 1 1 d RU
H88A H 0.1140 0.8015 0.2955 0.816 Uiso 1 1 calc R
H88B H 0.1233 0.8451 0.3056 0.816 Uiso 1 1 calc R
H88C H 0.0902 0.8397 0.2997 0.816 Uiso 1 1 calc R
C89 C 0.0743(10) 0.772(3) 0.3098(8) 0.57(11) Uiso 1 1 d RU
H89A H 0.0818 0.7489 0.3026 0.862 Uiso 1 1 calc R
H89B H 0.0627 0.7949 0.3043 0.862 Uiso 1 1 calc R
H89C H 0.0621 0.7561 0.3171 0.862 Uiso 1 1 calc R
C90 C 0.0900(13) 0.8328(18) 0.3297(9) 0.56(10) Uiso 1 1 d RU
H90A H 0.0849 0.8176 0.3391 0.844 Uiso 1 1 calc R
H90B H 0.0729 0.8494 0.3257 0.844 Uiso 1 1 calc R
H90C H 0.1060 0.8548 0.3316 0.844 Uiso 1 1 calc R
C91 C 0.0680(5) 0.4764(11) 0.3877(4) 0.069(11) Uani 1 1 d GU
C92 C 0.0540(7) 0.4475(13) 0.3771(3) 0.093(12) Uani 1 1 d GU
H92A H 0.0634 0.4399 0.3680 0.111 Uiso 1 1 calc R
C93 C 0.0261(7) 0.4298(11) 0.3800(3) 0.099(13) Uani 1 1 d GU
H93A H 0.0166 0.4102 0.3729 0.118 Uiso 1 1 calc R
C94 C 0.0122(5) 0.4409(9) 0.3935(3) 0.095(13) Uani 1 1 d GU
C95 C 0.0262(6) 0.4698(11) 0.4041(3) 0.092(12) Uani 1 1 d GU
H95A H 0.0168 0.4774 0.4132 0.110 Uiso 1 1 calc R
C96 C 0.0541(6) 0.4876(11) 0.4011(4) 0.081(11) Uani 1 1 d GU
H96A H 0.0636 0.5071 0.4083 0.097 Uiso 1 1 calc R
C97 C -0.0170(6) 0.4248(14) 0.3975(5) 0.15(3) Uiso 1 1 d R
C98 C -0.0286(8) 0.3870(17) 0.3862(6) 0.30(7) Uiso 1 1 d R
H98A H -0.0143 0.3619 0.3856 0.455 Uiso 1 1 calc R
H98B H -0.0316 0.4007 0.3762 0.455 Uiso 1 1 calc R
H98C H -0.0472 0.3746 0.3898 0.455 Uiso 1 1 calc R
C99 C -0.0191(9) 0.3908(17) 0.4106(6) 0.26(6) Uiso 1 1 d R
H99A H -0.0035 0.3678 0.4099 0.388 Uiso 1 1 calc R
H99B H -0.0381 0.3752 0.4102 0.388 Uiso 1 1 calc R
H99C H -0.0170 0.4077 0.4201 0.388 Uiso 1 1 calc R
C100 C -0.0415(5) 0.4634(19) 0.3976(6) 0.30(7) Uiso 1 1 d R
H10H H -0.0355 0.4882 0.4045 0.455 Uiso 1 1 calc R
H10I H -0.0599 0.4499 0.4010 0.455 Uiso 1 1 calc R
H10J H -0.0443 0.4760 0.3875 0.455 Uiso 1 1 calc R
C101 C 0.1930(12) 0.6957(13) 0.3873(6) 0.143(18) Uani 1 1 d GU
C102 C 0.1661(12) 0.7085(14) 0.3935(5) 0.141(17) Uani 1 1 d GU
H10A H 0.1572 0.6895 0.4008 0.170 Uiso 1 1 calc R
C103 C 0.1522(9) 0.7494(15) 0.3887(5) 0.146(18) Uani 1 1 d GU
H10B H 0.1340 0.7581 0.3929 0.175 Uiso 1 1 calc R
C104 C 0.1653(9) 0.7775(12) 0.3779(5) 0.155(18) Uani 1 1 d GU
C105 C 0.1922(10) 0.7647(15) 0.3718(5) 0.161(18) Uani 1 1 d GU
H10C H 0.2011 0.7837 0.3644 0.193 Uiso 1 1 calc R
C106 C 0.2060(10) 0.7238(17) 0.3765(6) 0.154(18) Uani 1 1 d GU
H10D H 0.2242 0.7151 0.3724 0.185 Uiso 1 1 calc R
C107 C 0.1523(14) 0.8203(16) 0.3721(7) 0.38(10) Uiso 1 1 d R
C108 C 0.1250(15) 0.835(2) 0.3813(10) 0.49(14) Uiso 1 1 d R
H10K H 0.1305 0.8372 0.3920 0.735 Uiso 1 1 calc R
H10L H 0.1094 0.8126 0.3799 0.735 Uiso 1 1 calc R
H10M H 0.1182 0.8657 0.3778 0.735 Uiso 1 1 calc R
C109 C 0.1680(19) 0.8656(12) 0.3761(10) 0.50(15) Uiso 1 1 d R
H10N H 0.1743 0.8648 0.3867 0.751 Uiso 1 1 calc R
H10O H 0.1547 0.8916 0.3744 0.751 Uiso 1 1 calc R
H10P H 0.1852 0.8692 0.3697 0.751 Uiso 1 1 calc R
C110 C 0.1414(19) 0.818(3) 0.3551(8) 0.60(19) Uiso 1 1 d R
H11E H 0.1576 0.8091 0.3487 0.907 Uiso 1 1 calc R
H11F H 0.1343 0.8490 0.3520 0.907 Uiso 1 1 calc R
H11G H 0.1254 0.7959 0.3541 0.907 Uiso 1 1 calc R
C111 C 0.4079(7) 0.3279(15) 0.3050(3) 0.099(14) Uani 1 1 d GU
C112 C 0.4236(8) 0.3560(12) 0.2951(4) 0.109(14) Uani 1 1 d GU
H11A H 0.4259 0.3880 0.2972 0.131 Uiso 1 1 calc R
C113 C 0.4358(8) 0.3368(13) 0.2821(4) 0.124(15) Uani 1 1 d GU
H11B H 0.4464 0.3558 0.2754 0.148 Uiso 1 1 calc R
C114 C 0.4324(7) 0.2895(14) 0.2791(3) 0.125(16) Uani 1 1 d GU
C115 C 0.4167(8) 0.2614(12) 0.2890(4) 0.120(15) Uani 1 1 d GU
H11C H 0.4144 0.2294 0.2869 0.144 Uiso 1 1 calc R
C116 C 0.4045(8) 0.2806(15) 0.3019(4) 0.106(14) Uani 1 1 d GU
H11D H 0.3939 0.2616 0.3086 0.127 Uiso 1 1 calc R
C117 C 0.4439(11) 0.2667(19) 0.2657(4) 0.33(8) Uiso 1 1 d R
C118 C 0.4649(13) 0.299(3) 0.2568(5) 0.7(2) Uiso 1 1 d R
H11H H 0.4803 0.3107 0.2636 1.043 Uiso 1 1 calc R
H11I H 0.4538 0.3251 0.2526 1.043 Uiso 1 1 calc R
H11J H 0.4738 0.2816 0.2486 1.043 Uiso 1 1 calc R
C119 C 0.4685(13) 0.232(2) 0.2682(7) 0.33(8) Uiso 1 1 d R
H11K H 0.4826 0.2437 0.2757 0.496 Uiso 1 1 calc R
H11L H 0.4784 0.2259 0.2587 0.496 Uiso 1 1 calc R
H11M H 0.4603 0.2025 0.2719 0.496 Uiso 1 1 calc R
C120 C 0.4200(15) 0.250(3) 0.2538(4) 0.7(2) Uiso 1 1 d R
H12F H 0.4061 0.2293 0.2588 0.976 Uiso 1 1 calc R
H12G H 0.4296 0.2332 0.2457 0.976 Uiso 1 1 calc R
H12H H 0.4096 0.2767 0.2497 0.976 Uiso 1 1 calc R
C121 C 0.2517(8) 0.6213(13) 0.2915(4) 0.111(15) Uani 1 1 d GU
C122 C 0.2742(9) 0.6051(11) 0.2824(4) 0.119(15) Uani 1 1 d GU
H12B H 0.2815 0.5747 0.2837 0.142 Uiso 1 1 calc R
C123 C 0.2858(7) 0.6339(11) 0.2713(4) 0.119(15) Uani 1 1 d GU
H12C H 0.3011 0.6229 0.2651 0.143 Uiso 1 1 calc R
C124 C 0.2750(6) 0.6789(10) 0.2693(3) 0.114(15) Uani 1 1 d GU
C125 C 0.2524(7) 0.6951(11) 0.2784(4) 0.130(16) Uani 1 1 d GU
H12D H 0.2451 0.7255 0.2771 0.155 Uiso 1 1 calc R
C126 C 0.2408(8) 0.6663(14) 0.2895(4) 0.124(15) Uani 1 1 d GU
H12E H 0.2255 0.6773 0.2957 0.149 Uiso 1 1 calc R
C127 C 0.2861(8) 0.7116(12) 0.2582(4) 0.11(2) Uiso 1 1 d R
C128 C 0.3076(11) 0.6878(17) 0.2470(5) 0.27(7) Uiso 1 1 d R
H12I H 0.2980 0.6609 0.2424 0.411 Uiso 1 1 calc R
H12J H 0.3252 0.6779 0.2525 0.411 Uiso 1 1 calc R
H12K H 0.3129 0.7098 0.2392 0.411 Uiso 1 1 calc R
C129 C 0.2654(11) 0.7248(18) 0.2452(4) 0.25(6) Uiso 1 1 d R
H12L H 0.2554 0.6972 0.2414 0.378 Uiso 1 1 calc R
H12M H 0.2767 0.7386 0.2370 0.378 Uiso 1 1 calc R
H12N H 0.2510 0.7472 0.2487 0.378 Uiso 1 1 calc R
C130 C 0.3034(11) 0.7544(13) 0.2650(6) 0.23(5) Uiso 1 1 d R
H13F H 0.2910 0.7708 0.2721 0.349 Uiso 1 1 calc R
H13G H 0.3088 0.7753 0.2568 0.349 Uiso 1 1 calc R
H13H H 0.3211 0.7434 0.2702 0.349 Uiso 1 1 calc R
C131 C 0.1966(8) 0.3167(11) 0.2783(3) 0.089(12) Uani 1 1 d GU
C132 C 0.1674(8) 0.3079(10) 0.2741(3) 0.091(12) Uani 1 1 d GU
H13B H 0.1569 0.2839 0.2789 0.109 Uiso 1 1 calc R
C133 C 0.1537(6) 0.3346(9) 0.2628(3) 0.095(13) Uani 1 1 d GU
H13C H 0.1340 0.3286 0.2600 0.114 Uiso 1 1 calc R
C134 C 0.1693(6) 0.3701(8) 0.2557(3) 0.093(13) Uani 1 1 d GU
C135 C 0.1984(6) 0.3789(10) 0.2599(3) 0.093(12) Uani 1 1 d GU
H13D H 0.2089 0.4029 0.2551 0.112 Uiso 1 1 calc R
C136 C 0.2121(6) 0.3522(12) 0.2712(4) 0.085(12) Uani 1 1 d GU
H13E H 0.2319 0.3582 0.2740 0.103 Uiso 1 1 calc R
C137 C 0.1570(7) 0.3991(11) 0.2437(3) 0.15(3) Uiso 1 1 d R
C138 C 0.1232(7) 0.3917(15) 0.2416(4) 0.12(2) Uiso 1 1 d R
H13I H 0.1136 0.3963 0.2513 0.184 Uiso 1 1 calc R
H13J H 0.1195 0.3602 0.2380 0.184 Uiso 1 1 calc R
H13K H 0.1155 0.4139 0.2343 0.184 Uiso 1 1 calc R
C139 C 0.1523(10) 0.4503(11) 0.2473(5) 0.18(4) Uiso 1 1 d R
H13L H 0.1440 0.4532 0.2574 0.277 Uiso 1 1 calc R
H13M H 0.1388 0.4638 0.2399 0.277 Uiso 1 1 calc R
H13N H 0.1710 0.4666 0.2471 0.277 Uiso 1 1 calc R
C140 C 0.1704(10) 0.3910(17) 0.2276(3) 0.24(6) Uiso 1 1 d R
H14E H 0.1916 0.3952 0.2282 0.364 Uiso 1 1 calc R
H14F H 0.1619 0.4132 0.2205 0.364 Uiso 1 1 calc R
H14G H 0.1659 0.3595 0.2242 0.364 Uiso 1 1 calc R
C141 C 0.2744(9) 0.7197(11) 0.3330(5) 0.116(15) Uani 1 1 d GU
C142 C 0.2569(9) 0.7507(13) 0.3410(4) 0.122(15) Uani 1 1 d GU
H14A H 0.2519 0.7440 0.3511 0.146 Uiso 1 1 calc R
C143 C 0.2470(8) 0.7916(12) 0.3342(4) 0.129(16) Uani 1 1 d GU
H14B H 0.2352 0.8126 0.3396 0.154 Uiso 1 1 calc R
C144 C 0.2545(7) 0.8015(10) 0.3193(4) 0.146(17) Uani 1 1 d GU
C145 C 0.2719(9) 0.7705(13) 0.3112(4) 0.150(17) Uani 1 1 d GU
H14C H 0.2770 0.7772 0.3012 0.181 Uiso 1 1 calc R
C146 C 0.2819(10) 0.7296(13) 0.3181(5) 0.139(16) Uani 1 1 d GU
H14D H 0.2936 0.7086 0.3127 0.167 Uiso 1 1 calc R
C147 C 0.2448(11) 0.8428(13) 0.3111(5) 0.27(6) Uiso 1 1 d R
C148 C 0.2297(15) 0.8785(14) 0.3218(7) 0.43(12) Uiso 1 1 d R
H14H H 0.2428 0.8855 0.3303 0.640 Uiso 1 1 calc R
H14I H 0.2115 0.8653 0.3255 0.640 Uiso 1 1 calc R
H14J H 0.2254 0.9070 0.3162 0.640 Uiso 1 1 calc R
C149 C 0.2682(15) 0.8784(14) 0.3071(8) 0.28(7) Uiso 1 1 d R
H14K H 0.2816 0.8825 0.3157 0.424 Uiso 1 1 calc R
H14L H 0.2589 0.9079 0.3047 0.424 Uiso 1 1 calc R
H14M H 0.2792 0.8674 0.2984 0.424 Uiso 1 1 calc R
C150 C 0.2220(14) 0.834(2) 0.2978(6) 0.35(9) Uiso 1 1 d R
H15F H 0.2302 0.8116 0.2907 0.525 Uiso 1 1 calc R
H15G H 0.2178 0.8630 0.2926 0.525 Uiso 1 1 calc R
H15H H 0.2039 0.8214 0.3019 0.525 Uiso 1 1 calc R
C151 C 0.4209(7) 0.3134(12) 0.3562(4) 0.090(12) Uani 1 1 d GU
C152 C 0.4394(8) 0.3396(9) 0.3471(4) 0.094(13) Uani 1 1 d GU
H15B H 0.4386 0.3724 0.3474 0.113 Uiso 1 1 calc R
C153 C 0.4589(7) 0.3174(10) 0.3374(4) 0.109(14) Uani 1 1 d GU
H15C H 0.4714 0.3351 0.3313 0.131 Uiso 1 1 calc R
C154 C 0.4600(6) 0.2689(10) 0.3370(3) 0.120(14) Uani 1 1 d GU
C155 C 0.4416(7) 0.2427(9) 0.3461(4) 0.123(14) Uani 1 1 d GU
H15D H 0.4423 0.2099 0.3458 0.147 Uiso 1 1 calc R
C156 C 0.4220(7) 0.2649(11) 0.3557(4) 0.102(13) Uani 1 1 d GU
H15E H 0.4096 0.2472 0.3619 0.122 Uiso 1 1 calc R
C157 C 0.4793(8) 0.2427(14) 0.3271(4) 0.16(3) Uiso 1 1 d R
C158 C 0.5022(10) 0.2747(19) 0.3193(5) 0.29(7) Uiso 1 1 d R
H15I H 0.5129 0.2926 0.3270 0.432 Uiso 1 1 calc R
H15J H 0.4920 0.2958 0.3124 0.432 Uiso 1 1 calc R
H15K H 0.5160 0.2557 0.3137 0.432 Uiso 1 1 calc R
C159 C 0.5039(9) 0.2148(17) 0.3347(6) 0.22(5) Uiso 1 1 d R
H15L H 0.5130 0.2333 0.3428 0.337 Uiso 1 1 calc R
H15M H 0.5187 0.2070 0.3272 0.337 Uiso 1 1 calc R
H15N H 0.4959 0.1864 0.3389 0.337 Uiso 1 1 calc R
C160 C 0.4634(12) 0.2155(19) 0.3139(5) 0.27(6) Uiso 1 1 d R
H16F H 0.4487 0.1947 0.3181 0.407 Uiso 1 1 calc R
H16G H 0.4777 0.1974 0.3084 0.407 Uiso 1 1 calc R
H16H H 0.4538 0.2375 0.3071 0.407 Uiso 1 1 calc R
C161 C 0.4345(5) 0.6026(10) 0.3986(4) 0.075(11) Uani 1 1 d GU
C162 C 0.4441(6) 0.6062(10) 0.4137(4) 0.087(12) Uani 1 1 d GU
H16B H 0.4341 0.6257 0.4204 0.104 Uiso 1 1 calc R
C163 C 0.4686(6) 0.5810(10) 0.4187(3) 0.093(12) Uani 1 1 d GU
H16C H 0.4751 0.5835 0.4288 0.112 Uiso 1 1 calc R
C164 C 0.4835(5) 0.5522(8) 0.4087(3) 0.098(13) Uani 1 1 d GU
C165 C 0.4739(6) 0.5485(9) 0.3937(3) 0.094(12) Uani 1 1 d GU
H16D H 0.4840 0.5291 0.3869 0.112 Uiso 1 1 calc R
C166 C 0.4494(6) 0.5737(11) 0.3886(3) 0.077(11) Uani 1 1 d GU
H16E H 0.4429 0.5713 0.3785 0.092 Uiso 1 1 calc R
C167 C 0.5096(6) 0.5253(10) 0.4128(4) 0.13(3) Uiso 1 1 d R
C168 C 0.5155(8) 0.5257(15) 0.4302(4) 0.17(4) Uiso 1 1 d R
H16I H 0.4980 0.5155 0.4354 0.254 Uiso 1 1 calc R
H16J H 0.5206 0.5571 0.4335 0.254 Uiso 1 1 calc R
H16K H 0.5317 0.5048 0.4327 0.254 Uiso 1 1 calc R
C169 C 0.5064(8) 0.4726(10) 0.4130(5) 0.13(3) Uiso 1 1 d R
H16L H 0.4878 0.4642 0.4176 0.202 Uiso 1 1 calc R
H16M H 0.5226 0.4589 0.4187 0.202 Uiso 1 1 calc R
H16N H 0.5066 0.4609 0.4026 0.202 Uiso 1 1 calc R
C170 C 0.5390(5) 0.5421(15) 0.4055(5) 0.15(3) Uiso 1 1 d R
H17E H 0.5366 0.5426 0.3945 0.230 Uiso 1 1 calc R
H17F H 0.5549 0.5209 0.4083 0.230 Uiso 1 1 calc R
H17G H 0.5437 0.5733 0.4091 0.230 Uiso 1 1 calc R
C171 C 0.3605(7) 0.1923(11) 0.3970(4) 0.084(12) Uani 1 1 d GU
C172 C 0.3838(8) 0.1711(13) 0.3896(3) 0.093(13) Uani 1 1 d GU
H17A H 0.3885 0.1802 0.3797 0.111 Uiso 1 1 calc R
C173 C 0.4002(7) 0.1365(12) 0.3969(4) 0.102(13) Uani 1 1 d GU
H17B H 0.4160 0.1222 0.3919 0.122 Uiso 1 1 calc R
C174 C 0.3933(7) 0.1231(11) 0.4116(4) 0.105(14) Uani 1 1 d GU
C175 C 0.3699(8) 0.1442(12) 0.4190(3) 0.101(13) Uani 1 1 d GU
H17C H 0.3653 0.1351 0.4289 0.121 Uiso 1 1 calc R
C176 C 0.3535(7) 0.1788(12) 0.4117(4) 0.090(13) Uani 1 1 d GU
H17D H 0.3378 0.1931 0.4167 0.108 Uiso 1 1 calc R
C177 C 0.4088(11) 0.0868(16) 0.4200(5) 0.49(8) Uiso 1 1 d RU
C178 C 0.4372(12) 0.071(2) 0.4118(7) 0.47(9) Uiso 1 1 d RU
H17H H 0.4495 0.0979 0.4097 0.701 Uiso 1 1 calc R
H17I H 0.4318 0.0558 0.4023 0.701 Uiso 1 1 calc R
H17J H 0.4481 0.0492 0.4182 0.701 Uiso 1 1 calc R
C179 C 0.4269(13) 0.102(2) 0.4338(6) 0.52(10) Uiso 1 1 d RU
H17K H 0.4376 0.1302 0.4314 0.785 Uiso 1 1 calc R
H17L H 0.4408 0.0774 0.4365 0.785 Uiso 1 1 calc R
H17M H 0.4138 0.1077 0.4422 0.785 Uiso 1 1 calc R
C180 C 0.3907(15) 0.0411(14) 0.4227(8) 0.55(10) Uiso 1 1 d RU
H18H H 0.3725 0.0487 0.4278 0.820 Uiso 1 1 calc R
H18I H 0.4022 0.0198 0.4290 0.820 Uiso 1 1 calc R
H18J H 0.3860 0.0264 0.4130 0.820 Uiso 1 1 calc R
C181 C 0.3458(8) 0.4795(12) 0.2820(4) 0.084(12) Uani 1 1 d GU
C182 C 0.3761(8) 0.4735(12) 0.2803(4) 0.098(13) Uani 1 1 d GU
H18A H 0.3860 0.4500 0.2858 0.118 Uiso 1 1 calc R
C183 C 0.3915(6) 0.5022(12) 0.2705(4) 0.104(13) Uani 1 1 d GU
H18B H 0.4120 0.4982 0.2694 0.125 Uiso 1 1 calc R
C184 C 0.3768(6) 0.5370(10) 0.2624(3) 0.102(13) Uani 1 1 d GU
C185 C 0.3466(6) 0.5431(11) 0.2641(4) 0.096(13) Uani 1 1 d GU
H18C H 0.3366 0.5666 0.2586 0.115 Uiso 1 1 calc R
C186 C 0.3311(6) 0.5143(13) 0.2739(4) 0.095(13) Uani 1 1 d GU
H18D H 0.3107 0.5184 0.2750 0.114 Uiso 1 1 calc R
C187 C 0.3912(9) 0.5692(13) 0.2522(4) 0.20(4) Uiso 1 1 d RU
C188 C 0.4237(9) 0.555(2) 0.2493(6) 0.34(6) Uiso 1 1 d RU
H18K H 0.4242 0.5227 0.2458 0.506 Uiso 1 1 calc R
H18L H 0.4352 0.5576 0.2586 0.506 Uiso 1 1 calc R
H18M H 0.4319 0.5750 0.2416 0.506 Uiso 1 1 calc R
C189 C 0.3836(13) 0.5647(19) 0.2354(4) 0.25(5) Uiso 1 1 d RU
H18N H 0.3830 0.5320 0.2326 0.370 Uiso 1 1 calc R
H18O H 0.3985 0.5805 0.2295 0.370 Uiso 1 1 calc R
H18P H 0.3645 0.5788 0.2334 0.370 Uiso 1 1 calc R
C190 C 0.3927(13) 0.6211(12) 0.2578(7) 0.30(6) Uiso 1 1 d RU
H19H H 0.3729 0.6322 0.2598 0.455 Uiso 1 1 calc R
H19I H 0.4014 0.6403 0.2500 0.455 Uiso 1 1 calc R
H19J H 0.4047 0.6230 0.2670 0.455 Uiso 1 1 calc R
C191 C 0.1665(8) 0.1625(10) 0.4363(4) 0.095(13) Uani 1 1 d GU
C192 C 0.1510(8) 0.1595(9) 0.4225(4) 0.093(13) Uani 1 1 d GU
H19A H 0.1454 0.1868 0.4173 0.112 Uiso 1 1 calc R
C193 C 0.1439(7) 0.1160(11) 0.4165(4) 0.099(13) Uani 1 1 d GU
H19B H 0.1334 0.1140 0.4072 0.119 Uiso 1 1 calc R
C194 C 0.1522(6) 0.0756(9) 0.4241(4) 0.094(13) Uani 1 1 d GU
C195 C 0.1676(8) 0.0786(10) 0.4379(4) 0.113(14) Uani 1 1 d GU
H19C H 0.1732 0.0513 0.4431 0.135 Uiso 1 1 calc R
C196 C 0.1748(8) 0.1220(12) 0.4439(4) 0.105(14) Uani 1 1 d GU
H19D H 0.1852 0.1240 0.4532 0.126 Uiso 1 1 calc R
C197 C 0.1453(10) 0.0289(10) 0.4188(5) 0.29(5) Uiso 1 1 d RU
C198 C 0.1324(14) 0.0292(16) 0.4024(6) 0.29(6) Uiso 1 1 d RU
H19K H 0.1458 0.0457 0.3958 0.428 Uiso 1 1 calc R
H19L H 0.1134 0.0447 0.4022 0.428 Uiso 1 1 calc R
H19M H 0.1301 -0.0027 0.3988 0.428 Uiso 1 1 calc R
C199 C 0.1710(14) -0.0013(12) 0.4139(7) 0.34(7) Uiso 1 1 d RU
H19N H 0.1845 0.0173 0.4080 0.513 Uiso 1 1 calc R
H19O H 0.1636 -0.0270 0.4078 0.513 Uiso 1 1 calc R
H19P H 0.1812 -0.0134 0.4228 0.513 Uiso 1 1 calc R
C200 C 0.1222(13) 0.0016(13) 0.4285(7) 0.37(7) Uiso 1 1 d RU
H20H H 0.1291 0.0003 0.4390 0.552 Uiso 1 1 calc R
H20I H 0.1200 -0.0298 0.4246 0.552 Uiso 1 1 calc R
H20J H 0.1034 0.0176 0.4280 0.552 Uiso 1 1 calc R
C201 C 0.2919(7) 0.2235(12) 0.4568(3) 0.074(11) Uani 1 1 d GU
C202 C 0.2767(5) 0.2499(13) 0.4673(4) 0.079(11) Uani 1 1 d GU
H20A H 0.2573 0.2598 0.4652 0.095 Uiso 1 1 calc R
C203 C 0.2902(7) 0.2619(12) 0.4811(3) 0.084(12) Uani 1 1 d GU
H20B H 0.2799 0.2798 0.4882 0.101 Uiso 1 1 calc R
C204 C 0.3189(7) 0.2473(11) 0.4843(3) 0.085(12) Uani 1 1 d GU
C205 C 0.3341(6) 0.2208(12) 0.4737(4) 0.090(12) Uani 1 1 d GU
H20C H 0.3535 0.2109 0.4759 0.108 Uiso 1 1 calc R
C206 C 0.3206(7) 0.2089(12) 0.4600(4) 0.083(12) Uani 1 1 d GU
H20D H 0.3308 0.1910 0.4529 0.100 Uiso 1 1 calc R
C207 C 0.3349(11) 0.2587(19) 0.4982(4) 0.52(9) Uiso 1 1 d RU
C208 C 0.3146(15) 0.282(2) 0.5101(4) 0.56(10) Uiso 1 1 d RU
H20K H 0.2977 0.2616 0.5118 0.841 Uiso 1 1 calc R
H20L H 0.3080 0.3117 0.5064 0.841 Uiso 1 1 calc R
H20M H 0.3255 0.2857 0.5196 0.841 Uiso 1 1 calc R
C209 C 0.3420(14) 0.219(2) 0.5090(4) 0.56(10) Uiso 1 1 d RU
H20N H 0.3249 0.1986 0.5097 0.838 Uiso 1 1 calc R
H20O H 0.3470 0.2312 0.5189 0.838 Uiso 1 1 calc R
H20P H 0.3585 0.2011 0.5051 0.838 Uiso 1 1 calc R
C210 C 0.3614(12) 0.293(2) 0.4963(6) 0.57(10) Uiso 1 1 d RU
H21E H 0.3750 0.2809 0.4889 0.849 Uiso 1 1 calc R
H21F H 0.3716 0.2973 0.5060 0.849 Uiso 1 1 calc R
H21G H 0.3540 0.3233 0.4928 0.849 Uiso 1 1 calc R
C211 C 0.1580(9) 0.3899(12) 0.4726(3) 0.083(12) Uani 1 1 d GU
C212 C 0.1306(9) 0.3721(13) 0.4766(4) 0.110(14) Uani 1 1 d GU
H21A H 0.1205 0.3517 0.4700 0.132 Uiso 1 1 calc R
C213 C 0.1183(7) 0.3843(13) 0.4904(4) 0.116(14) Uani 1 1 d GU
H21B H 0.0998 0.3723 0.4931 0.140 Uiso 1 1 calc R
C214 C 0.1333(8) 0.4144(12) 0.5002(3) 0.113(14) Uani 1 1 d GU
C215 C 0.1607(8) 0.4322(12) 0.4963(4) 0.101(13) Uani 1 1 d GU
H21C H 0.1708 0.4526 0.5029 0.121 Uiso 1 1 calc R
C216 C 0.1730(7) 0.4200(13) 0.4825(4) 0.093(12) Uani 1 1 d GU
H21D H 0.1915 0.4320 0.4798 0.111 Uiso 1 1 calc R
C217 C 0.1220(11) 0.4298(19) 0.5147(4) 0.41(7) Uiso 1 1 d RU
C218 C 0.0940(13) 0.402(3) 0.5192(6) 0.43(8) Uiso 1 1 d RU
H21H H 0.0981 0.3690 0.5189 0.644 Uiso 1 1 calc R
H21I H 0.0780 0.4094 0.5121 0.644 Uiso 1 1 calc R
H21J H 0.0883 0.4111 0.5294 0.644 Uiso 1 1 calc R
C219 C 0.1382(16) 0.413(3) 0.5289(3) 0.44(8) Uiso 1 1 d RU
H21K H 0.1431 0.3802 0.5278 0.659 Uiso 1 1 calc R
H21L H 0.1256 0.4169 0.5376 0.659 Uiso 1 1 calc R
H21M H 0.1561 0.4309 0.5304 0.659 Uiso 1 1 calc R
C220 C 0.1131(15) 0.483(2) 0.5155(7) 0.47(9) Uiso 1 1 d RU
H22F H 0.1299 0.5018 0.5128 0.707 Uiso 1 1 calc R
H22G H 0.1071 0.4902 0.5257 0.707 Uiso 1 1 calc R
H22H H 0.0969 0.4885 0.5085 0.707 Uiso 1 1 calc R
C221 C 0.4301(7) 0.3108(14) 0.4118(4) 0.102(14) Uani 1 1 d GU
C222 C 0.4258(6) 0.2654(15) 0.4067(5) 0.113(14) Uani 1 1 d GU
H22B H 0.4070 0.2514 0.4074 0.135 Uiso 1 1 calc R
C223 C 0.4491(8) 0.2406(12) 0.4005(5) 0.121(15) Uani 1 1 d GU
H22C H 0.4461 0.2099 0.3970 0.146 Uiso 1 1 calc R
C224 C 0.4767(6) 0.2612(13) 0.3994(4) 0.125(15) Uani 1 1 d GU
C225 C 0.4811(7) 0.3066(13) 0.4046(5) 0.121(15) Uani 1 1 d GU
H22D H 0.4998 0.3206 0.4039 0.145 Uiso 1 1 calc R
C226 C 0.4578(9) 0.3314(12) 0.4107(5) 0.116(14) Uani 1 1 d GU
H22E H 0.4608 0.3621 0.4142 0.139 Uiso 1 1 calc R
C227 C 0.5024(8) 0.2378(19) 0.3934(6) 0.42(7) Uiso 1 1 d RU
C228 C 0.4942(14) 0.191(2) 0.3858(8) 0.43(8) Uiso 1 1 d RU
H22I H 0.4787 0.1957 0.3782 0.646 Uiso 1 1 calc R
H22J H 0.4872 0.1691 0.3934 0.646 Uiso 1 1 calc R
H22K H 0.5114 0.1777 0.3810 0.646 Uiso 1 1 calc R
C229 C 0.5144(12) 0.256(3) 0.3786(7) 0.46(9) Uiso 1 1 d RU
H22L H 0.4981 0.2629 0.3716 0.693 Uiso 1 1 calc R
H22M H 0.5271 0.2329 0.3741 0.693 Uiso 1 1 calc R
H22N H 0.5255 0.2845 0.3805 0.693 Uiso 1 1 calc R
C230 C 0.5273(9) 0.226(2) 0.4054(9) 0.45(9) Uiso 1 1 d RU
H23F H 0.5334 0.2543 0.4106 0.670 Uiso 1 1 calc R
H23G H 0.5440 0.2125 0.4003 0.670 Uiso 1 1 calc R
H23H H 0.5198 0.2039 0.4127 0.670 Uiso 1 1 calc R
C231 C 0.3742(7) 0.2957(18) 0.4536(6) 0.139(19) Uani 1 1 d GU
C232 C 0.3951(10) 0.3142(15) 0.4637(6) 0.148(19) Uani 1 1 d GU
H23B H 0.3907 0.3412 0.4693 0.178 Uiso 1 1 calc R
C233 C 0.4224(9) 0.2926(16) 0.4655(5) 0.154(19) Uani 1 1 d GU
H23C H 0.4365 0.3051 0.4723 0.185 Uiso 1 1 calc R
C234 C 0.4288(7) 0.2526(14) 0.4573(5) 0.15(2) Uani 1 1 d GU
C235 C 0.4080(9) 0.2342(15) 0.4472(5) 0.148(19) Uani 1 1 d GU
H23D H 0.4123 0.2072 0.4416 0.178 Uiso 1 1 calc R
C236 C 0.3806(8) 0.2557(19) 0.4454(5) 0.147(19) Uani 1 1 d GU
H23E H 0.3665 0.2433 0.4386 0.177 Uiso 1 1 calc R
C237 C 0.4569(9) 0.228(2) 0.4582(7) 0.35(9) Uiso 1 1 d R
C238 C 0.4766(10) 0.247(3) 0.4715(9) 0.52(15) Uiso 1 1 d R
H23I H 0.4658 0.2457 0.4808 0.786 Uiso 1 1 calc R
H23J H 0.4823 0.2789 0.4694 0.786 Uiso 1 1 calc R
H23K H 0.4942 0.2277 0.4724 0.786 Uiso 1 1 calc R
C239 C 0.4568(15) 0.180(2) 0.4652(10) 0.6(2) Uiso 1 1 d R
H23L H 0.4445 0.1799 0.4741 0.934 Uiso 1 1 calc R
H23M H 0.4768 0.1711 0.4681 0.934 Uiso 1 1 calc R
H23N H 0.4490 0.1577 0.4579 0.934 Uiso 1 1 calc R
C240 C 0.4763(11) 0.232(3) 0.4437(9) 0.43(12) Uiso 1 1 d R
H24E H 0.4650 0.2203 0.4349 0.646 Uiso 1 1 calc R
H24F H 0.4939 0.2126 0.4451 0.646 Uiso 1 1 calc R
H24G H 0.4819 0.2638 0.4420 0.646 Uiso 1 1 calc R
C241 C 0.0630(6) 0.3656(14) 0.3324(4) 0.087(12) Uani 1 1 d GU
C242 C 0.0394(7) 0.3912(11) 0.3379(4) 0.104(13) Uani 1 1 d GU
H24A H 0.0418 0.4231 0.3401 0.125 Uiso 1 1 calc R
C243 C 0.0123(6) 0.3697(12) 0.3402(4) 0.102(13) Uani 1 1 d GU
H24B H -0.0036 0.3870 0.3439 0.122 Uiso 1 1 calc R
C244 C 0.0089(5) 0.3225(12) 0.3370(3) 0.101(13) Uani 1 1 d GU
C245 C 0.0325(7) 0.2968(11) 0.3315(4) 0.094(12) Uani 1 1 d GU
H24C H 0.0301 0.2649 0.3293 0.113 Uiso 1 1 calc R
C246 C 0.0595(6) 0.3184(14) 0.3292(4) 0.087(12) Uani 1 1 d GU
H24D H 0.0755 0.3011 0.3255 0.105 Uiso 1 1 calc R
C247 C -0.0183(7) 0.2969(17) 0.3392(6) 0.32(6) Uiso 1 1 d RU
C248 C -0.0444(6) 0.330(2) 0.3430(7) 0.40(8) Uiso 1 1 d RU
H24H H -0.0462 0.3537 0.3352 0.607 Uiso 1 1 calc R
H24I H -0.0407 0.3446 0.3528 0.607 Uiso 1 1 calc R
H24J H -0.0626 0.3120 0.3433 0.607 Uiso 1 1 calc R
C249 C -0.0345(9) 0.279(2) 0.3251(7) 0.39(7) Uiso 1 1 d RU
H24K H -0.0345 0.3036 0.3174 0.583 Uiso 1 1 calc R
H24L H -0.0547 0.2718 0.3276 0.583 Uiso 1 1 calc R
H24M H -0.0247 0.2519 0.3213 0.583 Uiso 1 1 calc R
C250 C -0.0173(12) 0.260(2) 0.3524(7) 0.39(7) Uiso 1 1 d RU
H25F H -0.0013 0.2382 0.3507 0.579 Uiso 1 1 calc R
H25G H -0.0358 0.2432 0.3526 0.579 Uiso 1 1 calc R
H25H H -0.0140 0.2757 0.3620 0.579 Uiso 1 1 calc R
C251 C 0.3602(6) 0.6393(11) 0.2973(4) 0.086(12) Uani 1 1 d GU
C252 C 0.3907(7) 0.6337(10) 0.2984(4) 0.088(12) Uani 1 1 d GU
H25B H 0.3986 0.6068 0.3030 0.106 Uiso 1 1 calc R
C253 C 0.4093(5) 0.6679(10) 0.2928(4) 0.101(13) Uani 1 1 d GU
H25C H 0.4299 0.6641 0.2936 0.121 Uiso 1 1 calc R
C254 C 0.3975(5) 0.7076(8) 0.2860(3) 0.104(13) Uani 1 1 d GU
C255 C 0.3671(5) 0.7132(10) 0.2848(4) 0.112(14) Uani 1 1 d GU
H25D H 0.3591 0.7401 0.2802 0.134 Uiso 1 1 calc R
C256 C 0.3485(5) 0.6791(12) 0.2905(4) 0.100(13) Uani 1 1 d GU
H25E H 0.3279 0.6828 0.2897 0.120 Uiso 1 1 calc R
C257 C 0.4152(7) 0.7454(10) 0.2801(4) 0.12(2) Uiso 1 1 d R
C258 C 0.4485(6) 0.7325(14) 0.2797(5) 0.19(4) Uiso 1 1 d R
H25I H 0.4509 0.7035 0.2742 0.289 Uiso 1 1 calc R
H25J H 0.4561 0.7287 0.2900 0.289 Uiso 1 1 calc R
H25K H 0.4593 0.7571 0.2747 0.289 Uiso 1 1 calc R
C259 C 0.4145(10) 0.7526(14) 0.2630(4) 0.14(3) Uiso 1 1 d R
H25L H 0.4155 0.7225 0.2580 0.214 Uiso 1 1 calc R
H25M H 0.4312 0.7716 0.2601 0.214 Uiso 1 1 calc R
H25N H 0.3963 0.7682 0.2600 0.214 Uiso 1 1 calc R
C260 C 0.4137(10) 0.7924(10) 0.2892(5) 0.16(3) Uiso 1 1 d R
H26F H 0.3933 0.8024 0.2899 0.234 Uiso 1 1 calc R
H26G H 0.4250 0.8161 0.2841 0.234 Uiso 1 1 calc R
H26H H 0.4218 0.7877 0.2994 0.234 Uiso 1 1 calc R
C261 C 0.2528(9) 0.5396(18) 0.4756(4) 0.146(19) Uani 1 1 d GU
C262 C 0.2337(10) 0.5125(15) 0.4841(5) 0.147(19) Uani 1 1 d GU
H26B H 0.2291 0.4820 0.4810 0.176 Uiso 1 1 calc R
C263 C 0.2213(8) 0.5307(14) 0.4971(4) 0.157(19) Uani 1 1 d GU
H26C H 0.2083 0.5124 0.5029 0.189 Uiso 1 1 calc R
C264 C 0.2280(7) 0.5759(14) 0.5018(3) 0.17(2) Uani 1 1 d GU
C265 C 0.2472(9) 0.6029(14) 0.4933(4) 0.16(2) Uani 1 1 d GU
H26D H 0.2518 0.6335 0.4964 0.198 Uiso 1 1 calc R
C266 C 0.2596(9) 0.5848(18) 0.4802(4) 0.157(19) Uani 1 1 d GU
H26E H 0.2726 0.6031 0.4745 0.189 Uiso 1 1 calc R
C267 C 0.2158(10) 0.5980(18) 0.5151(4) 0.25(5) Uiso 1 1 d RU
C268 C 0.1987(13) 0.563(2) 0.5250(5) 0.32(6) Uiso 1 1 d RU
H26I H 0.2113 0.5363 0.5275 0.475 Uiso 1 1 calc R
H26J H 0.1813 0.5517 0.5195 0.475 Uiso 1 1 calc R
H26K H 0.1926 0.5778 0.5343 0.475 Uiso 1 1 calc R
C269 C 0.2369(14) 0.608(2) 0.5282(4) 0.32(6) Uiso 1 1 d RU
H26L H 0.2501 0.5820 0.5297 0.482 Uiso 1 1 calc R
H26M H 0.2258 0.6138 0.5373 0.482 Uiso 1 1 calc R
H26N H 0.2484 0.6359 0.5258 0.482 Uiso 1 1 calc R
C270 C 0.1936(13) 0.639(2) 0.5117(7) 0.30(6) Uiso 1 1 d RU
H27E H 0.2031 0.6622 0.5055 0.448 Uiso 1 1 calc R
H27F H 0.1876 0.6528 0.5212 0.448 Uiso 1 1 calc R
H27G H 0.1763 0.6267 0.5064 0.448 Uiso 1 1 calc R
C271 C 0.1502(8) 0.6006(13) 0.2947(4) 0.099(13) Uani 1 1 d GU
C272 C 0.1548(8) 0.5855(10) 0.2800(4) 0.095(12) Uani 1 1 d GU
H27A H 0.1549 0.5534 0.2777 0.114 Uiso 1 1 calc R
C273 C 0.1593(7) 0.6178(11) 0.2685(3) 0.093(12) Uani 1 1 d GU
H27B H 0.1624 0.6076 0.2585 0.112 Uiso 1 1 calc R
C274 C 0.1591(6) 0.6653(10) 0.2717(3) 0.103(13) Uani 1 1 d GU
C275 C 0.1545(8) 0.6804(11) 0.2865(4) 0.111(13) Uani 1 1 d GU
H27C H 0.1544 0.7125 0.2887 0.133 Uiso 1 1 calc R
C276 C 0.1500(9) 0.6480(14) 0.2980(3) 0.108(13) Uani 1 1 d GU
H27D H 0.1469 0.6583 0.3080 0.130 Uiso 1 1 calc R
C277 C 0.1640(11) 0.7015(14) 0.2605(5) 0.34(6) Uiso 1 1 d RU
C278 C 0.1641(15) 0.682(2) 0.2441(4) 0.38(7) Uiso 1 1 d RU
H27H H 0.1460 0.6641 0.2423 0.570 Uiso 1 1 calc R
H27I H 0.1809 0.6611 0.2430 0.570 Uiso 1 1 calc R
H27J H 0.1653 0.7070 0.2369 0.570 Uiso 1 1 calc R
C279 C 0.1381(14) 0.7329(17) 0.2565(7) 0.40(8) Uiso 1 1 d RU
H27K H 0.1203 0.7142 0.2555 0.607 Uiso 1 1 calc R
H27L H 0.1418 0.7487 0.2470 0.607 Uiso 1 1 calc R
H27M H 0.1355 0.7558 0.2645 0.607 Uiso 1 1 calc R
C280 C 0.1938(13) 0.7288(17) 0.2624(7) 0.41(8) Uiso 1 1 d RU
H28H H 0.1951 0.7422 0.2725 0.611 Uiso 1 1 calc R
H28I H 0.1946 0.7535 0.2549 0.611 Uiso 1 1 calc R
H28J H 0.2102 0.7076 0.2610 0.611 Uiso 1 1 calc R
C281 C 0.3842(10) 0.7108(10) 0.3398(5) 0.125(16) Uani 1 1 d GU
C282 C 0.3932(10) 0.7432(13) 0.3507(5) 0.128(16) Uani 1 1 d GU
H28A H 0.4050 0.7336 0.3590 0.154 Uiso 1 1 calc R
C283 C 0.3849(9) 0.7897(12) 0.3492(4) 0.135(16) Uani 1 1 d GU
H28B H 0.3910 0.8116 0.3566 0.162 Uiso 1 1 calc R
C284 C 0.3675(7) 0.8039(10) 0.3369(4) 0.145(17) Uani 1 1 d GU
C285 C 0.3585(9) 0.7715(12) 0.3260(4) 0.149(17) Uani 1 1 d GU
H28C H 0.3467 0.7811 0.3177 0.179 Uiso 1 1 calc R
C286 C 0.3668(11) 0.7250(11) 0.3275(5) 0.141(17) Uani 1 1 d GU
H28D H 0.3607 0.7031 0.3201 0.170 Uiso 1 1 calc R
C287 C 0.3574(11) 0.8514(11) 0.3346(6) 0.30(5) Uiso 1 1 d RU
C288 C 0.3725(16) 0.8859(11) 0.3459(8) 0.32(6) Uiso 1 1 d RU
H28K H 0.3938 0.8828 0.3452 0.482 Uiso 1 1 calc R
H28L H 0.3664 0.8788 0.3561 0.482 Uiso 1 1 calc R
H28M H 0.3668 0.9175 0.3433 0.482 Uiso 1 1 calc R
C289 C 0.3698(16) 0.8777(14) 0.3212(7) 0.37(7) Uiso 1 1 d RU
H28N H 0.3909 0.8717 0.3206 0.554 Uiso 1 1 calc R
H28O H 0.3665 0.9109 0.3225 0.554 Uiso 1 1 calc R
H28P H 0.3601 0.8673 0.3119 0.554 Uiso 1 1 calc R
C290 C 0.3234(12) 0.8590(18) 0.3365(9) 0.33(7) Uiso 1 1 d RU
H29H H 0.3126 0.8382 0.3297 0.499 Uiso 1 1 calc R
H29I H 0.3184 0.8911 0.3341 0.499 Uiso 1 1 calc R
H29J H 0.3180 0.8524 0.3469 0.499 Uiso 1 1 calc R
C291 C 0.3244(10) 0.3246(11) 0.2750(3) 0.109(15) Uani 1 1 d GU
C292 C 0.3542(10) 0.3336(13) 0.2730(3) 0.123(15) Uani 1 1 d GU
H29A H 0.3682 0.3238 0.2803 0.148 Uiso 1 1 calc R
C293 C 0.3635(7) 0.3570(11) 0.2601(3) 0.120(15) Uani 1 1 d GU
H29B H 0.3837 0.3631 0.2587 0.144 Uiso 1 1 calc R
C294 C 0.3429(6) 0.3716(8) 0.2492(3) 0.115(15) Uani 1 1 d GU
C295 C 0.3130(7) 0.3626(11) 0.2512(3) 0.116(15) Uani 1 1 d GU
H29C H 0.2991 0.3725 0.2439 0.140 Uiso 1 1 calc R
C296 C 0.3038(8) 0.3392(13) 0.2641(4) 0.115(15) Uani 1 1 d GU
H29D H 0.2836 0.3331 0.2655 0.138 Uiso 1 1 calc R
C297 C 0.3504(8) 0.3969(11) 0.2355(3) 0.14(3) Uiso 1 1 d R
C298 C 0.3842(8) 0.3984(16) 0.2331(5) 0.16(3) Uiso 1 1 d R
H29K H 0.3920 0.3669 0.2333 0.246 Uiso 1 1 calc R
H29L H 0.3935 0.4165 0.2412 0.246 Uiso 1 1 calc R
H29M H 0.3883 0.4126 0.2234 0.246 Uiso 1 1 calc R
C299 C 0.3458(11) 0.3718(16) 0.2205(3) 0.21(5) Uiso 1 1 d R
H29N H 0.3526 0.3398 0.2215 0.314 Uiso 1 1 calc R
H29O H 0.3569 0.3875 0.2127 0.314 Uiso 1 1 calc R
H29P H 0.3250 0.3720 0.2178 0.314 Uiso 1 1 calc R
C300 C 0.3400(11) 0.4491(11) 0.2350(5) 0.16(3) Uiso 1 1 d R
H30H H 0.3188 0.4505 0.2365 0.241 Uiso 1 1 calc R
H30I H 0.3447 0.4626 0.2253 0.241 Uiso 1 1 calc R
H30J H 0.3500 0.4665 0.2430 0.241 Uiso 1 1 calc R
C301 C 0.3468(7) 0.6470(12) 0.4413(5) 0.104(14) Uani 1 1 d GU
C302 C 0.3505(7) 0.6550(13) 0.4568(5) 0.112(14) Uani 1 1 d GU
H30A H 0.3356 0.6462 0.4635 0.135 Uiso 1 1 calc R
C303 C 0.3762(8) 0.6759(12) 0.4623(4) 0.121(15) Uani 1 1 d GU
H30B H 0.3787 0.6813 0.4728 0.146 Uiso 1 1 calc R
C304 C 0.3982(6) 0.6889(9) 0.4523(4) 0.132(16) Uani 1 1 d GU
C305 C 0.3945(7) 0.6809(13) 0.4368(3) 0.127(15) Uani 1 1 d GU
H30C H 0.4094 0.6897 0.4301 0.152 Uiso 1 1 calc R
C306 C 0.3688(9) 0.6600(14) 0.4313(4) 0.116(14) Uani 1 1 d GU
H30D H 0.3664 0.6547 0.4208 0.139 Uiso 1 1 calc R
C307 C 0.4255(7) 0.7116(14) 0.4570(5) 0.18(4) Uiso 1 1 d R
C308 C 0.4295(11) 0.712(2) 0.4745(5) 0.25(6) Uiso 1 1 d R
H30K H 0.4279 0.6803 0.4784 0.382 Uiso 1 1 calc R
H30L H 0.4144 0.7313 0.4790 0.382 Uiso 1 1 calc R
H30M H 0.4489 0.7243 0.4772 0.382 Uiso 1 1 calc R
C309 C 0.4538(6) 0.684(2) 0.4553(7) 0.25(6) Uiso 1 1 d R
H30N H 0.4506 0.6521 0.4586 0.369 Uiso 1 1 calc R
H30O H 0.4693 0.6980 0.4615 0.369 Uiso 1 1 calc R
H30P H 0.4595 0.6841 0.4447 0.369 Uiso 1 1 calc R
C310 C 0.4285(11) 0.7638(14) 0.4519(7) 0.21(5) Uiso 1 1 d R
H31E H 0.4262 0.7659 0.4410 0.314 Uiso 1 1 calc R
H31F H 0.4479 0.7754 0.4549 0.314 Uiso 1 1 calc R
H31G H 0.4134 0.7824 0.4567 0.314 Uiso 1 1 calc R
C311 C 0.1384(8) 0.1972(10) 0.3808(3) 0.079(11) Uani 1 1 d GU
C312 C 0.1079(8) 0.1976(9) 0.3819(4) 0.095(12) Uani 1 1 d GU
H31A H 0.0985 0.2218 0.3872 0.114 Uiso 1 1 calc R
C313 C 0.0911(6) 0.1621(10) 0.3753(3) 0.095(13) Uani 1 1 d GU
H31B H 0.0705 0.1624 0.3761 0.114 Uiso 1 1 calc R
C314 C 0.1050(6) 0.1263(8) 0.3675(3) 0.099(13) Uani 1 1 d GU
C315 C 0.1355(6) 0.1259(10) 0.3663(4) 0.100(13) Uani 1 1 d GU
H31C H 0.1449 0.1017 0.3611 0.120 Uiso 1 1 calc R
C316 C 0.1523(6) 0.1614(12) 0.3730(4) 0.087(12) Uani 1 1 d GU
H31D H 0.1729 0.1612 0.3722 0.104 Uiso 1 1 calc R
C317 C 0.0894(8) 0.0875(10) 0.3604(4) 0.12(2) Uiso 1 1 d R
C318 C 0.0555(7) 0.0951(15) 0.3602(6) 0.18(4) Uiso 1 1 d R
H31H H 0.0509 0.1248 0.3555 0.266 Uiso 1 1 calc R
H31I H 0.0484 0.0950 0.3706 0.266 Uiso 1 1 calc R
H31J H 0.0460 0.0702 0.3545 0.266 Uiso 1 1 calc R
C319 C 0.0896(11) 0.0849(16) 0.3432(4) 0.30(7) Uiso 1 1 d R
H31K H 0.0864 0.1158 0.3390 0.443 Uiso 1 1 calc R
H31L H 0.0740 0.0641 0.3397 0.443 Uiso 1 1 calc R
H31M H 0.1085 0.0731 0.3400 0.443 Uiso 1 1 calc R
C320 C 0.0945(11) 0.0389(9) 0.3683(6) 0.21(5) Uiso 1 1 d R
H32F H 0.1155 0.0321 0.3687 0.315 Uiso 1 1 calc R
H32G H 0.0844 0.0149 0.3624 0.315 Uiso 1 1 calc R
H32H H 0.0868 0.0397 0.3785 0.315 Uiso 1 1 calc R
C321 C 0.3533(9) 0.4941(15) 0.4721(3) 0.108(14) Uani 1 1 d GU
C322 C 0.3494(10) 0.5421(15) 0.4730(3) 0.120(15) Uani 1 1 d GU
H32B H 0.3498 0.5605 0.4642 0.144 Uiso 1 1 calc R
C323 C 0.3447(10) 0.5629(11) 0.4871(4) 0.134(15) Uani 1 1 d GU
H32C H 0.3420 0.5953 0.4877 0.160 Uiso 1 1 calc R
C324 C 0.3440(7) 0.5357(12) 0.5001(3) 0.134(16) Uani 1 1 d GU
C325 C 0.3480(9) 0.4877(12) 0.4992(4) 0.128(15) Uani 1 1 d GU
H32D H 0.3475 0.4693 0.5080 0.153 Uiso 1 1 calc R
C326 C 0.3526(10) 0.4669(11) 0.4852(4) 0.117(14) Uani 1 1 d GU
H32E H 0.3553 0.4344 0.4845 0.140 Uiso 1 1 calc R
C327 C 0.3399(12) 0.5544(17) 0.5152(4) 0.30(7) Uiso 1 1 d R
C328 C 0.3309(16) 0.6067(18) 0.5148(6) 0.53(16) Uiso 1 1 d R
H32I H 0.3137 0.6106 0.5082 0.795 Uiso 1 1 calc R
H32J H 0.3471 0.6251 0.5110 0.795 Uiso 1 1 calc R
H32K H 0.3263 0.6170 0.5250 0.795 Uiso 1 1 calc R
C329 C 0.3113(14) 0.542(2) 0.5231(5) 0.33(8) Uiso 1 1 d R
H32L H 0.2950 0.5441 0.5158 0.491 Uiso 1 1 calc R
H32M H 0.3081 0.5633 0.5314 0.491 Uiso 1 1 calc R
H32N H 0.3127 0.5102 0.5269 0.491 Uiso 1 1 calc R
C330 C 0.3676(15) 0.552(2) 0.5261(4) 0.31(8) Uiso 1 1 d R
H33F H 0.3743 0.5197 0.5268 0.467 Uiso 1 1 calc R
H33G H 0.3624 0.5630 0.5361 0.467 Uiso 1 1 calc R
H33H H 0.3833 0.5710 0.5221 0.467 Uiso 1 1 calc R
C331 C 0.0724(8) 0.5749(13) 0.3274(4) 0.094(13) Uani 1 1 d GU
C332 C 0.0796(7) 0.6214(13) 0.3251(3) 0.086(12) Uani 1 1 d GU
H33B H 0.0892 0.6385 0.3328 0.103 Uiso 1 1 calc R
C333 C 0.0727(7) 0.6427(10) 0.3113(4) 0.101(13) Uani 1 1 d GU
H33C H 0.0776 0.6741 0.3097 0.122 Uiso 1 1 calc R
C334 C 0.0585(6) 0.6174(11) 0.2998(3) 0.110(14) Uani 1 1 d GU
C335 C 0.0512(8) 0.5708(11) 0.3022(4) 0.126(15) Uani 1 1 d GU
H33D H 0.0416 0.5537 0.2944 0.151 Uiso 1 1 calc R
C336 C 0.0582(9) 0.5496(11) 0.3160(5) 0.114(14) Uani 1 1 d GU
H33E H 0.0533 0.5181 0.3176 0.137 Uiso 1 1 calc R
C337 C 0.0499(10) 0.6368(17) 0.2852(4) 0.30(5) Uiso 1 1 d RU
C338 C 0.0632(14) 0.6861(18) 0.2828(6) 0.36(7) Uiso 1 1 d RU
H33I H 0.0844 0.6849 0.2844 0.540 Uiso 1 1 calc R
H33J H 0.0547 0.7077 0.2900 0.540 Uiso 1 1 calc R
H33K H 0.0588 0.6966 0.2725 0.540 Uiso 1 1 calc R
C339 C 0.0659(14) 0.618(2) 0.2714(3) 0.29(6) Uiso 1 1 d RU
H33L H 0.0868 0.6157 0.2738 0.429 Uiso 1 1 calc R
H33M H 0.0630 0.6399 0.2630 0.429 Uiso 1 1 calc R
H33N H 0.0581 0.5881 0.2686 0.429 Uiso 1 1 calc R
C340 C 0.0158(11) 0.642(2) 0.2824(6) 0.33(6) Uiso 1 1 d RU
H34E H 0.0062 0.6124 0.2838 0.498 Uiso 1 1 calc R
H34F H 0.0122 0.6535 0.2721 0.498 Uiso 1 1 calc R
H34G H 0.0080 0.6646 0.2896 0.498 Uiso 1 1 calc R
C341 C 0.1478(11) 0.557(2) 0.4756(5) 0.15(2) Uani 1 1 d GU
C342 C 0.1519(11) 0.605(2) 0.4775(6) 0.17(2) Uani 1 1 d GU
H34A H 0.1673 0.6201 0.4725 0.203 Uiso 1 1 calc R
C343 C 0.1332(11) 0.6297(16) 0.4869(6) 0.19(2) Uani 1 1 d GU
H34B H 0.1359 0.6620 0.4882 0.223 Uiso 1 1 calc R
C344 C 0.1105(9) 0.6070(17) 0.4943(4) 0.19(2) Uani 1 1 d GU
C345 C 0.1064(11) 0.5592(17) 0.4923(6) 0.19(2) Uani 1 1 d GU
H34C H 0.0911 0.5439 0.4974 0.222 Uiso 1 1 calc R
C346 C 0.1251(13) 0.5343(15) 0.4830(6) 0.17(2) Uani 1 1 d GU
H34D H 0.1224 0.5020 0.4817 0.199 Uiso 1 1 calc R
C347 C 0.0903(13) 0.630(2) 0.5045(7) 0.56(9) Uiso 1 1 d RU
C348 C 0.094(2) 0.684(2) 0.5039(10) 0.59(11) Uiso 1 1 d RU
H34H H 0.0915 0.6945 0.4935 0.883 Uiso 1 1 calc R
H34I H 0.1128 0.6927 0.5079 0.883 Uiso 1 1 calc R
H34J H 0.0783 0.6982 0.5100 0.883 Uiso 1 1 calc R
C349 C 0.0582(12) 0.634(3) 0.4993(10) 0.54(11) Uiso 1 1 d RU
H34K H 0.0573 0.6420 0.4886 0.807 Uiso 1 1 calc R
H34L H 0.0483 0.6572 0.5052 0.807 Uiso 1 1 calc R
H34M H 0.0486 0.6036 0.5007 0.807 Uiso 1 1 calc R
C350 C 0.0939(19) 0.616(3) 0.5217(6) 0.59(11) Uiso 1 1 d RU
H35F H 0.0920 0.5828 0.5227 0.883 Uiso 1 1 calc R
H35G H 0.0787 0.6317 0.5275 0.883 Uiso 1 1 calc R
H35H H 0.1132 0.6262 0.5254 0.883 Uiso 1 1 calc R
C351 C 0.1255(6) 0.2406(12) 0.3301(3) 0.067(10) Uani 1 1 d GU
C352 C 0.1005(7) 0.2155(13) 0.3340(3) 0.075(11) Uani 1 1 d GU
H35B H 0.0963 0.2101 0.3443 0.090 Uiso 1 1 calc R
C353 C 0.0816(6) 0.1983(12) 0.3227(4) 0.084(12) Uani 1 1 d GU
H35C H 0.0647 0.1813 0.3253 0.101 Uiso 1 1 calc R
C354 C 0.0878(6) 0.2063(13) 0.3075(3) 0.076(11) Uani 1 1 d GU
C355 C 0.1128(7) 0.2314(13) 0.3036(3) 0.079(11) Uani 1 1 d GU
H35D H 0.1170 0.2368 0.2933 0.095 Uiso 1 1 calc R
C356 C 0.1316(6) 0.2486(12) 0.3149(3) 0.073(11) Uani 1 1 d GU
H35E H 0.1486 0.2655 0.3123 0.087 Uiso 1 1 calc R
C357 C 0.0710(9) 0.1812(15) 0.2951(4) 0.089(17) Uiso 1 1 d GU
C358 C 0.0393(11) 0.2017(19) 0.2955(7) 0.13(3) Uiso 1 1 d GU
H35I H 0.0402 0.2354 0.2949 0.199 Uiso 1 1 calc R
H35J H 0.0300 0.1927 0.3049 0.199 Uiso 1 1 calc R
H35K H 0.0278 0.1897 0.2870 0.199 Uiso 1 1 calc R
C359 C 0.0747(12) 0.1983(18) 0.2789(5) 0.12(2) Uiso 1 1 d RU
H35L H 0.0770 0.2320 0.2789 0.176 Uiso 1 1 calc R
H35M H 0.0573 0.1899 0.2729 0.176 Uiso 1 1 calc R
H35N H 0.0920 0.1840 0.2746 0.176 Uiso 1 1 calc R
C360 C 0.0671(14) 0.1269(14) 0.2962(7) 0.15(3) Uiso 1 1 d RU
H36F H 0.0863 0.1121 0.2960 0.220 Uiso 1 1 calc R
H36G H 0.0552 0.1161 0.2876 0.220 Uiso 1 1 calc R
H36H H 0.0574 0.1191 0.3056 0.220 Uiso 1 1 calc R
C361 C 0.3186(12) 0.6873(14) 0.3899(7) 0.16(2) Uani 1 1 d GU
C362 C 0.3425(14) 0.7041(18) 0.3818(6) 0.18(2) Uani 1 1 d GU
H36B H 0.3470 0.6912 0.3723 0.214 Uiso 1 1 calc R
C363 C 0.3598(11) 0.7398(18) 0.3879(6) 0.19(2) Uani 1 1 d GU
H36C H 0.3760 0.7512 0.3825 0.228 Uiso 1 1 calc R
C364 C 0.3532(10) 0.7588(15) 0.4019(6) 0.19(2) Uani 1 1 d GU
C365 C 0.3292(12) 0.7420(18) 0.4100(5) 0.18(2) Uani 1 1 d GU
H36D H 0.3247 0.7548 0.4195 0.213 Uiso 1 1 calc R
C366 C 0.3119(11) 0.7063(17) 0.4039(7) 0.16(2) Uani 1 1 d GU
H36E H 0.2957 0.6949 0.4093 0.189 Uiso 1 1 calc R
C367 C 0.3702(15) 0.796(2) 0.4093(9) 0.59(10) Uiso 1 1 d RU
C368 C 0.3932(16) 0.817(3) 0.3984(12) 0.57(11) Uiso 1 1 d RU
H36I H 0.3834 0.8271 0.3891 0.860 Uiso 1 1 calc R
H36J H 0.4080 0.7936 0.3960 0.860 Uiso 1 1 calc R
H36K H 0.4027 0.8435 0.4033 0.860 Uiso 1 1 calc R
C369 C 0.355(2) 0.8426(19) 0.4110(11) 0.61(11) Uiso 1 1 d RU
H36L H 0.3446 0.8502 0.4016 0.916 Uiso 1 1 calc R
H36M H 0.3701 0.8664 0.4130 0.916 Uiso 1 1 calc R
H36N H 0.3416 0.8414 0.4193 0.916 Uiso 1 1 calc R
C370 C 0.388(2) 0.780(3) 0.4238(10) 0.63(11) Uiso 1 1 d RU
H37E H 0.3748 0.7666 0.4311 0.944 Uiso 1 1 calc R
H37F H 0.3977 0.8075 0.4283 0.944 Uiso 1 1 calc R
H37G H 0.4030 0.7576 0.4211 0.944 Uiso 1 1 calc R
C371 C 0.0706(6) 0.6328(12) 0.3763(4) 0.091(13) Uani 1 1 d GU
C372 C 0.0562(7) 0.5990(13) 0.3847(3) 0.089(13) Uani 1 1 d GU
H37A H 0.0643 0.5891 0.3941 0.107 Uiso 1 1 calc R
C373 C 0.0299(7) 0.5797(11) 0.3793(4) 0.096(13) Uani 1 1 d GU
H37B H 0.0202 0.5568 0.3851 0.116 Uiso 1 1 calc R
C374 C 0.0180(6) 0.5943(11) 0.3655(4) 0.109(14) Uani 1 1 d GU
C375 C 0.0323(7) 0.6281(12) 0.3571(3) 0.111(14) Uani 1 1 d GU
H37C H 0.0242 0.6380 0.3477 0.133 Uiso 1 1 calc R
C376 C 0.0586(7) 0.6474(12) 0.3624(4) 0.094(13) Uani 1 1 d GU
H37D H 0.0683 0.6703 0.3567 0.113 Uiso 1 1 calc R
C377 C -0.0091(8) 0.5756(16) 0.3589(5) 0.28(5) Uiso 1 1 d RU
C378 C -0.0257(9) 0.5440(19) 0.3702(7) 0.34(7) Uiso 1 1 d RU
H37H H -0.0290 0.5611 0.3795 0.515 Uiso 1 1 calc R
H37I H -0.0141 0.5164 0.3723 0.515 Uiso 1 1 calc R
H37J H -0.0446 0.5349 0.3657 0.515 Uiso 1 1 calc R
C379 C -0.0353(7) 0.608(2) 0.3577(7) 0.32(6) Uiso 1 1 d RU
H37K H -0.0368 0.6263 0.3670 0.480 Uiso 1 1 calc R
H37L H -0.0532 0.5903 0.3561 0.480 Uiso 1 1 calc R
H37M H -0.0327 0.6294 0.3492 0.480 Uiso 1 1 calc R
C380 C -0.0050(12) 0.545(2) 0.3442(6) 0.33(7) Uiso 1 1 d RU
H38H H 0.0054 0.5631 0.3367 0.501 Uiso 1 1 calc R
H38I H -0.0242 0.5360 0.3402 0.501 Uiso 1 1 calc R
H38J H 0.0064 0.5175 0.3468 0.501 Uiso 1 1 calc R
C381 C 0.1149(6) 0.4015(13) 0.2900(4) 0.070(11) Uani 1 1 d GU
C382 C 0.1056(7) 0.3557(12) 0.2920(4) 0.090(12) Uani 1 1 d GU
H38A H 0.1190 0.3329 0.2954 0.108 Uiso 1 1 calc R
C383 C 0.0764(8) 0.3437(10) 0.2888(4) 0.094(12) Uani 1 1 d GU
H38B H 0.0700 0.3128 0.2901 0.113 Uiso 1 1 calc R
C384 C 0.0566(6) 0.3775(12) 0.2836(4) 0.107(13) Uani 1 1 d GU
C385 C 0.0660(7) 0.4233(11) 0.2817(4) 0.106(13) Uani 1 1 d GU
H38C H 0.0526 0.4461 0.2782 0.128 Uiso 1 1 calc R
C386 C 0.0951(8) 0.4353(11) 0.2849(4) 0.094(12) Uani 1 1 d GU
H38D H 0.1015 0.4662 0.2836 0.113 Uiso 1 1 calc R
C387 C 0.0259(7) 0.3681(19) 0.2798(6) 0.44(7) Uiso 1 1 d RU
C388 C 0.0165(10) 0.318(2) 0.2847(8) 0.48(9) Uiso 1 1 d RU
H38K H 0.0211 0.3139 0.2954 0.721 Uiso 1 1 calc R
H38L H 0.0271 0.2954 0.2788 0.721 Uiso 1 1 calc R
H38M H -0.0045 0.3144 0.2829 0.721 Uiso 1 1 calc R
C389 C 0.0028(6) 0.390(2) 0.2899(8) 0.47(9) Uiso 1 1 d RU
H38N H 0.0090 0.3864 0.3005 0.701 Uiso 1 1 calc R
H38O H -0.0159 0.3737 0.2883 0.701 Uiso 1 1 calc R
H38P H 0.0005 0.4224 0.2875 0.701 Uiso 1 1 calc R
C390 C 0.0177(11) 0.372(3) 0.2625(7) 0.49(9) Uiso 1 1 d RU
H39H H 0.0231 0.4023 0.2587 0.733 Uiso 1 1 calc R
H39I H -0.0034 0.3670 0.2610 0.733 Uiso 1 1 calc R
H39J H 0.0283 0.3479 0.2569 0.733 Uiso 1 1 calc R
C391 C 0.4250(8) 0.5091(15) 0.4376(4) 0.103(14) Uani 1 1 d GU
C392 C 0.4407(9) 0.4765(13) 0.4461(5) 0.122(15) Uani 1 1 d GU
H39A H 0.4462 0.4479 0.4417 0.146 Uiso 1 1 calc R
C393 C 0.4483(9) 0.4859(13) 0.4611(5) 0.139(16) Uani 1 1 d GU
H39B H 0.4590 0.4638 0.4669 0.167 Uiso 1 1 calc R
C394 C 0.4402(8) 0.5281(14) 0.4677(4) 0.137(16) Uani 1 1 d GU
C395 C 0.4245(8) 0.5608(12) 0.4591(5) 0.129(16) Uani 1 1 d GU
H39C H 0.4190 0.5893 0.4635 0.155 Uiso 1 1 calc R
C396 C 0.4169(8) 0.5513(14) 0.4441(5) 0.103(14) Uani 1 1 d GU
H39D H 0.4062 0.5734 0.4383 0.124 Uiso 1 1 calc R
C397 C 0.4467(13) 0.541(2) 0.4833(4) 0.43(7) Uiso 1 1 d RU
C398 C 0.4683(16) 0.506(3) 0.4911(5) 0.47(9) Uiso 1 1 d RU
H39K H 0.4858 0.5025 0.4850 0.704 Uiso 1 1 calc R
H39L H 0.4587 0.4754 0.4919 0.704 Uiso 1 1 calc R
H39M H 0.4737 0.5169 0.5011 0.704 Uiso 1 1 calc R
C399 C 0.4684(15) 0.580(3) 0.4860(6) 0.45(9) Uiso 1 1 d RU
H39N H 0.4848 0.5770 0.4792 0.679 Uiso 1 1 calc R
H39O H 0.4756 0.5794 0.4964 0.679 Uiso 1 1 calc R
H39P H 0.4586 0.6099 0.4841 0.679 Uiso 1 1 calc R
C400 C 0.4192(16) 0.543(3) 0.4939(4) 0.49(9) Uiso 1 1 d RU
H40H H 0.4048 0.5648 0.4897 0.735 Uiso 1 1 calc R
H40I H 0.4254 0.5539 0.5039 0.735 Uiso 1 1 calc R
H40J H 0.4104 0.5124 0.4947 0.735 Uiso 1 1 calc R
C401 C 0.3369(10) 0.1992(12) 0.3463(5) 0.115(15) Uani 1 1 d GU
C402 C 0.3172(8) 0.1721(15) 0.3545(5) 0.118(15) Uani 1 1 d GU
H40A H 0.2990 0.1848 0.3574 0.141 Uiso 1 1 calc R
C403 C 0.3244(8) 0.1264(14) 0.3583(5) 0.128(15) Uani 1 1 d GU
H40B H 0.3111 0.1081 0.3638 0.153 Uiso 1 1 calc R
C404 C 0.3513(8) 0.1078(12) 0.3540(4) 0.134(16) Uani 1 1 d GU
C405 C 0.3710(8) 0.1348(14) 0.3458(5) 0.139(16) Uani 1 1 d GU
H40C H 0.3892 0.1222 0.3429 0.167 Uiso 1 1 calc R
C406 C 0.3638(9) 0.1805(14) 0.3420(5) 0.124(15) Uani 1 1 d GU
H40D H 0.3771 0.1988 0.3365 0.148 Uiso 1 1 calc R
C407 C 0.3609(13) 0.0608(13) 0.3577(7) 0.28(7) Uiso 1 1 d R
C408 C 0.3357(17) 0.0313(15) 0.3645(9) 0.46(13) Uiso 1 1 d R
H40K H 0.3186 0.0320 0.3577 0.695 Uiso 1 1 calc R
H40L H 0.3303 0.0441 0.3743 0.695 Uiso 1 1 calc R
H40M H 0.3422 -0.0007 0.3659 0.695 Uiso 1 1 calc R
C409 C 0.3637(17) 0.0267(13) 0.3446(9) 0.51(15) Uiso 1 1 d R
H40N H 0.3469 0.0303 0.3377 0.770 Uiso 1 1 calc R
H40O H 0.3642 -0.0049 0.3485 0.770 Uiso 1 1 calc R
H40P H 0.3817 0.0330 0.3392 0.770 Uiso 1 1 calc R
C410 C 0.3872(16) 0.057(2) 0.3694(8) 0.55(17) Uiso 1 1 d R
H41E H 0.4038 0.0754 0.3658 0.821 Uiso 1 1 calc R
H41F H 0.3930 0.0251 0.3707 0.821 Uiso 1 1 calc R
H41G H 0.3811 0.0700 0.3791 0.821 Uiso 1 1 calc R
C411 C 0.0941(8) 0.2577(11) 0.4366(5) 0.113(15) Uani 1 1 d GU
C412 C 0.1010(9) 0.2548(12) 0.4520(5) 0.132(16) Uani 1 1 d GU
H41A H 0.1103 0.2801 0.4569 0.158 Uiso 1 1 calc R
C413 C 0.0943(9) 0.2146(13) 0.4600(4) 0.143(17) Uani 1 1 d GU
H41B H 0.0990 0.2126 0.4705 0.172 Uiso 1 1 calc R
C414 C 0.0807(6) 0.1772(10) 0.4527(4) 0.140(17) Uani 1 1 d GU
C415 C 0.0737(8) 0.1801(12) 0.4373(4) 0.138(17) Uani 1 1 d GU
H41C H 0.0645 0.1549 0.4323 0.165 Uiso 1 1 calc R
C416 C 0.0804(9) 0.2203(14) 0.4292(4) 0.121(16) Uani 1 1 d GU
H41D H 0.0757 0.2223 0.4188 0.145 Uiso 1 1 calc R
C417 C 0.0733(10) 0.1336(12) 0.4601(5) 0.22(5) Uiso 1 1 d R
C418 C 0.0775(14) 0.1368(19) 0.4776(5) 0.30(7) Uiso 1 1 d R
H41H H 0.0664 0.1631 0.4814 0.450 Uiso 1 1 calc R
H41I H 0.0983 0.1409 0.4801 0.450 Uiso 1 1 calc R
H41J H 0.0704 0.1083 0.4823 0.450 Uiso 1 1 calc R
C419 C 0.0408(11) 0.1226(16) 0.4618(6) 0.18(4) Uiso 1 1 d R
H41K H 0.0304 0.1506 0.4649 0.271 Uiso 1 1 calc R
H41L H 0.0385 0.0986 0.4695 0.271 Uiso 1 1 calc R
H41M H 0.0327 0.1117 0.4522 0.271 Uiso 1 1 calc R
C420 C 0.0920(14) 0.0903(12) 0.4551(8) 0.38(10) Uiso 1 1 d R
H42F H 0.0903 0.0865 0.4442 0.570 Uiso 1 1 calc R
H42G H 0.0847 0.0625 0.4601 0.570 Uiso 1 1 calc R
H42H H 0.1125 0.0952 0.4579 0.570 Uiso 1 1 calc R
C421 C 0.0832(8) 0.5964(14) 0.4402(5) 0.124(16) Uani 1 1 d GU
C422 C 0.0846(7) 0.5781(16) 0.4548(5) 0.136(16) Uani 1 1 d GU
H42B H 0.1024 0.5796 0.4605 0.164 Uiso 1 1 calc R
C423 C 0.0598(7) 0.5574(14) 0.4611(4) 0.138(16) Uani 1 1 d GU
H42C H 0.0608 0.5451 0.4709 0.165 Uiso 1 1 calc R
C424 C 0.0336(6) 0.5551(10) 0.4527(3) 0.132(16) Uani 1 1 d GU
C425 C 0.0322(8) 0.5735(14) 0.4381(3) 0.134(16) Uani 1 1 d GU
H42D H 0.0144 0.5719 0.4324 0.161 Uiso 1 1 calc R
C426 C 0.0570(9) 0.5941(16) 0.4318(4) 0.137(16) Uani 1 1 d GU
H42E H 0.0560 0.6065 0.4220 0.165 Uiso 1 1 calc R
C427 C 0.0068(7) 0.5336(14) 0.4581(5) 0.16(3) Uiso 1 1 d R
C428 C 0.0093(11) 0.521(2) 0.4753(5) 0.27(7) Uiso 1 1 d R
H42I H 0.0149 0.5489 0.4810 0.410 Uiso 1 1 calc R
H42J H 0.0241 0.4972 0.4768 0.410 Uiso 1 1 calc R
H42K H -0.0097 0.5100 0.4788 0.410 Uiso 1 1 calc R
C429 C -0.0192(7) 0.566(2) 0.4611(7) 0.22(5) Uiso 1 1 d R
H42L H -0.0122 0.5937 0.4661 0.335 Uiso 1 1 calc R
H42M H -0.0332 0.5498 0.4675 0.335 Uiso 1 1 calc R
H42N H -0.0287 0.5739 0.4515 0.335 Uiso 1 1 calc R
C430 C -0.0024(11) 0.4871(17) 0.4499(7) 0.27(6) Uiso 1 1 d R
H43F H -0.0043 0.4927 0.4391 0.403 Uiso 1 1 calc R
H43G H -0.0211 0.4765 0.4538 0.403 Uiso 1 1 calc R
H43H H 0.0126 0.4635 0.4518 0.403 Uiso 1 1 calc R
C431 C 0.2139(13) 0.6782(14) 0.4341(6) 0.158(19) Uani 1 1 d GU
C432 C 0.2330(10) 0.7116(19) 0.4284(7) 0.173(19) Uani 1 1 d GU
H43B H 0.2522 0.7032 0.4256 0.207 Uiso 1 1 calc R
C433 C 0.2236(10) 0.7576(17) 0.4268(6) 0.180(19) Uani 1 1 d GU
H43C H 0.2365 0.7802 0.4229 0.216 Uiso 1 1 calc R
C434 C 0.1952(10) 0.7701(13) 0.4309(5) 0.18(2) Uani 1 1 d GU
C435 C 0.1761(9) 0.7366(17) 0.4367(6) 0.173(19) Uani 1 1 d GU
H43D H 0.1569 0.7450 0.4395 0.207 Uiso 1 1 calc R
C436 C 0.1855(12) 0.6906(15) 0.4383(6) 0.159(18) Uani 1 1 d GU
H43E H 0.1727 0.6680 0.4421 0.191 Uiso 1 1 calc R
C437 C 0.1836(15) 0.8172(15) 0.4299(8) 0.52(8) Uiso 1 1 d RU
C438 C 0.205(2) 0.8500(16) 0.4211(11) 0.52(10) Uiso 1 1 d RU
H43I H 0.2088 0.8366 0.4113 0.775 Uiso 1 1 calc R
H43J H 0.2229 0.8538 0.4269 0.775 Uiso 1 1 calc R
H43K H 0.1953 0.8802 0.4198 0.775 Uiso 1 1 calc R
C439 C 0.1591(19) 0.826(2) 0.4183(10) 0.52(10) Uiso 1 1 d RU
H43L H 0.1636 0.8099 0.4089 0.785 Uiso 1 1 calc R
H43M H 0.1574 0.8592 0.4164 0.785 Uiso 1 1 calc R
H43N H 0.1406 0.8143 0.4222 0.785 Uiso 1 1 calc R
C440 C 0.178(2) 0.8418(19) 0.4455(10) 0.51(10) Uiso 1 1 d RU
H44A H 0.1652 0.8228 0.4516 0.767 Uiso 1 1 calc R
H44B H 0.1693 0.8722 0.4438 0.767 Uiso 1 1 calc R
H44C H 0.1970 0.8458 0.4509 0.767 Uiso 1 1 calc R

loop_
_atom_site_aniso_label
_atom_site_aniso_U_11
_atom_site_aniso_U_22
_atom_site_aniso_U_33
_atom_site_aniso_U_23
_atom_site_aniso_U_13
_atom_site_aniso_U_12
Au1 0.0295(10) 0.0424(11) 0.0353(11) 0.0045(9) 0.0069(8) 0.0051(9)
Au2 0.0327(10) 0.0431(12) 0.0363(11) 0.0015(9) 0.0099(9) 0.0025(9)
Au3 0.0296(10) 0.0436(12) 0.0376(11) 0.0036(9) 0.0088(9) 0.0045(9)
Au4 0.0320(10) 0.0449(12) 0.0365(11) 0.0036(9) 0.0082(9) 0.0019(9)
Au5 0.0302(10) 0.0482(12) 0.0430(11) 0.0042(9) 0.0084(9) 0.0011(9)
Au6 0.0370(11) 0.0456(12) 0.0344(11) 0.0033(9) 0.0104(9) 0.0012(9)
Au7 0.0361(11) 0.0452(12) 0.0418(11) 0.0048(9) 0.0128(9) 0.0047(9)
Au8 0.0357(10) 0.0451(12) 0.0372(11) 0.0035(9) 0.0078(9) 0.0047(9)
Au9 0.0369(11) 0.0442(12) 0.0420(11) 0.0051(9) 0.0126(9) 0.0063(9)
Au10 0.0371(11) 0.0468(12) 0.0387(11) 0.0046(9) 0.0108(9) 0.0038(9)
Au11 0.0293(10) 0.0498(12) 0.0443(11) 0.0042(9) 0.0111(9) 0.0062(9)
Au12 0.0374(11) 0.0495(12) 0.0363(11) 0.0040(9) 0.0081(9) 0.0017(9)
Au13 0.0339(10) 0.0511(12) 0.0445(12) 0.0018(9) 0.0090(9) -0.0006(9)
Au14 0.0365(11) 0.0548(13) 0.0422(12) 0.0017(9) 0.0100(9) 0.0028(9)
Au15 0.0331(10) 0.0538(13) 0.0428(12) 0.0045(9) 0.0100(9) 0.0030(9)
Au16 0.0338(11) 0.0539(13) 0.0500(12) 0.0057(10) 0.0138(9) 0.0073(9)
Au17 0.0401(11) 0.0479(12) 0.0457(12) 0.0025(9) 0.0103(9) 0.0003(9)
Au18 0.0402(11) 0.0454(12) 0.0418(11) 0.0001(9) 0.0113(9) 0.0009(9)
Au19 0.0313(10) 0.0500(12) 0.0447(12) 0.0030(9) 0.0086(9) 0.0038(9)
Au20 0.0353(11) 0.0517(13) 0.0413(11) 0.0023(9) 0.0037(9) 0.0025(9)
Au21 0.0386(11) 0.0521(13) 0.0459(12) 0.0014(9) 0.0103(9) 0.0022(9)
Au22 0.0359(11) 0.0545(13) 0.0474(12) 0.0056(10) 0.0091(9) 0.0031(9)
Au23 0.0406(11) 0.0557(13) 0.0499(12) 0.0080(10) 0.0134(10) -0.0001(10)
Au24 0.0400(11) 0.0529(13) 0.0460(12) 0.0106(10) 0.0112(10) 0.0067(10)
Au25 0.0358(11) 0.0546(13) 0.0477(12) 0.0094(10) 0.0103(9) 0.0045(9)
Au26 0.0414(11) 0.0547(13) 0.0485(12) 0.0009(10) 0.0112(10) 0.0044(10)
Au27 0.0393(11) 0.0585(14) 0.0552(13) 0.0061(10) 0.0111(10) 0.0039(10)
Au28 0.0394(11) 0.0603(14) 0.0505(13) 0.0041(10) 0.0105(10) 0.0045(10)
Au29 0.0477(12) 0.0528(13) 0.0467(12) 0.0063(10) 0.0103(10) 0.0028(10)
Au30 0.0485(12) 0.0589(14) 0.0450(12) 0.0052(10) 0.0106(10) 0.0026(10)
Au31 0.0532(13) 0.0568(13) 0.0397(12) 0.0048(10) 0.0086(10) 0.0017(10)
Au32 0.0477(12) 0.0527(13) 0.0528(13) 0.0070(10) 0.0158(10) 0.0068(10)
Au33 0.0418(11) 0.0546(13) 0.0467(12) 0.0018(10) 0.0136(10) 0.0070(10)
Au34 0.0460(12) 0.0519(13) 0.0520(13) -0.0005(10) 0.0127(10) 0.0010(10)
Au35 0.0447(12) 0.0603(14) 0.0442(12) 0.0042(10) 0.0095(10) 0.0020(10)
Au36 0.0396(11) 0.0604(14) 0.0544(13) 0.0013(10) 0.0075(10) 0.0023(10)
Au37 0.0364(11) 0.0612(14) 0.0558(13) 0.0045(10) 0.0111(10) 0.0030(10)
Au38 0.0452(12) 0.0585(14) 0.0538(13) 0.0041(10) 0.0126(10) 0.0012(10)
Au39 0.0545(13) 0.0606(14) 0.0453(12) -0.0008(10) 0.0148(10) 0.0012(11)
Au40 0.0472(12) 0.0593(14) 0.0524(13) 0.0147(10) 0.0147(10) 0.0058(10)
Au41 0.0422(12) 0.0651(14) 0.0539(13) 0.0001(11) 0.0127(10) 0.0048(10)
Au42 0.0484(12) 0.0612(14) 0.0476(12) 0.0075(10) 0.0091(10) 0.0028(10)
Au43 0.0490(12) 0.0649(14) 0.0486(13) 0.0058(10) 0.0143(10) 0.0043(11)
Au44 0.0514(12) 0.0643(14) 0.0432(12) 0.0040(10) 0.0161(10) 0.0035(11)
Au45 0.0436(12) 0.0625(14) 0.0532(13) 0.0049(10) 0.0147(10) -0.0011(10)
Au46 0.0458(12) 0.0580(14) 0.0552(13) 0.0037(10) 0.0123(10) -0.0025(10)
Au47 0.0462(12) 0.0623(14) 0.0468(12) -0.0030(10) 0.0081(10) 0.0007(10)
Au48 0.0523(13) 0.0557(14) 0.0580(14) 0.0028(10) 0.0145(11) 0.0018(11)
Au49 0.0469(12) 0.0633(14) 0.0564(13) 0.0045(11) 0.0079(10) 0.0105(11)
Au50 0.0460(12) 0.0611(14) 0.0613(14) 0.0089(11) 0.0160(11) 0.0097(10)
Au51 0.0477(12) 0.0591(14) 0.0528(13) 0.0029(10) 0.0084(10) 0.0098(10)
Au52 0.0470(12) 0.0660(15) 0.0597(14) 0.0155(11) 0.0108(11) 0.0070(11)
Au53 0.0448(12) 0.0699(15) 0.0545(13) 0.0070(11) 0.0070(10) -0.0009(11)
Au54 0.0466(12) 0.0675(15) 0.0575(14) -0.0020(11) 0.0034(11) -0.0001(11)
Au55 0.0559(13) 0.0684(15) 0.0518(13) -0.0070(11) 0.0085(11) 0.0002(11)
Au56 0.0522(13) 0.0592(14) 0.0629(14) 0.0047(11) 0.0182(11) 0.0084(11)
Au57 0.0551(13) 0.0557(14) 0.0686(15) 0.0101(11) 0.0144(11) 0.0060(11)
Au58 0.0519(13) 0.0696(15) 0.0499(13) 0.0037(11) 0.0022(10) 0.0057(11)
Au59 0.0465(12) 0.0642(14) 0.0544(13) 0.0030(11) 0.0077(10) -0.0004(11)
Au60 0.0558(13) 0.0621(14) 0.0509(13) 0.0089(11) 0.0052(11) 0.0035(11)
Au61 0.0626(14) 0.0522(13) 0.0581(14) -0.0042(10) 0.0196(11) 0.0029(11)
Au62 0.0554(13) 0.0647(15) 0.0571(14) 0.0100(11) 0.0121(11) -0.0036(11)
Au63 0.0606(14) 0.0555(14) 0.0615(14) 0.0126(11) 0.0207(11) 0.0036(11)
Au64 0.0580(13) 0.0707(15) 0.0463(13) -0.0050(11) 0.0157(11) 0.0057(11)
Au65 0.0505(13) 0.0737(15) 0.0504(13) 0.0060(11) 0.0042(11) 0.0040(11)
Au66 0.0562(13) 0.0580(14) 0.0565(13) -0.0043(11) 0.0120(11) -0.0014(11)
Au67 0.0589(13) 0.0645(14) 0.0470(13) -0.0040(10) 0.0061(11) 0.0001(11)
Au68 0.0474(13) 0.0707(15) 0.0675(15) 0.0153(12) 0.0103(11) 0.0070(11)
Au69 0.0557(13) 0.0640(15) 0.0616(14) -0.0010(11) 0.0127(11) -0.0047(11)
Au70 0.0537(13) 0.0637(15) 0.0654(15) 0.0110(11) 0.0171(11) -0.0030(11)
Au71 0.0576(14) 0.0651(15) 0.0696(15) 0.0075(12) 0.0175(12) 0.0147(12)
Au72 0.0581(14) 0.0739(16) 0.0589(14) 0.0067(12) 0.0098(11) -0.0034(12)
Au73 0.0629(14) 0.0686(15) 0.0620(14) 0.0012(12) 0.0131(12) 0.0071(12)
Au74 0.0561(14) 0.0799(16) 0.0568(14) -0.0007(12) 0.0157(11) -0.0023(12)
Au75 0.0634(14) 0.0721(16) 0.0620(14) 0.0055(12) 0.0158(12) -0.0052(12)
Au76 0.0624(14) 0.0696(16) 0.0681(15) -0.0014(12) 0.0264(12) 0.0106(12)
Au77 0.0547(13) 0.0705(16) 0.0712(15) 0.0207(12) 0.0154(12) 0.0052(12)
Au78 0.0596(14) 0.0899(18) 0.0618(15) -0.0008(13) 0.0153(12) 0.0116(13)
Au79 0.0588(14) 0.0759(17) 0.0783(17) 0.0192(13) 0.0140(13) 0.0010(12)
Au80 0.0704(16) 0.0737(16) 0.0702(16) 0.0015(12) 0.0255(13) 0.0062(13)
Au81 0.0642(15) 0.0744(17) 0.0765(16) 0.0026(13) 0.0219(13) -0.0009(13)
Au82 0.0684(16) 0.0795(17) 0.0705(16) 0.0148(13) 0.0042(13) -0.0059(13)
Au83 0.0795(17) 0.0808(17) 0.0634(15) -0.0093(13) 0.0198(13) 0.0078(14)
Au84 0.0818(17) 0.0855(18) 0.0703(16) -0.0071(13) 0.0239(14) 0.0162(14)
Au85 0.0792(17) 0.0857(18) 0.0661(16) -0.0106(13) 0.0112(13) -0.0017(14)
Au86 0.0652(16) 0.0882(19) 0.0890(19) -0.0036(14) 0.0023(14) 0.0035(14)
Au87 0.0907(19) 0.0845(18) 0.0665(16) 0.0115(13) -0.0009(14) -0.0039(15)
Au88 0.0735(16) 0.0862(18) 0.0732(17) 0.0100(14) -0.0002(13) -0.0030(14)
Au89 0.0772(17) 0.0881(19) 0.0854(18) 0.0043(15) 0.0106(14) -0.0140(14)
Au90 0.0802(17) 0.099(2) 0.0649(16) -0.0009(14) -0.0019(14) 0.0015(15)
Au91 0.0748(17) 0.099(2) 0.095(2) 0.0130(16) 0.0030(15) 0.0128(15)
Au92 0.099(2) 0.089(2) 0.100(2) 0.0118(16) 0.0352(17) 0.0269(16)
S1 0.032(6) 0.063(8) 0.079(9) 0.025(7) 0.017(6) 0.007(6)
S2 0.066(8) 0.065(8) 0.046(7) -0.002(6) 0.016(6) -0.031(7)
S3 0.067(9) 0.081(10) 0.079(10) 0.012(8) 0.037(8) 0.003(8)
S4 0.037(7) 0.068(9) 0.065(8) 0.023(7) 0.024(6) 0.005(6)
S5 0.061(8) 0.058(9) 0.081(10) 0.017(7) 0.020(7) 0.004(7)
S6 0.068(9) 0.069(9) 0.056(8) 0.015(7) 0.030(7) 0.016(7)
S7 0.052(8) 0.068(9) 0.054(8) 0.002(6) 0.015(6) -0.014(6)
S8 0.049(7) 0.070(9) 0.065(8) 0.004(7) 0.009(7) -0.009(7)
S9 0.045(7) 0.068(9) 0.071(9) 0.015(7) 0.010(7) 0.009(6)
S10 0.042(7) 0.094(11) 0.069(9) -0.013(8) 0.027(7) -0.007(7)
S11 0.075(9) 0.059(9) 0.076(9) -0.002(7) 0.033(8) -0.003(7)
S12 0.059(8) 0.090(10) 0.063(9) -0.013(7) 0.027(7) 0.004(7)
S13 0.069(9) 0.067(9) 0.081(10) 0.036(8) 0.028(8) 0.027(7)
S14 0.078(9) 0.069(9) 0.058(8) -0.020(7) 0.014(7) -0.005(7)
S15 0.069(9) 0.055(8) 0.085(10) 0.020(7) 0.022(8) 0.005(7)
S16 0.072(9) 0.072(9) 0.062(9) 0.004(7) 0.013(7) 0.023(7)
S17 0.049(8) 0.062(9) 0.095(11) 0.005(8) 0.018(7) -0.011(7)
S18 0.090(10) 0.063(9) 0.064(9) -0.006(7) 0.029(8) 0.023(8)
S19 0.053(8) 0.073(9) 0.066(9) 0.005(7) 0.023(7) 0.020(7)
S20 0.107(12) 0.078(10) 0.054(8) 0.017(7) 0.016(8) -0.007(9)
S21 0.098(11) 0.069(9) 0.057(9) 0.017(7) -0.012(8) 0.001(8)
S22 0.081(10) 0.061(9) 0.067(9) 0.001(7) 0.024(8) -0.014(7)
S23 0.058(9) 0.088(11) 0.080(10) 0.013(8) -0.004(8) 0.009(8)
S24 0.068(9) 0.119(13) 0.056(9) 0.022(8) -0.005(7) -0.009(9)
S25 0.063(9) 0.109(12) 0.066(9) 0.001(8) 0.002(7) 0.011(8)
S26 0.052(8) 0.080(10) 0.070(9) 0.007(7) 0.004(7) -0.004(7)
S27 0.075(9) 0.103(12) 0.047(8) -0.015(8) 0.012(7) -0.011(8)
S28 0.037(7) 0.123(13) 0.078(10) 0.019(9) 0.008(7) 0.011(8)
S29 0.058(9) 0.092(11) 0.097(11) 0.024(9) 0.023(8) -0.029(8)
S30 0.078(10) 0.083(11) 0.081(10) -0.018(8) 0.022(8) 0.015(8)
S31 0.077(10) 0.075(10) 0.072(9) -0.015(8) 0.029(8) 0.013(8)
S32 0.090(11) 0.089(11) 0.052(8) 0.013(7) 0.013(8) -0.014(9)
S33 0.059(9) 0.112(13) 0.072(10) 0.020(9) 0.014(8) -0.003(8)
S34 0.056(9) 0.105(12) 0.086(11) 0.024(9) -0.006(8) 0.014(8)
S35 0.077(10) 0.097(11) 0.063(9) -0.016(8) 0.019(8) 0.005(9)
S36 0.078(10) 0.081(10) 0.063(9) -0.003(7) 0.016(8) -0.008(8)
S37 0.129(14) 0.051(9) 0.115(13) -0.004(8) 0.079(11) -0.013(9)
S38 0.081(11) 0.078(11) 0.120(13) 0.015(9) 0.038(10) 0.053(9)
S39 0.065(9) 0.096(11) 0.074(10) 0.014(8) -0.001(8) 0.002(8)
S40 0.055(9) 0.102(12) 0.094(11) -0.006(9) -0.012(8) -0.011(8)
S41 0.091(11) 0.084(11) 0.080(10) -0.001(8) 0.033(9) 0.026(9)
S42 0.049(9) 0.122(14) 0.123(14) 0.013(11) 0.026(9) -0.005(9)
S43 0.085(11) 0.120(14) 0.110(13) -0.007(11) 0.040(10) 0.048(10)
S44 0.139(15) 0.064(10) 0.099(12) -0.014(9) 0.057(11) -0.008(10)
C1 0.065(12) 0.064(13) 0.069(13) -0.006(9) 0.002(9) -0.016(9)
C2 0.09(2) 0.07(2) 0.09(2) 0.006(17) 0.022(19) -0.006(19)
C3 0.08(2) 0.07(3) 0.10(3) 0.000(19) 0.026(19) -0.01(2)
C4 0.07(2) 0.10(3) 0.11(3) 0.01(2) 0.00(2) -0.01(2)
C5 0.06(2) 0.08(3) 0.11(3) 0.01(2) -0.02(2) -0.028(17)
C6 0.08(2) 0.06(2) 0.10(2) 0.009(17) -0.002(19) -0.023(18)
C11 0.11(3) 0.08(3) 0.05(2) 0.019(19) -0.01(2) -0.04(2)
C12 0.13(3) 0.09(3) 0.046(18) 0.01(2) 0.00(2) -0.05(2)
C13 0.15(3) 0.10(3) 0.046(18) 0.01(2) 0.01(2) -0.05(2)
C14 0.13(3) 0.10(3) 0.05(2) 0.02(2) 0.01(2) -0.04(2)
C15 0.13(3) 0.09(3) 0.07(2) 0.01(2) 0.02(2) -0.04(2)
C16 0.11(3) 0.08(3) 0.07(2) 0.02(2) 0.00(2) -0.04(2)
C21 0.09(3) 0.09(3) 0.15(3) -0.05(3) 0.06(3) 0.00(2)
C22 0.11(3) 0.09(3) 0.17(4) -0.06(3) 0.05(3) -0.01(2)
C23 0.10(3) 0.11(3) 0.19(4) -0.05(3) 0.05(3) -0.01(2)
C24 0.09(3) 0.12(3) 0.19(4) -0.04(3) 0.06(3) -0.02(2)
C25 0.09(3) 0.13(4) 0.17(4) -0.05(3) 0.07(3) -0.01(2)
C26 0.10(3) 0.12(3) 0.15(3) -0.05(3) 0.05(3) -0.02(2)
C31 0.08(3) 0.05(2) 0.07(3) -0.018(17) 0.00(2) -0.011(18)
C32 0.09(3) 0.08(3) 0.09(3) -0.01(2) 0.02(2) 0.01(2)
C33 0.10(3) 0.08(3) 0.11(3) 0.00(2) 0.02(2) 0.02(2)
C34 0.10(3) 0.08(3) 0.12(3) 0.02(2) 0.03(2) 0.03(2)
C35 0.11(3) 0.06(3) 0.12(3) 0.01(2) 0.04(2) 0.02(2)
C36 0.10(3) 0.06(2) 0.09(3) 0.00(2) 0.02(2) 0.01(2)
C41 0.10(3) 0.08(3) 0.08(2) 0.01(2) -0.01(2) -0.04(2)
C42 0.11(3) 0.08(3) 0.09(2) 0.00(2) 0.01(2) -0.04(2)
C43 0.11(3) 0.05(2) 0.11(3) -0.02(2) 0.03(2) -0.027(19)
C44 0.12(3) 0.05(3) 0.11(3) 0.00(2) 0.03(2) -0.03(2)
C45 0.12(3) 0.08(3) 0.10(3) -0.01(2) 0.02(2) -0.03(2)
C46 0.10(3) 0.09(3) 0.08(2) 0.01(2) -0.02(2) -0.04(2)
C51 0.12(3) 0.04(2) 0.04(2) 0.000(16) 0.013(18) -0.011(19)
C52 0.12(3) 0.06(3) 0.06(2) -0.001(19) 0.00(2) 0.00(2)
C53 0.12(3) 0.07(3) 0.06(2) 0.010(19) -0.01(2) 0.01(2)
C54 0.15(3) 0.10(3) 0.05(2) 0.01(2) 0.01(2) 0.01(2)
C55 0.14(3) 0.10(3) 0.05(2) 0.00(2) 0.02(2) 0.02(2)
C56 0.13(3) 0.08(3) 0.05(2) -0.001(18) 0.01(2) 0.01(2)
C61 0.11(3) 0.03(2) 0.053(19) 0.001(17) 0.00(2) -0.015(17)
C62 0.12(3) 0.06(2) 0.05(2) 0.013(18) 0.01(2) -0.034(19)
C63 0.15(3) 0.08(3) 0.06(2) -0.011(19) 0.00(2) -0.03(2)
C64 0.12(3) 0.04(2) 0.08(2) -0.030(19) -0.01(2) -0.027(19)
C65 0.13(3) 0.02(2) 0.08(2) -0.027(18) 0.01(2) -0.023(18)
C66 0.12(3) 0.04(2) 0.06(2) -0.029(17) 0.027(19) -0.026(19)
C71 0.10(3) 0.15(4) 0.08(3) 0.01(2) 0.04(2) 0.02(2)
C72 0.11(3) 0.15(4) 0.08(3) 0.02(2) 0.03(2) 0.02(3)
C73 0.12(3) 0.15(4) 0.09(3) -0.01(2) 0.04(2) 0.03(3)
C74 0.11(3) 0.17(4) 0.10(3) 0.00(3) 0.06(2) 0.03(2)
C75 0.11(3) 0.17(4) 0.09(3) 0.01(3) 0.05(2) 0.03(3)
C76 0.10(3) 0.16(4) 0.07(3) 0.01(2) 0.04(2) 0.04(3)
C81 0.06(2) 0.05(2) 0.16(3) 0.03(2) 0.02(2) -0.026(19)
C82 0.08(2) 0.06(3) 0.16(3) 0.03(2) 0.05(2) -0.01(2)
C83 0.09(3) 0.08(3) 0.15(3) 0.04(2) 0.03(2) -0.02(2)
C84 0.08(2) 0.09(3) 0.16(4) 0.06(2) 0.01(3) 0.00(2)
C85 0.06(2) 0.09(3) 0.18(4) 0.07(2) 0.02(2) -0.01(2)
C86 0.08(2) 0.06(3) 0.18(3) 0.07(2) 0.04(2) -0.01(2)
C91 0.038(19) 0.07(2) 0.10(2) 0.026(19) 0.034(16) 0.019(17)
C92 0.07(2) 0.10(3) 0.11(3) 0.00(2) 0.04(2) 0.01(2)
C93 0.07(2) 0.12(3) 0.11(3) -0.01(2) 0.03(2) 0.00(2)
C94 0.04(2) 0.14(3) 0.11(3) 0.00(2) 0.026(19) 0.01(2)
C95 0.06(2) 0.12(3) 0.10(3) 0.00(2) 0.05(2) 0.01(2)
C96 0.07(2) 0.08(3) 0.09(3) 0.01(2) 0.035(19) 0.00(2)
C101 0.18(4) 0.08(3) 0.17(5) -0.01(3) 0.02(3) 0.05(3)
C102 0.16(4) 0.08(3) 0.18(4) -0.01(3) 0.01(3) 0.04(3)
C103 0.16(4) 0.08(3) 0.19(5) -0.01(3) 0.00(3) 0.04(3)
C104 0.20(5) 0.08(3) 0.18(5) -0.01(3) 0.01(4) 0.05(3)
C105 0.21(5) 0.09(3) 0.18(5) 0.01(3) 0.02(3) 0.05(3)
C106 0.20(5) 0.09(3) 0.18(5) 0.00(3) 0.03(3) 0.05(3)
C111 0.03(2) 0.18(4) 0.08(3) -0.06(2) -0.003(19) 0.00(3)
C112 0.07(3) 0.19(4) 0.07(3) -0.04(2) 0.01(2) 0.03(3)
C113 0.07(3) 0.22(4) 0.08(3) -0.05(3) 0.01(2) 0.02(3)
C114 0.08(3) 0.22(4) 0.08(3) -0.06(3) 0.02(2) 0.02(3)
C115 0.09(3) 0.21(4) 0.06(3) -0.07(3) 0.01(2) 0.02(3)
C116 0.07(3) 0.18(4) 0.07(2) -0.07(3) 0.01(2) 0.02(3)
C121 0.11(3) 0.13(3) 0.10(3) 0.07(3) 0.04(2) 0.00(3)
C122 0.11(3) 0.15(3) 0.10(3) 0.05(3) 0.04(2) -0.01(3)
C123 0.10(3) 0.17(4) 0.09(3) 0.03(3) 0.04(2) -0.04(3)
C124 0.11(3) 0.16(3) 0.07(3) 0.06(3) 0.03(2) -0.06(3)
C125 0.15(3) 0.14(3) 0.10(3) 0.08(3) 0.05(2) -0.01(3)
C126 0.14(3) 0.14(3) 0.10(3) 0.09(3) 0.06(2) 0.01(3)
C131 0.10(3) 0.10(3) 0.07(3) -0.02(2) -0.01(2) -0.01(2)
C132 0.10(3) 0.11(3) 0.07(3) -0.03(2) 0.00(2) -0.01(2)
C133 0.11(3) 0.10(3) 0.07(3) -0.05(2) -0.02(2) 0.01(2)
C134 0.11(3) 0.10(3) 0.07(3) -0.03(2) -0.02(2) 0.02(2)
C135 0.11(3) 0.09(3) 0.07(3) -0.02(2) -0.02(2) 0.01(2)
C136 0.10(3) 0.08(3) 0.08(3) -0.02(2) -0.02(2) 0.00(2)
C141 0.11(3) 0.10(3) 0.14(4) 0.03(2) 0.06(3) 0.07(2)
C142 0.11(3) 0.08(3) 0.18(4) 0.01(2) 0.05(3) 0.07(2)
C143 0.13(3) 0.07(3) 0.19(4) 0.02(3) 0.04(3) 0.05(2)
C144 0.15(4) 0.09(3) 0.19(4) 0.03(3) 0.05(3) 0.04(3)
C145 0.17(4) 0.11(3) 0.17(4) 0.05(3) 0.06(3) 0.06(3)
C146 0.16(4) 0.11(3) 0.15(4) 0.05(3) 0.06(3) 0.06(3)
C151 0.09(3) 0.06(2) 0.12(3) 0.04(2) 0.01(2) 0.04(2)
C152 0.06(3) 0.09(2) 0.13(3) 0.02(2) 0.00(2) 0.01(2)
C153 0.05(3) 0.12(3) 0.15(3) 0.04(3) 0.01(2) 0.03(2)
C154 0.07(3) 0.12(3) 0.17(4) 0.03(3) 0.04(2) 0.05(3)
C155 0.08(3) 0.10(2) 0.18(4) 0.00(3) 0.06(2) 0.03(2)
C156 0.08(3) 0.07(2) 0.16(3) 0.01(3) 0.04(2) 0.04(2)
C161 0.05(2) 0.08(3) 0.10(3) -0.01(2) 0.007(19) -0.039(18)
C162 0.07(3) 0.10(3) 0.09(2) 0.00(2) 0.00(2) -0.03(2)
C163 0.07(3) 0.10(3) 0.10(3) -0.01(2) -0.01(2) -0.03(2)
C164 0.09(3) 0.09(3) 0.12(3) -0.02(2) -0.03(2) -0.02(2)
C165 0.09(3) 0.08(3) 0.11(3) -0.02(2) -0.02(2) -0.01(2)
C166 0.07(3) 0.06(3) 0.10(3) 0.00(2) 0.00(2) -0.020(19)
C171 0.07(2) 0.09(3) 0.10(3) 0.03(2) 0.05(2) 0.011(19)
C172 0.08(3) 0.10(3) 0.10(3) 0.02(2) 0.04(2) 0.03(2)
C173 0.12(3) 0.10(3) 0.09(3) 0.02(2) 0.04(2) 0.04(2)
C174 0.12(3) 0.10(3) 0.09(3) 0.02(2) 0.05(2) 0.05(2)
C175 0.11(3) 0.10(3) 0.09(3) 0.02(2) 0.04(2) 0.05(2)
C176 0.07(3) 0.11(3) 0.09(3) 0.04(2) 0.03(2) 0.02(2)
C181 0.07(2) 0.09(3) 0.09(3) -0.01(2) 0.02(2) 0.00(2)
C182 0.07(2) 0.11(3) 0.11(3) 0.03(2) 0.02(2) -0.01(2)
C183 0.07(2) 0.12(3) 0.12(3) 0.05(2) 0.02(2) 0.01(2)
C184 0.08(2) 0.12(3) 0.11(3) 0.03(2) 0.00(2) 0.02(2)
C185 0.09(2) 0.10(3) 0.10(3) 0.01(2) 0.01(2) 0.03(2)
C186 0.09(2) 0.09(3) 0.10(3) -0.01(2) 0.02(2) 0.01(2)
C191 0.07(3) 0.08(2) 0.14(3) 0.03(2) -0.02(2) 0.01(2)
C192 0.10(3) 0.055(19) 0.13(3) 0.02(2) -0.02(2) 0.02(2)
C193 0.11(3) 0.06(2) 0.13(3) 0.02(2) -0.01(2) 0.01(2)
C194 0.11(3) 0.054(19) 0.12(3) 0.02(2) 0.00(2) 0.01(2)
C195 0.12(3) 0.08(2) 0.14(3) 0.03(2) -0.03(3) 0.01(3)
C196 0.10(3) 0.08(2) 0.13(3) 0.04(2) -0.03(2) -0.02(3)
C201 0.036(19) 0.10(3) 0.09(2) 0.00(2) 0.009(17) 0.00(2)
C202 0.04(2) 0.11(3) 0.08(2) 0.00(2) 0.015(17) 0.01(2)
C203 0.07(2) 0.11(3) 0.07(2) 0.01(2) 0.01(2) 0.00(2)
C204 0.07(2) 0.12(3) 0.06(2) 0.02(2) 0.003(19) 0.00(2)
C205 0.08(2) 0.11(3) 0.08(3) 0.02(2) -0.015(18) 0.03(2)
C206 0.06(2) 0.10(3) 0.10(3) -0.01(2) -0.01(2) 0.03(2)
C211 0.12(3) 0.06(3) 0.07(3) -0.001(19) 0.01(2) 0.00(2)
C212 0.14(3) 0.10(3) 0.10(3) -0.01(2) 0.04(2) -0.02(2)
C213 0.13(3) 0.11(3) 0.11(3) -0.02(2) 0.04(2) -0.01(3)
C214 0.13(3) 0.10(3) 0.11(3) -0.02(2) 0.03(2) 0.01(3)
C215 0.11(3) 0.09(3) 0.11(3) -0.04(2) 0.02(2) 0.03(2)
C216 0.12(3) 0.08(3) 0.08(3) -0.02(2) 0.01(2) 0.01(2)
C221 0.08(2) 0.13(3) 0.10(3) -0.03(3) 0.03(3) 0.01(2)
C222 0.08(2) 0.14(3) 0.13(3) -0.04(3) 0.04(3) 0.01(2)
C223 0.08(2) 0.14(3) 0.15(4) -0.05(3) 0.02(3) 0.02(2)
C224 0.08(2) 0.14(3) 0.16(4) -0.03(3) 0.04(3) 0.03(3)
C225 0.07(2) 0.13(3) 0.17(4) 0.00(3) 0.02(3) 0.02(2)
C226 0.08(2) 0.12(3) 0.15(4) -0.02(3) 0.02(3) 0.01(2)
C231 0.06(3) 0.18(4) 0.18(5) 0.09(3) 0.06(3) 0.02(3)
C232 0.09(3) 0.17(4) 0.18(5) 0.08(3) 0.02(3) 0.06(3)
C233 0.09(3) 0.18(5) 0.19(5) 0.07(3) 0.02(3) 0.07(3)
C234 0.10(3) 0.18(4) 0.19(5) 0.07(4) 0.02(3) 0.07(3)
C235 0.10(3) 0.17(4) 0.18(5) 0.08(3) 0.04(3) 0.04(3)
C236 0.08(3) 0.18(4) 0.18(5) 0.08(3) 0.04(3) 0.03(3)
C241 0.055(19) 0.12(3) 0.08(3) 0.00(3) 0.00(2) 0.00(2)
C242 0.05(2) 0.15(3) 0.12(3) 0.00(3) -0.02(2) 0.02(2)
C243 0.051(18) 0.15(3) 0.10(3) -0.01(3) -0.01(2) 0.02(2)
C244 0.07(2) 0.15(3) 0.08(3) 0.00(3) 0.00(2) 0.00(2)
C245 0.07(2) 0.13(3) 0.08(3) -0.01(3) 0.02(2) -0.01(2)
C246 0.06(2) 0.12(3) 0.08(3) 0.00(3) -0.01(2) -0.01(2)
C251 0.056(18) 0.11(3) 0.10(3) 0.03(2) -0.01(2) 0.01(2)
C252 0.052(19) 0.10(3) 0.11(3) 0.03(2) 0.02(2) 0.01(2)
C253 0.08(2) 0.10(3) 0.13(3) 0.01(2) 0.03(3) -0.01(2)
C254 0.10(2) 0.10(3) 0.11(3) 0.02(2) 0.01(3) -0.02(2)
C255 0.10(3) 0.11(3) 0.12(3) 0.03(2) -0.01(3) -0.01(2)
C256 0.08(2) 0.11(3) 0.11(3) 0.04(2) -0.01(3) 0.01(2)
C261 0.08(3) 0.26(5) 0.10(3) -0.10(3) 0.03(2) -0.01(3)
C262 0.09(3) 0.26(5) 0.10(3) -0.07(3) 0.02(2) 0.01(3)
C263 0.11(3) 0.27(5) 0.09(3) -0.07(3) 0.04(2) 0.01(3)
C264 0.11(4) 0.28(5) 0.10(3) -0.09(3) 0.05(2) 0.00(4)
C265 0.13(4) 0.27(5) 0.10(3) -0.11(3) 0.05(3) -0.02(3)
C266 0.11(3) 0.26(5) 0.10(3) -0.11(3) 0.04(2) -0.01(3)
C271 0.09(3) 0.11(2) 0.10(2) 0.05(2) 0.02(3) 0.03(3)
C272 0.09(3) 0.10(2) 0.10(2) 0.049(19) 0.01(3) 0.04(3)
C273 0.08(2) 0.10(2) 0.10(2) 0.049(19) 0.02(2) 0.05(2)
C274 0.10(3) 0.10(2) 0.11(2) 0.05(2) 0.03(3) 0.04(3)
C275 0.11(3) 0.11(2) 0.12(3) 0.04(2) 0.04(3) 0.02(3)
C276 0.10(3) 0.11(3) 0.11(2) 0.04(2) 0.03(3) 0.01(3)
C281 0.15(4) 0.05(2) 0.17(4) 0.02(2) -0.05(3) 0.00(3)
C282 0.15(4) 0.04(2) 0.19(4) 0.01(2) -0.04(3) 0.00(3)
C283 0.15(4) 0.05(2) 0.19(4) 0.01(3) -0.03(3) 0.02(3)
C284 0.17(4) 0.07(3) 0.20(5) 0.04(2) -0.04(3) 0.00(3)
C285 0.19(4) 0.07(3) 0.19(4) 0.04(3) -0.05(3) 0.01(3)
C286 0.17(4) 0.07(2) 0.18(4) 0.03(3) -0.05(3) 0.02(3)
C291 0.18(4) 0.12(3) 0.03(2) -0.02(2) 0.02(2) 0.01(3)
C292 0.18(4) 0.15(3) 0.04(2) -0.01(2) 0.01(2) 0.00(3)
C293 0.18(4) 0.14(3) 0.05(2) -0.02(2) 0.02(2) -0.01(3)
C294 0.18(4) 0.13(3) 0.04(2) -0.01(2) 0.03(2) 0.01(3)
C295 0.18(4) 0.12(3) 0.05(2) 0.00(2) 0.03(2) 0.01(3)
C296 0.17(4) 0.12(3) 0.06(2) 0.00(2) 0.02(2) 0.01(3)
C301 0.11(3) 0.08(3) 0.12(3) -0.01(3) 0.01(3) -0.03(2)
C302 0.13(3) 0.09(3) 0.12(3) 0.00(3) 0.01(3) -0.02(3)
C303 0.14(3) 0.10(3) 0.13(3) -0.04(3) 0.00(3) -0.01(3)
C304 0.12(3) 0.12(3) 0.15(3) -0.05(3) 0.00(3) -0.03(3)
C305 0.11(3) 0.13(3) 0.14(3) -0.03(3) 0.01(3) -0.04(3)
C306 0.11(3) 0.12(3) 0.12(3) -0.01(3) 0.00(2) -0.04(3)
C311 0.11(2) 0.06(2) 0.07(3) 0.011(18) 0.00(2) -0.02(2)
C312 0.11(3) 0.09(3) 0.09(3) -0.01(2) 0.00(3) -0.01(2)
C313 0.10(3) 0.09(3) 0.09(3) -0.01(2) 0.03(2) -0.03(2)
C314 0.11(3) 0.09(3) 0.10(3) -0.02(2) 0.02(3) -0.04(2)
C315 0.10(3) 0.09(3) 0.11(3) -0.02(2) 0.01(3) -0.02(2)
C316 0.10(2) 0.07(3) 0.09(3) 0.00(2) 0.01(2) -0.02(2)
C321 0.13(3) 0.11(3) 0.08(2) -0.03(2) 0.04(3) -0.02(3)
C322 0.15(4) 0.12(3) 0.09(2) -0.03(2) 0.03(3) 0.00(3)
C323 0.18(4) 0.13(3) 0.10(3) -0.04(2) 0.03(3) 0.00(3)
C324 0.18(4) 0.14(3) 0.09(2) -0.04(2) 0.04(3) -0.01(4)
C325 0.17(4) 0.14(3) 0.08(2) -0.03(2) 0.03(3) 0.00(3)
C326 0.15(3) 0.13(3) 0.08(3) -0.03(2) 0.04(3) -0.01(3)
C331 0.09(3) 0.10(3) 0.10(3) 0.01(2) 0.04(2) -0.02(2)
C332 0.07(2) 0.09(2) 0.10(2) 0.031(19) 0.05(2) 0.00(2)
C333 0.09(3) 0.11(3) 0.10(3) 0.03(2) 0.02(3) 0.02(2)
C334 0.10(3) 0.12(3) 0.12(3) 0.02(2) 0.01(3) 0.03(3)
C335 0.12(3) 0.12(3) 0.14(3) 0.03(3) -0.02(3) 0.02(3)
C336 0.12(3) 0.11(3) 0.12(3) 0.01(2) -0.01(3) 0.02(3)
C341 0.18(5) 0.17(4) 0.11(4) -0.05(4) 0.02(3) 0.05(4)
C342 0.20(5) 0.18(4) 0.12(4) -0.07(4) 0.06(3) 0.04(4)
C343 0.21(5) 0.20(4) 0.15(4) -0.06(4) 0.08(3) 0.05(4)
C344 0.22(5) 0.20(5) 0.15(4) -0.04(4) 0.08(3) 0.05(4)
C345 0.22(5) 0.21(5) 0.13(4) -0.05(4) 0.06(3) 0.04(4)
C346 0.19(5) 0.19(4) 0.12(4) -0.04(4) 0.03(3) 0.05(4)
C351 0.04(2) 0.11(3) 0.053(17) 0.01(2) 0.010(17) 0.020(18)
C352 0.04(2) 0.12(3) 0.062(19) 0.02(2) 0.002(16) 0.02(2)
C353 0.06(2) 0.13(3) 0.07(2) 0.01(2) 0.007(18) 0.00(2)
C354 0.04(2) 0.12(3) 0.068(18) 0.00(2) 0.003(18) -0.005(19)
C355 0.05(2) 0.13(3) 0.063(19) 0.01(2) -0.009(17) -0.01(2)
C356 0.05(2) 0.12(3) 0.050(18) 0.01(2) -0.007(16) -0.007(19)
C361 0.21(5) 0.06(3) 0.21(6) 0.03(3) 0.04(4) 0.00(3)
C362 0.21(5) 0.09(4) 0.23(6) 0.00(3) 0.05(4) -0.03(3)
C363 0.22(5) 0.11(4) 0.25(6) -0.01(4) 0.04(4) -0.03(3)
C364 0.21(5) 0.12(4) 0.24(6) -0.01(3) 0.03(4) -0.02(3)
C365 0.21(5) 0.10(4) 0.22(6) 0.00(3) 0.03(4) 0.00(3)
C366 0.20(5) 0.07(3) 0.21(6) 0.02(3) 0.03(4) 0.01(3)
C371 0.06(2) 0.10(3) 0.12(3) 0.05(2) 0.02(2) 0.04(2)
C372 0.05(2) 0.11(3) 0.10(3) 0.03(2) 0.02(2) 0.02(2)
C373 0.06(2) 0.11(3) 0.12(3) 0.03(2) 0.01(2) 0.03(2)
C374 0.07(3) 0.13(3) 0.13(3) 0.03(3) 0.00(2) 0.03(2)
C375 0.06(2) 0.14(3) 0.13(3) 0.04(2) 0.00(2) 0.04(2)
C376 0.05(2) 0.12(3) 0.11(3) 0.04(2) 0.01(2) 0.05(2)
C381 0.06(2) 0.09(3) 0.06(3) -0.02(2) 0.01(2) 0.013(18)
C382 0.09(2) 0.10(2) 0.08(3) 0.00(3) -0.01(2) 0.00(2)
C383 0.09(3) 0.10(3) 0.10(3) -0.03(3) -0.01(3) 0.00(2)
C384 0.09(2) 0.11(3) 0.13(3) -0.03(3) -0.03(3) -0.01(2)
C385 0.08(2) 0.12(3) 0.12(3) 0.01(3) -0.03(3) -0.01(2)
C386 0.08(2) 0.11(3) 0.09(3) 0.00(3) -0.04(3) -0.003(19)
C391 0.07(3) 0.11(3) 0.13(3) -0.01(2) -0.02(3) 0.02(2)
C392 0.09(3) 0.14(3) 0.13(3) -0.01(3) -0.05(3) 0.03(3)
C393 0.11(3) 0.16(4) 0.14(4) -0.02(3) -0.06(3) 0.01(3)
C394 0.11(3) 0.16(4) 0.15(4) -0.03(3) -0.05(3) -0.01(3)
C395 0.10(3) 0.14(3) 0.15(4) -0.03(3) -0.03(3) -0.01(3)
C396 0.06(3) 0.11(3) 0.14(3) -0.03(3) -0.01(3) 0.00(2)
C401 0.13(4) 0.11(3) 0.11(3) -0.02(3) 0.03(3) 0.04(3)
C402 0.13(3) 0.11(3) 0.11(3) -0.02(3) 0.03(3) 0.04(3)
C403 0.14(4) 0.12(3) 0.13(3) 0.00(3) 0.01(3) 0.04(3)
C404 0.15(4) 0.13(3) 0.13(4) 0.01(3) 0.01(3) 0.06(3)
C405 0.15(4) 0.12(3) 0.14(4) -0.01(3) 0.03(3) 0.06(3)
C406 0.14(3) 0.11(3) 0.12(3) -0.02(3) 0.04(3) 0.05(3)
C411 0.09(3) 0.12(3) 0.13(3) -0.05(3) 0.02(3) -0.06(3)
C412 0.14(3) 0.13(3) 0.13(3) -0.03(3) 0.03(3) -0.08(3)
C413 0.15(4) 0.13(3) 0.15(3) -0.03(3) 0.03(3) -0.08(3)
C414 0.15(4) 0.12(3) 0.15(3) -0.02(3) 0.02(3) -0.08(3)
C415 0.14(4) 0.12(3) 0.15(3) -0.01(3) 0.01(3) -0.07(3)
C416 0.11(3) 0.11(3) 0.14(3) -0.03(3) 0.01(3) -0.07(3)
C421 0.08(2) 0.19(4) 0.11(3) 0.03(3) 0.06(2) 0.05(3)
C422 0.10(3) 0.19(4) 0.12(3) 0.04(3) 0.04(2) 0.02(3)
C423 0.10(3) 0.19(4) 0.12(3) 0.05(3) 0.04(2) 0.01(3)
C424 0.11(3) 0.17(4) 0.11(3) 0.04(3) 0.04(3) 0.01(3)
C425 0.10(3) 0.19(4) 0.11(3) 0.04(3) 0.05(2) 0.01(3)
C426 0.10(3) 0.20(4) 0.11(3) 0.04(3) 0.05(2) 0.01(3)
C431 0.17(4) 0.10(3) 0.20(4) -0.02(3) 0.03(4) 0.02(3)
C432 0.20(4) 0.10(3) 0.22(4) -0.02(4) 0.04(4) 0.01(3)
C433 0.21(4) 0.11(3) 0.23(4) -0.01(4) 0.04(4) 0.03(3)
C434 0.20(4) 0.12(3) 0.22(4) 0.01(4) 0.03(4) 0.03(3)
C435 0.19(4) 0.11(3) 0.22(4) -0.01(4) 0.03(4) 0.04(3)
C436 0.18(4) 0.10(3) 0.20(4) -0.03(3) 0.03(3) 0.03(3)

loop_
_atom_type_symbol
_atom_type_description
_atom_type_scat_dispersion_real
_atom_type_scat_dispersion_imag
_atom_type_scat_source
C C 0.0181 0.0091 'International Tables Vol C Tables 4.2.6.8 and 6.1.1.4'
H H 0.0000 0.0000 'International Tables Vol C Tables 4.2.6.8 and 6.1.1.4'
S S 0.3331 0.5567 'International Tables Vol C Tables 4.2.6.8 and 6.1.1.4'
Au Au -4.4197 7.2980 'International Tables Vol C Tables 4.2.6.8 and 6.1.1.4'

loop_
_geom_angle_atom_site_label_1
_geom_angle_atom_site_label_2
_geom_angle_atom_site_label_3
_geom_angle
Au3 Au1 Au2 60.69(6)
Au3 Au1 Au4 60.28(6)
Au2 Au1 Au4 61.70(6)
Au3 Au1 Au9 60.43(6)
Au2 Au1 Au9 121.12(8)
Au4 Au1 Au9 89.12(7)
Au3 Au1 Au19 120.64(8)
Au2 Au1 Au19 59.95(6)
Au4 Au1 Au19 91.20(7)
Au9 Au1 Au19 178.87(9)
Au3 Au1 Au13 119.78(8)
Au2 Au1 Au13 118.77(7)
Au4 Au1 Au13 179.52(9)
Au9 Au1 Au13 90.52(7)
Au19 Au1 Au13 89.15(7)
Au3 Au1 Au18 120.48(8)
Au2 Au1 Au18 178.82(9)
Au4 Au1 Au18 118.81(7)
Au9 Au1 Au18 60.05(6)
Au19 Au1 Au18 118.88(8)
Au13 Au1 Au18 60.73(6)
Au3 Au1 Au20 179.64(8)
Au2 Au1 Au20 119.55(7)
Au4 Au1 Au20 119.54(8)
Au9 Au1 Au20 119.32(8)
Au19 Au1 Au20 59.60(6)
Au13 Au1 Au20 60.40(6)
Au18 Au1 Au20 59.28(6)
Au3 Au1 Au7 60.03(6)
Au2 Au1 Au7 89.06(7)
Au4 Au1 Au7 120.31(8)
Au9 Au1 Au7 61.79(6)
Au19 Au1 Au7 118.89(7)
Au13 Au1 Au7 59.75(6)
Au18 Au1 Au7 91.50(7)
Au20 Au1 Au7 120.15(8)
Au3 Au1 Au8 119.93(8)
Au2 Au1 Au8 90.33(7)
Au4 Au1 Au8 59.65(6)
Au9 Au1 Au8 118.85(7)
Au19 Au1 Au8 60.47(6)
Au13 Au1 Au8 120.29(8)
Au18 Au1 Au8 89.10(7)
Au20 Au1 Au8 59.90(6)
Au7 Au1 Au8 179.30(9)
Au3 Au1 Au5 90.51(7)
Au2 Au1 Au5 59.76(6)
Au4 Au1 Au5 121.46(8)
Au9 Au1 Au5 120.83(7)
Au19 Au1 Au5 59.84(6)
Au13 Au1 Au5 59.00(6)
Au18 Au1 Au5 119.72(8)
Au20 Au1 Au5 89.85(7)
Au7 Au1 Au5 59.05(6)
Au8 Au1 Au5 120.31(7)
Au3 Au1 Au6 90.82(7)
Au2 Au1 Au6 120.90(8)
Au4 Au1 Au6 59.22(6)
Au9 Au1 Au6 60.03(6)
Au19 Au1 Au6 119.28(7)
Au13 Au1 Au6 120.31(8)
Au18 Au1 Au6 59.59(6)
Au20 Au1 Au6 88.82(7)
Au7 Au1 Au6 121.82(7)
Au8 Au1 Au6 58.83(6)
Au5 Au1 Au6 178.66(8)
Au1 Au2 Au12 119.76(8)
Au1 Au2 Au19 60.16(6)
Au12 Au2 Au19 179.29(9)
Au1 Au2 Au10 91.33(7)
Au12 Au2 Au10 59.78(6)
Au19 Au2 Au10 120.86(8)
Au1 Au2 Au3 59.21(6)
Au12 Au2 Au3 60.55(6)
Au19 Au2 Au3 119.37(8)
Au10 Au2 Au3 61.23(6)
Au1 Au2 Au5 61.22(6)
Au12 Au2 Au5 120.24(8)
Au19 Au2 Au5 60.40(6)
Au10 Au2 Au5 60.46(6)
Au3 Au2 Au5 90.51(7)
Au1 Au2 Au21 89.70(7)
Au12 Au2 Au21 120.51(8)
Au19 Au2 Au21 58.86(6)
Au10 Au2 Au21 178.52(8)
Au3 Au2 Au21 120.24(7)
Au5 Au2 Au21 119.24(8)
Au1 Au2 Au26 116.27(8)
Au12 Au2 Au26 123.90(8)
Au19 Au2 Au26 56.16(6)
Au10 Au2 Au26 122.40(7)
Au3 Au2 Au26 174.98(9)
Au5 Au2 Au26 88.79(7)
Au21 Au2 Au26 56.15(6)
Au1 Au2 Au17 117.08(7)
Au12 Au2 Au17 60.06(6)
Au19 Au2 Au17 119.29(8)
Au10 Au2 Au17 119.83(8)
Au3 Au2 Au17 88.25(7)
Au5 Au2 Au17 178.27(8)
Au21 Au2 Au17 60.52(6)
Au26 Au2 Au17 92.34(7)
Au1 Au2 Au47 177.85(8)
Au12 Au2 Au47 61.46(6)
Au19 Au2 Au47 118.66(8)
Au10 Au2 Au47 87.88(7)
Au3 Au2 Au47 121.95(8)
Au5 Au2 Au47 116.69(7)
Au21 Au2 Au47 91.05(7)
Au26 Au2 Au47 62.64(7)
Au17 Au2 Au47 65.01(6)
Au1 Au2 Au14 120.33(8)
Au12 Au2 Au14 91.30(7)
Au19 Au2 Au14 89.32(7)
Au10 Au2 Au14 60.30(6)
Au3 Au2 Au14 121.50(8)
Au5 Au2 Au14 59.13(6)
Au21 Au2 Au14 118.24(8)
Au26 Au2 Au14 62.13(6)
Au17 Au2 Au14 122.58(8)
Au47 Au2 Au14 57.57(6)
Au1 Au2 Au4 59.25(6)
Au12 Au2 Au4 89.48(6)
Au19 Au2 Au4 89.90(7)
Au10 Au2 Au4 120.20(7)
Au3 Au2 Au4 58.98(6)
Au5 Au2 Au4 120.47(8)
Au21 Au2 Au4 61.27(6)
Au26 Au2 Au4 117.35(8)
Au17 Au2 Au4 57.83(6)
Au47 Au2 Au4 122.84(8)
Au14 Au2 Au4 179.22(9)
Au1 Au3 Au15 120.18(8)
Au1 Au3 Au4 60.41(6)
Au15 Au3 Au4 59.76(6)
Au1 Au3 Au7 60.88(6)
Au15 Au3 Au7 178.90(9)
Au4 Au3 Au7 121.30(8)
Au1 Au3 Au24 120.58(8)
Au15 Au3 Au24 119.25(8)
Au4 Au3 Au24 178.99(9)
Au7 Au3 Au24 59.70(6)
Au1 Au3 Au9 60.35(6)
Au15 Au3 Au9 118.59(7)
Au4 Au3 Au9 89.15(7)
Au7 Au3 Au9 62.05(6)
Au24 Au3 Au9 91.25(7)
Au1 Au3 Au25 179.53(10)
Au15 Au3 Au25 59.36(6)
Au4 Au3 Au25 119.12(8)
Au7 Au3 Au25 119.58(8)
Au24 Au3 Au25 59.89(6)
Au9 Au3 Au25 119.85(8)
Au1 Au3 Au2 60.10(6)
Au15 Au3 Au2 91.14(7)
Au4 Au3 Au2 61.55(6)
Au7 Au3 Au2 89.21(7)
Au24 Au3 Au2 118.96(7)
Au9 Au3 Au2 120.45(8)
Au25 Au3 Au2 119.70(8)
Au1 Au3 Au16 119.75(8)
Au15 Au3 Au16 88.66(7)
Au4 Au3 Au16 118.07(7)
Au7 Au3 Au16 91.00(7)
Au24 Au3 Au16 61.42(6)
Au9 Au3 Au16 59.40(6)
Au25 Au3 Au16 60.45(6)
Au2 Au3 Au16 179.61(9)
Au1 Au3 Au12 119.60(7)
Au15 Au3 Au12 60.91(6)
Au4 Au3 Au12 90.36(7)
Au7 Au3 Au12 118.45(7)
Au24 Au3 Au12 89.23(7)
Au9 Au3 Au12 179.45(9)
Au25 Au3 Au12 60.20(6)
Au2 Au3 Au12 59.50(6)
Au16 Au3 Au12 120.65(8)
Au1 Au3 Au10 90.66(7)
Au15 Au3 Au10 119.69(8)
Au4 Au3 Au10 120.77(7)
Au7 Au3 Au10 59.66(6)
Au24 Au3 Au10 59.73(6)
Au9 Au3 Au10 121.71(8)
Au25 Au3 Au10 89.56(7)
Au2 Au3 Au10 59.23(6)
Au16 Au3 Au10 121.15(8)
Au12 Au3 Au10 58.79(6)
Au1 Au3 Au11 90.27(7)
Au15 Au3 Au11 59.28(6)
Au4 Au3 Au11 59.28(6)
Au7 Au3 Au11 121.37(8)
Au24 Au3 Au11 120.21(7)
Au9 Au3 Au11 59.32(6)
Au25 Au3 Au11 89.50(7)
Au2 Au3 Au11 120.82(7)
Au16 Au3 Au11 58.79(6)
Au12 Au3 Au11 120.18(8)
Au10 Au3 Au11 178.89(9)
Au17 Au4 Au15 60.27(6)
Au17 Au4 Au3 90.14(7)
Au15 Au4 Au3 59.86(6)
Au17 Au4 Au6 178.32(9)
Au15 Au4 Au6 120.69(8)
Au3 Au4 Au6 91.54(7)
Au17 Au4 Au8 119.21(8)
Au15 Au4 Au8 179.31(8)
Au3 Au4 Au8 119.90(8)
Au6 Au4 Au8 59.84(6)
Au17 Au4 Au1 119.60(7)
Au15 Au4 Au1 119.17(8)
Au3 Au4 Au1 59.31(6)
Au6 Au4 Au1 61.40(6)
Au8 Au4 Au1 60.59(6)
Au17 Au4 Au29 88.64(7)
Au15 Au4 Au29 117.94(8)
Au3 Au4 Au29 177.79(9)
Au6 Au4 Au29 89.68(7)
Au8 Au4 Au29 62.31(6)
Au1 Au4 Au29 122.90(8)
Au17 Au4 Au11 120.39(8)
Au15 Au4 Au11 60.16(6)
Au3 Au4 Au11 61.80(6)
Au6 Au4 Au11 60.54(6)
Au8 Au4 Au11 120.38(8)
Au1 Au4 Au11 91.11(7)
Au29 Au4 Au11 117.37(7)
Au17 Au4 Au22 117.61(8)
Au15 Au4 Au22 89.36(7)
Au3 Au4 Au22 121.58(8)
Au6 Au4 Au22 61.40(6)
Au8 Au4 Au22 91.30(7)
Au1 Au4 Au22 122.79(8)
Au29 Au4 Au22 57.56(6)
Au11 Au4 Au22 59.81(6)
Au17 Au4 Au2 60.55(6)
Au15 Au4 Au2 89.98(7)
Au3 Au4 Au2 59.47(6)
Au6 Au4 Au2 120.43(8)
Au8 Au4 Au2 89.35(6)
Au1 Au4 Au2 59.05(6)
Au29 Au4 Au2 121.31(8)
Au11 Au4 Au2 121.28(8)
Au22 Au4 Au2 178.10(9)
Au17 Au4 Au46 55.56(6)
Au15 Au4 Au46 55.20(6)
Au3 Au4 Au46 114.96(8)
Au6 Au4 Au46 123.57(7)
Au8 Au4 Au46 125.00(8)
Au1 Au4 Au46 173.46(9)
Au29 Au4 Au46 62.84(7)
Au11 Au4 Au46 88.38(7)
Au22 Au4 Au46 62.28(6)
Au2 Au4 Au46 115.93(8)
Au17 Au4 Au21 60.49(6)
Au15 Au4 Au21 120.70(8)
Au3 Au4 Au21 118.08(7)
Au6 Au4 Au21 118.60(8)
Au8 Au4 Au21 58.76(6)
Au1 Au4 Au21 88.04(7)
Au29 Au4 Au21 62.79(6)
Au11 Au4 Au21 179.03(10)
Au22 Au4 Au21 120.33(8)
Au2 Au4 Au21 58.61(6)
Au46 Au4 Au21 92.51(7)
Au13 Au5 Au14 178.89(9)
Au13 Au5 Au7 60.21(6)
Au14 Au5 Au7 120.64(8)
Au13 Au5 Au28 121.27(8)
Au14 Au5 Au28 57.88(6)
Au7 Au5 Au28 178.38(9)
Au13 Au5 Au2 118.59(7)
Au14 Au5 Au2 61.04(6)
Au7 Au5 Au2 89.08(7)
Au28 Au5 Au2 90.62(7)
Au13 Au5 Au19 89.06(7)
Au14 Au5 Au19 89.88(7)
Au7 Au5 Au19 118.94(7)
Au28 Au5 Au19 62.18(6)
Au2 Au5 Au19 59.46(6)
Au13 Au5 Au38 63.31(6)
Au14 Au5 Au38 117.11(8)
Au7 Au5 Au38 90.21(7)
Au28 Au5 Au38 90.01(7)
Au2 Au5 Au38 177.12(9)
Au19 Au5 Au38 123.23(8)
Au13 Au5 Au10 120.21(8)
Au14 Au5 Au10 60.64(6)
Au7 Au5 Au10 60.01(6)
Au28 Au5 Au10 118.52(8)
Au2 Au5 Au10 59.53(6)
Au19 Au5 Au10 118.99(8)
Au38 Au5 Au10 117.77(8)
Au13 Au5 Au23 91.98(8)
Au14 Au5 Au23 89.08(7)
Au7 Au5 Au23 60.89(6)
Au28 Au5 Au23 117.96(8)
Au2 Au5 Au23 119.16(8)
Au19 Au5 Au23 178.59(10)
Au38 Au5 Au23 58.14(6)
Au10 Au5 Au23 59.63(6)
Au13 Au5 Au36 60.75(6)
Au14 Au5 Au36 118.36(8)
Au7 Au5 Au36 120.92(8)
Au28 Au5 Au36 60.60(7)
Au2 Au5 Au36 117.25(8)
Au19 Au5 Au36 57.79(6)
Au38 Au5 Au36 65.45(7)
Au10 Au5 Au36 176.78(9)
Au23 Au5 Au36 123.59(8)
Au13 Au5 Au45 123.63(8)
Au14 Au5 Au45 56.70(6)
Au7 Au5 Au45 123.48(8)
Au28 Au5 Au45 55.35(6)
Au2 Au5 Au45 117.71(8)
Au19 Au5 Au45 117.52(8)
Au38 Au5 Au45 60.55(6)
Au10 Au5 Au45 90.53(7)
Au23 Au5 Au45 62.61(6)
Au36 Au5 Au45 91.23(7)
Au13 Au5 Au1 59.57(6)
Au14 Au5 Au1 120.05(8)
Au7 Au5 Au1 59.82(6)
Au28 Au5 Au1 121.29(8)
Au2 Au5 Au1 59.02(6)
Au19 Au5 Au1 59.12(6)
Au38 Au5 Au1 122.82(8)
Au10 Au5 Au1 89.51(6)
Au23 Au5 Au1 120.69(8)
Au36 Au5 Au1 88.53(7)
Au45 Au5 Au1 175.97(9)
Au8 Au6 Au4 60.11(6)
Au8 Au6 Au33 179.08(10)
Au4 Au6 Au33 120.74(8)
Au8 Au6 Au44 123.34(8)
Au4 Au6 Au44 123.82(8)
Au33 Au6 Au44 56.67(6)
Au8 Au6 Au18 89.65(7)
Au4 Au6 Au18 118.74(7)
Au33 Au6 Au18 89.58(7)
Au44 Au6 Au18 117.36(8)
Au8 Au6 Au31 61.19(6)
Au4 Au6 Au31 121.24(8)
Au33 Au6 Au31 117.95(8)
Au44 Au6 Au31 90.63(7)
Au18 Au6 Au31 58.29(6)
Au8 Au6 Au11 120.04(8)
Au4 Au6 Au11 59.93(6)
Au33 Au6 Au11 60.81(6)
Au44 Au6 Au11 90.28(7)
Au18 Au6 Au11 119.27(8)
Au31 Au6 Au11 177.51(9)
Au8 Au6 Au9 119.00(7)
Au4 Au6 Au9 88.62(7)
Au33 Au6 Au9 60.96(6)
Au44 Au6 Au9 117.62(8)
Au18 Au6 Au9 59.63(6)
Au31 Au6 Au9 117.91(8)
Au11 Au6 Au9 59.64(6)
Au8 Au6 Au39 121.40(8)
Au4 Au6 Au39 178.42(9)
Au33 Au6 Au39 57.76(7)
Au44 Au6 Au39 56.07(6)
Au18 Au6 Au39 61.30(6)
Au31 Au6 Au39 60.24(7)
Au11 Au6 Au39 118.57(8)
Au9 Au6 Au39 90.12(7)
Au8 Au6 Au30 62.30(6)
Au4 Au6 Au30 88.52(7)
Au33 Au6 Au30 117.82(7)
Au44 Au6 Au30 61.45(6)
Au18 Au6 Au30 124.90(8)
Au31 Au6 Au30 66.61(7)
Au11 Au6 Au30 115.83(8)
Au9 Au6 Au30 175.46(9)
Au39 Au6 Au30 92.68(7)
Au8 Au6 Au1 59.99(6)
Au4 Au6 Au1 59.38(6)
Au33 Au6 Au1 119.96(8)
Au44 Au6 Au1 175.95(9)
Au18 Au6 Au1 59.36(6)
Au31 Au6 Au1 89.33(7)
Au11 Au6 Au1 89.61(7)
Au9 Au6 Au1 59.01(6)
Au39 Au6 Au1 120.65(8)
Au30 Au6 Au1 122.11(8)
Au8 Au6 Au22 90.77(7)
Au4 Au6 Au22 60.23(6)
Au33 Au6 Au22 90.02(7)
Au44 Au6 Au22 63.62(6)
Au18 Au6 Au22 178.40(9)
Au31 Au6 Au22 123.22(8)
Au11 Au6 Au22 59.23(6)
Au9 Au6 Au22 118.86(8)
Au39 Au6 Au22 119.69(7)
Au30 Au6 Au22 56.61(6)
Au1 Au6 Au22 119.60(8)
Au32 Au7 Au24 59.44(7)
Au32 Au7 Au3 89.65(7)
Au24 Au7 Au3 60.22(6)
Au32 Au7 Au5 179.16(9)
Au24 Au7 Au5 120.98(8)
Au3 Au7 Au5 91.19(7)
Au32 Au7 Au13 119.87(8)
Au24 Au7 Au13 178.67(8)
Au3 Au7 Au13 118.93(8)
Au5 Au7 Au13 59.73(6)
Au32 Au7 Au10 119.87(8)
Au24 Au7 Au10 60.44(6)
Au3 Au7 Au10 61.27(6)
Au5 Au7 Au10 60.54(6)
Au13 Au7 Au10 120.26(8)
Au32 Au7 Au48 91.24(8)
Au24 Au7 Au48 118.79(8)
Au3 Au7 Au48 177.95(9)
Au5 Au7 Au48 87.91(7)
Au13 Au7 Au48 62.10(7)
Au10 Au7 Au48 116.70(8)
Au32 Au7 Au1 119.43(7)
Au24 Au7 Au1 119.30(8)
Au3 Au7 Au1 59.09(6)
Au5 Au7 Au1 61.13(6)
Au13 Au7 Au1 59.85(6)
Au10 Au7 Au1 90.56(7)
Au48 Au7 Au1 121.89(8)
Au32 Au7 Au23 119.25(8)
Au24 Au7 Au23 90.03(7)
Au3 Au7 Au23 120.85(8)
Au5 Au7 Au23 60.20(6)
Au13 Au7 Au23 91.29(7)
Au10 Au7 Au23 59.58(6)
Au48 Au7 Au23 57.12(6)
Au1 Au7 Au23 121.31(8)
Au32 Au7 Au34 60.44(7)
Au24 Au7 Au34 119.80(8)
Au3 Au7 Au34 117.13(7)
Au5 Au7 Au34 119.18(8)
Au13 Au7 Au34 59.46(6)
Au10 Au7 Au34 178.19(9)
Au48 Au7 Au34 64.90(7)
Au1 Au7 Au34 87.81(7)
Au23 Au7 Au34 122.02(8)
Au32 Au7 Au9 60.65(6)
Au24 Au7 Au9 89.83(7)
Au3 Au7 Au9 59.10(6)
Au5 Au7 Au9 119.90(8)
Au13 Au7 Au9 88.84(7)
Au10 Au7 Au9 120.36(8)
Au48 Au7 Au9 122.93(8)
Au1 Au7 Au9 58.79(6)
Au23 Au7 Au9 179.86(10)
Au34 Au7 Au9 58.04(6)
Au32 Au7 Au63 56.14(6)
Au24 Au7 Au63 55.71(7)
Au3 Au7 Au63 115.86(8)
Au5 Au7 Au63 123.35(8)
Au13 Au7 Au63 125.07(9)
Au10 Au7 Au63 89.03(7)
Au48 Au7 Au63 63.26(7)
Au1 Au7 Au63 174.18(9)
Au23 Au7 Au63 63.21(6)
Au34 Au7 Au63 92.51(8)
Au9 Au7 Au63 116.68(8)
Au60 Au8 Au51 57.28(7)
Au60 Au8 Au58 59.17(7)
Au51 Au8 Au58 56.77(7)
Au60 Au8 Au6 120.79(8)
Au51 Au8 Au6 177.93(9)
Au58 Au8 Au6 121.87(8)
Au60 Au8 Au21 87.34(8)
Au51 Au8 Au21 58.83(7)
Au58 Au8 Au21 115.59(8)
Au6 Au8 Au21 122.53(8)
Au60 Au8 Au4 118.78(8)
Au51 Au8 Au4 121.25(8)
Au58 Au8 Au4 177.57(9)
Au6 Au8 Au4 60.05(6)
Au21 Au8 Au4 62.48(6)
Au60 Au8 Au20 121.57(8)
Au51 Au8 Au20 90.41(7)
Au58 Au8 Au20 62.40(7)
Au6 Au8 Au20 90.15(7)
Au21 Au8 Au20 117.97(7)
Au4 Au8 Au20 119.62(8)
Au60 Au8 Au1 177.00(9)
Au51 Au8 Au1 120.77(8)
Au58 Au8 Au1 122.22(8)
Au6 Au8 Au1 61.18(6)
Au21 Au8 Au1 89.67(7)
Au4 Au8 Au1 59.76(6)
Au20 Au8 Au1 59.86(6)
Au60 Au8 Au19 118.63(8)
Au51 Au8 Au19 61.39(6)
Au58 Au8 Au19 89.44(7)
Au6 Au8 Au19 120.56(8)
Au21 Au8 Au19 58.76(6)
Au4 Au8 Au19 90.63(7)
Au20 Au8 Au19 59.23(6)
Au1 Au8 Au19 59.39(6)
Au60 Au8 Au31 93.70(8)
Au51 Au8 Au31 118.84(8)
Au58 Au8 Au31 62.11(7)
Au6 Au8 Au31 59.91(6)
Au21 Au8 Au31 176.19(8)
Au4 Au8 Au31 119.90(8)
Au20 Au8 Au31 58.42(6)
Au1 Au8 Au31 89.27(7)
Au19 Au8 Au31 117.66(8)
Au60 Au8 Au29 59.94(7)
Au51 Au8 Au29 91.55(7)
Au58 Au8 Au29 119.07(8)
Au6 Au8 Au29 87.90(7)
Au21 Au8 Au29 62.91(6)
Au4 Au8 Au29 58.94(6)
Au20 Au8 Au29 178.01(9)
Au1 Au8 Au29 118.70(8)
Au19 Au8 Au29 121.57(8)
Au31 Au8 Au29 120.74(7)
Au60 Au8 Au30 60.99(7)
Au51 Au8 Au30 118.27(8)
Au58 Au8 Au30 92.70(7)
Au6 Au8 Au30 59.83(6)
Au21 Au8 Au30 118.36(8)
Au4 Au8 Au30 87.14(7)
Au20 Au8 Au30 123.67(8)
Au1 Au8 Au30 120.85(8)
Au19 Au8 Au30 177.01(9)
Au31 Au8 Au30 65.25(6)
Au29 Au8 Au30 55.51(6)
Au61 Au9 Au16 122.45(8)
Au61 Au9 Au34 57.00(7)
Au16 Au9 Au34 120.36(8)
Au61 Au9 Au1 117.73(9)
Au16 Au9 Au1 119.75(8)
Au34 Au9 Au1 89.58(7)
Au61 Au9 Au3 175.83(9)
Au16 Au9 Au3 60.53(6)
Au34 Au9 Au3 119.28(7)
Au1 Au9 Au3 59.22(6)
Au61 Au9 Au18 57.68(7)
Au16 Au9 Au18 179.86(11)
Au34 Au9 Au18 59.73(7)
Au1 Au9 Au18 60.12(6)
Au3 Au9 Au18 119.33(8)
Au61 Au9 Au11 122.06(8)
Au16 Au9 Au11 59.93(6)
Au34 Au9 Au11 179.06(9)
Au1 Au9 Au11 90.99(7)
Au3 Au9 Au11 61.66(6)
Au18 Au9 Au11 119.98(8)
Au61 Au9 Au6 89.97(7)
Au16 Au9 Au6 119.99(8)
Au34 Au9 Au6 119.64(8)
Au1 Au9 Au6 60.96(6)
Au3 Au9 Au6 90.67(7)
Au18 Au9 Au6 59.92(6)
Au11 Au9 Au6 60.06(6)
Au61 Au9 Au33 61.78(7)
Au16 Au9 Au33 91.42(7)
Au34 Au9 Au33 118.78(8)
Au1 Au9 Au33 119.94(8)
Au3 Au9 Au33 121.92(8)
Au18 Au9 Au33 88.62(7)
Au11 Au9 Au33 60.28(6)
Au6 Au9 Au33 58.99(6)
Au61 Au9 Au32 91.45(8)
Au16 Au9 Au32 60.14(7)
Au34 Au9 Au32 60.28(7)
Au1 Au9 Au32 117.20(7)
Au3 Au9 Au32 87.82(7)
Au18 Au9 Au32 119.94(8)
Au11 Au9 Au32 120.05(8)
Au6 Au9 Au32 178.09(9)
Au33 Au9 Au32 122.85(8)
Au61 Au9 Au56 60.52(7)
Au16 Au9 Au56 62.14(7)
Au34 Au9 Au56 90.97(8)
Au1 Au9 Au56 177.25(9)
Au3 Au9 Au56 122.65(8)
Au18 Au9 Au56 117.98(8)
Au11 Au9 Au56 88.42(7)
Au6 Au9 Au56 116.51(7)
Au33 Au9 Au56 57.51(6)
Au32 Au9 Au56 65.34(6)
Au61 Au9 Au7 117.42(8)
Au16 Au9 Au7 89.80(7)
Au34 Au9 Au7 60.44(6)
Au1 Au9 Au7 59.42(6)
Au3 Au9 Au7 58.85(6)
Au18 Au9 Au7 90.16(7)
Au11 Au9 Au7 120.50(8)
Au6 Au9 Au7 120.39(7)
Au33 Au9 Au7 178.78(9)
Au32 Au9 Au7 57.78(6)
Au56 Au9 Au7 123.10(8)
Au12 Au10 Au2 60.04(6)
Au12 Au10 Au7 119.13(7)
Au2 Au10 Au7 89.04(7)
Au12 Au10 Au23 179.65(11)
Au2 Au10 Au23 120.30(8)
Au7 Au10 Au23 60.93(6)
Au12 Au10 Au24 89.60(7)
Au2 Au10 Au24 118.64(7)
Au7 Au10 Au24 59.28(6)
Au23 Au10 Au24 90.15(7)
Au12 Au10 Au40 122.37(8)
Au2 Au10 Au40 177.44(9)
Au7 Au10 Au40 90.27(8)
Au23 Au10 Au40 57.29(7)
Au24 Au10 Au40 62.96(6)
Au12 Au10 Au35 63.11(6)
Au2 Au10 Au35 89.73(7)
Au7 Au10 Au35 176.22(9)
Au23 Au10 Au35 116.86(8)
Au24 Au10 Au35 124.35(8)
Au40 Au10 Au35 90.81(7)
Au12 Au10 Au5 120.05(8)
Au2 Au10 Au5 60.01(6)
Au7 Au10 Au5 59.45(6)
Au23 Au10 Au5 60.29(6)
Au24 Au10 Au5 118.74(8)
Au40 Au10 Au5 117.58(8)
Au35 Au10 Au5 116.90(8)
Au12 Au10 Au42 60.80(6)
Au2 Au10 Au42 120.76(8)
Au7 Au10 Au42 117.29(8)
Au23 Au10 Au42 118.86(8)
Au24 Au10 Au42 58.01(7)
Au40 Au10 Au42 61.70(7)
Au35 Au10 Au42 66.36(7)
Au5 Au10 Au42 176.73(9)
Au12 Au10 Au14 91.67(7)
Au2 Au10 Au14 60.68(6)
Au7 Au10 Au14 118.56(8)
Au23 Au10 Au14 88.59(7)
Au24 Au10 Au14 177.84(9)
Au40 Au10 Au14 117.65(7)
Au35 Au10 Au14 57.80(6)
Au5 Au10 Au14 59.11(6)
Au42 Au10 Au14 124.15(8)
Au12 Au10 Au43 123.48(8)
Au2 Au10 Au43 122.90(8)
Au7 Au10 Au43 117.38(8)
Au23 Au10 Au43 56.46(6)
Au24 Au10 Au43 118.36(8)
Au40 Au10 Au43 55.42(6)
Au35 Au10 Au43 60.56(6)
Au5 Au10 Au43 89.76(7)
Au42 Au10 Au43 92.18(7)
Au14 Au10 Au43 62.24(6)
Au12 Au10 Au3 60.05(6)
Au2 Au10 Au3 59.54(6)
Au7 Au10 Au3 59.07(6)
Au23 Au10 Au3 120.00(8)
Au24 Au10 Au3 59.10(6)
Au40 Au10 Au3 122.03(8)
Au35 Au10 Au3 123.07(8)
Au5 Au10 Au3 89.29(7)
Au42 Au10 Au3 88.60(7)
Au14 Au10 Au3 120.19(8)
Au43 Au10 Au3 176.19(9)
Au16 Au11 Au15 88.72(7)
Au16 Au11 Au4 118.43(7)
Au15 Au11 Au4 59.43(6)
Au16 Au11 Au9 59.54(6)
Au15 Au11 Au9 117.68(7)
Au4 Au11 Au9 88.77(7)
Au16 Au11 Au41 124.25(8)
Au15 Au11 Au41 118.49(8)
Au4 Au11 Au41 117.29(8)
Au9 Au11 Au41 123.75(8)
Au16 Au11 Au22 178.22(10)
Au15 Au11 Au22 89.55(7)
Au4 Au11 Au22 60.86(6)
Au9 Au11 Au22 121.72(8)
Au41 Au11 Au22 56.43(6)
Au16 Au11 Au6 119.84(8)
Au15 Au11 Au6 118.96(8)
Au4 Au11 Au6 59.53(6)
Au9 Au11 Au6 60.30(6)
Au41 Au11 Au6 89.84(7)
Au22 Au11 Au6 61.43(6)
Au16 Au11 Au27 60.80(7)
Au15 Au11 Au27 58.03(6)
Au4 Au11 Au27 117.46(8)
Au9 Au11 Au27 120.28(8)
Au41 Au11 Au27 92.03(7)
Au22 Au11 Au27 117.86(8)
Au6 Au11 Au27 176.98(9)
Au16 Au11 Au50 63.28(6)
Au15 Au11 Au50 124.47(9)
Au4 Au11 Au50 176.10(9)
Au9 Au11 Au50 89.34(7)
Au41 Au11 Au50 61.23(6)
Au22 Au11 Au50 117.54(8)
Au6 Au11 Au50 116.58(8)
Au27 Au11 Au50 66.43(7)
Au16 Au11 Au33 91.40(8)
Au15 Au11 Au33 177.82(8)
Au4 Au11 Au33 118.71(8)
Au9 Au11 Au33 60.63(6)
Au41 Au11 Au33 63.14(7)
Au22 Au11 Au33 90.35(7)
Au6 Au11 Au33 59.18(6)
Au27 Au11 Au33 123.82(8)
Au50 Au11 Au33 57.41(7)
Au16 Au11 Au37 121.83(8)
Au15 Au11 Au37 63.25(6)
Au4 Au11 Au37 90.85(7)
Au9 Au11 Au37 178.54(9)
Au41 Au11 Au37 55.27(6)
Au22 Au11 Au37 56.92(6)
Au6 Au11 Au37 118.33(8)
Au27 Au11 Au37 61.13(7)
Au50 Au11 Au37 90.95(7)
Au33 Au11 Au37 118.41(8)
Au16 Au11 Au3 59.51(6)
Au15 Au11 Au3 58.65(6)
Au4 Au11 Au3 58.92(6)
Au9 Au11 Au3 59.02(6)
Au41 Au11 Au3 175.87(9)
Au22 Au11 Au3 119.75(7)
Au6 Au11 Au3 89.29(6)
Au27 Au11 Au3 88.67(7)
Au50 Au11 Au3 122.67(8)
Au33 Au11 Au3 119.63(8)
Au37 Au11 Au3 121.89(8)
Au55 Au12 Au59 57.59(7)
Au55 Au12 Au65 58.59(7)
Au59 Au12 Au65 57.33(7)
Au55 Au12 Au10 121.08(8)
Au59 Au12 Au10 178.46(9)
Au65 Au12 Au10 122.96(8)
Au55 Au12 Au2 119.42(8)
Au59 Au12 Au2 119.50(8)
Au65 Au12 Au2 176.71(9)
Au10 Au12 Au2 60.18(6)
Au55 Au12 Au17 89.23(8)
Au59 Au12 Au17 58.89(7)
Au65 Au12 Au17 116.18(8)
Au10 Au12 Au17 120.85(8)
Au2 Au12 Au17 60.69(6)
Au55 Au12 Au3 177.34(9)
Au59 Au12 Au3 120.15(8)
Au65 Au12 Au3 121.90(8)
Au10 Au12 Au3 61.16(6)
Au2 Au12 Au3 59.95(6)
Au17 Au12 Au3 88.27(7)
Au55 Au12 Au25 120.98(9)
Au59 Au12 Au25 90.85(7)
Au65 Au12 Au25 62.40(7)
Au10 Au12 Au25 90.57(7)
Au2 Au12 Au25 119.53(8)
Au17 Au12 Au25 117.25(7)
Au3 Au12 Au25 59.58(6)
Au55 Au12 Au15 119.02(8)
Au59 Au12 Au15 61.43(6)
Au65 Au12 Au15 88.85(7)
Au10 Au12 Au15 119.90(8)
Au2 Au12 Au15 90.13(7)
Au17 Au12 Au15 58.80(6)
Au3 Au12 Au15 58.75(6)
Au25 Au12 Au15 58.45(6)
Au55 Au12 Au42 93.51(8)
Au59 Au12 Au42 120.10(9)
Au65 Au12 Au42 62.82(7)
Au10 Au12 Au42 60.28(6)
Au2 Au12 Au42 120.38(8)
Au17 Au12 Au42 175.69(9)
Au3 Au12 Au42 88.93(7)
Au25 Au12 Au42 58.46(6)
Au15 Au12 Au42 116.91(8)
Au55 Au12 Au47 59.52(7)
Au59 Au12 Au47 91.20(8)
Au65 Au12 Au47 118.06(8)
Au10 Au12 Au47 87.37(7)
Au2 Au12 Au47 60.14(6)
Au17 Au12 Au47 64.75(6)
Au3 Au12 Au47 120.04(8)
Au25 Au12 Au47 177.72(9)
Au15 Au12 Au47 123.53(8)
Au42 Au12 Au47 119.53(8)
Au55 Au12 Au35 62.05(7)
Au59 Au12 Au35 119.59(8)
Au65 Au12 Au35 93.45(7)
Au10 Au12 Au35 59.05(6)
Au2 Au12 Au35 87.55(7)
Au17 Au12 Au35 119.59(8)
Au3 Au12 Au35 120.12(8)
Au25 Au12 Au35 123.14(8)
Au15 Au12 Au35 177.66(9)
Au42 Au12 Au35 64.69(6)
Au47 Au12 Au35 54.84(6)
Au69 Au13 Au66 58.04(7)
Au69 Au13 Au54 58.90(7)
Au66 Au13 Au54 57.35(7)
Au69 Au13 Au5 120.14(8)
Au66 Au13 Au5 178.14(9)
Au54 Au13 Au5 122.37(8)
Au69 Au13 Au7 119.44(9)
Au66 Au13 Au7 120.18(8)
Au54 Au13 Au7 177.40(10)
Au5 Au13 Au7 60.06(6)
Au69 Au13 Au1 178.27(9)
Au66 Au13 Au1 120.39(8)
Au54 Au13 Au1 121.21(8)
Au5 Au13 Au1 61.43(6)
Au7 Au13 Au1 60.39(6)
Au69 Au13 Au34 89.37(8)
Au66 Au13 Au34 59.02(7)
Au54 Au13 Au34 116.34(9)
Au5 Au13 Au34 121.28(8)
Au7 Au13 Au34 61.23(6)
Au1 Au13 Au34 89.10(7)
Au69 Au13 Au20 120.21(9)
Au66 Au13 Au20 90.37(8)
Au54 Au13 Au20 61.31(7)
Au5 Au13 Au20 90.99(7)
Au7 Au13 Au20 120.34(8)
Au1 Au13 Au20 59.95(6)
Au34 Au13 Au20 117.94(8)
Au69 Au13 Au18 118.73(8)
Au66 Au13 Au18 60.70(6)
Au54 Au13 Au18 88.05(7)
Au5 Au13 Au18 121.13(8)
Au7 Au13 Au18 91.28(7)
Au1 Au13 Au18 59.71(6)
Au34 Au13 Au18 59.14(6)
Au20 Au13 Au18 58.80(6)
Au69 Au13 Au36 92.00(8)
Au66 Au13 Au36 119.20(9)
Au54 Au13 Au36 61.86(7)
Au5 Au13 Au36 60.60(6)
Au7 Au13 Au36 120.61(8)
Au1 Au13 Au36 89.48(7)
Au34 Au13 Au36 176.48(9)
Au20 Au13 Au36 58.61(6)
Au18 Au13 Au36 117.41(8)
Au69 Au13 Au48 60.44(7)
Au66 Au13 Au48 92.14(8)
Au54 Au13 Au48 119.30(9)
Au5 Au13 Au48 86.48(7)
Au7 Au13 Au48 59.16(6)
Au1 Au13 Au48 119.50(8)
Au34 Au13 Au48 64.47(7)
Au20 Au13 Au48 177.24(9)
Au18 Au13 Au48 123.58(8)
Au36 Au13 Au48 119.00(8)
Au69 Au13 Au38 61.16(7)
Au66 Au13 Au38 119.16(8)
Au54 Au13 Au38 92.92(7)
Au5 Au13 Au38 59.00(6)
Au7 Au13 Au38 87.72(7)
Au1 Au13 Au38 120.38(8)
Au34 Au13 Au38 119.60(8)
Au20 Au13 Au38 122.46(8)
Au18 Au13 Au38 178.69(9)
Au36 Au13 Au38 63.86(6)
Au48 Au13 Au38 55.15(6)
Au64 Au14 Au45 117.08(8)
Au64 Au14 Au28 118.34(9)
Au45 Au14 Au28 58.35(7)
Au64 Au14 Au35 59.15(7)
Au45 Au14 Au35 121.11(9)
Au28 Au14 Au35 177.19(9)
Au64 Au14 Au47 59.23(7)
Au45 Au14 Au47 176.16(9)
Au28 Au14 Au47 121.71(9)
Au35 Au14 Au47 58.61(7)
Au64 Au14 Au5 179.66(9)
Au45 Au14 Au5 62.65(7)
Au28 Au14 Au5 61.37(7)
Au35 Au14 Au5 121.14(8)
Au47 Au14 Au5 121.04(8)
Au64 Au14 Au10 120.03(9)
Au45 Au14 Au10 93.84(8)
Au28 Au14 Au10 121.62(8)
Au35 Au14 Au10 60.89(6)
Au47 Au14 Au10 89.22(7)
Au5 Au14 Au10 60.26(6)
Au64 Au14 Au2 120.44(9)
Au45 Au14 Au2 122.46(8)
Au28 Au14 Au2 91.95(7)
Au35 Au14 Au2 90.55(7)
Au47 Au14 Au2 61.21(6)
Au5 Au14 Au2 59.83(6)
Au10 Au14 Au2 59.02(6)
Au64 Au14 Au26 92.77(8)
Au45 Au14 Au26 117.68(9)
Au28 Au14 Au26 59.34(7)
Au35 Au14 Au26 121.18(8)
Au47 Au14 Au26 62.60(7)
Au5 Au14 Au26 87.21(7)
Au10 Au14 Au26 117.63(7)
Au2 Au14 Au26 58.64(6)
Au64 Au14 Au43 91.49(8)
Au45 Au14 Au43 61.08(7)
Au28 Au14 Au43 119.33(9)
Au35 Au14 Au43 60.39(7)
Au47 Au14 Au43 118.95(9)
Au5 Au14 Au43 88.53(7)
Au10 Au14 Au43 58.95(6)
Au2 Au14 Au43 117.95(8)
Au26 Au14 Au43 175.58(9)
Au64 Au14 Au74 57.58(7)
Au45 Au14 Au74 59.57(7)
Au28 Au14 Au74 89.96(7)
Au35 Au14 Au74 87.52(7)
Au47 Au14 Au74 116.79(8)
Au5 Au14 Au74 122.15(8)
Au10 Au14 Au74 120.71(8)
Au2 Au14 Au74 177.80(9)
Au26 Au14 Au74 121.66(8)
Au43 Au14 Au74 61.87(7)
Au64 Au14 Au78 57.63(7)
Au45 Au14 Au78 90.41(8)
Au28 Au14 Au78 60.88(7)
Au35 Au14 Au78 116.70(8)
Au47 Au14 Au78 86.54(8)
Au5 Au14 Au78 122.09(8)
Au10 Au14 Au78 175.76(9)
Au2 Au14 Au78 118.43(8)
Au26 Au14 Au78 60.05(6)
Au43 Au14 Au78 123.56(8)
Au74 Au14 Au78 61.69(7)
Au46 Au15 Au53 113.69(9)
Au46 Au15 Au27 119.92(8)
Au53 Au15 Au27 59.38(7)
Au46 Au15 Au25 173.54(10)
Au53 Au15 Au25 60.68(7)
Au27 Au15 Au25 60.93(6)
Au46 Au15 Au4 64.39(7)
Au53 Au15 Au4 177.96(10)
Au27 Au15 Au4 121.95(9)
Au25 Au15 Au4 121.19(8)
Au46 Au15 Au17 58.20(6)
Au53 Au15 Au17 119.07(9)
Au27 Au15 Au17 177.28(9)
Au25 Au15 Au17 120.69(8)
Au4 Au15 Au17 59.53(6)
Au46 Au15 Au3 124.65(9)
Au53 Au15 Au3 121.48(9)
Au27 Au15 Au3 92.70(8)
Au25 Au15 Au3 60.81(6)
Au4 Au15 Au3 60.38(6)
Au17 Au15 Au3 90.01(7)
Au46 Au15 Au11 93.90(8)
Au53 Au15 Au11 120.91(8)
Au27 Au15 Au11 61.54(7)
Au25 Au15 Au11 91.95(8)
Au4 Au15 Au11 60.41(6)
Au17 Au15 Au11 119.90(8)
Au3 Au15 Au11 62.07(6)
Au46 Au15 Au12 118.03(8)
Au53 Au15 Au12 90.02(7)
Au27 Au15 Au12 121.36(8)
Au25 Au15 Au12 60.48(6)
Au4 Au15 Au12 90.38(7)
Au17 Au15 Au12 60.21(6)
Au3 Au15 Au12 60.34(6)
Au11 Au15 Au12 122.41(8)
Au46 Au15 Au59 84.42(8)
Au53 Au15 Au59 61.04(7)
Au27 Au15 Au59 120.42(9)
Au25 Au15 Au59 89.79(8)
Au4 Au15 Au59 117.61(8)
Au17 Au15 Au59 58.10(7)
Au3 Au15 Au59 117.93(7)
Au11 Au15 Au59 177.90(9)
Au12 Au15 Au59 57.61(6)
Au46 Au15 Au37 59.56(6)
Au53 Au15 Au37 90.29(7)
Au27 Au15 Au37 60.88(6)
Au25 Au15 Au37 121.80(8)
Au4 Au15 Au37 89.22(7)
Au17 Au15 Au37 117.50(8)
Au3 Au15 Au37 121.50(8)
Au11 Au15 Au37 59.45(6)
Au12 Au15 Au37 177.43(9)
Au59 Au15 Au37 120.46(8)
Au46 Au15 Au72 58.37(7)
Au53 Au15 Au72 55.35(7)
Au27 Au15 Au72 87.17(7)
Au25 Au15 Au72 116.02(8)
Au4 Au15 Au72 122.75(8)
Au17 Au15 Au72 90.12(7)
Au3 Au15 Au72 176.21(9)
Au11 Au15 Au72 120.95(7)
Au12 Au15 Au72 116.61(8)
Au59 Au15 Au72 59.15(6)
Au37 Au15 Au72 61.63(6)
Au71 Au16 Au57 57.99(7)
Au71 Au16 Au9 119.76(9)
Au57 Au16 Au9 120.00(9)
Au71 Au16 Au68 58.85(8)
Au57 Au16 Au68 57.52(7)
Au9 Au16 Au68 177.47(10)
Au71 Au16 Au11 120.48(8)
Au57 Au16 Au11 178.47(9)
Au9 Au16 Au11 60.52(6)
Au68 Au16 Au11 121.94(9)
Au71 Au16 Au3 177.63(9)
Au57 Au16 Au3 119.83(8)
Au9 Au16 Au3 60.07(6)
Au68 Au16 Au3 121.22(9)
Au11 Au16 Au3 61.70(6)
Au71 Au16 Au32 89.74(8)
Au57 Au16 Au32 58.82(7)
Au9 Au16 Au32 61.27(7)
Au68 Au16 Au32 116.29(9)
Au11 Au16 Au32 121.76(8)
Au3 Au16 Au32 88.18(7)
Au71 Au16 Au25 120.48(9)
Au57 Au16 Au25 90.17(8)
Au9 Au16 Au25 119.71(8)
Au68 Au16 Au25 61.63(7)
Au11 Au16 Au25 90.71(8)
Au3 Au16 Au25 59.64(6)
Au32 Au16 Au25 116.70(8)
Au71 Au16 Au27 92.43(8)
Au57 Au16 Au27 119.32(9)
Au9 Au16 Au27 120.66(8)
Au68 Au16 Au27 61.82(7)
Au11 Au16 Au27 60.21(7)
Au3 Au16 Au27 89.56(7)
Au32 Au16 Au27 175.49(9)
Au25 Au16 Au27 58.81(6)
Au71 Au16 Au24 118.83(8)
Au57 Au16 Au24 60.84(6)
Au9 Au16 Au24 90.21(7)
Au68 Au16 Au24 88.83(7)
Au11 Au16 Au24 120.69(8)
Au3 Au16 Au24 59.00(6)
Au32 Au16 Au24 57.87(6)
Au25 Au16 Au24 58.83(6)
Au27 Au16 Au24 117.64(8)
Au71 Au16 Au56 59.42(7)
Au57 Au16 Au56 91.24(8)
Au9 Au16 Au56 60.51(7)
Au68 Au16 Au56 118.23(8)
Au11 Au16 Au56 87.84(7)
Au3 Au16 Au56 120.55(8)
Au32 Au16 Au56 65.14(7)
Au25 Au16 Au56 178.11(9)
Au27 Au16 Au56 119.35(8)
Au24 Au16 Au56 123.01(8)
Au71 Au16 Au50 61.48(7)
Au57 Au16 Au50 119.41(8)
Au9 Au16 Au50 87.52(7)
Au68 Au16 Au50 93.38(7)
Au11 Au16 Au50 59.06(6)
Au3 Au16 Au50 120.64(8)
Au32 Au16 Au50 119.82(9)
Au25 Au16 Au50 123.47(8)
Au27 Au16 Au50 64.67(7)
Au24 Au16 Au50 177.43(9)
Au56 Au16 Au50 54.69(6)
S7 Au17 Au46 132.2(3)
S7 Au17 Au59 97.9(3)
Au46 Au17 Au59 86.67(8)
S7 Au17 Au4 138.7(3)
Au46 Au17 Au4 64.56(7)
Au59 Au17 Au4 122.51(8)
S7 Au17 Au15 159.0(3)
Au46 Au17 Au15 57.92(7)
Au59 Au17 Au15 62.32(7)
Au4 Au17 Au15 60.20(6)
S7 Au17 Au12 103.9(3)
Au46 Au17 Au12 118.53(8)
Au59 Au17 Au12 59.18(7)
Au4 Au17 Au12 91.23(7)
Au15 Au17 Au12 60.99(6)
S7 Au17 Au2 93.5(3)
Au46 Au17 Au2 125.96(9)
Au59 Au17 Au2 118.34(8)
Au4 Au17 Au2 61.62(6)
Au15 Au17 Au2 90.56(7)
Au12 Au17 Au2 59.24(6)
S7 Au17 Au21 77.0(3)
Au46 Au17 Au21 99.12(8)
Au59 Au17 Au21 173.95(9)
Au4 Au17 Au21 62.20(6)
Au15 Au17 Au21 122.34(8)
Au12 Au17 Au21 118.65(8)
Au2 Au17 Au21 59.48(6)
S7 Au17 Au47 48.2(3)
Au46 Au17 Au47 174.45(9)
Au59 Au17 Au47 87.81(7)
Au4 Au17 Au47 119.26(8)
Au15 Au17 Au47 119.61(8)
Au12 Au17 Au47 58.64(6)
Au2 Au17 Au47 57.65(6)
Au21 Au17 Au47 86.38(7)
Au67 Au18 Au61 119.23(9)
Au67 Au18 Au31 58.56(7)
Au61 Au18 Au31 121.85(8)
Au67 Au18 Au20 60.41(7)
Au61 Au18 Au20 177.74(9)
Au31 Au18 Au20 60.11(6)
Au67 Au18 Au34 120.29(9)
Au61 Au18 Au34 57.77(7)
Au31 Au18 Au34 178.63(10)
Au20 Au18 Au34 120.25(8)
Au67 Au18 Au9 179.26(9)
Au61 Au18 Au9 60.11(7)
Au31 Au18 Au9 121.37(8)
Au20 Au18 Au9 120.27(8)
Au34 Au18 Au9 59.76(6)
Au67 Au18 Au1 120.84(8)
Au61 Au18 Au1 119.87(9)
Au31 Au18 Au1 91.85(7)
Au20 Au18 Au1 60.43(6)
Au34 Au18 Au1 89.43(7)
Au9 Au18 Au1 59.84(6)
Au67 Au18 Au6 119.48(9)
Au61 Au18 Au6 91.72(8)
Au31 Au18 Au6 60.92(7)
Au20 Au18 Au6 90.32(7)
Au34 Au18 Au6 120.21(8)
Au9 Au18 Au6 60.45(6)
Au1 Au18 Au6 61.05(6)
Au67 Au18 Au66 61.97(7)
Au61 Au18 Au66 88.22(8)
Au31 Au18 Au66 120.51(9)
Au20 Au18 Au66 89.71(7)
Au34 Au18 Au66 58.38(7)
Au9 Au18 Au66 118.11(8)
Au1 Au18 Au66 117.53(8)
Au6 Au18 Au66 178.27(9)
Au67 Au18 Au13 90.92(7)
Au61 Au18 Au13 117.63(8)
Au31 Au18 Au13 120.48(8)
Au20 Au18 Au13 60.38(6)
Au34 Au18 Au13 59.87(6)
Au9 Au18 Au13 89.72(7)
Au1 Au18 Au13 59.56(6)
Au6 Au18 Au13 120.61(8)
Au66 Au18 Au13 57.99(6)
Au67 Au18 Au39 89.58(8)
Au61 Au18 Au39 61.30(7)
Au31 Au18 Au39 60.59(6)
Au20 Au18 Au39 120.69(8)
Au34 Au18 Au39 119.06(8)
Au9 Au18 Au39 89.78(7)
Au1 Au18 Au39 120.92(8)
Au6 Au18 Au39 59.88(6)
Au66 Au18 Au39 121.50(8)
Au13 Au18 Au39 178.92(9)
Au26 Au19 Au49 117.27(9)
Au26 Au19 Au36 120.59(8)
Au49 Au19 Au36 58.71(7)
Au26 Au19 Au21 58.89(6)
Au49 Au19 Au21 118.56(9)
Au36 Au19 Au21 176.98(9)
Au26 Au19 Au20 176.42(9)
Au49 Au19 Au20 59.82(7)
Au36 Au19 Au20 60.30(6)
Au21 Au19 Au20 120.01(8)
Au26 Au19 Au2 62.60(7)
Au49 Au19 Au2 179.64(11)
Au36 Au19 Au2 121.64(8)
Au21 Au19 Au2 61.08(6)
Au20 Au19 Au2 120.29(8)
Au26 Au19 Au1 122.45(8)
Au49 Au19 Au1 120.22(8)
Au36 Au19 Au1 91.81(7)
Au21 Au19 Au1 90.83(7)
Au20 Au19 Au1 60.40(6)
Au2 Au19 Au1 59.89(6)
Au26 Au19 Au5 92.40(8)
Au49 Au19 Au5 120.21(9)
Au36 Au19 Au5 61.50(7)
Au21 Au19 Au5 121.20(8)
Au20 Au19 Au5 91.00(7)
Au2 Au19 Au5 60.14(6)
Au1 Au19 Au5 61.04(6)
Au26 Au19 Au8 118.82(8)
Au49 Au19 Au8 89.67(7)
Au36 Au19 Au8 120.32(8)
Au21 Au19 Au8 59.98(6)
Au20 Au19 Au8 60.05(6)
Au2 Au19 Au8 90.11(7)
Au1 Au19 Au8 60.15(6)
Au5 Au19 Au8 121.18(8)
Au26 Au19 Au51 87.56(8)
Au49 Au19 Au51 60.42(7)
Au36 Au19 Au51 119.13(9)
Au21 Au19 Au51 58.17(7)
Au20 Au19 Au51 89.06(7)
Au2 Au19 Au51 119.22(8)
Au1 Au19 Au51 118.39(7)
Au5 Au19 Au51 179.26(8)
Au8 Au19 Au51 58.25(6)
Au26 Au19 Au28 60.29(6)
Au49 Au19 Au28 91.19(7)
Au36 Au19 Au28 60.61(6)
Au21 Au19 Au28 119.12(8)
Au20 Au19 Au28 120.86(8)
Au2 Au19 Au28 89.02(7)
Au1 Au19 Au28 119.76(8)
Au5 Au19 Au28 58.73(6)
Au8 Au19 Au28 179.00(9)
Au51 Au19 Au28 121.83(8)
Au26 Au19 Au73 60.20(7)
Au49 Au19 Au73 57.13(7)
Au36 Au19 Au73 86.83(7)
Au21 Au19 Au73 90.47(7)
Au20 Au19 Au73 116.95(8)
Au2 Au19 Au73 122.77(8)
Au1 Au19 Au73 177.33(9)
Au5 Au19 Au73 120.06(7)
Au8 Au19 Au73 118.71(8)
Au51 Au19 Au73 60.54(6)
Au28 Au19 Au73 61.44(6)
Au49 Au20 Au67 124.03(9)
Au49 Au20 Au31 121.22(9)
Au67 Au20 Au31 57.46(7)
Au49 Au20 Au36 57.62(7)
Au67 Au20 Au36 121.43(9)
Au31 Au20 Au36 177.94(9)
Au49 Au20 Au18 178.16(10)
Au67 Au20 Au18 57.80(7)
Au31 Au20 Au18 59.30(6)
Au36 Au20 Au18 121.92(8)
Au49 Au20 Au19 57.87(7)
Au67 Au20 Au19 178.07(10)
Au31 Au20 Au19 122.25(8)
Au36 Au20 Au19 58.93(6)
Au18 Au20 Au19 120.30(8)
Au49 Au20 Au8 88.96(8)
Au67 Au20 Au8 118.95(8)
Au31 Au20 Au8 61.53(6)
Au36 Au20 Au8 119.62(8)
Au18 Au20 Au8 89.88(7)
Au19 Au20 Au8 60.72(6)
Au49 Au20 Au1 117.88(8)
Au67 Au20 Au1 118.09(8)
Au31 Au20 Au1 91.29(7)
Au36 Au20 Au1 90.76(7)
Au18 Au20 Au1 60.29(6)
Au19 Au20 Au1 60.00(6)
Au8 Au20 Au1 60.24(6)
Au49 Au20 Au13 118.67(8)
Au67 Au20 Au13 89.67(8)
Au31 Au20 Au13 120.10(8)
Au36 Au20 Au13 61.11(6)
Au18 Au20 Au13 60.82(6)
Au19 Au20 Au13 88.96(7)
Au8 Au20 Au13 119.89(8)
Au1 Au20 Au13 59.66(6)
Au49 Au20 Au54 93.55(8)
Au67 Au20 Au54 59.71(7)
Au31 Au20 Au54 117.17(8)
Au36 Au20 Au54 61.75(7)
Au18 Au20 Au54 87.61(7)
Au19 Au20 Au54 120.53(8)
Au8 Au20 Au54 177.48(9)
Au1 Au20 Au54 118.13(8)
Au13 Au20 Au54 58.53(7)
Au49 Au20 Au58 59.60(7)
Au67 Au20 Au58 93.53(8)
Au31 Au20 Au58 61.66(7)
Au36 Au20 Au58 117.22(8)
Au18 Au20 Au58 120.81(8)
Au19 Au20 Au58 87.83(8)
Au8 Au20 Au58 58.06(6)
Au1 Au20 Au58 118.26(8)
Au13 Au20 Au58 176.78(9)
Au54 Au20 Au58 123.61(9)
S4 Au21 Au26 131.4(3)
S4 Au21 Au51 99.6(3)
Au26 Au21 Au51 89.97(8)
S4 Au21 Au19 161.4(3)
Au26 Au21 Au19 58.44(7)
Au51 Au21 Au19 62.72(7)
S4 Au21 Au8 106.0(3)
Au26 Au21 Au8 119.66(9)
Au51 Au21 Au8 60.11(7)
Au19 Au21 Au8 61.26(6)
S4 Au21 Au2 137.0(3)
Au26 Au21 Au2 62.07(6)
Au51 Au21 Au2 122.75(9)
Au19 Au21 Au2 60.06(6)
Au8 Au21 Au2 90.26(7)
S4 Au21 Au17 77.2(3)
Au26 Au21 Au17 95.68(8)
Au51 Au21 Au17 174.31(8)
Au19 Au21 Au17 119.96(8)
Au8 Au21 Au17 116.04(8)
Au2 Au21 Au17 60.00(6)
S4 Au21 Au4 94.5(3)
Au26 Au21 Au4 122.12(8)
Au51 Au21 Au4 118.83(8)
Au19 Au21 Au4 89.91(7)
Au8 Au21 Au4 58.76(6)
Au2 Au21 Au4 60.12(6)
Au17 Au21 Au4 57.31(6)
S4 Au21 Au29 49.1(3)
Au26 Au21 Au29 179.09(10)
Au51 Au21 Au29 90.68(7)
Au19 Au21 Au29 121.37(8)
Au8 Au21 Au29 60.20(6)
Au2 Au21 Au29 117.03(8)
Au17 Au21 Au29 83.66(7)
Au4 Au21 Au29 56.99(6)
Au41 Au22 Au62 120.18(9)
Au41 Au22 Au37 58.72(7)
Au62 Au22 Au37 117.70(9)
Au41 Au22 Au30 120.24(9)
Au62 Au22 Au30 59.63(7)
Au37 Au22 Au30 176.62(9)
Au41 Au22 Au29 178.55(10)
Au62 Au22 Au29 58.43(7)
Au37 Au22 Au29 121.25(9)
Au30 Au22 Au29 59.70(7)
Au41 Au22 Au11 61.70(6)
Au62 Au22 Au11 177.99(10)
Au37 Au22 Au11 62.37(7)
Au30 Au22 Au11 120.39(9)
Au29 Au22 Au11 119.68(8)
Au41 Au22 Au4 121.03(8)
Au62 Au22 Au4 118.78(8)
Au37 Au22 Au4 93.19(7)
Au30 Au22 Au4 90.03(7)
Au29 Au22 Au4 60.35(6)
Au11 Au22 Au4 59.33(6)
Au41 Au22 Au6 91.67(8)
Au62 Au22 Au6 120.61(9)
Au37 Au22 Au6 121.69(8)
Au30 Au22 Au6 61.05(7)
Au29 Au22 Au6 89.50(7)
Au11 Au22 Au6 59.34(6)
Au4 Au22 Au6 58.36(6)
Au41 Au22 Au46 117.42(9)
Au62 Au22 Au46 91.86(8)
Au37 Au22 Au46 58.83(7)
Au30 Au22 Au46 122.34(8)
Au29 Au22 Au46 62.67(7)
Au11 Au22 Au46 86.51(7)
Au4 Au22 Au46 59.38(6)
Au6 Au22 Au46 117.65(7)
Au41 Au22 Au44 60.19(7)
Au62 Au22 Au44 95.10(8)
Au37 Au22 Au44 118.81(8)
Au30 Au22 Au44 60.46(7)
Au29 Au22 Au44 119.91(9)
Au11 Au22 Au44 86.49(7)
Au4 Au22 Au44 115.24(8)
Au6 Au22 Au44 56.90(6)
Au46 Au22 Au44 172.82(9)
Au41 Au22 Au81 62.68(7)
Au62 Au22 Au81 57.77(7)
Au37 Au22 Au81 92.50(8)
Au30 Au22 Au81 84.27(8)
Au29 Au22 Au81 115.98(8)
Au11 Au22 Au81 124.18(8)
Au4 Au22 Au81 174.29(9)
Au6 Au22 Au81 118.55(8)
Au46 Au22 Au81 123.77(8)
Au44 Au22 Au81 62.05(7)
Au41 Au22 Au82 92.45(8)
Au62 Au22 Au82 56.55(7)
Au37 Au22 Au82 61.20(7)
Au30 Au22 Au82 116.18(8)
Au29 Au22 Au82 86.37(8)
Au11 Au22 Au82 123.37(8)
Au4 Au22 Au82 119.56(8)
Au6 Au22 Au82 175.85(9)
Au46 Au22 Au82 60.65(7)
Au44 Au22 Au82 125.15(8)
Au81 Au22 Au82 63.16(7)
Au43 Au23 Au70 118.77(9)
Au43 Au23 Au40 58.65(7)
Au70 Au23 Au40 118.36(9)
Au43 Au23 Au48 177.31(10)
Au70 Au23 Au48 58.75(7)
Au40 Au23 Au48 121.10(9)
Au43 Au23 Au38 120.72(9)
Au70 Au23 Au38 59.29(7)
Au40 Au23 Au38 177.26(9)
Au48 Au23 Au38 59.38(7)
Au43 Au23 Au10 62.28(7)
Au70 Au23 Au10 178.81(10)
Au40 Au23 Au10 61.51(7)
Au48 Au23 Au10 120.19(8)
Au38 Au23 Au10 120.87(9)
Au43 Au23 Au5 93.08(8)
Au70 Au23 Au5 120.06(9)
Au40 Au23 Au5 121.58(9)
Au48 Au23 Au5 89.23(8)
Au38 Au23 Au5 60.80(7)
Au10 Au23 Au5 60.07(6)
Au43 Au23 Au7 121.76(9)
Au70 Au23 Au7 119.45(9)
Au40 Au23 Au7 91.90(7)
Au48 Au23 Au7 60.70(7)
Au38 Au23 Au7 90.61(7)
Au10 Au23 Au7 59.49(6)
Au5 Au23 Au7 58.91(6)
Au43 Au23 Au45 60.90(7)
Au70 Au23 Au45 92.37(8)
Au40 Au23 Au45 119.48(9)
Au48 Au23 Au45 119.42(9)
Au38 Au23 Au45 60.10(7)
Au10 Au23 Au45 88.67(7)
Au5 Au23 Au45 58.92(6)
Au7 Au23 Au45 117.82(8)
Au43 Au23 Au63 117.13(9)
Au70 Au23 Au63 92.39(8)
Au40 Au23 Au63 58.52(7)
Au48 Au23 Au63 62.78(7)
Au38 Au23 Au63 122.14(9)
Au10 Au23 Au63 86.56(7)
Au5 Au23 Au63 117.73(7)
Au7 Au23 Au63 58.87(6)
Au45 Au23 Au63 175.18(9)
Au43 Au23 Au79 90.72(8)
Au70 Au23 Au79 57.33(7)
Au40 Au23 Au79 61.08(7)
Au48 Au23 Au79 86.96(8)
Au38 Au23 Au79 116.61(9)
Au10 Au23 Au79 122.48(9)
Au5 Au23 Au79 176.16(10)
Au7 Au23 Au79 119.24(8)
Au45 Au23 Au79 122.89(8)
Au63 Au23 Au79 60.70(6)
Au43 Au23 Au75 60.93(7)
Au70 Au23 Au75 58.05(7)
Au40 Au23 Au75 91.98(8)
Au48 Au23 Au75 116.68(9)
Au38 Au23 Au75 85.50(7)
Au10 Au23 Au75 123.04(8)
Au5 Au23 Au75 119.08(8)
Au7 Au23 Au75 176.09(9)
Au45 Au23 Au75 60.36(6)
Au63 Au23 Au75 123.18(8)
Au79 Au23 Au75 62.54(7)
Au52 Au24 Au63 115.62(9)
Au52 Au24 Au42 58.84(7)
Au63 Au24 Au42 120.52(9)
Au52 Au24 Au32 119.54(9)
Au63 Au24 Au32 59.02(7)
Au42 Au24 Au32 178.16(10)
Au52 Au24 Au7 179.59(11)
Au63 Au24 Au7 64.03(7)
Au42 Au24 Au7 121.49(8)
Au32 Au24 Au7 60.13(7)
Au52 Au24 Au25 60.03(7)
Au63 Au24 Au25 175.09(10)
Au42 Au24 Au25 60.00(7)
Au32 Au24 Au25 120.29(8)
Au7 Au24 Au25 120.31(8)
Au52 Au24 Au3 120.25(9)
Au63 Au24 Au3 124.03(9)
Au42 Au24 Au3 91.67(8)
Au32 Au24 Au3 89.97(7)
Au7 Au24 Au3 60.09(6)
Au25 Au24 Au3 60.22(6)
Au52 Au24 Au10 120.05(9)
Au63 Au24 Au10 93.81(8)
Au42 Au24 Au10 61.21(7)
Au32 Au24 Au10 120.40(9)
Au7 Au24 Au10 60.28(6)
Au25 Au24 Au10 90.57(7)
Au3 Au24 Au10 61.17(6)
Au52 Au24 Au57 61.15(7)
Au63 Au24 Au57 86.95(8)
Au42 Au24 Au57 119.95(9)
Au32 Au24 Au57 58.47(7)
Au7 Au24 Au57 118.53(9)
Au25 Au24 Au57 88.75(7)
Au3 Au24 Au57 116.86(8)
Au10 Au24 Au57 177.96(9)
Au52 Au24 Au16 89.85(7)
Au63 Au24 Au16 119.17(9)
Au42 Au24 Au16 119.91(9)
Au32 Au24 Au16 60.35(6)
Au7 Au24 Au16 90.15(7)
Au25 Au24 Au16 59.94(6)
Au3 Au24 Au16 59.58(6)
Au10 Au24 Au16 120.75(8)
Au57 Au24 Au16 57.29(6)
Au52 Au24 Au40 91.64(8)
Au63 Au24 Au40 59.85(7)
Au42 Au24 Au40 61.21(7)
Au32 Au24 Au40 118.56(9)
Au7 Au24 Au40 88.36(7)
Au25 Au24 Au40 121.14(9)
Au3 Au24 Au40 119.77(8)
Au10 Au24 Au40 58.63(6)
Au57 Au24 Au40 123.32(8)
Au16 Au24 Au40 178.49(9)
Au52 Au24 Au77 55.94(7)
Au63 Au24 Au77 59.74(7)
Au42 Au24 Au77 86.50(8)
Au32 Au24 Au77 91.81(8)
Au7 Au24 Au77 123.72(8)
Au25 Au24 Au77 115.97(8)
Au3 Au24 Au77 176.16(9)
Au10 Au24 Au77 120.52(8)
Au57 Au24 Au77 61.48(7)
Au16 Au24 Au77 118.60(8)
Au40 Au24 Au77 62.14(6)
Au52 Au25 Au53 125.62(9)
Au52 Au25 Au42 57.58(7)
Au53 Au25 Au42 121.45(9)
Au52 Au25 Au15 176.92(10)
Au53 Au25 Au15 57.38(7)
Au42 Au25 Au15 122.16(8)
Au52 Au25 Au27 121.47(9)
Au53 Au25 Au27 57.63(7)
Au42 Au25 Au27 178.27(9)
Au15 Au25 Au27 58.88(6)
Au52 Au25 Au24 57.29(7)
Au53 Au25 Au24 177.01(10)
Au42 Au25 Au24 58.91(7)
Au15 Au25 Au24 119.72(8)
Au27 Au25 Au24 122.10(9)
Au52 Au25 Au3 117.18(9)
Au53 Au25 Au3 117.21(8)
Au42 Au25 Au3 90.83(7)
Au15 Au25 Au3 59.83(6)
Au27 Au25 Au3 90.91(7)
Au24 Au25 Au3 59.89(6)
Au52 Au25 Au12 118.60(8)
Au53 Au25 Au12 88.51(8)
Au42 Au25 Au12 61.09(6)
Au15 Au25 Au12 61.08(6)
Au27 Au25 Au12 119.92(8)
Au24 Au25 Au12 89.25(7)
Au3 Au25 Au12 60.23(6)
Au52 Au25 Au16 89.06(8)
Au53 Au25 Au16 118.40(8)
Au42 Au25 Au16 120.12(8)
Au15 Au25 Au16 88.61(7)
Au27 Au25 Au16 60.86(7)
Au24 Au25 Au16 61.24(6)
Au3 Au25 Au16 59.91(6)
Au12 Au25 Au16 120.13(8)
Au52 Au25 Au68 60.05(7)
Au53 Au25 Au68 93.83(8)
Au42 Au25 Au68 117.63(8)
Au15 Au25 Au68 120.15(8)
Au27 Au25 Au68 61.43(7)
Au24 Au25 Au68 88.41(8)
Au3 Au25 Au68 118.32(9)
Au12 Au25 Au68 177.65(10)
Au16 Au25 Au68 58.47(7)
Au52 Au25 Au65 94.49(8)
Au53 Au25 Au65 59.29(7)
Au42 Au25 Au65 62.17(7)
Au15 Au25 Au65 87.84(8)
Au27 Au25 Au65 116.92(9)
Au24 Au25 Au65 120.90(8)
Au3 Au25 Au65 118.17(8)
Au12 Au25 Au65 58.01(6)
Au16 Au25 Au65 176.45(9)
Au68 Au25 Au65 123.51(9)
S41 Au26 Au19 164.7(4)
S41 Au26 Au21 124.1(4)
Au19 Au26 Au21 62.67(7)
S41 Au26 Au28 107.9(4)
Au19 Au26 Au28 64.47(7)
Au21 Au26 Au28 127.06(9)
S41 Au26 Au2 133.7(4)
Au19 Au26 Au2 61.24(6)
Au21 Au26 Au2 61.79(6)
Au28 Au26 Au2 90.52(7)
S41 Au26 Au14 95.9(4)
Au19 Au26 Au14 90.50(8)
Au21 Au26 Au14 120.98(8)
Au28 Au26 Au14 56.45(6)
Au2 Au26 Au14 59.23(6)
S41 Au26 Au47 74.8(4)
Au19 Au26 Au47 120.06(8)
Au21 Au26 Au47 92.13(7)
Au28 Au26 Au47 111.84(8)
Au2 Au26 Au47 58.96(6)
Au14 Au26 Au47 55.58(6)
S41 Au26 Au73 96.0(4)
Au19 Au26 Au73 68.80(7)
Au21 Au26 Au73 97.44(8)
Au28 Au26 Au73 65.50(7)
Au2 Au26 Au73 130.00(9)
Au14 Au26 Au73 121.65(8)
Au47 Au26 Au73 169.45(9)
S41 Au26 Au78 46.6(4)
Au19 Au26 Au78 126.14(9)
Au21 Au26 Au78 170.62(10)
Au28 Au26 Au78 62.00(7)
Au2 Au26 Au78 123.83(8)
Au14 Au26 Au78 64.88(7)
Au47 Au26 Au78 85.67(7)
Au73 Au26 Au78 84.17(7)
S10 Au27 Au53 135.0(3)
S10 Au27 Au15 160.7(4)
Au53 Au27 Au15 58.64(7)
S10 Au27 Au25 135.6(3)
Au53 Au27 Au25 60.18(7)
Au15 Au27 Au25 60.19(6)
S10 Au27 Au11 104.0(3)
Au53 Au27 Au11 119.06(9)
Au15 Au27 Au11 60.43(6)
Au25 Au27 Au11 90.89(7)
S10 Au27 Au16 91.9(3)
Au53 Au27 Au16 120.41(8)
Au15 Au27 Au16 89.04(7)
Au25 Au27 Au16 60.32(6)
Au11 Au27 Au16 58.99(6)
S10 Au27 Au37 99.4(4)
Au53 Au27 Au37 91.52(8)
Au15 Au27 Au37 63.66(6)
Au25 Au27 Au37 123.85(8)
Au11 Au27 Au37 60.03(6)
Au16 Au27 Au37 118.94(9)
S10 Au27 Au68 75.3(3)
Au53 Au27 Au68 95.02(9)
Au15 Au27 Au68 120.88(8)
Au25 Au27 Au68 60.85(7)
Au11 Au27 Au68 117.02(9)
Au16 Au27 Au68 58.12(7)
Au37 Au27 Au68 173.39(10)
S10 Au27 Au50 48.5(3)
Au53 Au27 Au50 175.78(10)
Au15 Au27 Au50 117.33(8)
Au25 Au27 Au50 119.67(8)
Au11 Au27 Au50 56.90(6)
Au16 Au27 Au50 59.36(6)
Au37 Au27 Au50 85.23(7)
Au68 Au27 Au50 88.28(8)
S16 Au28 Au45 129.5(3)
S16 Au28 Au14 158.5(4)
Au45 Au28 Au14 60.19(7)
S16 Au28 Au26 103.3(4)
Au45 Au28 Au26 124.39(9)
Au14 Au28 Au26 64.21(7)
S16 Au28 Au5 139.6(3)
Au45 Au28 Au5 63.02(7)
Au14 Au28 Au5 60.75(6)
Au26 Au28 Au5 89.49(7)
S16 Au28 Au36 79.5(3)
Au45 Au28 Au36 95.71(9)
Au14 Au28 Au36 120.88(8)
Au26 Au28 Au36 111.70(8)
Au5 Au28 Au36 60.26(6)
S16 Au28 Au19 97.2(3)
Au45 Au28 Au19 122.09(8)
Au14 Au28 Au19 89.71(7)
Au26 Au28 Au19 55.24(6)
Au5 Au28 Au19 59.09(6)
Au36 Au28 Au19 56.73(6)
S16 Au28 Au78 90.8(3)
Au45 Au28 Au78 95.65(9)
Au14 Au28 Au78 68.08(7)
Au26 Au28 Au78 63.80(7)
Au5 Au28 Au78 128.65(9)
Au36 Au28 Au78 168.19(10)
Au19 Au28 Au78 118.75(8)
S16 Au28 Au73 45.3(3)
Au45 Au28 Au73 174.08(9)
Au14 Au28 Au73 123.56(9)
Au26 Au28 Au73 59.67(7)
Au5 Au28 Au73 122.50(8)
Au36 Au28 Au73 86.03(8)
Au19 Au28 Au73 63.52(6)
Au78 Au28 Au73 82.35(8)
S4 Au29 Au62 127.7(3)
S4 Au29 Au30 156.4(3)
Au62 Au29 Au30 60.44(7)
S4 Au29 Au22 143.2(3)
Au62 Au29 Au22 60.51(7)
Au30 Au29 Au22 60.07(7)
S4 Au29 Au4 98.7(3)
Au62 Au29 Au4 122.59(9)
Au30 Au29 Au4 91.25(8)
Au22 Au29 Au4 62.09(6)
S4 Au29 Au60 93.9(3)
Au62 Au29 Au60 95.10(8)
Au30 Au29 Au60 62.57(7)
Au22 Au29 Au60 122.43(9)
Au4 Au29 Au60 115.65(8)
S4 Au29 Au8 104.8(3)
Au62 Au29 Au8 123.04(9)
Au30 Au29 Au8 62.61(7)
Au22 Au29 Au8 91.83(8)
Au4 Au29 Au8 58.74(6)
Au60 Au29 Au8 57.00(6)
S4 Au29 Au46 80.6(3)
Au62 Au29 Au46 93.01(8)
Au30 Au29 Au46 122.70(9)
Au22 Au29 Au46 62.66(7)
Au4 Au29 Au46 59.88(6)
Au60 Au29 Au46 171.86(9)
Au8 Au29 Au46 118.49(8)
S4 Au29 Au21 51.1(3)
Au62 Au29 Au21 177.00(10)
Au30 Au29 Au21 119.44(9)
Au22 Au29 Au21 122.29(8)
Au4 Au29 Au21 60.22(6)
Au60 Au29 Au21 82.43(7)
Au8 Au29 Au21 56.89(6)
Au46 Au29 Au21 89.45(7)
S2 Au30 Au62 134.7(3)
S2 Au30 Au29 133.8(3)
Au62 Au30 Au29 58.73(7)
S2 Au30 Au22 161.7(3)
Au62 Au30 Au22 60.00(7)
Au29 Au30 Au22 60.24(7)
S2 Au30 Au6 102.4(3)
Au62 Au30 Au6 122.27(9)
Au29 Au30 Au6 90.53(8)
Au22 Au30 Au6 62.34(7)
S2 Au30 Au60 73.8(3)
Au62 Au30 Au60 92.82(8)
Au29 Au30 Au60 60.52(7)
Au22 Au30 Au60 120.56(9)
Au6 Au30 Au60 114.06(8)
S2 Au30 Au44 99.4(3)
Au62 Au30 Au44 97.92(8)
Au29 Au30 Au44 124.55(9)
Au22 Au30 Au44 64.58(7)
Au6 Au30 Au44 58.51(6)
Au60 Au30 Au44 169.16(10)
S2 Au30 Au8 87.9(3)
Au62 Au30 Au8 120.61(9)
Au29 Au30 Au8 61.89(6)
Au22 Au30 Au8 91.51(7)
Au6 Au30 Au8 57.87(6)
Au60 Au30 Au8 56.22(6)
Au44 Au30 Au8 116.03(8)
S2 Au30 Au31 47.3(3)
Au62 Au30 Au31 176.99(9)
Au29 Au30 Au31 118.29(8)
Au22 Au30 Au31 118.59(8)
Au6 Au30 Au31 56.24(6)
Au60 Au30 Au31 85.74(7)
Au44 Au30 Au31 83.47(7)
Au8 Au30 Au31 56.42(6)
S2 Au31 Au67 134.5(3)
S2 Au31 Au18 162.0(3)
Au67 Au31 Au18 59.31(7)
S2 Au31 Au20 133.3(3)
Au67 Au31 Au20 60.83(7)
Au18 Au31 Au20 60.59(6)
S2 Au31 Au6 104.1(3)
Au67 Au31 Au6 120.10(9)
Au18 Au31 Au6 60.79(6)
Au20 Au31 Au6 90.51(7)
S2 Au31 Au39 102.6(3)
Au67 Au31 Au39 90.95(8)
Au18 Au31 Au39 62.19(6)
Au20 Au31 Au39 122.77(8)
Au6 Au31 Au39 60.37(7)
S2 Au31 Au8 90.0(3)
Au67 Au31 Au8 120.83(8)
Au18 Au31 Au8 89.75(7)
Au20 Au31 Au8 60.04(6)
Au6 Au31 Au8 58.90(6)
Au39 Au31 Au8 119.23(9)
S2 Au31 Au58 72.6(3)
Au67 Au31 Au58 95.35(8)
Au18 Au31 Au58 121.75(8)
Au20 Au31 Au58 61.31(7)
Au6 Au31 Au58 116.29(8)
Au39 Au31 Au58 173.68(10)
Au8 Au31 Au58 57.51(6)
S2 Au31 Au30 48.1(3)
Au67 Au31 Au30 177.24(10)
Au18 Au31 Au30 117.93(8)
Au20 Au31 Au30 118.37(8)
Au6 Au31 Au30 57.14(6)
Au39 Au31 Au30 87.42(7)
Au8 Au31 Au30 58.33(6)
Au58 Au31 Au30 86.30(7)
S11 Au32 Au63 131.4(3)
S11 Au32 Au57 98.1(4)
Au63 Au32 Au57 88.86(8)
S11 Au32 Au24 159.5(4)
Au63 Au32 Au24 58.49(7)
Au57 Au32 Au24 62.29(7)
S11 Au32 Au7 138.3(4)
Au63 Au32 Au7 63.96(7)
Au57 Au32 Au7 122.65(9)
Au24 Au32 Au7 60.44(7)
S11 Au32 Au16 104.1(3)
Au63 Au32 Au16 120.06(9)
Au57 Au32 Au16 58.90(7)
Au24 Au32 Au16 61.77(7)
Au7 Au32 Au16 91.14(8)
S11 Au32 Au34 77.5(4)
Au63 Au32 Au34 97.79(8)
Au57 Au32 Au34 173.36(9)
Au24 Au32 Au34 121.53(8)
Au7 Au32 Au34 61.17(7)
Au16 Au32 Au34 117.09(8)
S11 Au32 Au9 93.6(3)
Au63 Au32 Au9 125.40(9)
Au57 Au32 Au9 117.41(9)
Au24 Au32 Au9 90.93(8)
Au7 Au32 Au9 61.57(6)
Au16 Au32 Au9 58.59(6)
Au34 Au32 Au9 58.56(6)
S11 Au32 Au56 48.0(3)
Au63 Au32 Au56 176.29(10)
Au57 Au32 Au56 87.67(8)
Au24 Au32 Au56 120.67(9)
Au7 Au32 Au56 119.16(8)
Au16 Au32 Au56 58.90(6)
Au34 Au32 Au56 85.69(7)
Au9 Au32 Au56 57.61(6)
Au76 Au33 Au44 117.45(9)
Au76 Au33 Au39 116.94(9)
Au44 Au33 Au39 59.07(7)
Au76 Au33 Au50 59.93(8)
Au44 Au33 Au50 120.89(9)
Au39 Au33 Au50 176.72(9)
Au76 Au33 Au56 59.11(7)
Au44 Au33 Au56 176.41(10)
Au39 Au33 Au56 120.87(9)
Au50 Au33 Au56 58.94(7)
Au76 Au33 Au6 178.83(10)
Au44 Au33 Au6 61.73(6)
Au39 Au33 Au6 61.98(7)
Au50 Au33 Au6 121.14(9)
Au56 Au33 Au6 121.69(8)
Au76 Au33 Au11 121.06(9)
Au44 Au33 Au11 92.78(8)
Au39 Au33 Au11 121.99(8)
Au50 Au33 Au11 61.14(7)
Au56 Au33 Au11 90.12(8)
Au6 Au33 Au11 60.01(6)
Au76 Au33 Au9 120.75(9)
Au44 Au33 Au9 121.76(8)
Au39 Au33 Au9 92.03(7)
Au50 Au33 Au9 90.61(7)
Au56 Au33 Au9 61.65(6)
Au6 Au33 Au9 60.05(6)
Au11 Au33 Au9 59.09(6)
Au76 Au33 Au61 91.81(8)
Au44 Au33 Au61 119.87(9)
Au39 Au33 Au61 60.88(7)
Au50 Au33 Au61 119.25(9)
Au56 Au33 Au61 60.41(7)
Au6 Au33 Au61 88.00(7)
Au11 Au33 Au61 116.39(8)
Au9 Au33 Au61 57.31(6)
Au76 Au33 Au41 92.92(8)
Au44 Au33 Au41 60.70(7)
Au39 Au33 Au41 119.68(9)
Au50 Au33 Au41 60.58(7)
Au56 Au33 Au41 119.45(9)
Au6 Au33 Au41 87.35(7)
Au11 Au33 Au41 57.93(6)
Au9 Au33 Au41 117.00(8)
Au61 Au33 Au41 174.07(9)
Au76 Au33 Au80 57.30(7)
Au44 Au33 Au80 60.32(7)
Au39 Au33 Au80 90.73(8)
Au50 Au33 Au80 86.62(8)
Au56 Au33 Au80 116.32(8)
Au6 Au33 Au80 121.94(8)
Au11 Au33 Au80 119.68(8)
Au9 Au33 Au80 177.19(9)
Au61 Au33 Au80 123.87(9)
Au41 Au33 Au80 61.90(7)
Au76 Au33 Au84 58.70(8)
Au44 Au33 Au84 90.22(8)
Au39 Au33 Au84 58.40(7)
Au50 Au33 Au84 118.54(9)
Au56 Au33 Au84 86.94(8)
Au6 Au33 Au84 120.26(9)
Au11 Au33 Au84 176.54(9)
Au9 Au33 Au84 117.76(8)
Au61 Au33 Au84 60.47(7)
Au41 Au33 Au84 125.25(8)
Au80 Au33 Au84 63.41(7)
S37 Au34 Au61 132.8(3)
S37 Au34 Au66 97.9(5)
Au61 Au34 Au66 90.88(9)
S37 Au34 Au18 158.3(5)
Au61 Au34 Au18 59.15(7)
Au66 Au34 Au18 61.47(7)
S37 Au34 Au9 139.2(5)
Au61 Au34 Au9 60.83(7)
Au66 Au34 Au9 121.95(9)
Au18 Au34 Au9 60.52(6)
S37 Au34 Au13 103.9(4)
Au61 Au34 Au13 120.14(9)
Au66 Au34 Au13 59.33(7)
Au18 Au34 Au13 61.00(6)
Au9 Au34 Au13 90.80(7)
S37 Au34 Au32 78.5(5)
Au61 Au34 Au32 94.32(8)
Au66 Au34 Au32 174.80(9)
Au18 Au34 Au32 121.62(9)
Au9 Au34 Au32 61.17(7)
Au13 Au34 Au32 117.68(8)
S37 Au34 Au7 93.5(4)
Au61 Au34 Au7 122.34(9)
Au66 Au34 Au7 118.57(8)
Au18 Au34 Au7 91.24(8)
Au9 Au34 Au7 61.52(6)
Au13 Au34 Au7 59.31(6)
Au32 Au34 Au7 58.40(6)
S37 Au34 Au48 48.1(3)
Au61 Au34 Au48 179.12(10)
Au66 Au34 Au48 89.22(7)
Au18 Au34 Au48 120.19(8)
Au9 Au34 Au48 118.40(8)
Au13 Au34 Au48 59.21(6)
Au32 Au34 Au48 85.58(7)
Au7 Au34 Au48 56.89(6)
S6 Au35 Au64 135.3(3)
S6 Au35 Au47 131.1(3)
Au64 Au35 Au47 59.96(7)
S6 Au35 Au14 163.1(4)
Au64 Au35 Au14 59.04(7)
Au47 Au35 Au14 60.79(7)
S6 Au35 Au10 103.7(3)
Au64 Au35 Au10 120.35(9)
Au47 Au35 Au10 90.68(8)
Au14 Au35 Au10 61.31(6)
S6 Au35 Au43 103.3(3)
Au64 Au35 Au43 93.15(8)
Au47 Au35 Au43 123.97(9)
Au14 Au35 Au43 63.23(7)
Au10 Au35 Au43 59.99(6)
S6 Au35 Au55 72.0(3)
Au64 Au35 Au55 95.48(9)
Au47 Au35 Au55 59.43(7)
Au14 Au35 Au55 119.84(9)
Au10 Au35 Au55 113.19(8)
Au43 Au35 Au55 171.07(9)
S6 Au35 Au12 87.1(3)
Au64 Au35 Au12 121.45(9)
Au47 Au35 Au12 61.54(6)
Au14 Au35 Au12 90.58(7)
Au10 Au35 Au12 57.83(6)
Au43 Au35 Au12 117.65(8)
Au55 Au35 Au12 55.37(6)
S6 Au35 Au42 47.8(3)
Au64 Au35 Au42 176.81(9)
Au47 Au35 Au42 117.69(8)
Au14 Au35 Au42 118.15(8)
Au10 Au35 Au42 56.85(6)
Au43 Au35 Au42 86.57(7)
Au55 Au35 Au42 84.69(7)
Au12 Au35 Au42 56.15(6)
S1 Au36 Au49 133.1(3)
S1 Au36 Au19 162.1(3)
Au49 Au36 Au19 59.33(7)
S1 Au36 Au20 134.4(3)
Au49 Au36 Au20 60.19(7)
Au19 Au36 Au20 60.77(6)
S1 Au36 Au5 105.3(3)
Au49 Au36 Au5 120.04(9)
Au19 Au36 Au5 60.71(6)
Au20 Au36 Au5 90.81(7)
S1 Au36 Au13 92.0(3)
Au49 Au36 Au13 120.41(8)
Au19 Au36 Au13 89.52(7)
Au20 Au36 Au13 60.28(6)
Au5 Au36 Au13 58.65(6)
S1 Au36 Au28 101.1(3)
Au49 Au36 Au28 92.79(8)
Au19 Au36 Au28 62.66(7)
Au20 Au36 Au28 123.39(9)
Au5 Au36 Au28 59.14(6)
Au13 Au36 Au28 117.72(9)
S1 Au36 Au54 74.2(3)
Au49 Au36 Au54 94.31(9)
Au19 Au36 Au54 121.11(8)
Au20 Au36 Au54 60.48(7)
Au5 Au36 Au54 116.44(8)
Au13 Au36 Au54 57.87(7)
Au28 Au36 Au54 172.89(10)
S1 Au36 Au38 49.4(3)
Au49 Au36 Au38 176.84(10)
Au19 Au36 Au38 117.71(8)
Au20 Au36 Au38 119.91(8)
Au5 Au36 Au38 57.01(6)
Au13 Au36 Au38 59.64(6)
Au28 Au36 Au38 84.62(7)
Au54 Au36 Au38 88.28(8)
S5 Au37 Au41 132.9(3)
S5 Au37 Au22 158.9(3)
Au41 Au37 Au22 59.79(7)
S5 Au37 Au46 100.9(3)
Au41 Au37 Au46 124.77(9)
Au22 Au37 Au46 65.13(7)
S5 Au37 Au11 137.9(3)
Au41 Au37 Au11 61.42(7)
Au22 Au37 Au11 60.71(7)
Au46 Au37 Au11 88.93(7)
S5 Au37 Au27 79.4(3)
Au41 Au37 Au27 94.40(9)
Au22 Au37 Au27 119.37(9)
Au46 Au37 Au27 109.08(8)
Au11 Au37 Au27 58.84(6)
S5 Au37 Au15 96.0(3)
Au41 Au37 Au15 118.69(9)
Au22 Au37 Au15 88.22(7)
Au46 Au37 Au15 54.03(6)
Au11 Au37 Au15 57.30(6)
Au27 Au37 Au15 55.46(6)
S5 Au37 Au82 93.9(3)
Au41 Au37 Au82 96.05(9)
Au22 Au37 Au82 66.13(7)
Au46 Au37 Au82 64.11(7)
Au11 Au37 Au82 126.62(9)
Au27 Au37 Au82 169.54(10)
Au15 Au37 Au82 118.13(8)
S5 Au37 Au72 44.2(3)
Au41 Au37 Au72 177.11(9)
Au22 Au37 Au72 122.69(8)
Au46 Au37 Au72 57.84(7)
Au11 Au37 Au72 120.77(8)
Au27 Au37 Au72 85.55(8)
Au15 Au37 Au72 63.59(6)
Au82 Au37 Au72 84.04(8)
S1 Au38 Au70 134.2(3)
S1 Au38 Au48 133.3(3)
Au70 Au38 Au48 58.76(7)
S1 Au38 Au23 163.3(3)
Au70 Au38 Au23 59.14(7)
Au48 Au38 Au23 59.55(7)
S1 Au38 Au5 105.0(3)
Au70 Au38 Au5 120.16(9)
Au48 Au38 Au5 89.46(8)
Au23 Au38 Au5 61.05(7)
S1 Au38 Au45 102.3(3)
Au70 Au38 Au45 94.33(9)
Au48 Au38 Au45 122.93(9)
Au23 Au38 Au45 63.44(7)
Au5 Au38 Au45 60.08(6)
S1 Au38 Au69 72.8(3)
Au70 Au38 Au69 94.44(9)
Au48 Au38 Au69 60.70(7)
Au23 Au38 Au69 119.93(9)
Au5 Au38 Au69 113.23(8)
Au45 Au38 Au69 170.97(10)
S1 Au38 Au13 89.0(3)
Au70 Au38 Au13 120.23(9)
Au48 Au38 Au13 61.48(6)
Au23 Au38 Au13 90.35(7)
Au5 Au38 Au13 57.69(6)
Au45 Au38 Au13 117.57(8)
Au69 Au38 Au13 55.56(6)
S1 Au38 Au36 48.6(3)
Au70 Au38 Au36 176.52(9)
Au48 Au38 Au36 117.98(8)
Au23 Au38 Au36 118.59(8)
Au5 Au38 Au36 57.54(6)
Au45 Au38 Au36 86.61(8)
Au69 Au38 Au36 84.51(8)
Au13 Au38 Au36 56.50(6)
S27 Au39 Au44 133.5(4)
S27 Au39 Au33 156.8(4)
Au44 Au39 Au33 59.19(7)
S27 Au39 Au31 81.7(4)
Au44 Au39 Au31 93.20(8)
Au33 Au39 Au31 119.61(9)
S27 Au39 Au6 140.6(4)
Au44 Au39 Au6 61.14(7)
Au33 Au39 Au6 60.26(7)
Au31 Au39 Au6 59.40(6)
S27 Au39 Au61 102.7(4)
Au44 Au39 Au61 121.31(10)
Au33 Au39 Au61 62.21(7)
Au31 Au39 Au61 112.98(8)
Au6 Au39 Au61 87.80(7)
S27 Au39 Au18 95.9(3)
Au44 Au39 Au18 119.94(9)
Au33 Au39 Au18 89.57(7)
Au31 Au39 Au18 57.22(6)
Au6 Au39 Au18 58.82(6)
Au61 Au39 Au18 55.79(6)
S27 Au39 Au84 88.6(4)
Au44 Au39 Au84 96.81(9)
Au33 Au39 Au84 69.23(8)
Au31 Au39 Au84 169.32(11)
Au6 Au39 Au84 129.34(10)
Au61 Au39 Au84 64.55(7)
Au18 Au39 Au84 119.71(9)
S13 Au40 Au43 130.5(3)
S13 Au40 Au23 161.0(4)
Au43 Au40 Au23 60.17(7)
S13 Au40 Au63 101.7(4)
Au43 Au40 Au63 126.28(10)
Au23 Au40 Au63 66.16(8)
S13 Au40 Au10 136.0(3)
Au43 Au40 Au10 62.65(7)
Au23 Au40 Au10 61.20(7)
Au63 Au40 Au10 90.42(8)
S13 Au40 Au42 77.0(3)
Au43 Au40 Au42 95.07(9)
Au23 Au40 Au42 120.30(9)
Au63 Au40 Au42 110.23(8)
Au10 Au40 Au42 59.24(6)
S13 Au40 Au24 94.8(3)
Au43 Au40 Au24 121.05(8)
Au23 Au40 Au24 89.71(7)
Au63 Au40 Au24 54.82(6)
Au10 Au40 Au24 58.41(6)
Au42 Au40 Au24 55.86(6)
S13 Au40 Au79 95.8(4)
Au43 Au40 Au79 94.47(8)
Au23 Au40 Au79 66.01(7)
Au63 Au40 Au79 64.56(8)
Au10 Au40 Au79 127.08(9)
Au42 Au40 Au79 170.39(9)
Au24 Au40 Au79 119.37(9)
S13 Au40 Au77 43.9(3)
Au43 Au40 Au77 174.33(10)
Au23 Au40 Au77 124.84(9)
Au63 Au40 Au77 58.90(7)
Au10 Au40 Au77 121.38(8)
Au42 Au40 Au77 84.47(7)
Au24 Au40 Au77 63.22(6)
Au79 Au40 Au77 85.93(8)
S3 Au41 Au37 129.0(4)
S3 Au41 Au22 157.0(4)
Au37 Au41 Au22 61.49(7)
S3 Au41 Au11 139.8(3)
Au37 Au41 Au11 63.31(7)
Au22 Au41 Au11 61.87(6)
S3 Au41 Au44 101.6(4)
Au37 Au41 Au44 127.07(9)
Au22 Au41 Au44 65.70(7)
Au11 Au41 Au44 89.41(7)
S3 Au41 Au50 80.3(3)
Au37 Au41 Au50 94.90(9)
Au22 Au41 Au50 121.49(8)
Au11 Au41 Au50 59.75(6)
Au44 Au41 Au50 109.70(9)
S3 Au41 Au33 96.7(4)
Au37 Au41 Au33 122.24(8)
Au22 Au41 Au33 90.96(7)
Au11 Au41 Au33 58.93(6)
Au44 Au41 Au33 54.35(6)
Au50 Au41 Au33 55.67(7)
S3 Au41 Au81 91.6(3)
Au37 Au41 Au81 95.85(9)
Au22 Au41 Au81 65.81(7)
Au11 Au41 Au81 127.46(9)
Au44 Au41 Au81 64.65(7)
Au50 Au41 Au81 169.12(10)
Au33 Au41 Au81 118.90(9)
S3 Au41 Au80 45.2(4)
Au37 Au41 Au80 174.22(9)
Au22 Au41 Au80 123.86(9)
Au11 Au41 Au80 120.38(9)
Au44 Au41 Au80 58.46(7)
Au50 Au41 Au80 83.96(8)
Au33 Au41 Au80 61.61(7)
Au81 Au41 Au80 85.18(8)
S6 Au42 Au52 134.8(3)
S6 Au42 Au24 161.9(4)
Au52 Au42 Au24 58.94(7)
S6 Au42 Au25 133.1(3)
Au52 Au42 Au25 60.46(7)
Au24 Au42 Au25 61.10(7)
S6 Au42 Au10 104.1(3)
Au52 Au42 Au10 119.72(9)
Au24 Au42 Au10 60.78(7)
Au25 Au42 Au10 90.95(7)
S6 Au42 Au12 89.7(3)
Au52 Au42 Au12 120.85(8)
Au24 Au42 Au12 90.12(8)
Au25 Au42 Au12 60.45(6)
Au10 Au42 Au12 58.93(6)
S6 Au42 Au40 101.4(3)
Au52 Au42 Au40 92.74(8)
Au24 Au42 Au40 62.93(7)
Au25 Au42 Au40 123.97(9)
Au10 Au42 Au40 59.06(6)
Au12 Au42 Au40 117.86(9)
S6 Au42 Au65 72.4(3)
Au52 Au42 Au65 95.61(8)
Au24 Au42 Au65 122.10(8)
Au25 Au42 Au65 61.18(7)
Au10 Au42 Au65 116.32(8)
Au12 Au42 Au65 57.51(6)
Au40 Au42 Au65 171.65(9)
S6 Au42 Au35 48.2(3)
Au52 Au42 Au35 176.29(10)
Au24 Au42 Au35 117.56(8)
Au25 Au42 Au35 119.60(8)
Au10 Au42 Au35 56.79(6)
Au12 Au42 Au35 59.16(6)
Au40 Au42 Au35 84.26(7)
Au65 Au42 Au35 87.40(7)
S19 Au43 Au40 130.7(3)
S19 Au43 Au23 158.1(3)
Au40 Au43 Au23 61.19(7)
S19 Au43 Au10 138.8(3)
Au40 Au43 Au10 61.93(6)
Au23 Au43 Au10 61.26(6)
S19 Au43 Au35 79.6(3)
Au40 Au43 Au35 94.10(8)
Au23 Au43 Au35 120.53(8)
Au10 Au43 Au35 59.45(6)
S19 Au43 Au45 101.8(3)
Au40 Au43 Au45 125.43(10)
Au23 Au43 Au45 64.31(7)
Au10 Au43 Au45 89.94(7)
Au35 Au43 Au45 111.11(9)
S19 Au43 Au14 96.2(3)
Au40 Au43 Au14 120.74(8)
Au23 Au43 Au14 89.30(8)
Au10 Au43 Au14 58.82(6)
Au35 Au43 Au14 56.38(6)
Au45 Au43 Au14 55.03(6)
S19 Au43 Au75 92.0(3)
Au40 Au43 Au75 96.93(9)
Au23 Au43 Au75 66.83(7)
Au10 Au43 Au75 127.91(9)
Au35 Au43 Au75 168.87(9)
Au45 Au43 Au75 63.21(7)
Au14 Au43 Au75 118.11(9)
S19 Au43 Au74 45.8(3)
Au40 Au43 Au74 176.57(10)
Au23 Au43 Au74 121.98(9)
Au10 Au43 Au74 120.31(8)
Au35 Au43 Au74 85.29(8)
Au45 Au43 Au74 57.82(7)
Au14 Au43 Au74 61.61(6)
Au75 Au43 Au74 83.61(8)
S22 Au44 Au39 128.0(4)
S22 Au44 Au33 161.2(4)
Au39 Au44 Au33 61.74(7)
S22 Au44 Au6 136.0(3)
Au39 Au44 Au6 62.79(7)
Au33 Au44 Au6 61.60(6)
S22 Au44 Au41 104.1(4)
Au39 Au44 Au41 126.59(9)
Au33 Au44 Au41 64.95(7)
Au6 Au44 Au41 89.49(7)
S22 Au44 Au30 75.9(3)
Au39 Au44 Au30 95.91(8)
Au33 Au44 Au30 121.33(8)
Au6 Au44 Au30 60.04(6)
Au41 Au44 Au30 108.75(9)
S22 Au44 Au80 94.0(3)
Au39 Au44 Au80 96.51(9)
Au33 Au44 Au80 67.78(7)
Au6 Au44 Au80 129.27(9)
Au41 Au44 Au80 65.59(7)
Au30 Au44 Au80 167.23(10)
S22 Au44 Au22 95.0(3)
Au39 Au44 Au22 122.28(8)
Au33 Au44 Au22 90.35(8)
Au6 Au44 Au22 59.49(6)
Au41 Au44 Au22 54.12(6)
Au30 Au44 Au22 54.96(6)
Au80 Au44 Au22 119.44(9)
S22 Au44 Au81 45.4(4)
Au39 Au44 Au81 173.10(10)
Au33 Au44 Au81 125.13(9)
Au6 Au44 Au81 119.75(9)
Au41 Au44 Au81 60.31(7)
Au30 Au44 Au81 80.83(8)
Au80 Au44 Au81 86.50(8)
Au22 Au44 Au81 60.66(7)
S8 Au45 Au28 127.5(3)
S8 Au45 Au14 161.3(3)
Au28 Au45 Au14 61.46(7)
S8 Au45 Au5 137.2(3)
Au28 Au45 Au5 61.63(6)
Au14 Au45 Au5 60.66(6)
S8 Au45 Au38 77.8(3)
Au28 Au45 Au38 93.07(8)
Au14 Au45 Au38 119.89(8)
Au5 Au45 Au38 59.37(6)
S8 Au45 Au43 105.8(3)
Au28 Au45 Au43 125.23(9)
Au14 Au45 Au43 63.88(7)
Au5 Au45 Au43 88.98(7)
Au38 Au45 Au43 111.02(9)
S8 Au45 Au74 94.3(3)
Au28 Au45 Au74 96.28(9)
Au14 Au45 Au74 67.41(7)
Au5 Au45 Au74 127.99(9)
Au38 Au45 Au74 170.29(10)
Au43 Au45 Au74 65.29(7)
S8 Au45 Au23 97.6(3)
Au28 Au45 Au23 120.10(8)
Au14 Au45 Au23 88.90(7)
Au5 Au45 Au23 58.47(6)
Au38 Au45 Au23 56.46(7)
Au43 Au45 Au23 54.79(7)
Au74 Au45 Au23 119.93(9)
S8 Au45 Au75 47.4(3)
Au28 Au45 Au75 174.82(10)
Au14 Au45 Au75 123.66(9)
Au5 Au45 Au75 120.69(8)
Au38 Au45 Au75 84.78(8)
Au43 Au45 Au75 59.94(7)
Au74 Au45 Au75 85.68(8)
Au23 Au45 Au75 62.42(7)
S32 Au46 Au15 164.4(4)
S32 Au46 Au17 123.8(4)
Au15 Au46 Au17 63.88(7)
S32 Au46 Au37 105.8(4)
Au15 Au46 Au37 66.40(7)
Au17 Au46 Au37 129.94(9)
S32 Au46 Au4 134.8(4)
Au15 Au46 Au4 60.41(7)
Au17 Au46 Au4 59.87(6)
Au37 Au46 Au4 90.74(8)
S32 Au46 Au72 92.9(4)
Au15 Au46 Au72 71.72(8)
Au17 Au46 Au72 100.96(8)
Au37 Au46 Au72 68.05(7)
Au4 Au46 Au72 132.12(9)
S32 Au46 Au22 96.6(3)
Au15 Au46 Au22 89.99(8)
Au17 Au46 Au22 117.98(9)
Au37 Au46 Au22 56.04(6)
Au4 Au46 Au22 58.34(6)
Au72 Au46 Au22 123.80(8)
S32 Au46 Au29 77.5(4)
Au15 Au46 Au29 117.59(9)
Au17 Au46 Au29 87.77(8)
Au37 Au46 Au29 110.50(9)
Au4 Au46 Au29 57.28(6)
Au72 Au46 Au29 169.67(9)
Au22 Au46 Au29 54.67(6)
S32 Au46 Au82 46.6(4)
Au15 Au46 Au82 127.36(9)
Au17 Au46 Au82 168.13(10)
Au37 Au46 Au82 60.97(7)
Au4 Au46 Au82 120.00(9)
Au72 Au46 Au82 87.45(8)
Au22 Au46 Au82 62.13(7)
Au29 Au46 Au82 83.13(7)
S7 Au47 Au64 132.7(3)
S7 Au47 Au35 158.9(3)
Au64 Au47 Au35 59.72(7)
S7 Au47 Au14 138.7(3)
Au64 Au47 Au14 58.91(7)
Au35 Au47 Au14 60.60(7)
S7 Au47 Au55 94.8(3)
Au64 Au47 Au55 98.64(9)
Au35 Au47 Au55 64.61(7)
Au14 Au47 Au55 124.79(9)
S7 Au47 Au2 93.3(3)
Au64 Au47 Au2 120.13(9)
Au35 Au47 Au2 91.69(8)
Au14 Au47 Au2 61.23(6)
Au55 Au47 Au2 115.57(8)
S7 Au47 Au12 102.1(3)
Au64 Au47 Au12 123.29(9)
Au35 Au47 Au12 63.61(7)
Au14 Au47 Au12 91.64(8)
Au55 Au47 Au12 57.39(7)
Au2 Au47 Au12 58.40(6)
S7 Au47 Au26 77.3(3)
Au64 Au47 Au26 92.11(8)
Au35 Au47 Au26 122.37(9)
Au14 Au47 Au26 61.81(7)
Au55 Au47 Au26 169.23(9)
Au2 Au47 Au26 58.40(6)
Au12 Au47 Au26 116.62(8)
S7 Au47 Au17 48.4(3)
Au64 Au47 Au17 177.35(10)
Au35 Au47 Au17 120.22(8)
Au14 Au47 Au17 118.57(8)
Au55 Au47 Au17 83.48(7)
Au2 Au47 Au17 57.34(6)
Au12 Au47 Au17 56.61(6)
Au26 Au47 Au17 85.78(7)
S37 Au48 Au70 130.3(3)
S37 Au48 Au38 156.3(5)
Au70 Au48 Au38 60.33(7)
S37 Au48 Au23 141.7(5)
Au70 Au48 Au23 60.16(7)
Au38 Au48 Au23 61.06(7)
S37 Au48 Au7 95.7(4)
Au70 Au48 Au7 122.34(9)
Au38 Au48 Au7 92.41(8)
Au23 Au48 Au7 62.18(7)
S37 Au48 Au69 93.6(5)
Au70 Au48 Au69 96.77(9)
Au38 Au48 Au69 62.88(7)
Au23 Au48 Au69 123.59(9)
Au7 Au48 Au69 115.29(9)
S37 Au48 Au13 102.4(4)
Au70 Au48 Au13 123.70(9)
Au38 Au48 Au13 63.38(7)
Au23 Au48 Au13 92.26(8)
Au7 Au48 Au13 58.74(6)
Au69 Au48 Au13 56.71(7)
S37 Au48 Au63 78.5(5)
Au70 Au48 Au63 93.59(8)
Au38 Au48 Au63 124.50(9)
Au23 Au48 Au63 63.47(7)
Au7 Au48 Au63 59.50(7)
Au69 Au48 Au63 169.52(9)
Au13 Au48 Au63 117.98(8)
S37 Au48 Au34 49.4(3)
Au70 Au48 Au34 179.43(11)
Au38 Au48 Au34 119.68(9)
Au23 Au48 Au34 120.38(9)
Au7 Au48 Au34 58.21(6)
Au69 Au48 Au34 82.78(7)
Au13 Au48 Au34 56.32(6)
Au63 Au48 Au34 86.85(7)
S23 Au49 Au36 123.8(4)
S23 Au49 Au19 173.8(4)
Au36 Au49 Au19 61.96(7)
S23 Au49 Au20 121.5(4)
Au36 Au49 Au20 62.20(7)
Au19 Au49 Au20 62.30(7)
S23 Au49 Au51 111.0(4)
Au36 Au49 Au51 125.15(10)
Au19 Au49 Au51 63.20(7)
Au20 Au49 Au51 91.95(8)
S23 Au49 Au58 85.7(4)
Au36 Au49 Au58 125.39(9)
Au19 Au49 Au58 92.33(8)
Au20 Au49 Au58 63.20(7)
Au51 Au49 Au58 56.31(7)
S23 Au49 Au73 105.5(4)
Au36 Au49 Au73 96.08(9)
Au19 Au49 Au73 70.52(8)
Au20 Au49 Au73 132.83(10)
Au51 Au49 Au73 65.90(7)
Au58 Au49 Au73 121.00(10)
S23 Au49 Au86 49.3(4)
Au36 Au49 Au86 77.72(9)
Au19 Au49 Au86 136.91(10)
Au20 Au49 Au86 86.59(9)
Au51 Au49 Au86 152.79(10)
Au58 Au49 Au86 99.57(9)
Au73 Au49 Au86 131.86(10)
S10 Au50 Au76 135.3(3)
S10 Au50 Au56 133.2(3)
Au76 Au50 Au56 59.38(8)
S10 Au50 Au33 162.0(4)
Au76 Au50 Au33 58.50(7)
Au56 Au50 Au33 61.07(7)
S10 Au50 Au11 103.6(3)
Au76 Au50 Au11 119.95(10)
Au56 Au50 Au11 91.50(8)
Au33 Au50 Au11 61.45(7)
S10 Au50 Au41 100.6(4)
Au76 Au50 Au41 94.03(9)
Au56 Au50 Au41 124.73(10)
Au33 Au50 Au41 63.75(7)
Au11 Au50 Au41 59.01(6)
S10 Au50 Au71 73.5(3)
Au76 Au50 Au71 96.61(9)
Au56 Au50 Au71 59.81(8)
Au33 Au50 Au71 120.33(9)
Au11 Au50 Au71 112.80(8)
Au41 Au50 Au71 169.06(10)
S10 Au50 Au16 89.2(3)
Au76 Au50 Au16 121.32(9)
Au56 Au50 Au16 62.06(7)
Au33 Au50 Au16 90.41(7)
Au11 Au50 Au16 57.66(6)
Au41 Au50 Au16 116.45(8)
Au71 Au50 Au16 55.19(6)
S10 Au50 Au27 48.4(3)
Au76 Au50 Au27 176.25(9)
Au56 Au50 Au27 118.02(8)
Au33 Au50 Au27 118.11(8)
Au11 Au50 Au27 56.67(6)
Au41 Au50 Au27 85.43(8)
Au71 Au50 Au27 83.80(8)
Au16 Au50 Au27 55.97(6)
S18 Au51 Au58 147.8(4)
S18 Au51 Au60 129.0(4)
Au58 Au51 Au60 61.99(8)
S18 Au51 Au21 89.1(4)
Au58 Au51 Au21 122.65(9)
Au60 Au51 Au21 90.49(8)
S18 Au51 Au8 149.8(4)
Au58 Au51 Au8 61.60(7)
Au60 Au51 Au8 60.50(7)
Au21 Au51 Au8 61.06(7)
S18 Au51 Au49 101.9(4)
Au58 Au51 Au49 62.00(7)
Au60 Au51 Au49 123.75(10)
Au21 Au51 Au49 115.45(9)
Au8 Au51 Au49 88.56(8)
S18 Au51 Au19 102.1(3)
Au58 Au51 Au19 91.60(8)
Au60 Au51 Au19 120.83(9)
Au21 Au51 Au19 59.10(7)
Au8 Au51 Au19 60.37(6)
Au49 Au51 Au19 56.38(7)
S18 Au51 Au73 47.1(4)
Au58 Au51 Au73 118.58(9)
Au60 Au51 Au73 174.23(10)
Au21 Au51 Au73 93.61(8)
Au8 Au51 Au73 125.15(9)
Au49 Au51 Au73 57.74(7)
Au19 Au51 Au73 64.87(7)
S28 Au52 Au42 120.9(4)
S28 Au52 Au24 175.5(4)
Au42 Au52 Au24 62.22(7)
S28 Au52 Au25 121.4(4)
Au42 Au52 Au25 61.96(7)
Au24 Au52 Au25 62.68(7)
S28 Au52 Au57 114.2(4)
Au42 Au52 Au57 124.93(10)
Au24 Au52 Au57 62.76(7)
Au25 Au52 Au57 91.03(8)
S28 Au52 Au77 103.4(4)
Au42 Au52 Au77 97.57(9)
Au24 Au52 Au77 72.45(8)
Au25 Au52 Au77 135.13(10)
Au57 Au52 Au77 67.66(8)
S28 Au52 Au68 87.8(3)
Au42 Au52 Au68 124.58(9)
Au24 Au52 Au68 92.91(8)
Au25 Au52 Au68 62.63(7)
Au57 Au52 Au68 56.62(7)
Au77 Au52 Au68 122.45(10)
S28 Au52 Au88 49.4(4)
Au42 Au52 Au88 74.65(9)
Au24 Au52 Au88 134.68(10)
Au25 Au52 Au88 85.87(9)
Au57 Au52 Au88 155.30(10)
Au77 Au52 Au88 129.33(10)
Au68 Au52 Au88 100.83(9)
S25 Au53 Au15 173.6(4)
S25 Au53 Au27 123.7(4)
Au15 Au53 Au27 61.97(7)
S25 Au53 Au25 122.4(4)
Au15 Au53 Au25 61.94(7)
Au27 Au53 Au25 62.19(7)
S25 Au53 Au65 85.8(3)
Au15 Au53 Au65 92.75(8)
Au27 Au53 Au65 125.56(9)
Au25 Au53 Au65 63.37(7)
S25 Au53 Au72 101.8(4)
Au15 Au53 Au72 73.57(8)
Au27 Au53 Au72 98.88(9)
Au25 Au53 Au72 135.49(10)
Au65 Au53 Au72 120.30(10)
S25 Au53 Au59 111.0(4)
Au15 Au53 Au59 63.25(7)
Au27 Au53 Au59 125.22(10)
Au25 Au53 Au59 91.68(8)
Au65 Au53 Au59 56.59(7)
Au72 Au53 Au59 65.80(7)
S25 Au53 Au91 50.8(4)
Au15 Au53 Au91 135.56(11)
Au27 Au53 Au91 76.11(9)
Au25 Au53 Au91 86.61(9)
Au65 Au53 Au91 100.46(9)
Au72 Au53 Au91 130.11(10)
Au59 Au53 Au91 154.34(11)
S40 Au54 Au66 133.6(4)
S40 Au54 Au69 104.7(4)
Au66 Au54 Au69 59.34(7)
S40 Au54 Au13 152.7(4)
Au66 Au54 Au13 60.65(7)
Au69 Au54 Au13 59.50(7)
S40 Au54 Au67 117.3(4)
Au66 Au54 Au67 62.63(7)
Au69 Au54 Au67 121.87(9)
Au13 Au54 Au67 89.70(8)
S40 Au54 Au20 129.6(4)
Au66 Au54 Au20 91.60(8)
Au69 Au54 Au20 119.66(9)
Au13 Au54 Au20 60.16(7)
Au67 Au54 Au20 58.11(7)
S40 Au54 Au36 101.2(4)
Au66 Au54 Au36 120.91(9)
Au69 Au54 Au36 91.40(8)
Au13 Au54 Au36 60.27(7)
Au67 Au54 Au36 115.84(9)
Au20 Au54 Au36 57.76(6)
S40 Au54 Au86 47.3(4)
Au66 Au54 Au86 158.89(10)
Au69 Au54 Au86 140.56(10)
Au13 Au54 Au86 130.21(10)
Au67 Au54 Au86 97.41(9)
Au20 Au54 Au86 82.39(8)
Au36 Au54 Au86 72.57(8)
S14 Au55 Au59 120.7(3)
S14 Au55 Au65 120.8(4)
Au59 Au55 Au65 59.63(7)
S14 Au55 Au12 177.1(4)
Au59 Au55 Au12 61.59(7)
Au65 Au55 Au12 61.71(7)
S14 Au55 Au47 114.3(4)
Au59 Au55 Au47 95.76(9)
Au65 Au55 Au47 124.75(10)
Au12 Au55 Au47 63.10(7)
S14 Au55 Au35 115.0(3)
Au59 Au55 Au35 124.12(9)
Au65 Au55 Au35 95.59(9)
Au12 Au55 Au35 62.58(7)
Au47 Au55 Au35 55.95(7)
S14 Au55 Au85 44.3(3)
Au59 Au55 Au85 150.61(10)
Au65 Au55 Au85 146.99(10)
Au12 Au55 Au85 132.79(9)
Au47 Au55 Au85 76.54(8)
Au35 Au55 Au85 75.19(7)
S11 Au56 Au76 132.9(3)
S11 Au56 Au50 158.7(4)
Au76 Au56 Au50 60.05(8)
S11 Au56 Au33 139.3(4)
Au76 Au56 Au33 58.35(7)
Au50 Au56 Au33 59.99(7)
S11 Au56 Au71 95.4(4)
Au76 Au56 Au71 99.60(9)
Au50 Au56 Au71 63.74(8)
Au33 Au56 Au71 123.16(10)
S11 Au56 Au61 77.8(4)
Au76 Au56 Au61 92.28(9)
Au50 Au56 Au61 121.79(9)
Au33 Au56 Au61 61.91(7)
Au71 Au56 Au61 167.93(9)
S11 Au56 Au9 94.0(3)
Au76 Au56 Au9 119.18(9)
Au50 Au56 Au9 90.73(8)
Au33 Au56 Au9 60.84(6)
Au71 Au56 Au9 113.79(9)
Au61 Au56 Au9 57.51(7)
S11 Au56 Au16 102.3(3)
Au76 Au56 Au16 123.18(10)
Au50 Au56 Au16 63.25(7)
Au33 Au56 Au16 90.51(8)
Au71 Au56 Au16 56.59(7)
Au61 Au56 Au16 114.68(8)
Au9 Au56 Au16 57.35(6)
S11 Au56 Au32 49.2(3)
Au76 Au56 Au32 176.20(10)
Au50 Au56 Au32 119.21(9)
Au33 Au56 Au32 117.89(8)
Au71 Au56 Au32 82.94(8)
Au61 Au56 Au32 85.08(7)
Au9 Au56 Au32 57.05(6)
Au16 Au56 Au32 55.96(6)
S9 Au57 Au71 129.6(3)
S9 Au57 Au68 141.6(3)
Au71 Au57 Au68 61.35(8)
S9 Au57 Au32 93.4(3)
Au71 Au57 Au32 93.36(9)
Au68 Au57 Au32 124.44(10)
S9 Au57 Au16 155.3(3)
Au71 Au57 Au16 60.60(7)
Au68 Au57 Au16 62.24(7)
Au32 Au57 Au16 62.27(7)
S9 Au57 Au52 98.2(3)
Au71 Au57 Au52 123.11(10)
Au68 Au57 Au52 61.91(8)
Au32 Au57 Au52 115.26(9)
Au16 Au57 Au52 89.62(8)
S9 Au57 Au24 103.5(3)
Au71 Au57 Au24 122.47(9)
Au68 Au57 Au24 92.05(9)
Au32 Au57 Au24 59.24(7)
Au16 Au57 Au24 61.87(6)
Au52 Au57 Au24 56.09(7)
S9 Au57 Au77 45.9(3)
Au71 Au57 Au77 171.15(10)
Au68 Au57 Au77 116.51(10)
Au32 Au57 Au77 94.59(8)
Au16 Au57 Au77 127.01(9)
Au52 Au57 Au77 56.23(7)
Au24 Au57 Au77 65.35(7)
S24 Au58 Au51 130.8(4)
S24 Au58 Au60 101.1(4)
Au51 Au58 Au60 59.02(7)
S24 Au58 Au8 150.3(4)
Au51 Au58 Au8 61.63(7)
Au60 Au58 Au8 59.60(7)
S24 Au58 Au49 121.2(3)
Au51 Au58 Au49 61.68(7)
Au60 Au58 Au49 120.47(9)
Au8 Au58 Au49 88.41(8)
S24 Au58 Au20 133.7(4)
Au51 Au58 Au20 91.50(8)
Au60 Au58 Au20 119.13(9)
Au8 Au58 Au20 59.53(6)
Au49 Au58 Au20 57.20(6)
S24 Au58 Au31 102.0(4)
Au51 Au58 Au31 121.96(9)
Au60 Au58 Au31 92.90(8)
Au8 Au58 Au31 60.38(7)
Au49 Au58 Au31 114.19(9)
Au20 Au58 Au31 57.03(6)
S24 Au58 Au90 48.9(4)
Au51 Au58 Au90 159.53(10)
Au60 Au58 Au90 139.38(10)
Au8 Au58 Au90 130.91(10)
Au49 Au58 Au90 99.96(9)
Au20 Au58 Au90 84.81(9)
Au31 Au58 Au90 72.34(8)
S36 Au59 Au55 128.3(3)
S36 Au59 Au65 141.9(4)
Au55 Au59 Au65 61.28(8)
S36 Au59 Au17 93.9(4)
Au55 Au59 Au17 92.94(8)
Au65 Au59 Au17 123.86(10)
S36 Au59 Au12 155.6(4)
Au55 Au59 Au12 60.81(7)
Au65 Au59 Au12 61.97(7)
Au17 Au59 Au12 61.93(7)
S36 Au59 Au53 99.8(4)
Au55 Au59 Au53 122.72(10)
Au65 Au59 Au53 61.61(7)
Au17 Au59 Au53 115.21(9)
Au12 Au59 Au53 88.87(8)
S36 Au59 Au15 105.5(3)
Au55 Au59 Au15 121.78(9)
Au65 Au59 Au15 91.17(8)
Au17 Au59 Au15 59.58(7)
Au12 Au59 Au15 60.96(6)
Au53 Au59 Au15 55.71(7)
S36 Au59 Au72 46.5(3)
Au55 Au59 Au72 170.17(10)
Au65 Au59 Au72 116.69(9)
Au17 Au59 Au72 95.73(8)
Au12 Au59 Au72 127.80(9)
Au53 Au59 Au72 57.03(7)
Au15 Au59 Au72 67.03(7)
S21 Au60 Au51 119.7(4)
S21 Au60 Au58 119.3(4)
Au51 Au60 Au58 58.99(7)
S21 Au60 Au8 178.1(4)
Au51 Au60 Au8 62.22(7)
Au58 Au60 Au8 61.23(7)
S21 Au60 Au29 116.3(4)
Au51 Au60 Au29 96.39(8)
Au58 Au60 Au29 124.26(9)
Au8 Au60 Au29 63.06(7)
S21 Au60 Au30 115.3(4)
Au51 Au60 Au30 125.00(9)
Au58 Au60 Au30 94.99(9)
Au8 Au60 Au30 62.79(7)
Au29 Au60 Au30 56.91(7)
S21 Au60 Au87 44.6(4)
Au51 Au60 Au87 152.74(11)
Au58 Au60 Au87 144.51(10)
Au8 Au60 Au87 133.83(9)
Au29 Au60 Au87 79.03(8)
Au30 Au60 Au87 75.03(8)
S44 Au61 Au34 124.9(4)
S44 Au61 Au18 134.3(5)
Au34 Au61 Au18 63.08(7)
S44 Au61 Au9 163.0(5)
Au34 Au61 Au9 62.17(7)
Au18 Au61 Au9 62.21(7)
S44 Au61 Au56 101.2(5)
Au34 Au61 Au56 94.89(9)
Au18 Au61 Au56 123.93(9)
Au9 Au61 Au56 61.97(7)
S44 Au61 Au39 94.2(4)
Au34 Au61 Au39 125.98(9)
Au18 Au61 Au39 62.91(7)
Au9 Au61 Au39 91.81(8)
Au56 Au61 Au39 114.22(9)
S44 Au61 Au33 109.9(4)
Au34 Au61 Au33 123.07(9)
Au18 Au61 Au33 90.62(8)
Au9 Au61 Au33 60.91(7)
Au56 Au61 Au33 57.68(7)
Au39 Au61 Au33 56.91(7)
S44 Au61 Au84 46.6(4)
Au34 Au61 Au84 171.43(10)
Au18 Au61 Au84 121.37(9)
Au9 Au61 Au84 126.11(9)
Au56 Au61 Au84 88.21(8)
Au39 Au61 Au84 59.13(7)
Au33 Au61 Au84 65.23(7)
S20 Au62 Au29 133.5(4)
S20 Au62 Au30 122.3(4)
Au29 Au62 Au30 60.83(7)
S20 Au62 Au22 165.4(4)
Au29 Au62 Au22 61.06(7)
Au30 Au62 Au22 60.37(7)
S20 Au62 Au82 106.6(4)
Au29 Au62 Au82 95.00(9)
Au30 Au62 Au82 129.54(10)
Au22 Au62 Au82 69.17(8)
S20 Au62 Au87 50.6(4)
Au29 Au62 Au87 88.03(9)
Au30 Au62 Au87 83.41(9)
Au22 Au62 Au87 140.17(10)
Au82 Au62 Au87 143.32(11)
S20 Au62 Au81 97.2(4)
Au29 Au62 Au81 128.98(10)
Au30 Au62 Au81 90.25(9)
Au22 Au62 Au81 68.20(8)
Au82 Au62 Au81 70.99(9)
Au87 Au62 Au81 132.38(11)
S15 Au63 Au24 163.1(4)
S15 Au63 Au32 127.2(3)
Au24 Au63 Au32 62.49(7)
S15 Au63 Au40 104.9(3)
Au24 Au63 Au40 65.33(7)
Au32 Au63 Au40 127.45(10)
S15 Au63 Au7 135.5(4)
Au24 Au63 Au7 60.26(7)
Au32 Au63 Au7 59.90(6)
Au40 Au63 Au7 89.26(8)
S15 Au63 Au77 94.0(4)
Au24 Au63 Au77 69.81(8)
Au32 Au63 Au77 99.65(9)
Au40 Au63 Au77 67.13(8)
Au7 Au63 Au77 130.02(9)
S15 Au63 Au48 78.3(3)
Au24 Au63 Au48 117.32(9)
Au32 Au63 Au48 89.76(8)
Au40 Au63 Au48 108.91(9)
Au7 Au63 Au48 57.24(6)
Au77 Au63 Au48 170.29(9)
S15 Au63 Au23 95.9(3)
Au24 Au63 Au23 89.45(8)
Au32 Au63 Au23 117.72(9)
Au40 Au63 Au23 55.33(7)
Au7 Au63 Au23 57.91(6)
Au77 Au63 Au23 122.25(9)
Au48 Au63 Au23 53.74(6)
S15 Au63 Au79 46.4(3)
Au24 Au63 Au79 125.60(10)
Au32 Au63 Au79 170.86(11)
Au40 Au63 Au79 60.28(7)
Au7 Au63 Au79 118.68(8)
Au77 Au63 Au79 87.90(8)
Au48 Au63 Au79 82.51(8)
Au23 Au63 Au79 61.09(7)
S30 Au64 Au35 126.8(4)
S30 Au64 Au14 169.8(4)
Au35 Au64 Au14 61.81(7)
S30 Au64 Au47 126.0(4)
Au35 Au64 Au47 60.32(7)
Au14 Au64 Au47 61.86(7)
S30 Au64 Au74 103.0(4)
Au35 Au64 Au74 95.37(9)
Au14 Au64 Au74 68.99(8)
Au47 Au64 Au74 130.81(10)
S30 Au64 Au78 100.3(4)
Au35 Au64 Au78 132.89(10)
Au14 Au64 Au78 71.19(8)
Au47 Au64 Au78 95.36(8)
Au74 Au64 Au78 69.65(8)
S30 Au64 Au85 50.0(4)
Au35 Au64 Au85 84.57(9)
Au14 Au64 Au85 140.24(9)
Au47 Au64 Au85 83.92(8)
Au74 Au64 Au85 139.52(10)
Au78 Au64 Au85 135.86(11)
S39 Au65 Au59 136.0(4)
S39 Au65 Au55 103.1(4)
Au59 Au65 Au55 59.09(7)
S39 Au65 Au12 148.9(4)
Au59 Au65 Au12 60.70(7)
Au55 Au65 Au12 59.71(7)
S39 Au65 Au53 122.2(4)
Au59 Au65 Au53 61.80(7)
Au55 Au65 Au53 120.73(9)
Au12 Au65 Au53 88.30(8)
S39 Au65 Au25 129.6(4)
Au59 Au65 Au25 91.12(8)
Au55 Au65 Au25 119.30(9)
Au12 Au65 Au25 59.59(6)
Au53 Au65 Au25 57.34(7)
S39 Au65 Au42 98.6(4)
Au59 Au65 Au42 120.32(9)
Au55 Au65 Au42 92.24(8)
Au12 Au65 Au42 59.67(7)
Au53 Au65 Au42 113.98(9)
Au25 Au65 Au42 56.65(6)
S39 Au65 Au88 48.1(4)
Au59 Au65 Au88 161.18(10)
Au55 Au65 Au88 139.33(10)
Au12 Au65 Au88 127.19(10)
Au53 Au65 Au88 99.94(9)
Au25 Au65 Au88 81.52(8)
Au42 Au65 Au88 69.60(8)
S31 Au66 Au54 139.9(4)
S31 Au66 Au69 125.2(4)
Au54 Au66 Au69 61.35(8)
S31 Au66 Au34 96.4(4)
Au54 Au66 Au34 123.60(10)
Au69 Au66 Au34 92.41(9)
S31 Au66 Au13 158.1(4)
Au54 Au66 Au13 61.99(7)
Au69 Au66 Au13 60.57(7)
Au34 Au66 Au13 61.64(7)
S31 Au66 Au18 109.1(4)
Au54 Au66 Au18 90.98(8)
Au69 Au66 Au18 121.88(9)
Au34 Au66 Au18 60.16(7)
Au13 Au66 Au18 61.31(6)
S31 Au66 Au67 101.1(4)
Au54 Au66 Au67 61.12(7)
Au69 Au66 Au67 122.37(10)
Au34 Au66 Au67 116.50(9)
Au13 Au66 Au67 89.60(8)
Au18 Au66 Au67 56.39(7)
S31 Au66 Au83 47.3(4)
Au54 Au66 Au83 115.93(10)
Au69 Au66 Au83 166.76(11)
Au34 Au66 Au83 99.15(9)
Au13 Au66 Au83 131.09(9)
Au18 Au66 Au83 70.08(7)
Au67 Au66 Au83 57.52(7)
S33 Au67 Au31 119.1(4)
S33 Au67 Au18 177.4(4)
Au31 Au67 Au18 62.12(7)
S33 Au67 Au20 120.8(4)
Au31 Au67 Au20 61.71(7)
Au18 Au67 Au20 61.79(7)
S33 Au67 Au54 89.8(3)
Au31 Au67 Au54 123.89(9)
Au18 Au67 Au54 91.23(8)
Au20 Au67 Au54 62.18(7)
S33 Au67 Au83 102.1(4)
Au31 Au67 Au83 102.54(9)
Au18 Au67 Au83 75.29(8)
Au20 Au67 Au83 136.89(10)
Au54 Au67 Au83 117.92(10)
S33 Au67 Au66 117.2(4)
Au31 Au67 Au66 123.73(10)
Au18 Au67 Au66 61.64(7)
Au20 Au67 Au66 90.27(8)
Au54 Au67 Au66 56.25(7)
Au83 Au67 Au66 64.47(8)
S33 Au67 Au90 47.7(4)
Au31 Au67 Au90 74.60(8)
Au18 Au67 Au90 134.31(10)
Au20 Au67 Au90 85.93(8)
Au54 Au67 Au90 101.69(9)
Au83 Au67 Au90 130.96(10)
Au66 Au67 Au90 156.11(10)
S34 Au68 Au57 136.7(4)
S34 Au68 Au71 105.7(4)
Au57 Au68 Au71 59.02(8)
S34 Au68 Au16 151.1(4)
Au57 Au68 Au16 60.24(7)
Au71 Au68 Au16 59.21(7)
S34 Au68 Au52 119.9(4)
Au57 Au68 Au52 61.47(8)
Au71 Au68 Au52 120.35(10)
Au16 Au68 Au52 88.32(8)
S34 Au68 Au25 128.1(4)
Au57 Au68 Au25 90.71(8)
Au71 Au68 Au25 119.12(9)
Au16 Au68 Au25 59.91(7)
Au52 Au68 Au25 57.32(7)
S34 Au68 Au27 98.8(4)
Au57 Au68 Au27 120.27(10)
Au71 Au68 Au27 91.57(9)
Au16 Au68 Au27 60.06(7)
Au52 Au68 Au27 115.05(9)
Au25 Au68 Au27 57.73(6)
S34 Au68 Au91 47.4(4)
Au57 Au68 Au91 160.04(11)
Au71 Au68 Au91 140.66(10)
Au16 Au68 Au91 127.42(10)
Au52 Au68 Au91 99.00(10)
Au25 Au68 Au91 80.79(9)
Au27 Au68 Au91 69.99(8)
S17 Au69 Au66 123.2(4)
S17 Au69 Au54 119.9(4)
Au66 Au69 Au54 59.30(7)
S17 Au69 Au13 175.5(4)
Au66 Au69 Au13 61.39(7)
Au54 Au69 Au13 61.60(7)
S17 Au69 Au48 115.3(4)
Au66 Au69 Au48 95.59(9)
Au54 Au69 Au48 124.41(10)
Au13 Au69 Au48 62.85(7)
S17 Au69 Au38 112.2(4)
Au66 Au69 Au38 124.64(9)
Au54 Au69 Au38 95.77(9)
Au13 Au69 Au38 63.29(7)
Au48 Au69 Au38 56.42(7)
S17 Au69 Au89 43.2(4)
Au66 Au69 Au89 153.63(10)
Au54 Au69 Au89 144.20(10)
Au13 Au69 Au89 132.82(10)
Au48 Au69 Au89 78.43(8)
Au38 Au69 Au89 73.40(8)
S29 Au70 Au48 132.2(4)
S29 Au70 Au23 166.7(4)
Au48 Au70 Au23 61.09(7)
S29 Au70 Au38 122.3(4)
Au48 Au70 Au38 60.92(7)
Au23 Au70 Au38 61.57(7)
S29 Au70 Au79 106.3(4)
Au48 Au70 Au79 94.71(9)
Au23 Au70 Au79 68.75(8)
Au38 Au70 Au79 130.31(10)
S29 Au70 Au75 98.2(4)
Au48 Au70 Au75 129.46(10)
Au23 Au70 Au75 68.54(8)
Au38 Au70 Au75 92.35(9)
Au79 Au70 Au75 69.77(9)
S29 Au70 Au89 49.8(4)
Au48 Au70 Au89 88.43(9)
Au23 Au70 Au89 140.68(10)
Au38 Au70 Au89 82.62(9)
Au79 Au70 Au89 143.32(11)
Au75 Au70 Au89 132.78(10)
S38 Au71 Au57 123.1(4)
S38 Au71 Au68 119.4(5)
Au57 Au71 Au68 59.63(8)
S38 Au71 Au16 175.5(4)
Au57 Au71 Au16 61.41(7)
Au68 Au71 Au16 61.94(7)
S38 Au71 Au56 114.3(5)
Au57 Au71 Au56 96.03(9)
Au68 Au71 Au56 125.88(10)
Au16 Au71 Au56 63.99(7)
S38 Au71 Au50 112.2(4)
Au57 Au71 Au50 124.67(9)
Au68 Au71 Au50 96.30(9)
Au16 Au71 Au50 63.33(7)
Au56 Au71 Au50 56.45(7)
S38 Au71 Au92 43.6(4)
Au57 Au71 Au92 150.74(11)
Au68 Au71 Au92 146.87(11)
Au16 Au71 Au92 132.75(10)
Au56 Au71 Au92 75.79(9)
Au50 Au71 Au92 74.41(8)
S36 Au72 S5 174.5(5)
S36 Au72 Au53 101.4(4)
S5 Au72 Au53 82.5(3)
S36 Au72 Au46 83.5(4)
S5 Au72 Au46 99.7(4)
Au53 Au72 Au46 100.95(9)
S36 Au72 Au59 48.1(4)
S5 Au72 Au59 137.0(3)
Au53 Au72 Au59 57.17(7)
Au46 Au72 Au59 76.40(7)
S36 Au72 Au37 137.1(4)
S5 Au72 Au37 46.7(4)
Au53 Au72 Au37 83.06(8)
Au46 Au72 Au37 54.11(6)
Au59 Au72 Au37 108.34(8)
S36 Au72 Au15 95.0(4)
S5 Au72 Au15 90.5(3)
Au53 Au72 Au15 51.08(6)
Au46 Au72 Au15 49.90(6)
Au59 Au72 Au15 53.82(6)
Au37 Au72 Au15 54.78(6)
S16 Au73 S18 173.7(5)
S16 Au73 Au49 83.3(3)
S18 Au73 Au49 101.2(3)
S16 Au73 Au26 101.8(4)
S18 Au73 Au26 81.6(4)
Au49 Au73 Au26 103.32(9)
S16 Au73 Au51 137.8(3)
S18 Au73 Au51 47.9(3)
Au49 Au73 Au51 56.36(7)
Au26 Au73 Au51 78.74(7)
S16 Au73 Au28 48.6(3)
S18 Au73 Au28 135.9(4)
Au49 Au73 Au28 84.07(8)
Au26 Au73 Au28 54.82(6)
Au51 Au73 Au28 109.52(8)
S16 Au73 Au19 92.6(3)
S18 Au73 Au19 93.7(3)
Au49 Au73 Au19 52.35(6)
Au26 Au73 Au19 51.01(6)
Au51 Au73 Au19 54.59(6)
Au28 Au73 Au19 55.04(6)
S19 Au74 S12 170.9(4)
S19 Au74 Au64 83.8(3)
S12 Au74 Au64 98.4(4)
S19 Au74 Au45 103.0(3)
S12 Au74 Au45 84.9(3)
Au64 Au74 Au45 106.40(8)
S19 Au74 Au14 93.6(3)
S12 Au74 Au14 94.8(3)
Au64 Au74 Au14 53.43(6)
Au45 Au74 Au14 53.03(6)
S19 Au74 Au43 48.0(3)
S12 Au74 Au43 140.7(3)
Au64 Au74 Au43 85.54(8)
Au45 Au74 Au43 56.89(7)
Au14 Au74 Au43 56.52(6)
S19 Au74 Au78 140.1(3)
S12 Au74 Au78 43.7(3)
Au64 Au74 Au78 56.45(7)
Au45 Au74 Au78 86.52(8)
Au14 Au74 Au78 61.29(6)
Au43 Au74 Au78 117.80(8)
S26 Au75 S8 169.3(5)
S26 Au75 Au70 94.8(4)
S8 Au75 Au70 85.1(3)
S26 Au75 Au43 85.7(3)
S8 Au75 Au43 104.7(3)
Au70 Au75 Au43 105.49(8)
S26 Au75 Au45 141.3(3)
S8 Au75 Au45 49.4(3)
Au70 Au75 Au45 87.40(8)
Au43 Au75 Au45 56.85(7)
S26 Au75 Au23 93.8(3)
S8 Au75 Au23 94.7(3)
Au70 Au75 Au23 53.41(6)
Au43 Au75 Au23 52.24(6)
Au45 Au75 Au23 57.22(6)
S26 Au75 Au79 43.3(3)
S8 Au75 Au79 139.2(3)
Au70 Au75 Au79 54.52(7)
Au43 Au75 Au79 83.44(8)
Au45 Au75 Au79 115.70(8)
Au23 Au75 Au79 58.49(6)
S43 Au76 Au33 173.4(5)
S43 Au76 Au56 122.7(5)
Au33 Au76 Au56 62.54(7)
S43 Au76 Au50 123.9(5)
Au33 Au76 Au50 61.57(7)
Au56 Au76 Au50 60.57(8)
S43 Au76 Au80 104.9(5)
Au33 Au76 Au80 70.02(8)
Au56 Au76 Au80 132.44(10)
Au50 Au76 Au80 94.45(10)
S43 Au76 Au84 104.2(5)
Au33 Au76 Au84 70.51(8)
Au56 Au76 Au84 95.13(9)
Au50 Au76 Au84 131.96(10)
Au80 Au76 Au84 71.35(9)
S43 Au76 Au92 47.9(5)
Au33 Au76 Au92 138.70(11)
Au56 Au76 Au92 82.90(9)
Au50 Au76 Au92 82.58(10)
Au80 Au76 Au92 136.99(11)
Au84 Au76 Au92 138.68(12)
S13 Au77 S9 176.1(5)
S13 Au77 Au52 82.2(4)
S9 Au77 Au52 99.1(3)
S13 Au77 Au63 100.0(4)
S9 Au77 Au63 83.3(3)
Au52 Au77 Au63 102.01(9)
S13 Au77 Au57 135.4(3)
S9 Au77 Au57 47.1(3)
Au52 Au77 Au57 56.10(7)
Au63 Au77 Au57 76.74(7)
S13 Au77 Au40 47.2(3)
S9 Au77 Au40 136.5(3)
Au52 Au77 Au40 83.90(8)
Au63 Au77 Au40 53.97(6)
Au57 Au77 Au40 107.58(8)
S13 Au77 Au24 90.1(3)
S9 Au77 Au24 93.6(3)
Au52 Au77 Au24 51.61(6)
Au63 Au77 Au24 50.45(6)
Au57 Au77 Au24 53.17(6)
Au40 Au77 Au24 54.63(6)
S12 Au78 S41 174.8(5)
S12 Au78 Au64 95.6(4)
S41 Au78 Au64 80.9(4)
S12 Au78 Au28 81.7(3)
S41 Au78 Au28 102.8(4)
Au64 Au78 Au28 102.08(9)
S12 Au78 Au26 134.7(3)
S41 Au78 Au26 49.2(4)
Au64 Au78 Au26 85.21(7)
Au28 Au78 Au26 54.20(6)
S12 Au78 Au14 90.8(3)
S41 Au78 Au14 89.9(3)
Au64 Au78 Au14 51.17(6)
Au28 Au78 Au14 51.03(6)
Au26 Au78 Au14 55.07(6)
S12 Au78 Au74 43.3(4)
S41 Au78 Au74 134.0(4)
Au64 Au78 Au74 53.89(7)
Au28 Au78 Au74 81.54(8)
Au26 Au78 Au74 112.03(8)
Au14 Au78 Au74 57.03(6)
S26 Au79 S15 168.9(5)
S26 Au79 Au70 96.4(3)
S15 Au79 Au70 86.2(4)
S26 Au79 Au40 87.1(3)
S15 Au79 Au40 102.5(3)
Au70 Au79 Au40 106.79(9)
S26 Au79 Au63 141.5(4)
S15 Au79 Au63 49.1(3)
Au70 Au79 Au63 88.63(8)
Au40 Au79 Au63 55.15(7)
S26 Au79 Au23 94.7(4)
S15 Au79 Au23 95.6(3)
Au70 Au79 Au23 53.92(7)
Au40 Au79 Au23 52.90(6)
Au63 Au79 Au23 58.21(6)
S26 Au79 Au75 43.8(3)
S15 Au79 Au75 141.5(4)
Au70 Au79 Au75 55.71(7)
Au40 Au79 Au75 85.17(8)
Au63 Au79 Au75 117.13(9)
Au23 Au79 Au75 58.97(6)
S3 Au80 S35 171.0(5)
S3 Au80 Au76 87.4(4)
S35 Au80 Au76 94.3(4)
S3 Au80 Au44 101.4(4)
S35 Au80 Au44 86.8(4)
Au76 Au80 Au44 104.46(9)
S3 Au80 Au33 94.1(3)
S35 Au80 Au33 93.9(3)
Au76 Au80 Au33 52.68(6)
Au44 Au80 Au33 51.91(6)
S3 Au80 Au41 47.5(3)
S35 Au80 Au41 141.4(4)
Au76 Au80 Au41 86.45(8)
Au44 Au80 Au41 55.95(7)
Au33 Au80 Au41 56.49(6)
S42 Au81 S22 168.1(5)
S42 Au81 Au62 91.5(4)
S22 Au81 Au62 88.1(4)
S42 Au81 Au41 91.1(5)
S22 Au81 Au41 100.5(3)
Au62 Au81 Au41 105.35(9)
S42 Au81 Au22 96.0(4)
S22 Au81 Au22 93.4(3)
Au62 Au81 Au22 54.04(6)
Au41 Au81 Au22 51.51(6)
S42 Au81 Au44 144.9(4)
S22 Au81 Au44 47.0(3)
Au62 Au81 Au44 89.51(8)
Au41 Au81 Au44 55.04(6)
Au22 Au81 Au44 57.29(6)
S42 Au81 Au82 42.8(4)
S22 Au81 Au82 140.8(4)
Au62 Au81 Au82 53.83(7)
Au41 Au81 Au82 83.46(8)
Au22 Au81 Au82 58.58(7)
Au44 Au81 Au82 115.83(8)
S42 Au82 S32 166.2(6)
S42 Au82 Au62 93.1(4)
S32 Au82 Au62 85.1(4)
S42 Au82 Au37 91.7(5)
S32 Au82 Au37 101.9(3)
Au62 Au82 Au37 106.89(9)
S42 Au82 Au46 145.1(5)
S32 Au82 Au46 48.6(3)
Au62 Au82 Au46 88.16(8)
Au37 Au82 Au46 54.92(6)
S42 Au82 Au22 96.0(4)
S32 Au82 Au22 94.0(4)
Au62 Au82 Au22 54.28(7)
Au37 Au82 Au22 52.66(6)
Au46 Au82 Au22 57.22(6)
S42 Au82 Au81 43.2(4)
S32 Au82 Au81 139.5(4)
Au62 Au82 Au81 55.18(7)
Au37 Au82 Au81 84.64(8)
Au46 Au82 Au81 115.44(9)
Au22 Au82 Au81 58.25(7)
S27 Au83 S31 175.3(5)
S27 Au83 Au67 80.7(4)
S31 Au83 Au67 103.9(3)
S27 Au83 Au66 134.0(4)
S31 Au83 Au66 49.8(3)
Au67 Au83 Au66 58.01(7)
S35 Au84 S44 163.5(6)
S35 Au84 Au76 91.6(4)
S44 Au84 Au76 104.3(5)
S35 Au84 Au39 87.0(4)
S44 Au84 Au39 93.7(4)
Au76 Au84 Au39 103.03(10)
S35 Au84 Au61 139.9(4)
S44 Au84 Au61 49.0(4)
Au76 Au84 Au61 82.78(8)
Au39 Au84 Au61 56.32(6)
S35 Au84 Au33 92.0(4)
S44 Au84 Au33 101.5(4)
Au76 Au84 Au33 50.79(7)
Au39 Au84 Au33 52.36(6)
Au61 Au84 Au33 54.30(6)
S14 Au85 S30 175.1(6)
S14 Au85 Au64 129.9(3)
S30 Au85 Au64 51.4(4)
S14 Au85 Au55 45.4(3)
S30 Au85 Au55 136.0(4)
Au64 Au85 Au55 84.66(8)
S40 Au86 S23 173.9(5)
S40 Au86 Au49 134.2(4)
S23 Au86 Au49 51.6(4)
S40 Au86 Au54 50.6(4)
S23 Au86 Au54 135.5(4)
Au49 Au86 Au54 87.32(9)
S21 Au87 S20 173.9(5)
S21 Au87 Au62 131.7(3)
S20 Au87 Au62 53.0(3)
S21 Au87 Au60 47.1(3)
S20 Au87 Au60 138.1(4)
Au62 Au87 Au60 85.17(8)
S28 Au88 S39 170.8(5)
S28 Au88 Au52 51.6(4)
S39 Au88 Au52 137.4(4)
S28 Au88 Au65 137.5(4)
S39 Au88 Au65 51.4(4)
Au52 Au88 Au65 90.01(9)
S17 Au89 S29 174.3(6)
S17 Au89 Au70 129.2(3)
S29 Au89 Au70 51.9(3)
S17 Au89 Au69 45.4(3)
S29 Au89 Au69 136.2(3)
Au70 Au89 Au69 84.24(8)
S33 Au90 S24 174.3(5)
S33 Au90 Au58 133.8(4)
S24 Au90 Au58 51.7(3)
S33 Au90 Au67 49.9(4)
S24 Au90 Au67 135.6(4)
Au58 Au90 Au67 87.44(9)
S34 Au91 S25 170.6(5)
S34 Au91 Au53 136.3(4)
S25 Au91 Au53 53.0(4)
S34 Au91 Au68 50.3(4)
S25 Au91 Au68 138.5(4)
Au53 Au91 Au68 89.65(9)
S43 Au92 S38 176.4(7)
S43 Au92 Au76 50.7(4)
S38 Au92 Au76 130.4(3)
S43 Au92 Au71 136.0(4)
S38 Au92 Au71 45.0(3)
Au76 Au92 Au71 85.39(8)
C1 S1 Au36 113.7(12)
C1 S1 Au38 124.3(13)
Au36 S1 Au38 82.0(4)
C11 S2 Au31 113.2(11)
C11 S2 Au30 121.2(13)
Au31 S2 Au30 84.5(4)
C21 S3 Au80 105.0(18)
C21 S3 Au41 111.8(14)
Au80 S3 Au41 87.2(5)
C31 S4 Au29 107.8(11)
C31 S4 Au21 123.7(12)
Au29 S4 Au21 79.9(4)
C41 S5 Au72 105.5(14)
C41 S5 Au37 114.5(14)
Au72 S5 Au37 89.0(5)
C51 S6 Au42 115.8(12)
C51 S6 Au35 119.4(13)
Au42 S6 Au35 84.0(5)
C61 S7 Au47 113.2(11)
C61 S7 Au17 117.0(12)
Au47 S7 Au17 83.4(4)
C71 S8 Au75 109.6(14)
C71 S8 Au45 118.3(14)
Au75 S8 Au45 83.2(4)
C81 S9 Au77 105.7(14)
C81 S9 Au57 109.6(12)
Au77 S9 Au57 87.0(5)
C91 S10 Au27 113.8(13)
C91 S10 Au50 120.5(14)
Au27 S10 Au50 83.1(4)
C101 S11 Au56 110(2)
C101 S11 Au32 114.6(18)
Au56 S11 Au32 82.8(4)
C111 S12 Au74 100.7(13)
C111 S12 Au78 106.0(15)
Au74 S12 Au78 93.0(5)
C121 S13 Au77 109.0(15)
C121 S13 Au40 112.5(14)
Au77 S13 Au40 88.9(5)
C131 S14 Au85 107.5(14)
C131 S14 Au55 107.1(12)
Au85 S14 Au55 90.3(5)
C141 S15 Au79 106.5(15)
C141 S15 Au63 115.7(15)
Au79 S15 Au63 84.5(5)
C151 S16 Au73 105.1(14)
C151 S16 Au28 109.2(13)
Au73 S16 Au28 86.2(5)
C161 S17 Au89 109.9(13)
C161 S17 Au69 106.0(11)
Au89 S17 Au69 91.4(5)
C171 S18 Au73 105.9(13)
C171 S18 Au51 111.4(13)
Au73 S18 Au51 85.0(5)
C181 S19 Au74 107.4(13)
C181 S19 Au43 115.1(13)
Au74 S19 Au43 86.1(5)
C191 S20 Au87 99.4(13)
C191 S20 Au62 113.3(14)
Au87 S20 Au62 76.4(4)
C201 S21 Au87 106.3(12)
C201 S21 Au60 106.1(14)
Au87 S21 Au60 88.4(5)
C211 S22 Au81 107.9(15)
C211 S22 Au44 117.6(13)
Au81 S22 Au44 87.7(5)
C221 S23 Au86 106.7(16)
C221 S23 Au49 110.7(15)
Au86 S23 Au49 79.2(4)
C231 S24 Au90 103.6(19)
C231 S24 Au58 114.7(18)
Au90 S24 Au58 79.4(5)
C241 S25 Au91 108.7(15)
C241 S25 Au53 110.8(13)
Au91 S25 Au53 76.2(5)
C251 S26 Au79 101.8(12)
C251 S26 Au75 102.5(12)
Au79 S26 Au75 92.9(5)
C261 S27 Au83 106.5(19)
C261 S27 Au39 113.0(15)
Au83 S27 Au39 94.7(5)
C271 S28 Au88 103.9(15)
C271 S28 Au52 111.0(13)
Au88 S28 Au52 79.0(5)
C281 S29 Au89 103.9(17)
C281 S29 Au70 109.5(16)
Au89 S29 Au70 78.3(4)
C291 S30 Au85 105.8(17)
C291 S30 Au64 105.7(12)
Au85 S30 Au64 78.6(4)
C301 S31 Au83 111.8(15)
C301 S31 Au66 104.8(14)
Au83 S31 Au66 82.9(5)
C311 S32 Au82 108.7(15)
C311 S32 Au46 118.9(12)
Au82 S32 Au46 84.9(5)
C321 S33 Au90 103.0(15)
C321 S33 Au67 113.9(16)
Au90 S33 Au67 82.5(5)
C331 S34 Au91 100.9(15)
C331 S34 Au68 116.1(13)
Au91 S34 Au68 82.3(5)
C341 S35 Au84 108(2)
C341 S35 Au80 101.0(18)
Au84 S35 Au80 96.9(6)
C351 S36 Au72 107.8(13)
C351 S36 Au59 110.8(13)
Au72 S36 Au59 85.4(5)
C361 S37 Au48 109(2)
C361 S37 Au34 125(2)
Au48 S37 Au34 82.5(5)
C371 S38 Au92 109.5(14)
C371 S38 Au71 106.6(13)
Au92 S38 Au71 91.4(5)
C381 S39 Au88 100.9(13)
C381 S39 Au65 114.6(13)
Au88 S39 Au65 80.5(5)
C391 S40 Au86 105.3(17)
C391 S40 Au54 113.3(15)
Au86 S40 Au54 82.1(5)
C401 S41 Au78 116.4(17)
C401 S41 Au26 115.1(15)
Au78 S41 Au26 84.3(5)
C411 S42 Au81 104.8(16)
C411 S42 Au82 104.0(15)
Au81 S42 Au82 94.0(5)
C421 S43 Au92 106.4(18)
C421 S43 Au76 105.6(15)
Au92 S43 Au76 81.4(5)
C431 S44 Au84 112(2)
C431 S44 Au61 116.0(19)
Au84 S44 Au61 84.4(5)
C2 C1 C6 120.0
C2 C1 S1 119.8(18)
C6 C1 S1 119.1(18)
C3 C2 C1 120.0
C3 C2 H2A 120.0
C1 C2 H2A 120.0
C2 C3 C4 120.0
C2 C3 H3A 120.0
C4 C3 H3A 120.0
C3 C4 C5 120.0
C3 C4 C7 123.9
C5 C4 C7 116.1
C6 C5 C4 120.0
C6 C5 H5A 120.0
C4 C5 H5A 120.0
C5 C6 C1 120.0
C5 C6 H6A 120.0
C1 C6 H6A 120.0
C4 C7 C9 117.0
C4 C7 C8 111.8
C9 C7 C8 90.8
C4 C7 C10 115.3
C9 C7 C10 113.0
C8 C7 C10 105.5
C7 C8 H8A 109.5
C7 C8 H8B 109.5
H8A C8 H8B 109.5
C7 C8 H8C 109.5
H8A C8 H8C 109.5
H8B C8 H8C 109.5
C7 C9 H9A 109.5
C7 C9 H9B 109.5
H9A C9 H9B 109.5
C7 C9 H9C 109.5
H9A C9 H9C 109.5
H9B C9 H9C 109.5
C7 C10 H10E 109.5
C7 C10 H10F 109.5
H10E C10 H10F 109.5
C7 C10 H10G 109.5
H10E C10 H10G 109.5
H10F C10 H10G 109.5
C12 C11 C16 120.0
C12 C11 S2 116.9(16)
C16 C11 S2 121.4(16)
C11 C12 C13 120.0
C11 C12 H12A 120.0
C13 C12 H12A 120.0
C12 C13 C14 120.0
C12 C13 H13A 120.0
C14 C13 H13A 120.0
C15 C14 C13 120.0
C15 C14 C17 116.1
C13 C14 C17 123.9
C14 C15 C16 120.0
C14 C15 H15A 120.0
C16 C15 H15A 120.0
C15 C16 C11 120.0
C15 C16 H16A 120.0
C11 C16 H16A 120.0
C14 C17 C19 117.0
C14 C17 C18 111.8
C19 C17 C18 90.9
C14 C17 C20 115.2
C19 C17 C20 113.1
C18 C17 C20 105.6
C17 C18 H18E 109.5
C17 C18 H18F 109.5
H18E C18 H18F 109.5
C17 C18 H18G 109.5
H18E C18 H18G 109.5
H18F C18 H18G 109.5
C17 C19 H19E 109.5
C17 C19 H19F 109.5
H19E C19 H19F 109.5
C17 C19 H19G 109.5
H19E C19 H19G 109.5
H19F C19 H19G 109.5
C17 C20 H20E 109.5
C17 C20 H20F 109.5
H20E C20 H20F 109.5
C17 C20 H20G 109.5
H20E C20 H20G 109.5
H20F C20 H20G 109.5
C22 C21 C26 120.0
C22 C21 S3 114(3)
C26 C21 S3 126(3)
C23 C22 C21 120.0
C23 C22 H22A 120.0
C21 C22 H22A 120.0
C22 C23 C24 120.0
C22 C23 H23A 120.0
C24 C23 H23A 120.0
C25 C24 C23 120.0
C25 C24 C27 116.1
C23 C24 C27 123.9
C26 C25 C24 120.0
C26 C25 H25A 120.0
C24 C25 H25A 120.0
C25 C26 C21 120.0
C25 C26 H26A 120.0
C21 C26 H26A 120.0
C24 C27 C29 117.0
C24 C27 C28 111.9
C29 C27 C28 90.9
C24 C27 C30 115.2
C29 C27 C30 113.0
C28 C27 C30 105.6
C27 C28 H28E 109.5
C27 C28 H28F 109.5
H28E C28 H28F 109.5
C27 C28 H28G 109.5
H28E C28 H28G 109.5
H28F C28 H28G 109.5
C27 C29 H29E 109.5
C27 C29 H29F 109.5
H29E C29 H29F 109.5
C27 C29 H29G 109.5
H29E C29 H29G 109.5
H29F C29 H29G 109.5
C27 C30 H30E 109.5
C27 C30 H30F 109.5
H30E C30 H30F 109.5
C27 C30 H30G 109.5
H30E C30 H30G 109.5
H30F C30 H30G 109.5
C32 C31 C36 120.0
C32 C31 S4 120.6(18)
C36 C31 S4 119.4(18)
C31 C32 C33 120.0
C31 C32 H32A 120.0
C33 C32 H32A 120.0
C34 C33 C32 120.0
C34 C33 H33A 120.0
C32 C33 H33A 120.0
C33 C34 C35 120.0
C33 C34 C37 123.9
C35 C34 C37 116.1
C36 C35 C34 120.0
C36 C35 H35A 120.0
C34 C35 H35A 120.0
C35 C36 C31 120.0
C35 C36 H36A 120.0
C31 C36 H36A 120.0
C34 C37 C39 117.1
C34 C37 C38 111.8
C39 C37 C38 90.8
C34 C37 C40 115.2
C39 C37 C40 113.0
C38 C37 C40 105.6
C37 C38 H38E 109.5
C37 C38 H38F 109.5
H38E C38 H38F 109.5
C37 C38 H38G 109.5
H38E C38 H38G 109.5
H38F C38 H38G 109.5
C37 C39 H39E 109.5
C37 C39 H39F 109.5
H39E C39 H39F 109.5
C37 C39 H39G 109.5
H39E C39 H39G 109.5
H39F C39 H39G 109.5
C37 C40 H40E 109.5
C37 C40 H40F 109.5
H40E C40 H40F 109.5
C37 C40 H40G 109.5
H40E C40 H40G 109.5
H40F C40 H40G 109.5
C42 C41 C46 120.0
C42 C41 S5 115(2)
C46 C41 S5 125(2)
C41 C42 C43 120.0
C41 C42 H42A 120.0
C43 C42 H42A 120.0
C42 C43 C44 120.0
C42 C43 H43A 120.0
C44 C43 H43A 120.0
C43 C44 C45 120.0
C43 C44 C47 123.9
C45 C44 C47 116.1
C44 C45 C46 120.0
C44 C45 H45A 120.0
C46 C45 H45A 120.0
C45 C46 C41 120.0
C45 C46 H46A 120.0
C41 C46 H46A 120.0
C44 C47 C49 117.0
C44 C47 C48 111.8
C49 C47 C48 90.9
C44 C47 C50 115.2
C49 C47 C50 113.1
C48 C47 C50 105.6
C47 C48 H48A 109.5
C47 C48 H48B 109.5
H48A C48 H48B 109.5
C47 C48 H48C 109.5
H48A C48 H48C 109.5
H48B C48 H48C 109.5
C47 C49 H49A 109.5
C47 C49 H49B 109.5
H49A C49 H49B 109.5
C47 C49 H49C 109.5
H49A C49 H49C 109.5
H49B C49 H49C 109.5
C47 C50 H50A 109.5
C47 C50 H50B 109.5
H50A C50 H50B 109.5
C47 C50 H50C 109.5
H50A C50 H50C 109.5
H50B C50 H50C 109.5
C52 C51 C56 120.0
C52 C51 S6 119.4(17)
C56 C51 S6 119.5(17)
C53 C52 C51 120.0
C53 C52 H52A 120.0
C51 C52 H52A 120.0
C54 C53 C52 120.0
C54 C53 H53A 120.0
C52 C53 H53A 120.0
C53 C54 C55 120.0
C53 C54 C57 123.9
C55 C54 C57 116.1
C56 C55 C54 120.0
C56 C55 H55A 120.0
C54 C55 H55A 120.0
C55 C56 C51 120.0
C55 C56 H56A 120.0
C51 C56 H56A 120.0
C54 C57 C59 117.0
C54 C57 C58 111.8
C59 C57 C58 90.9
C54 C57 C60 115.2
C59 C57 C60 113.1
C58 C57 C60 105.5
C57 C58 H58A 109.5
C57 C58 H58B 109.5
H58A C58 H58B 109.5
C57 C58 H58C 109.5
H58A C58 H58C 109.5
H58B C58 H58C 109.5
C57 C59 H59A 109.5
C57 C59 H59B 109.5
H59A C59 H59B 109.5
C57 C59 H59C 109.5
H59A C59 H59C 109.5
H59B C59 H59C 109.5
C57 C60 H60A 109.5
C57 C60 H60B 109.5
H60A C60 H60B 109.5
C57 C60 H60C 109.5
H60A C60 H60C 109.5
H60B C60 H60C 109.5
C62 C61 C66 120.0
C62 C61 S7 123.5(17)
C66 C61 S7 116.5(17)
C63 C62 C61 120.0
C63 C62 H62A 120.0
C61 C62 H62A 120.0
C62 C63 C64 120.0
C62 C63 H63A 120.0
C64 C63 H63A 120.0
C65 C64 C63 120.0
C65 C64 C67 116.1
C63 C64 C67 123.9
C66 C65 C64 120.0
C66 C65 H65A 120.0
C64 C65 H65A 120.0
C65 C66 C61 120.0
C65 C66 H66A 120.0
C61 C66 H66A 120.0
C64 C67 C69 117.1
C64 C67 C68 111.8
C69 C67 C68 90.8
C64 C67 C70 115.2
C69 C67 C70 113.0
C68 C67 C70 105.6
C67 C68 H68A 109.5
C67 C68 H68B 109.5
H68A C68 H68B 109.5
C67 C68 H68C 109.5
H68A C68 H68C 109.5
H68B C68 H68C 109.5
C67 C69 H69A 109.5
C67 C69 H69B 109.5
H69A C69 H69B 109.5
C67 C69 H69C 109.5
H69A C69 H69C 109.5
H69B C69 H69C 109.5
C67 C70 H70A 109.5
C67 C70 H70B 109.5
H70A C70 H70B 109.5
C67 C70 H70C 109.5
H70A C70 H70C 109.5
H70B C70 H70C 109.5
C72 C71 C76 120.0
C72 C71 S8 122(2)
C76 C71 S8 116(2)
C71 C72 C73 120.0
C71 C72 H72A 120.0
C73 C72 H72A 120.0
C74 C73 C72 120.0
C74 C73 H73A 120.0
C72 C73 H73A 120.0
C73 C74 C75 120.0
C73 C74 C77 123.9
C75 C74 C77 116.1
C74 C75 C76 120.0
C74 C75 H75A 120.0
C76 C75 H75A 120.0
C75 C76 C71 120.0
C75 C76 H76A 120.0
C71 C76 H76A 120.0
C74 C77 C79 117.0
C74 C77 C78 111.8
C79 C77 C78 90.8
C74 C77 C80 115.2
C79 C77 C80 113.1
C78 C77 C80 105.6
C77 C78 H78A 109.5
C77 C78 H78B 109.5
H78A C78 H78B 109.5
C77 C78 H78C 109.5
H78A C78 H78C 109.5
H78B C78 H78C 109.5
C77 C79 H79A 109.5
C77 C79 H79B 109.5
H79A C79 H79B 109.5
C77 C79 H79C 109.5
H79A C79 H79C 109.5
H79B C79 H79C 109.5
C77 C80 H80A 109.5
C77 C80 H80B 109.5
H80A C80 H80B 109.5
C77 C80 H80C 109.5
H80A C80 H80C 109.5
H80B C80 H80C 109.5
C82 C81 C86 120.0
C82 C81 S9 120.0(19)
C86 C81 S9 120(2)
C81 C82 C83 120.0
C81 C82 H82A 120.0
C83 C82 H82A 120.0
C84 C83 C82 120.0
C84 C83 H83A 120.0
C82 C83 H83A 120.0
C83 C84 C85 120.0
C83 C84 C87 123.9
C85 C84 C87 116.1
C84 C85 C86 120.0
C84 C85 H85A 120.0
C86 C85 H85A 120.0
C85 C86 C81 120.0
C85 C86 H86A 120.0
C81 C86 H86A 120.0
C84 C87 C89 117.0
C84 C87 C88 111.8
C89 C87 C88 90.8
C84 C87 C90 115.2
C89 C87 C90 113.1
C88 C87 C90 105.6
C87 C88 H88A 109.5
C87 C88 H88B 109.5
H88A C88 H88B 109.5
C87 C88 H88C 109.5
H88A C88 H88C 109.5
H88B C88 H88C 109.5
C87 C89 H89A 109.5
C87 C89 H89B 109.5
H89A C89 H89B 109.5
C87 C89 H89C 109.5
H89A C89 H89C 109.5
H89B C89 H89C 109.5
C87 C90 H90A 109.5
C87 C90 H90B 109.5
H90A C90 H90B 109.5
C87 C90 H90C 109.5
H90A C90 H90C 109.5
H90B C90 H90C 109.5
C96 C91 C92 120.0
C96 C91 S10 121.7(19)
C92 C91 S10 117.3(19)
C93 C92 C91 120.0
C93 C92 H92A 120.0
C91 C92 H92A 120.0
C94 C93 C92 120.0
C94 C93 H93A 120.0
C92 C93 H93A 120.0
C93 C94 C95 120.0
C93 C94 C97 123.9
C95 C94 C97 116.1
C96 C95 C94 120.0
C96 C95 H95A 120.0
C94 C95 H95A 120.0
C95 C96 C91 120.0
C95 C96 H96A 120.0
C91 C96 H96A 120.0
C94 C97 C99 117.0
C94 C97 C98 111.8
C99 C97 C98 90.9
C94 C97 C100 115.2
C99 C97 C100 113.1
C98 C97 C100 105.5
C97 C98 H98A 109.5
C97 C98 H98B 109.5
H98A C98 H98B 109.5
C97 C98 H98C 109.5
H98A C98 H98C 109.5
H98B C98 H98C 109.5
C97 C99 H99A 109.5
C97 C99 H99B 109.5
H99A C99 H99B 109.5
C97 C99 H99C 109.5
H99A C99 H99C 109.5
H99B C99 H99C 109.5
C97 C100 H10H 109.5
C97 C100 H10I 109.5
H10H C100 H10I 109.5
C97 C100 H10J 109.5
H10H C100 H10J 109.5
H10I C100 H10J 109.5
C102 C101 C106 120.0
C102 C101 S11 126(3)
C106 C101 S11 114(3)
C103 C102 C101 120.0
C103 C102 H10A 120.0
C101 C102 H10A 120.0
C104 C103 C102 120.0
C104 C103 H10B 120.0
C102 C103 H10B 120.0
C103 C104 C105 120.0
C103 C104 C107 123.9
C105 C104 C107 116.1
C106 C105 C104 120.0
C106 C105 H10C 120.0
C104 C105 H10C 120.0
C105 C106 C101 120.0
C105 C106 H10D 120.0
C101 C106 H10D 120.0
C104 C107 C109 117.0
C104 C107 C108 111.8
C109 C107 C108 90.9
C104 C107 C110 115.3
C109 C107 C110 113.1
C108 C107 C110 105.6
C107 C108 H10K 109.5
C107 C108 H10L 109.5
H10K C108 H10L 109.5
C107 C108 H10M 109.5
H10K C108 H10M 109.5
H10L C108 H10M 109.5
C107 C109 H10N 109.5
C107 C109 H10O 109.5
H10N C109 H10O 109.5
C107 C109 H10P 109.5
H10N C109 H10P 109.5
H10O C109 H10P 109.5
C107 C110 H11E 109.5
C107 C110 H11F 109.5
H11E C110 H11F 109.5
C107 C110 H11G 109.5
H11E C110 H11G 109.5
H11F C110 H11G 109.5
C112 C111 C116 120.0
C112 C111 S12 116(2)
C116 C111 S12 124(2)
C111 C112 C113 120.0
C111 C112 H11A 120.0
C113 C112 H11A 120.0
C114 C113 C112 120.0
C114 C113 H11B 120.0
C112 C113 H11B 120.0
C113 C114 C115 120.0
C113 C114 C117 123.9
C115 C114 C117 116.1
C116 C115 C114 120.0
C116 C115 H11C 120.0
C114 C115 H11C 120.0
C115 C116 C111 120.0
C115 C116 H11D 120.0
C111 C116 H11D 120.0
C114 C117 C119 117.1
C114 C117 C118 111.8
C119 C117 C118 90.8
C114 C117 C120 115.2
C119 C117 C120 113.0
C118 C117 C120 105.6
C117 C118 H11H 109.5
C117 C118 H11I 109.5
H11H C118 H11I 109.5
C117 C118 H11J 109.5
H11H C118 H11J 109.5
H11I C118 H11J 109.5
C117 C119 H11K 109.5
C117 C119 H11L 109.5
H11K C119 H11L 109.5
C117 C119 H11M 109.5
H11K C119 H11M 109.5
H11L C119 H11M 109.5
C117 C120 H12F 109.5
C117 C120 H12G 109.5
H12F C120 H12G 109.5
C117 C120 H12H 109.5
H12F C120 H12H 109.5
H12G C120 H12H 109.5
C122 C121 C126 120.0
C122 C121 S13 122(2)
C126 C121 S13 118.1(19)
C123 C122 C121 120.0
C123 C122 H12B 120.0
C121 C122 H12B 120.0
C122 C123 C124 120.0
C122 C123 H12C 120.0
C124 C123 H12C 120.0
C125 C124 C123 120.0
C125 C124 C127 116.1
C123 C124 C127 123.9
C124 C125 C126 120.0
C124 C125 H12D 120.0
C126 C125 H12D 120.0
C125 C126 C121 120.0
C125 C126 H12E 120.0
C121 C126 H12E 120.0
C124 C127 C129 117.0
C124 C127 C128 111.8
C129 C127 C128 90.9
C124 C127 C130 115.2
C129 C127 C130 113.1
C128 C127 C130 105.6
C127 C128 H12I 109.5
C127 C128 H12J 109.5
H12I C128 H12J 109.5
C127 C128 H12K 109.5
H12I C128 H12K 109.5
H12J C128 H12K 109.5
C127 C129 H12L 109.5
C127 C129 H12M 109.5
H12L C129 H12M 109.5
C127 C129 H12N 109.5
H12L C129 H12N 109.5
H12M C129 H12N 109.5
C127 C130 H13F 109.5
C127 C130 H13G 109.5
H13F C130 H13G 109.5
C127 C130 H13H 109.5
H13F C130 H13H 109.5
H13G C130 H13H 109.5
C132 C131 C136 120.0
C132 C131 S14 118.7(19)
C136 C131 S14 121.2(19)
C131 C132 C133 120.0
C131 C132 H13B 120.0
C133 C132 H13B 120.0
C132 C133 C134 120.0
C132 C133 H13C 120.0
C134 C133 H13C 120.0
C133 C134 C135 120.0
C133 C134 C137 123.9
C135 C134 C137 116.1
C136 C135 C134 120.0
C136 C135 H13D 120.0
C134 C135 H13D 120.0
C135 C136 C131 120.0
C135 C136 H13E 120.0
C131 C136 H13E 120.0
C134 C137 C139 117.0
C134 C137 C138 111.8
C139 C137 C138 90.9
C134 C137 C140 115.2
C139 C137 C140 113.1
C138 C137 C140 105.6
C137 C138 H13I 109.5
C137 C138 H13J 109.5
H13I C138 H13J 109.5
C137 C138 H13K 109.5
H13I C138 H13K 109.5
H13J C138 H13K 109.5
C137 C139 H13L 109.5
C137 C139 H13M 109.5
H13L C139 H13M 109.5
C137 C139 H13N 109.5
H13L C139 H13N 109.5
H13M C139 H13N 109.5
C137 C140 H14E 109.5
C137 C140 H14F 109.5
H14E C140 H14F 109.5
C137 C140 H14G 109.5
H14E C140 H14G 109.5
H14F C140 H14G 109.5
C142 C141 C146 120.0
C142 C141 S15 121(2)
C146 C141 S15 118(2)
C141 C142 C143 120.0
C141 C142 H14A 120.0
C143 C142 H14A 120.0
C144 C143 C142 120.0
C144 C143 H14B 120.0
C142 C143 H14B 120.0
C143 C144 C145 120.0
C143 C144 C147 123.9
C145 C144 C147 116.1
C144 C145 C146 120.0
C144 C145 H14C 120.0
C146 C145 H14C 120.0
C145 C146 C141 120.0
C145 C146 H14D 120.0
C141 C146 H14D 120.0
C144 C147 C149 117.0
C144 C147 C148 111.8
C149 C147 C148 90.9
C144 C147 C150 115.3
C149 C147 C150 113.0
C148 C147 C150 105.6
C147 C148 H14H 109.5
C147 C148 H14I 109.5
H14H C148 H14I 109.5
C147 C148 H14J 109.5
H14H C148 H14J 109.5
H14I C148 H14J 109.5
C147 C149 H14K 109.5
C147 C149 H14L 109.5
H14K C149 H14L 109.5
C147 C149 H14M 109.5
H14K C149 H14M 109.5
H14L C149 H14M 109.5
C147 C150 H15F 109.5
C147 C150 H15G 109.5
H15F C150 H15G 109.5
C147 C150 H15H 109.5
H15F C150 H15H 109.5
H15G C150 H15H 109.5
C152 C151 C156 120.0
C152 C151 S16 117.2(19)
C156 C151 S16 122.3(19)
C153 C152 C151 120.0
C153 C152 H15B 120.0
C151 C152 H15B 120.0
C152 C153 C154 120.0
C152 C153 H15C 120.0
C154 C153 H15C 120.0
C153 C154 C155 120.0
C153 C154 C157 123.9
C155 C154 C157 116.1
C154 C155 C156 120.0
C154 C155 H15D 120.0
C156 C155 H15D 120.0
C155 C156 C151 120.0
C155 C156 H15E 120.0
C151 C156 H15E 120.0
C154 C157 C159 117.1
C154 C157 C158 111.8
C159 C157 C158 90.9
C154 C157 C160 115.2
C159 C157 C160 113.0
C158 C157 C160 105.5
C157 C158 H15I 109.5
C157 C158 H15J 109.5
H15I C158 H15J 109.5
C157 C158 H15K 109.5
H15I C158 H15K 109.5
H15J C158 H15K 109.5
C157 C159 H15L 109.5
C157 C159 H15M 109.5
H15L C159 H15M 109.5
C157 C159 H15N 109.5
H15L C159 H15N 109.5
H15M C159 H15N 109.5
C157 C160 H16F 109.5
C157 C160 H16G 109.5
H16F C160 H16G 109.5
C157 C160 H16H 109.5
H16F C160 H16H 109.5
H16G C160 H16H 109.5
C166 C161 C162 120.0
C166 C161 S17 121.1(18)
C162 C161 S17 118.9(18)
C163 C162 C161 120.0
C163 C162 H16B 120.0
C161 C162 H16B 120.0
C164 C163 C162 120.0
C164 C163 H16C 120.0
C162 C163 H16C 120.0
C165 C164 C163 120.0
C165 C164 C167 116.1
C163 C164 C167 123.9
C164 C165 C166 120.0
C164 C165 H16D 120.0
C166 C165 H16D 120.0
C165 C166 C161 120.0
C165 C166 H16E 120.0
C161 C166 H16E 120.0
C164 C167 C169 117.0
C164 C167 C168 111.8
C169 C167 C168 90.9
C164 C167 C170 115.2
C169 C167 C170 113.1
C168 C167 C170 105.6
C167 C168 H16I 109.5
C167 C168 H16J 109.5
H16I C168 H16J 109.5
C167 C168 H16K 109.5
H16I C168 H16K 109.5
H16J C168 H16K 109.5
C167 C169 H16L 109.5
C167 C169 H16M 109.5
H16L C169 H16M 109.5
C167 C169 H16N 109.5
H16L C169 H16N 109.5
H16M C169 H16N 109.5
C167 C170 H17E 109.5
C167 C170 H17F 109.5
H17E C170 H17F 109.5
C167 C170 H17G 109.5
H17E C170 H17G 109.5
H17F C170 H17G 109.5
C172 C171 C176 120.0
C172 C171 S18 118.7(18)
C176 C171 S18 120.8(18)
C171 C172 C173 120.0
C171 C172 H17A 120.0
C173 C172 H17A 120.0
C174 C173 C172 120.0
C174 C173 H17B 120.0
C172 C173 H17B 120.0
C173 C174 C175 120.0
C173 C174 C177 123.9
C175 C174 C177 116.1
C176 C175 C174 120.0
C176 C175 H17C 120.0
C174 C175 H17C 120.0
C175 C176 C171 120.0
C175 C176 H17D 120.0
C171 C176 H17D 120.0
C174 C177 C179 117.0
C174 C177 C178 111.8
C179 C177 C178 90.8
C174 C177 C180 115.2
C179 C177 C180 113.1
C178 C177 C180 105.5
C177 C178 H17H 109.5
C177 C178 H17I 109.5
H17H C178 H17I 109.5
C177 C178 H17J 109.5
H17H C178 H17J 109.5
H17I C178 H17J 109.5
C177 C179 H17K 109.5
C177 C179 H17L 109.5
H17K C179 H17L 109.5
C177 C179 H17M 109.5
H17K C179 H17M 109.5
H17L C179 H17M 109.5
C177 C180 H18H 109.5
C177 C180 H18I 109.5
H18H C180 H18I 109.5
C177 C180 H18J 109.5
H18H C180 H18J 109.5
H18I C180 H18J 109.5
C182 C181 C186 120.0
C182 C181 S19 122(2)
C186 C181 S19 117.7(19)
C181 C182 C183 120.0
C181 C182 H18A 120.0
C183 C182 H18A 120.0
C182 C183 C184 120.0
C182 C183 H18B 120.0
C184 C183 H18B 120.0
C185 C184 C183 120.0
C185 C184 C187 116.1
C183 C184 C187 123.9
C184 C185 C186 120.0
C184 C185 H18C 120.0
C186 C185 H18C 120.0
C185 C186 C181 120.0
C185 C186 H18D 120.0
C181 C186 H18D 120.0
C184 C187 C189 117.0
C184 C187 C188 111.8
C189 C187 C188 90.8
C184 C187 C190 115.3
C189 C187 C190 113.0
C188 C187 C190 105.6
C187 C188 H18K 109.5
C187 C188 H18L 109.5
H18K C188 H18L 109.5
C187 C188 H18M 109.5
H18K C188 H18M 109.5
H18L C188 H18M 109.5
C187 C189 H18N 109.5
C187 C189 H18O 109.5
H18N C189 H18O 109.5
C187 C189 H18P 109.5
H18N C189 H18P 109.5
H18O C189 H18P 109.5
C187 C190 H19H 109.5
C187 C190 H19I 109.5
H19H C190 H19I 109.5
C187 C190 H19J 109.5
H19H C190 H19J 109.5
H19I C190 H19J 109.5
C192 C191 C196 120.0
C192 C191 S20 122(2)
C196 C191 S20 118(2)
C191 C192 C193 120.0
C191 C192 H19A 120.0
C193 C192 H19A 120.0
C194 C193 C192 120.0
C194 C193 H19B 120.0
C192 C193 H19B 120.0
C195 C194 C193 120.0
C195 C194 C197 116.1
C193 C194 C197 123.9
C194 C195 C196 120.0
C194 C195 H19C 120.0
C196 C195 H19C 120.0
C195 C196 C191 120.0
C195 C196 H19D 120.0
C191 C196 H19D 120.0
C194 C197 C199 117.0
C194 C197 C198 111.8
C199 C197 C198 90.8
C194 C197 C200 115.3
C199 C197 C200 113.1
C198 C197 C200 105.6
C197 C198 H19K 109.5
C197 C198 H19L 109.5
H19K C198 H19L 109.5
C197 C198 H19M 109.5
H19K C198 H19M 109.5
H19L C198 H19M 109.5
C197 C199 H19N 109.5
C197 C199 H19O 109.5
H19N C199 H19O 109.5
C197 C199 H19P 109.5
H19N C199 H19P 109.5
H19O C199 H19P 109.5
C197 C200 H20H 109.5
C197 C200 H20I 109.5
H20H C200 H20I 109.5
C197 C200 H20J 109.5
H20H C200 H20J 109.5
H20I C200 H20J 109.5
C202 C201 C206 120.0
C202 C201 S21 121.1(19)
C206 C201 S21 118.9(19)
C201 C202 C203 120.0
C201 C202 H20A 120.0
C203 C202 H20A 120.0
C204 C203 C202 120.0
C204 C203 H20B 120.0
C202 C203 H20B 120.0
C203 C204 C205 120.0
C203 C204 C207 123.9
C205 C204 C207 116.1
C206 C205 C204 120.0
C206 C205 H20C 120.0
C204 C205 H20C 120.0
C205 C206 C201 120.0
C205 C206 H20D 120.0
C201 C206 H20D 120.0
C204 C207 C209 117.0
C204 C207 C208 111.8
C209 C207 C208 90.9
C204 C207 C210 115.2
C209 C207 C210 113.1
C208 C207 C210 105.6
C207 C208 H20K 109.5
C207 C208 H20L 109.5
H20K C208 H20L 109.5
C207 C208 H20M 109.5
H20K C208 H20M 109.5
H20L C208 H20M 109.5
C207 C209 H20N 109.5
C207 C209 H20O 109.5
H20N C209 H20O 109.5
C207 C209 H20P 109.5
H20N C209 H20P 109.5
H20O C209 H20P 109.5
C207 C210 H21E 109.5
C207 C210 H21F 109.5
H21E C210 H21F 109.5
C207 C210 H21G 109.5
H21E C210 H21G 109.5
H21F C210 H21G 109.5
C212 C211 C216 120.0
C212 C211 S22 121(2)
C216 C211 S22 118(2)
C213 C212 C211 120.0
C213 C212 H21A 120.0
C211 C212 H21A 120.0
C214 C213 C212 120.0
C214 C213 H21B 120.0
C212 C213 H21B 120.0
C213 C214 C215 120.0
C213 C214 C217 123.9
C215 C214 C217 116.1
C216 C215 C214 120.0
C216 C215 H21C 120.0
C214 C215 H21C 120.0
C215 C216 C211 120.0
C215 C216 H21D 120.0
C211 C216 H21D 120.0
C214 C217 C219 117.0
C214 C217 C218 112(5)
C219 C217 C218 90.9
C214 C217 C220 115.2
C219 C217 C220 113.1
C218 C217 C220 105.6
C217 C218 H21H 109.5
C217 C218 H21I 109.5
H21H C218 H21I 109.5
C217 C218 H21J 109.5
H21H C218 H21J 109.5
H21I C218 H21J 109.5
C217 C219 H21K 109.5
C217 C219 H21L 109.5
H21K C219 H21L 109.5
C217 C219 H21M 109.5
H21K C219 H21M 109.5
H21L C219 H21M 109.5
C217 C220 H22F 109.5
C217 C220 H22G 109.5
H22F C220 H22G 109.5
C217 C220 H22H 109.5
H22F C220 H22H 109.5
H22G C220 H22H 109.5
C222 C221 C226 120.0
C222 C221 S23 116(2)
C226 C221 S23 124(2)
C221 C222 C223 120.0
C221 C222 H22B 120.0
C223 C222 H22B 120.0
C224 C223 C222 120.0
C224 C223 H22C 120.0
C222 C223 H22C 120.0
C225 C224 C223 120.0
C225 C224 C227 116.1
C223 C224 C227 123.9
C226 C225 C224 120.0
C226 C225 H22D 120.0
C224 C225 H22D 120.0
C225 C226 C221 120.0
C225 C226 H22E 120.0
C221 C226 H22E 120.0
C224 C227 C229 117.0
C224 C227 C228 111.9
C229 C227 C228 90.9
C224 C227 C230 115.2
C229 C227 C230 113.0
C228 C227 C230 105.6
C227 C228 H22I 109.5
C227 C228 H22J 109.5
H22I C228 H22J 109.5
C227 C228 H22K 109.5
H22I C228 H22K 109.5
H22J C228 H22K 109.5
C227 C229 H22L 109.5
C227 C229 H22M 109.5
H22L C229 H22M 109.5
C227 C229 H22N 109.5
H22L C229 H22N 109.5
H22M C229 H22N 109.5
C227 C230 H23F 109.5
C227 C230 H23G 109.5
H23F C230 H23G 109.5
C227 C230 H23H 109.5
H23F C230 H23H 109.5
H23G C230 H23H 109.5
C232 C231 C236 120.0
C232 C231 S24 118(3)
C236 C231 S24 122(3)
C231 C232 C233 120.0
C231 C232 H23B 120.0
C233 C232 H23B 120.0
C234 C233 C232 120.0
C234 C233 H23C 120.0
C232 C233 H23C 120.0
C235 C234 C233 120.0
C235 C234 C237 116.1
C233 C234 C237 123.9
C236 C235 C234 120.0
C236 C235 H23D 120.0
C234 C235 H23D 120.0
C235 C236 C231 120.0
C235 C236 H23E 120.0
C231 C236 H23E 120.0
C234 C237 C239 117.0
C234 C237 C238 111.9
C239 C237 C238 90.9
C234 C237 C240 115.2
C239 C237 C240 113.0
C238 C237 C240 105(5)
C237 C238 H23I 109.5
C237 C238 H23J 109.5
H23I C238 H23J 109.5
C237 C238 H23K 109.5
H23I C238 H23K 109.5
H23J C238 H23K 109.5
C237 C239 H23L 109.5
C237 C239 H23M 109.5
H23L C239 H23M 109.5
C237 C239 H23N 109.5
H23L C239 H23N 109.5
H23M C239 H23N 109.5
C237 C240 H24E 109.5
C237 C240 H24F 109.5
H24E C240 H24F 109.5
C237 C240 H24G 109.5
H24E C240 H24G 109.5
H24F C240 H24G 109.5
C242 C241 C246 120.0
C242 C241 S25 116(2)
C246 C241 S25 123(2)
C241 C242 C243 120.0
C241 C242 H24A 120.0
C243 C242 H24A 120.0
C244 C243 C242 120.0
C244 C243 H24B 120.0
C242 C243 H24B 120.0
C243 C244 C245 120.0
C243 C244 C247 123.9
C245 C244 C247 116.1
C246 C245 C244 120.0
C246 C245 H24C 120.0
C244 C245 H24C 120.0
C245 C246 C241 120.0
C245 C246 H24D 120.0
C241 C246 H24D 120.0
C244 C247 C249 117.0
C244 C247 C248 111.8
C249 C247 C248 90.8
C244 C247 C250 115.3
C249 C247 C250 113.0
C248 C247 C250 105.6
C247 C248 H24H 109.5
C247 C248 H24I 109.5
H24H C248 H24I 109.5
C247 C248 H24J 109.5
H24H C248 H24J 109.5
H24I C248 H24J 109.5
C247 C249 H24K 109.5
C247 C249 H24L 109.5
H24K C249 H24L 109.5
C247 C249 H24M 109.5
H24K C249 H24M 109.5
H24L C249 H24M 109.5
C247 C250 H25F 109.5
C247 C250 H25G 109.5
H25F C250 H25G 109.5
C247 C250 H25H 109.5
H25F C250 H25H 109.5
H25G C250 H25H 109.5
C252 C251 C256 120.0
C252 C251 S26 123.2(16)
C256 C251 S26 116.6(16)
C251 C252 C253 120.0
C251 C252 H25B 120.0
C253 C252 H25B 120.0
C254 C253 C252 120.0
C254 C253 H25C 120.0
C252 C253 H25C 120.0
C255 C254 C253 120.0
C255 C254 C257 116.1
C253 C254 C257 123.9
C254 C255 C256 120.0
C254 C255 H25D 120.0
C256 C255 H25D 120.0
C255 C256 C251 120.0
C255 C256 H25E 120.0
C251 C256 H25E 120.0
C254 C257 C259 117.0
C254 C257 C258 111.8
C259 C257 C258 90.8
C254 C257 C260 115.3
C259 C257 C260 113.0
C258 C257 C260 105.6
C257 C258 H25I 109.5
C257 C258 H25J 109.5
H25I C258 H25J 109.5
C257 C258 H25K 109.5
H25I C258 H25K 109.5
H25J C258 H25K 109.5
C257 C259 H25L 109.5
C257 C259 H25M 109.5
H25L C259 H25M 109.5
C257 C259 H25N 109.5
H25L C259 H25N 109.5
H25M C259 H25N 109.5
C257 C260 H26F 109.5
C257 C260 H26G 109.5
H26F C260 H26G 109.5
C257 C260 H26H 109.5
H26F C260 H26H 109.5
H26G C260 H26H 109.5
C262 C261 C266 120.0
C262 C261 S27 116(3)
C266 C261 S27 124(2)
C263 C262 C261 120.0
C263 C262 H26B 120.0
C261 C262 H26B 120.0
C262 C263 C264 120.0
C262 C263 H26C 120.0
C264 C263 H26C 120.0
C263 C264 C265 120.0
C263 C264 C267 123.9
C265 C264 C267 116.1
C264 C265 C266 120.0
C264 C265 H26D 120.0
C266 C265 H26D 120.0
C265 C266 C261 120.0
C265 C266 H26E 120.0
C261 C266 H26E 120.0
C264 C267 C269 117.1
C264 C267 C268 112(5)
C269 C267 C268 90.9
C264 C267 C270 115.2
C269 C267 C270 113.0
C268 C267 C270 105.5
C267 C268 H26I 109.5
C267 C268 H26J 109.5
H26I C268 H26J 109.5
C267 C268 H26K 109.5
H26I C268 H26K 109.5
H26J C268 H26K 109.5
C267 C269 H26L 109.5
C267 C269 H26M 109.5
H26L C269 H26M 109.5
C267 C269 H26N 109.5
H26L C269 H26N 109.5
H26M C269 H26N 109.5
C267 C270 H27E 109.5
C267 C270 H27F 109.5
H27E C270 H27F 109.5
C267 C270 H27G 109.5
H27E C270 H27G 109.5
H27F C270 H27G 109.5
C272 C271 C276 120.0
C272 C271 S28 128(2)
C276 C271 S28 111(2)
C273 C272 C271 120.0
C273 C272 H27A 120.0
C271 C272 H27A 120.0
C272 C273 C274 120.0
C272 C273 H27B 120.0
C274 C273 H27B 120.0
C275 C274 C273 120.0
C275 C274 C277 116.1
C273 C274 C277 123.9
C274 C275 C276 120.0
C274 C275 H27C 120.0
C276 C275 H27C 120.0
C275 C276 C271 120.0
C275 C276 H27D 120.0
C271 C276 H27D 120.0
C274 C277 C279 117.0
C274 C277 C278 111.8
C279 C277 C278 90.9
C274 C277 C280 115.2
C279 C277 C280 113.0
C278 C277 C280 105.6
C277 C278 H27H 109.5
C277 C278 H27I 109.5
H27H C278 H27I 109.5
C277 C278 H27J 109.5
H27H C278 H27J 109.5
H27I C278 H27J 109.5
C277 C279 H27K 109.5
C277 C279 H27L 109.5
H27K C279 H27L 109.5
C277 C279 H27M 109.5
H27K C279 H27M 109.5
H27L C279 H27M 109.5
C277 C280 H28H 109.5
C277 C280 H28I 109.5
H28H C280 H28I 109.5
C277 C280 H28J 109.5
H28H C280 H28J 109.5
H28I C280 H28J 109.5
C286 C281 C282 120.0
C286 C281 S29 121(2)
C282 C281 S29 119(2)
C283 C282 C281 120.0
C283 C282 H28A 120.0
C281 C282 H28A 120.0
C282 C283 C284 120.0
C282 C283 H28B 120.0
C284 C283 H28B 120.0
C285 C284 C283 120.0
C285 C284 C287 116.1
C283 C284 C287 123.9
C284 C285 C286 120.0
C284 C285 H28C 120.0
C286 C285 H28C 120.0
C285 C286 C281 120.0
C285 C286 H28D 120.0
C281 C286 H28D 120.0
C284 C287 C289 117.0
C284 C287 C288 111.8
C289 C287 C288 90.8
C284 C287 C290 115(5)
C289 C287 C290 113.1
C288 C287 C290 105.6
C287 C288 H28K 109.5
C287 C288 H28L 109.5
H28K C288 H28L 109.5
C287 C288 H28M 109.5
H28K C288 H28M 109.5
H28L C288 H28M 109.5
C287 C289 H28N 109.5
C287 C289 H28O 109.5
H28N C289 H28O 109.5
C287 C289 H28P 109.5
H28N C289 H28P 109.5
H28O C289 H28P 109.5
C287 C290 H29H 109.5
C287 C290 H29I 109.5
H29H C290 H29I 109.5
C287 C290 H29J 109.5
H29H C290 H29J 109.5
H29I C290 H29J 109.5
C292 C291 C296 120.0
C292 C291 S30 117(2)
C296 C291 S30 122(2)
C293 C292 C291 120.0
C293 C292 H29A 120.0
C291 C292 H29A 120.0
C292 C293 C294 120.0
C292 C293 H29B 120.0
C294 C293 H29B 120.0
C293 C294 C295 120.0
C293 C294 C297 123.9
C295 C294 C297 116.1
C294 C295 C296 120.0
C294 C295 H29C 120.0
C296 C295 H29C 120.0
C291 C296 C295 120.0
C291 C296 H29D 120.0
C295 C296 H29D 120.0
C294 C297 C299 117.0
C294 C297 C298 111.8
C299 C297 C298 90.9
C294 C297 C300 115.2
C299 C297 C300 113.1
C298 C297 C300 105.6
C297 C298 H29K 109.5
C297 C298 H29L 109.5
H29K C298 H29L 109.5
C297 C298 H29M 109.5
H29K C298 H29M 109.5
H29L C298 H29M 109.5
C297 C299 H29N 109.5
C297 C299 H29O 109.5
H29N C299 H29O 109.5
C297 C299 H29P 109.5
H29N C299 H29P 109.5
H29O C299 H29P 109.5
C297 C300 H30H 109.5
C297 C300 H30I 109.5
H30H C300 H30I 109.5
C297 C300 H30J 109.5
H30H C300 H30J 109.5
H30I C300 H30J 109.5
C302 C301 C306 120.0
C302 C301 S31 122(2)
C306 C301 S31 117(2)
C301 C302 C303 120.0
C301 C302 H30A 120.0
C303 C302 H30A 120.0
C304 C303 C302 120.0
C304 C303 H30B 120.0
C302 C303 H30B 120.0
C303 C304 C305 120.0
C303 C304 C307 123.9
C305 C304 C307 116.1
C306 C305 C304 120.0
C306 C305 H30C 120.0
C304 C305 H30C 120.0
C305 C306 C301 120.0
C305 C306 H30D 120.0
C301 C306 H30D 120.0
C304 C307 C309 117.0
C304 C307 C308 111.8
C309 C307 C308 90.9
C304 C307 C310 115.2
C309 C307 C310 113.1
C308 C307 C310 105.6
C307 C308 H30K 109.5
C307 C308 H30L 109.5
H30K C308 H30L 109.5
C307 C308 H30M 109.5
H30K C308 H30M 109.5
H30L C308 H30M 109.5
C307 C309 H30N 109.5
C307 C309 H30O 109.5
H30N C309 H30O 109.5
C307 C309 H30P 109.5
H30N C309 H30P 109.5
H30O C309 H30P 109.5
C307 C310 H31E 109.5
C307 C310 H31F 109.5
H31E C310 H31F 109.5
C307 C310 H31G 109.5
H31E C310 H31G 109.5
H31F C310 H31G 109.5
C312 C311 C316 120.0
C312 C311 S32 123(2)
C316 C311 S32 116(2)
C311 C312 C313 120.0
C311 C312 H31A 120.0
C313 C312 H31A 120.0
C314 C313 C312 120.0
C314 C313 H31B 120.0
C312 C313 H31B 120.0
C313 C314 C315 120.0
C313 C314 C317 123.9
C315 C314 C317 116.1
C316 C315 C314 120.0
C316 C315 H31C 120.0
C314 C315 H31C 120.0
C315 C316 C311 120.0
C315 C316 H31D 120.0
C311 C316 H31D 120.0
C314 C317 C319 117.1
C314 C317 C318 111.8
C319 C317 C318 90.9
C314 C317 C320 115.2
C319 C317 C320 113.1
C318 C317 C320 105.5
C317 C318 H31H 109.5
C317 C318 H31I 109.5
H31H C318 H31I 109.5
C317 C318 H31J 109.5
H31H C318 H31J 109.5
H31I C318 H31J 109.5
C317 C319 H31K 109.5
C317 C319 H31L 109.5
H31K C319 H31L 109.5
C317 C319 H31M 109.5
H31K C319 H31M 109.5
H31L C319 H31M 109.5
C317 C320 H32F 109.5
C317 C320 H32G 109.5
H32F C320 H32G 109.5
C317 C320 H32H 109.5
H32F C320 H32H 109.5
H32G C320 H32H 109.5
C322 C321 C326 120.0
C322 C321 S33 110(2)
C326 C321 S33 129(2)
C323 C322 C321 120.0
C323 C322 H32B 120.0
C321 C322 H32B 120.0
C322 C323 C324 120.0
C322 C323 H32C 120.0
C324 C323 H32C 120.0
C325 C324 C323 120.0
C325 C324 C327 116.1
C323 C324 C327 123.9
C326 C325 C324 120.0
C326 C325 H32D 120.0
C324 C325 H32D 120.0
C325 C326 C321 120.0
C325 C326 H32E 120.0
C321 C326 H32E 120.0
C324 C327 C329 117(6)
C324 C327 C328 111.9
C329 C327 C328 90.9
C324 C327 C330 115.3
C329 C327 C330 113.0
C328 C327 C330 105.5
C327 C328 H32I 109.5
C327 C328 H32J 109.5
H32I C328 H32J 109.5
C327 C328 H32K 109.5
H32I C328 H32K 109.5
H32J C328 H32K 109.5
C327 C329 H32L 109.5
C327 C329 H32M 109.5
H32L C329 H32M 109.5
C327 C329 H32N 109.5
H32L C329 H32N 109.5
H32M C329 H32N 109.5
C327 C330 H33F 109.5
C327 C330 H33G 109.5
H33F C330 H33G 109.5
C327 C330 H33H 109.5
H33F C330 H33H 109.5
H33G C330 H33H 109.5
C332 C331 C336 120.0
C332 C331 S34 120(2)
C336 C331 S34 120(2)
C333 C332 C331 120.0
C333 C332 H33B 120.0
C331 C332 H33B 120.0
C334 C333 C332 120.0
C334 C333 H33C 120.0
C332 C333 H33C 120.0
C333 C334 C335 120.0
C333 C334 C337 123.9
C335 C334 C337 116.1
C336 C335 C334 120.0
C336 C335 H33D 120.0
C334 C335 H33D 120.0
C335 C336 C331 120.0
C335 C336 H33E 120.0
C331 C336 H33E 120.0
C334 C337 C339 117.0
C334 C337 C338 111.8
C339 C337 C338 90.9
C334 C337 C340 115.3
C339 C337 C340 113.0
C338 C337 C340 105.6
C337 C338 H33I 109.5
C337 C338 H33J 109.5
H33I C338 H33J 109.5
C337 C338 H33K 109.5
H33I C338 H33K 109.5
H33J C338 H33K 109.5
C337 C339 H33L 109.5
C337 C339 H33M 109.5
H33L C339 H33M 109.5
C337 C339 H33N 109.5
H33L C339 H33N 109.5
H33M C339 H33N 109.5
C337 C340 H34E 109.5
C337 C340 H34F 109.5
H34E C340 H34F 109.5
C337 C340 H34G 109.5
H34E C340 H34G 109.5
H34F C340 H34G 109.5
C342 C341 C346 120.0
C342 C341 S35 121(3)
C346 C341 S35 119(3)
C341 C342 C343 120.0
C341 C342 H34A 120.0
C343 C342 H34A 120.0
C344 C343 C342 120(5)
C344 C343 H34B 120.0
C342 C343 H34B 120.0
C343 C344 C345 120.0
C343 C344 C347 123.9
C345 C344 C347 116.1
C344 C345 C346 120.0
C344 C345 H34C 120.0
C346 C345 H34C 120.0
C345 C346 C341 120(6)
C345 C346 H34D 120.0
C341 C346 H34D 120.0
C344 C347 C349 117.0
C344 C347 C348 111.8
C349 C347 C348 90.9
C344 C347 C350 115.2
C349 C347 C350 113.1
C348 C347 C350 105.6
C347 C348 H34H 109.5
C347 C348 H34I 109.5
H34H C348 H34I 109.5
C347 C348 H34J 109.5
H34H C348 H34J 109.5
H34I C348 H34J 109.5
C347 C349 H34K 109.5
C347 C349 H34L 109.5
H34K C349 H34L 109.5
C347 C349 H34M 109.5
H34K C349 H34M 109.5
H34L C349 H34M 109.5
C347 C350 H35F 109.5
C347 C350 H35G 109.5
H35F C350 H35G 109.5
C347 C350 H35H 109.5
H35F C350 H35H 109.5
H35G C350 H35H 109.5
C352 C351 C356 120.0
C352 C351 S36 117.9(19)
C356 C351 S36 122.1(19)
C353 C352 C351 120.0
C353 C352 H35B 120.0
C351 C352 H35B 120.0
C352 C353 C354 120.0
C352 C353 H35C 120.0
C354 C353 H35C 120.0
C355 C354 C353 120.0
C355 C354 C357 118(3)
C353 C354 C357 121(3)
C354 C355 C356 120.0
C354 C355 H35D 120.0
C356 C355 H35D 120.0
C355 C356 C351 120.0
C355 C356 H35E 120.0
C351 C356 H35E 120.0
C354 C357 C359 118(4)
C354 C357 C358 105(4)
C359 C357 C358 90.9
C354 C357 C360 119(4)
C359 C357 C360 113.0
C358 C357 C360 105.6
C357 C358 H35I 109.5
C357 C358 H35J 109.5
H35I C358 H35J 109.5
C357 C358 H35K 109.5
H35I C358 H35K 109.5
H35J C358 H35K 109.5
C357 C359 H35L 109.5
C357 C359 H35M 109.5
H35L C359 H35M 109.5
C357 C359 H35N 109.5
H35L C359 H35N 109.5
H35M C359 H35N 109.5
C357 C360 H36F 109.5
C357 C360 H36G 109.5
H36F C360 H36G 109.5
C357 C360 H36H 109.5
H36F C360 H36H 109.5
H36G C360 H36H 109.5
C362 C361 C366 120.0
C362 C361 S37 124(4)
C366 C361 S37 116(4)
C361 C362 C363 120.0
C361 C362 H36B 120.0
C363 C362 H36B 120.0
C364 C363 C362 120.0
C364 C363 H36C 120.0
C362 C363 H36C 120.0
C365 C364 C363 120.0
C365 C364 C367 116.1
C363 C364 C367 123.9
C366 C365 C364 120.0
C366 C365 H36D 120.0
C364 C365 H36D 120.0
C365 C366 C361 120.0
C365 C366 H36E 120.0
C361 C366 H36E 120.0
C364 C367 C369 117(7)
C364 C367 C368 111.8
C369 C367 C368 90.8
C364 C367 C370 115.2
C369 C367 C370 113.1
C368 C367 C370 106(5)
C367 C368 H36I 109.5
C367 C368 H36J 109.5
H36I C368 H36J 109.5
C367 C368 H36K 109.5
H36I C368 H36K 109.5
H36J C368 H36K 109.5
C367 C369 H36L 109.5
C367 C369 H36M 109.5
H36L C369 H36M 109.5
C367 C369 H36N 109.5
H36L C369 H36N 109.5
H36M C369 H36N 109.5
C367 C370 H37E 109.5
C367 C370 H37F 109.5
H37E C370 H37F 109.5
C367 C370 H37G 109.5
H37E C370 H37G 109.5
H37F C370 H37G 109.5
C372 C371 C376 120.0
C372 C371 S38 118.4(19)
C376 C371 S38 122(2)
C371 C372 C373 120.0
C371 C372 H37A 120.0
C373 C372 H37A 120.0
C374 C373 C372 120.0
C374 C373 H37B 120.0
C372 C373 H37B 120.0
C373 C374 C375 120.0
C373 C374 C377 123.9
C375 C374 C377 116.1
C374 C375 C376 120.0
C374 C375 H37C 120.0
C376 C375 H37C 120.0
C375 C376 C371 120.0
C375 C376 H37D 120.0
C371 C376 H37D 120.0
C374 C377 C379 117.1
C374 C377 C378 111.9
C379 C377 C378 90.9
C374 C377 C380 115.2
C379 C377 C380 113.0
C378 C377 C380 105.5
C377 C378 H37H 109.5
C377 C378 H37I 109.5
H37H C378 H37I 109.5
C377 C378 H37J 109.5
H37H C378 H37J 109.5
H37I C378 H37J 109.5
C377 C379 H37K 109.5
C377 C379 H37L 109.5
H37K C379 H37L 109.5
C377 C379 H37M 109.5
H37K C379 H37M 109.5
H37L C379 H37M 109.5
C377 C380 H38H 109.5
C377 C380 H38I 109.5
H38H C380 H38I 109.5
C377 C380 H38J 109.5
H38H C380 H38J 109.5
H38I C380 H38J 109.5
C382 C381 C386 120.0
C382 C381 S39 121(2)
C386 C381 S39 119(2)
C381 C382 C383 120.0
C381 C382 H38A 120.0
C383 C382 H38A 120.0
C384 C383 C382 120.0
C384 C383 H38B 120.0
C382 C383 H38B 120.0
C385 C384 C383 120.0
C385 C384 C387 116.1
C383 C384 C387 123.9
C384 C385 C386 120.0
C384 C385 H38C 120.0
C386 C385 H38C 120.0
C385 C386 C381 120.0
C385 C386 H38D 120.0
C381 C386 H38D 120.0
C384 C387 C389 117.1
C384 C387 C388 111.8
C389 C387 C388 90.9
C384 C387 C390 115.2
C389 C387 C390 113.0
C388 C387 C390 105.5
C387 C388 H38K 109.5
C387 C388 H38L 109.5
H38K C388 H38L 109.5
C387 C388 H38M 109.5
H38K C388 H38M 109.5
H38L C388 H38M 109.5
C387 C389 H38N 109.5
C387 C389 H38O 109.5
H38N C389 H38O 109.5
C387 C389 H38P 109.5
H38N C389 H38P 109.5
H38O C389 H38P 109.5
C387 C390 H39H 109.5
C387 C390 H39I 109.5
H39H C390 H39I 109.5
C387 C390 H39J 109.5
H39H C390 H39J 109.5
H39I C390 H39J 109.5
C392 C391 C396 120.0
C392 C391 S40 116(2)
C396 C391 S40 124(2)
C393 C392 C391 120.0
C393 C392 H39A 120.0
C391 C392 H39A 120.0
C392 C393 C394 120.0
C392 C393 H39B 120.0
C394 C393 H39B 120.0
C393 C394 C395 120.0
C393 C394 C397 123.9
C395 C394 C397 116.1
C396 C395 C394 120.0
C396 C395 H39C 120.0
C394 C395 H39C 120.0
C395 C396 C391 120.0
C395 C396 H39D 120.0
C391 C396 H39D 120.0
C394 C397 C399 117.0
C394 C397 C398 111.8
C399 C397 C398 90.9
C394 C397 C400 115.2
C399 C397 C400 113.1
C398 C397 C400 105.6
C397 C398 H39K 109.5
C397 C398 H39L 109.5
H39K C398 H39L 109.5
C397 C398 H39M 109.5
H39K C398 H39M 109.5
H39L C398 H39M 109.5
C397 C399 H39N 109.5
C397 C399 H39O 109.5
H39N C399 H39O 109.5
C397 C399 H39P 109.5
H39N C399 H39P 109.5
H39O C399 H39P 109.5
C397 C400 H40H 109.5
C397 C400 H40I 109.5
H40H C400 H40I 109.5
C397 C400 H40J 109.5
H40H C400 H40J 109.5
H40I C400 H40J 109.5
C402 C401 C406 120.0
C402 C401 S41 117(3)
C406 C401 S41 122(3)
C403 C402 C401 120.0
C403 C402 H40A 120.0
C401 C402 H40A 120.0
C402 C403 C404 120.0
C402 C403 H40B 120.0
C404 C403 H40B 120.0
C403 C404 C405 120.0
C403 C404 C407 123.9
C405 C404 C407 116.1
C404 C405 C406 120.0
C404 C405 H40C 120.0
C406 C405 H40C 120.0
C405 C406 C401 120.0
C405 C406 H40D 120.0
C401 C406 H40D 120.0
C404 C407 C409 117.0
C404 C407 C408 111.8
C409 C407 C408 90.9
C404 C407 C410 115.2
C409 C407 C410 113.0
C408 C407 C410 105.6
C407 C408 H40K 109.5
C407 C408 H40L 109.5
H40K C408 H40L 109.5
C407 C408 H40M 109.5
H40K C408 H40M 109.5
H40L C408 H40M 109.5
C407 C409 H40N 109.5
C407 C409 H40O 109.5
H40N C409 H40O 109.5
C407 C409 H40P 109.5
H40N C409 H40P 109.5
H40O C409 H40P 109.5
C407 C410 H41E 109.5
C407 C410 H41F 109.5
H41E C410 H41F 109.5
C407 C410 H41G 109.5
H41E C410 H41G 109.5
H41F C410 H41G 109.5
C412 C411 C416 120.0
C412 C411 S42 122(2)
C416 C411 S42 118(2)
C411 C412 C413 120.0
C411 C412 H41A 120.0
C413 C412 H41A 120.0
C414 C413 C412 120.0
C414 C413 H41B 120.0
C412 C413 H41B 120.0
C413 C414 C415 120.0
C413 C414 C417 123.9
C415 C414 C417 116.1
C416 C415 C414 120.0
C416 C415 H41C 120.0
C414 C415 H41C 120.0
C415 C416 C411 120.0
C415 C416 H41D 120.0
C411 C416 H41D 120.0
C414 C417 C419 117.0
C414 C417 C418 111.8
C419 C417 C418 90.9
C414 C417 C420 115.2
C419 C417 C420 113.1
C418 C417 C420 105.6
C417 C418 H41H 109.5
C417 C418 H41I 109.5
H41H C418 H41I 109.5
C417 C418 H41J 109.5
H41H C418 H41J 109.5
H41I C418 H41J 109.5
C417 C419 H41K 109.5
C417 C419 H41L 109.5
H41K C419 H41L 109.5
C417 C419 H41M 109.5
H41K C419 H41M 109.5
H41L C419 H41M 109.5
C417 C420 H42F 109.5
C417 C420 H42G 109.5
H42F C420 H42G 109.5
C417 C420 H42H 109.5
H42F C420 H42H 109.5
H42G C420 H42H 109.5
C422 C421 C426 120.0
C422 C421 S43 116(2)
C426 C421 S43 123(2)
C423 C422 C421 120.0
C423 C422 H42B 120.0
C421 C422 H42B 120.0
C424 C423 C422 120.0
C424 C423 H42C 120.0
C422 C423 H42C 120.0
C423 C424 C425 120.0
C423 C424 C427 123.9
C425 C424 C427 116.1
C424 C425 C426 120.0
C424 C425 H42D 120.0
C426 C425 H42D 120.0
C425 C426 C421 120.0
C425 C426 H42E 120.0
C421 C426 H42E 120.0
C424 C427 C429 117.0
C424 C427 C428 111.8
C429 C427 C428 90.9
C424 C427 C430 115.2
C429 C427 C430 113.1
C428 C427 C430 105.6
C427 C428 H42I 109.5
C427 C428 H42J 109.5
H42I C428 H42J 109.5
C427 C428 H42K 109.5
H42I C428 H42K 109.5
H42J C428 H42K 109.5
C427 C429 H42L 109.5
C427 C429 H42M 109.5
H42L C429 H42M 109.5
C427 C429 H42N 109.5
H42L C429 H42N 109.5
H42M C429 H42N 109.5
C427 C430 H43F 109.5
C427 C430 H43G 109.5
H43F C430 H43G 109.5
C427 C430 H43H 109.5
H43F C430 H43H 109.5
H43G C430 H43H 109.5
C432 C431 C436 120(5)
C432 C431 S44 114(3)
C436 C431 S44 124(3)
C433 C432 C431 120(6)
C433 C432 H43B 120.0
C431 C432 H43B 120.0
C434 C433 C432 120(6)
C434 C433 H43C 120.0
C432 C433 H43C 120.0
C433 C434 C435 120.0
C433 C434 C437 123.9
C435 C434 C437 116.1
C436 C435 C434 120.0
C436 C435 H43D 120.0
C434 C435 H43D 120.0
C435 C436 C431 120(5)
C435 C436 H43E 120.0
C431 C436 H43E 120.0
C434 C437 C439 117.0
C434 C437 C438 111.8
C439 C437 C438 90.8
C434 C437 C440 115.3
C439 C437 C440 113.1
C438 C437 C440 105.6
C437 C438 H43I 109.5
C437 C438 H43J 109.5
H43I C438 H43J 109.5
C437 C438 H43K 109.5
H43I C438 H43K 109.5
H43J C438 H43K 109.5
C437 C439 H43L 109.5
C437 C439 H43M 109.5
H43L C439 H43M 109.5
C437 C439 H43N 109.5
H43L C439 H43N 109.5
H43M C439 H43N 109.5
C437 C440 H44A 109.5
C437 C440 H44B 109.5
H44A C440 H44B 109.5
C437 C440 H44C 109.5
H44A C440 H44C 109.5
H44B C440 H44C 109.5

loop_
_geom_bond_atom_site_label_1
_geom_bond_atom_site_label_2
_geom_bond_distance
Au1 Au3 2.853(2)
Au1 Au2 2.879(2)
Au1 Au4 2.885(2)
Au1 Au9 2.886(2)
Au1 Au19 2.887(2)
Au1 Au13 2.890(2)
Au1 Au18 2.894(2)
Au1 Au20 2.898(2)
Au1 Au7 2.905(2)
Au1 Au8 2.909(2)
Au1 Au5 2.943(2)
Au1 Au6 2.944(2)
Au2 Au12 2.883(3)
Au2 Au19 2.881(3)
Au2 Au10 2.887(2)
Au2 Au3 2.896(2)
Au2 Au5 2.901(2)
Au2 Au21 2.910(3)
Au2 Au26 2.918(2)
Au2 Au17 2.925(2)
Au2 Au47 2.935(3)
Au2 Au14 2.936(2)
Au2 Au4 2.956(2)
Au3 Au15 2.866(3)
Au3 Au4 2.881(2)
Au3 Au7 2.881(2)
Au3 Au24 2.885(2)
Au3 Au9 2.888(3)
Au3 Au25 2.894(3)
Au3 Au16 2.902(2)
Au3 Au12 2.913(2)
Au3 Au10 2.945(2)
Au3 Au11 2.965(2)
Au4 Au17 2.844(3)
Au4 Au15 2.863(3)
Au4 Au6 2.880(2)
Au4 Au8 2.882(2)
Au4 Au29 2.888(3)
Au4 Au11 2.892(2)
Au4 Au22 2.937(2)
Au4 Au46 2.969(3)
Au4 Au21 2.989(2)
Au5 Au13 2.873(3)
Au5 Au14 2.880(3)
Au5 Au7 2.882(2)
Au5 Au28 2.897(3)
Au5 Au19 2.908(3)
Au5 Au38 2.913(3)
Au5 Au10 2.914(3)
Au5 Au23 2.921(3)
Au5 Au36 2.931(3)
Au5 Au45 2.934(2)
Au6 Au8 2.874(2)
Au6 Au33 2.885(2)
Au6 Au44 2.888(2)
Au6 Au18 2.901(3)
Au6 Au31 2.905(3)
Au6 Au11 2.910(3)
Au6 Au9 2.916(2)
Au6 Au39 2.933(3)
Au6 Au30 2.935(3)
Au6 Au22 2.971(3)
Au7 Au32 2.861(3)
Au7 Au24 2.869(3)
Au7 Au13 2.887(3)
Au7 Au10 2.899(3)
Au7 Au48 2.900(3)
Au7 Au23 2.940(2)
Au7 Au34 2.943(3)
Au7 Au9 2.974(2)
Au7 Au63 2.971(3)
Au8 Au60 2.809(3)
Au8 Au51 2.855(3)
Au8 Au58 2.854(3)
Au8 Au21 2.882(3)
Au8 Au20 2.899(3)
Au8 Au19 2.918(2)
Au8 Au31 2.942(3)
Au8 Au29 2.985(3)
Au8 Au30 3.005(2)
Au9 Au61 2.834(3)
Au9 Au16 2.869(3)
Au9 Au34 2.870(3)
Au9 Au18 2.892(3)
Au9 Au11 2.897(3)
Au9 Au33 2.943(2)
Au9 Au32 2.947(3)
Au9 Au56 2.966(3)
Au10 Au12 2.875(3)
Au10 Au23 2.901(3)
Au10 Au24 2.903(2)
Au10 Au40 2.910(3)
Au10 Au35 2.913(3)
Au10 Au42 2.916(3)
Au10 Au14 2.925(2)
Au10 Au43 2.929(2)
Au11 Au16 2.880(3)
Au11 Au15 2.885(3)
Au11 Au41 2.902(2)
Au11 Au22 2.906(3)
Au11 Au27 2.916(3)
Au11 Au50 2.924(3)
Au11 Au33 2.933(3)
Au11 Au37 2.952(3)
Au12 Au55 2.808(3)
Au12 Au59 2.829(3)
Au12 Au65 2.864(3)
Au12 Au17 2.907(3)
Au12 Au25 2.912(2)
Au12 Au15 2.929(2)
Au12 Au42 2.931(3)
Au12 Au47 2.973(3)
Au12 Au35 3.030(2)
Au13 Au69 2.804(3)
Au13 Au66 2.826(3)
Au13 Au54 2.862(3)
Au13 Au34 2.891(3)
Au13 Au20 2.911(3)
Au13 Au18 2.924(2)
Au13 Au36 2.935(3)
Au13 Au48 2.985(3)
Au13 Au38 3.037(2)
Au14 Au64 2.746(3)
Au14 Au45 2.761(3)
Au14 Au28 2.796(3)
Au14 Au35 2.822(3)
Au14 Au47 2.827(3)
Au14 Au26 3.021(3)
Au14 Au43 3.026(3)
Au14 Au74 3.191(3)
Au14 Au78 3.336(3)
Au15 Au46 2.704(3)
Au15 Au53 2.722(3)
Au15 Au27 2.814(3)
Au15 Au25 2.852(3)
Au15 Au17 2.865(3)
Au15 Au59 2.943(3)
Au15 Au37 3.061(2)
Au15 Au72 3.356(3)
Au16 Au71 2.798(3)
Au16 Au57 2.820(3)
Au16 Au68 2.874(3)
Au16 Au32 2.915(3)
Au16 Au25 2.918(3)
Au16 Au27 2.933(3)
Au16 Au24 2.955(2)
Au16 Au56 3.012(3)
Au16 Au50 3.045(3)
Au17 S7 2.369(13)
Au17 Au46 2.712(3)
Au17 Au59 2.821(3)
Au17 Au21 2.941(3)
Au17 Au47 3.149(3)
Au18 Au67 2.751(3)
Au18 Au61 2.763(3)
Au18 Au31 2.827(3)
Au18 Au20 2.864(2)
Au18 Au34 2.869(3)
Au18 Au66 2.906(3)
Au18 Au39 2.974(2)
Au19 Au26 2.729(3)
Au19 Au49 2.750(3)
Au19 Au36 2.822(3)
Au19 Au21 2.846(3)
Au19 Au20 2.875(3)
Au19 Au51 2.948(3)
Au19 Au28 2.998(2)
Au19 Au73 3.274(3)
Au20 Au49 2.807(3)
Au20 Au67 2.827(3)
Au20 Au31 2.851(2)
Au20 Au36 2.862(2)
Au20 Au54 2.944(3)
Au20 Au58 2.981(3)
Au21 S4 2.420(12)
Au21 Au26 2.743(2)
Au21 Au51 2.818(3)
Au21 Au29 3.063(2)
Au22 Au41 2.746(3)
Au22 Au62 2.790(3)
Au22 Au37 2.792(3)
Au22 Au30 2.800(3)
Au22 Au29 2.805(3)
Au22 Au46 3.054(3)
Au22 Au44 3.089(3)
Au22 Au81 3.200(3)
Au22 Au82 3.211(3)
Au23 Au43 2.758(3)
Au23 Au70 2.767(3)
Au23 Au40 2.786(3)
Au23 Au48 2.792(3)
Au23 Au38 2.835(3)
Au23 Au45 3.042(3)
Au23 Au63 3.098(3)
Au23 Au79 3.191(3)
Au23 Au75 3.207(3)
Au24 Au52 2.732(3)
Au24 Au63 2.730(3)
Au24 Au42 2.821(3)
Au24 Au32 2.841(3)
Au24 Au25 2.884(3)
Au24 Au57 2.927(3)
Au24 Au40 3.036(2)
Au24 Au77 3.323(3)
Au25 Au52 2.813(3)
Au25 Au53 2.818(3)
Au25 Au42 2.853(2)
Au25 Au27 2.873(2)
Au25 Au68 2.967(3)
Au25 Au65 2.992(3)
Au26 S41 2.428(15)
Au26 Au28 2.886(3)
Au26 Au47 3.043(3)
Au26 Au73 3.047(3)
Au26 Au78 3.192(3)
Au27 S10 2.410(12)
Au27 Au53 2.744(3)
Au27 Au37 2.984(3)
Au27 Au68 2.984(3)
Au27 Au50 3.199(3)
Au28 S16 2.414(14)
Au28 Au45 2.709(3)
Au28 Au36 2.940(3)
Au28 Au78 3.142(3)
Au28 Au73 3.213(3)
Au29 S4 2.350(13)
Au29 Au62 2.731(3)
Au29 Au30 2.790(3)
Au29 Au60 2.898(3)
Au29 Au46 3.054(3)
Au30 S2 2.399(13)
Au30 Au62 2.779(3)
Au30 Au60 2.955(3)
Au30 Au44 2.975(3)
Au30 Au31 3.207(3)
Au31 S2 2.368(12)
Au31 Au67 2.729(3)
Au31 Au39 2.929(3)
Au31 Au58 2.991(3)
Au32 S11 2.435(13)
Au32 Au63 2.746(3)
Au32 Au57 2.818(3)
Au32 Au34 2.922(3)
Au32 Au56 3.192(3)
Au33 Au76 2.727(3)
Au33 Au44 2.740(3)
Au33 Au39 2.810(3)
Au33 Au50 2.813(3)
Au33 Au56 2.843(3)
Au33 Au61 2.967(3)
Au33 Au41 3.055(3)
Au33 Au80 3.223(3)
Au33 Au84 3.318(3)
Au34 S37 2.403(14)
Au34 Au61 2.722(3)
Au34 Au66 2.817(3)
Au34 Au48 3.135(3)
Au35 S6 2.393(14)
Au35 Au64 2.748(3)
Au35 Au47 2.765(3)
Au35 Au43 2.946(3)
Au35 Au55 3.015(3)
Au35 Au42 3.190(3)
Au36 S1 2.394(12)
Au36 Au49 2.732(3)
Au36 Au54 2.980(3)
Au36 Au38 3.159(3)
Au37 S5 2.402(15)
Au37 Au41 2.716(3)
Au37 Au46 2.880(3)
Au37 Au82 3.077(3)
Au37 Au72 3.297(3)
Au38 S1 2.423(12)
Au38 Au70 2.771(3)
Au38 Au48 2.787(3)
Au38 Au45 2.948(3)
Au38 Au69 2.978(3)
Au39 S27 2.415(14)
Au39 Au44 2.737(3)
Au39 Au61 2.930(3)
Au39 Au84 3.023(3)
Au40 S13 2.414(13)
Au40 Au43 2.715(3)
Au40 Au63 2.889(3)
Au40 Au42 2.987(3)
Au40 Au79 3.057(3)
Au40 Au77 3.291(3)
Au41 S3 2.387(13)
Au41 Au44 2.941(3)
Au41 Au50 2.967(3)
Au41 Au81 3.117(3)
Au41 Au80 3.232(3)
Au42 S6 2.375(13)
Au42 Au52 2.729(3)
Au42 Au65 3.021(3)
Au43 S19 2.384(12)
Au43 Au45 2.950(3)
Au43 Au75 3.049(3)
Au43 Au74 3.199(3)
Au44 S22 2.372(13)
Au44 Au80 3.025(3)
Au44 Au81 3.243(3)
Au45 S8 2.403(12)
Au45 Au74 2.980(3)
Au45 Au75 3.145(3)
Au46 S32 2.384(14)
Au46 Au72 3.010(3)
Au46 Au82 3.166(3)
Au47 S7 2.363(12)
Au47 Au64 2.755(3)
Au47 Au55 2.873(3)
Au48 S37 2.352(14)
Au48 Au70 2.727(3)
Au48 Au69 2.918(3)
Au48 Au63 3.079(3)
Au49 S23 2.380(14)
Au49 Au51 2.872(3)
Au49 Au58 2.881(3)
Au49 Au73 2.917(3)
Au49 Au86 2.984(3)
Au50 S10 2.414(14)
Au50 Au76 2.768(3)
Au50 Au56 2.783(3)
Au50 Au71 2.994(3)
Au51 S18 2.343(12)
Au51 Au58 2.714(3)
Au51 Au60 2.715(3)
Au51 Au73 3.149(3)
Au52 S28 2.376(14)
Au52 Au57 2.883(3)
Au52 Au77 2.888(3)
Au52 Au68 2.895(3)
Au52 Au88 2.978(3)
Au53 S25 2.387(15)
Au53 Au65 2.878(3)
Au53 Au72 2.879(3)
Au53 Au59 2.883(3)
Au53 Au91 2.904(3)
Au54 S40 2.408(14)
Au54 Au66 2.730(3)
Au54 Au69 2.786(3)
Au54 Au67 2.875(3)
Au54 Au86 3.087(3)
Au55 S14 2.366(12)
Au55 Au59 2.716(3)
Au55 Au65 2.776(3)
Au55 Au85 3.325(3)
Au56 S11 2.393(13)
Au56 Au76 2.749(3)
Au56 Au71 2.886(3)
Au56 Au61 2.925(3)
Au57 S9 2.357(13)
Au57 Au71 2.723(3)
Au57 Au68 2.740(3)
Au57 Au77 3.213(3)
Au58 S24 2.412(14)
Au58 Au60 2.796(3)
Au58 Au90 3.020(3)
Au59 S36 2.336(14)
Au59 Au65 2.731(3)
Au59 Au72 3.130(3)
Au60 S21 2.368(13)
Au60 Au87 3.234(3)
Au61 S44 2.410(15)
Au61 Au84 3.180(3)
Au62 S20 2.379(13)
Au62 Au82 2.867(3)
Au62 Au87 2.895(3)
Au62 Au81 2.916(3)
Au63 S15 2.414(13)
Au63 Au77 3.059(3)
Au63 Au79 3.179(3)
Au64 S30 2.395(14)
Au64 Au74 2.886(3)
Au64 Au78 2.977(3)
Au64 Au85 3.005(3)
Au65 S39 2.418(15)
Au65 Au88 3.052(3)
Au66 S31 2.387(13)
Au66 Au69 2.731(3)
Au66 Au67 2.915(3)
Au66 Au83 3.102(3)
Au67 S33 2.393(15)
Au67 Au83 2.900(3)
Au67 Au90 3.104(3)
Au68 S34 2.397(14)
Au68 Au71 2.788(3)
Au68 Au91 3.089(4)
Au69 S17 2.371(13)
Au69 Au89 3.330(3)
Au70 S29 2.373(13)
Au70 Au79 2.882(3)
Au70 Au75 2.924(3)
Au70 Au89 2.951(4)
Au71 S38 2.347(13)
Au71 Au92 3.318(3)
Au72 S36 2.277(14)
Au72 S5 2.301(13)
Au73 S16 2.287(15)
Au73 S18 2.316(15)
Au74 S19 2.300(13)
Au74 S12 2.301(15)
Au74 Au78 3.349(3)
Au75 S26 2.303(14)
Au75 S8 2.332(13)
Au75 Au79 3.321(3)
Au76 S43 2.367(14)
Au76 Au80 2.886(3)
Au76 Au84 3.008(4)
Au76 Au92 3.023(4)
Au77 S13 2.283(14)
Au77 S9 2.312(13)
Au78 S12 2.315(14)
Au78 S41 2.330(16)
Au79 S26 2.280(14)
Au79 S15 2.311(14)
Au80 S3 2.298(16)
Au80 S35 2.310(15)
Au81 S42 2.304(18)
Au81 S22 2.310(15)
Au81 Au82 3.358(4)
Au82 S42 2.288(16)
Au82 S32 2.308(15)
Au83 S27 2.258(15)
Au83 S31 2.297(15)
Au84 S35 2.284(15)
Au84 S44 2.321(16)
Au85 S14 2.322(14)
Au85 S30 2.347(15)
Au86 S40 2.289(16)
Au86 S23 2.302(15)
Au87 S21 2.271(16)
Au87 S20 2.303(16)
Au88 S28 2.303(17)
Au88 S39 2.303(16)
Au89 S17 2.281(15)
Au89 S29 2.301(16)
Au90 S33 2.314(17)
Au90 S24 2.314(17)
Au91 S34 2.294(17)
Au91 S25 2.317(16)
Au92 S43 2.269(18)
Au92 S38 2.289(17)
S1 C1 1.72(3)
S2 C11 1.79(2)
S3 C21 1.72(3)
S4 C31 1.83(3)
S5 C41 1.70(3)
S6 C51 1.76(2)
S7 C61 1.77(2)
S8 C71 1.79(3)
S9 C81 1.78(3)
S10 C91 1.73(2)
S11 C101 1.76(4)
S12 C111 1.79(3)
S13 C121 1.79(2)
S14 C131 1.78(3)
S15 C141 1.77(3)
S16 C151 1.74(3)
S17 C161 1.75(3)
S18 C171 1.76(3)
S19 C181 1.82(3)
S20 C191 1.82(3)
S21 C201 1.75(3)
S22 C211 1.80(3)
S23 C221 1.77(3)
S24 C231 1.72(3)
S25 C241 1.76(3)
S26 C251 1.86(3)
S27 C261 1.79(3)
S28 C271 1.78(3)
S29 C281 1.80(3)
S30 C291 1.78(3)
S31 C301 1.79(3)
S32 C311 1.77(3)
S33 C321 1.76(3)
S34 C331 1.78(3)
S35 C341 1.82(4)
S36 C351 1.80(3)
S37 C361 1.72(5)
S38 C371 1.76(3)
S39 C381 1.82(3)
S40 C391 1.72(4)
S41 C401 1.75(3)
S42 C411 1.82(3)
S43 C421 1.81(3)
S44 C431 1.73(4)
C1 C2 1.3900
C1 C6 1.3900
C2 C3 1.3900
C2 H2A 0.9400
C3 C4 1.3900
C3 H3A 0.9400
C4 C5 1.3900
C4 C7 1.4500
C5 C6 1.3900
C5 H5A 0.9400
C6 H6A 0.9400
C7 C9 1.5174
C7 C8 1.5529
C7 C10 1.5682
C8 H8A 0.9700
C8 H8B 0.9700
C8 H8C 0.9700
C9 H9A 0.9700
C9 H9B 0.9700
C9 H9C 0.9700
C10 H10E 0.9700
C10 H10F 0.9700
C10 H10G 0.9700
C11 C12 1.3900
C11 C16 1.3900
C12 C13 1.3900
C12 H12A 0.9400
C13 C14 1.3900
C13 H13A 0.9400
C14 C15 1.3900
C14 C17 1.4509
C15 C16 1.3900
C15 H15A 0.9400
C16 H16A 0.9400
C17 C19 1.5175
C17 C18 1.5523
C17 C20 1.5677
C18 H18E 0.9700
C18 H18F 0.9700
C18 H18G 0.9700
C19 H19E 0.9700
C19 H19F 0.9700
C19 H19G 0.9700
C20 H20E 0.9700
C20 H20F 0.9700
C20 H20G 0.9700
C21 C22 1.3900
C21 C26 1.3900
C22 C23 1.3900
C22 H22A 0.9400
C23 C24 1.3900
C23 H23A 0.9400
C24 C25 1.3900
C24 C27 1.4501
C25 C26 1.3900
C25 H25A 0.9400
C26 H26A 0.9400
C27 C29 1.5178
C27 C28 1.5522
C27 C30 1.5680
C28 H28E 0.9700
C28 H28F 0.9700
C28 H28G 0.9700
C29 H29E 0.9700
C29 H29F 0.9700
C29 H29G 0.9700
C30 H30E 0.9700
C30 H30F 0.9700
C30 H30G 0.9700
C31 C32 1.3900
C31 C36 1.3900
C32 C33 1.3900
C32 H32A 0.9400
C33 C34 1.3900
C33 H33A 0.9400
C34 C35 1.3900
C34 C37 1.4500
C35 C36 1.3900
C35 H35A 0.9400
C36 H36A 0.9400
C37 C39 1.5173
C37 C38 1.5526
C37 C40 1.5682
C38 H38E 0.9700
C38 H38F 0.9700
C38 H38G 0.9700
C39 H39E 0.9700
C39 H39F 0.9700
C39 H39G 0.9700
C40 H40E 0.9700
C40 H40F 0.9700
C40 H40G 0.9700
C41 C42 1.3900
C41 C46 1.3900
C42 C43 1.3900
C42 H42A 0.9400
C43 C44 1.3900
C43 H43A 0.9400
C44 C45 1.3900
C44 C47 1.4505
C45 C46 1.3900
C45 H45A 0.9400
C46 H46A 0.9400
C47 C49 1.5169
C47 C48 1.5530
C47 C50 1.5675
C48 H48A 0.9700
C48 H48B 0.9700
C48 H48C 0.9700
C49 H49A 0.9700
C49 H49B 0.9700
C49 H49C 0.9700
C50 H50A 0.9700
C50 H50B 0.9700
C50 H50C 0.9700
C51 C52 1.3900
C51 C56 1.3900
C52 C53 1.3900
C52 H52A 0.9400
C53 C54 1.3900
C53 H53A 0.9400
C54 C55 1.3900
C54 C57 1.4508
C55 C56 1.3900
C55 H55A 0.9400
C56 H56A 0.9400
C57 C59 1.5169
C57 C58 1.5529
C57 C60 1.5682
C58 H58A 0.9700
C58 H58B 0.9700
C58 H58C 0.9700
C59 H59A 0.9700
C59 H59B 0.9700
C59 H59C 0.9700
C60 H60A 0.9700
C60 H60B 0.9700
C60 H60C 0.9700
C61 C62 1.3900
C61 C66 1.3900
C62 C63 1.3900
C62 H62A 0.9400
C63 C64 1.3900
C63 H63A 0.9400
C64 C65 1.3900
C64 C67 1.4503
C65 C66 1.3900
C65 H65A 0.9400
C66 H66A 0.9400
C67 C69 1.5169
C67 C68 1.5533
C67 C70 1.5681
C68 H68A 0.9700
C68 H68B 0.9700
C68 H68C 0.9700
C69 H69A 0.9700
C69 H69B 0.9700
C69 H69C 0.9700
C70 H70A 0.9700
C70 H70B 0.9700
C70 H70C 0.9700
C71 C72 1.3900
C71 C76 1.3900
C72 C73 1.3900
C72 H72A 0.9400
C73 C74 1.3900
C73 H73A 0.9400
C74 C75 1.3900
C74 C77 1.4503
C75 C76 1.3900
C75 H75A 0.9400
C76 H76A 0.9400
C77 C79 1.5170
C77 C78 1.5525
C77 C80 1.5679
C78 H78A 0.9700
C78 H78B 0.9700
C78 H78C 0.9700
C79 H79A 0.9700
C79 H79B 0.9700
C79 H79C 0.9700
C80 H80A 0.9700
C80 H80B 0.9700
C80 H80C 0.9700
C81 C82 1.3900
C81 C86 1.3900
C82 C83 1.3900
C82 H82A 0.9400
C83 C84 1.3900
C83 H83A 0.9400
C84 C85 1.3900
C84 C87 1.4503
C85 C86 1.3900
C85 H85A 0.9400
C86 H86A 0.9400
C87 C89 1.5173
C87 C88 1.5530
C87 C90 1.5681
C88 H88A 0.9700
C88 H88B 0.9700
C88 H88C 0.9700
C89 H89A 0.9700
C89 H89B 0.9700
C89 H89C 0.9700
C90 H90A 0.9700
C90 H90B 0.9700
C90 H90C 0.9700
C91 C96 1.3900
C91 C92 1.3900
C92 C93 1.3900
C92 H92A 0.9400
C93 C94 1.3900
C93 H93A 0.9400
C94 C95 1.3900
C94 C97 1.4505
C95 C96 1.3900
C95 H95A 0.9400
C96 H96A 0.9400
C97 C99 1.5171
C97 C98 1.5531
C97 C100 1.5679
C98 H98A 0.9700
C98 H98B 0.9700
C98 H98C 0.9700
C99 H99A 0.9700
C99 H99B 0.9700
C99 H99C 0.9700
C100 H10H 0.9700
C100 H10I 0.9700
C100 H10J 0.9700
C101 C102 1.3900
C101 C106 1.3900
C102 C103 1.3900
C102 H10A 0.9400
C103 C104 1.3900
C103 H10B 0.9400
C104 C105 1.3900
C104 C107 1.4507
C105 C106 1.3900
C105 H10C 0.9400
C106 H10D 0.9400
C107 C109 1.5172
C107 C108 1.5532
C107 C110 1.5676
C108 H10K 0.9700
C108 H10L 0.9700
C108 H10M 0.9700
C109 H10N 0.9700
C109 H10O 0.9700
C109 H10P 0.9700
C110 H11E 0.9700
C110 H11F 0.9700
C110 H11G 0.9700
C111 C112 1.3900
C111 C116 1.3900
C112 C113 1.3900
C112 H11A 0.9400
C113 C114 1.3900
C113 H11B 0.9400
C114 C115 1.3900
C114 C117 1.4503
C115 C116 1.3900
C115 H11C 0.9400
C116 H11D 0.9400
C117 C119 1.5173
C117 C118 1.5527
C117 C120 1.5675
C118 H11H 0.9700
C118 H11I 0.9700
C118 H11J 0.9700
C119 H11K 0.9700
C119 H11L 0.9700
C119 H11M 0.9700
C120 H12F 0.9700
C120 H12G 0.9700
C120 H12H 0.9700
C121 C122 1.3900
C121 C126 1.3900
C122 C123 1.3900
C122 H12B 0.9400
C123 C124 1.3900
C123 H12C 0.9400
C124 C125 1.3900
C124 C127 1.4504
C125 C126 1.3900
C125 H12D 0.9400
C126 H12E 0.9400
C127 C129 1.5169
C127 C128 1.5520
C127 C130 1.5683
C128 H12I 0.9700
C128 H12J 0.9700
C128 H12K 0.9700
C129 H12L 0.9700
C129 H12M 0.9700
C129 H12N 0.9700
C130 H13F 0.9700
C130 H13G 0.9700
C130 H13H 0.9700
C131 C132 1.3900
C131 C136 1.3900
C132 C133 1.3900
C132 H13B 0.9400
C133 C134 1.3900
C133 H13C 0.9400
C134 C135 1.3900
C134 C137 1.4504
C135 C136 1.3900
C135 H13D 0.9400
C136 H13E 0.9400
C137 C139 1.5173
C137 C138 1.5525
C137 C140 1.5676
C138 H13I 0.9700
C138 H13J 0.9700
C138 H13K 0.9700
C139 H13L 0.9700
C139 H13M 0.9700
C139 H13N 0.9700
C140 H14E 0.9700
C140 H14F 0.9700
C140 H14G 0.9700
C141 C142 1.3900
C141 C146 1.3900
C142 C143 1.3900
C142 H14A 0.9400
C143 C144 1.3900
C143 H14B 0.9400
C144 C145 1.3900
C144 C147 1.4505
C145 C146 1.3900
C145 H14C 0.9400
C146 H14D 0.9400
C147 C149 1.5170
C147 C148 1.5526
C147 C150 1.5686
C148 H14H 0.9700
C148 H14I 0.9700
C148 H14J 0.9700
C149 H14K 0.9700
C149 H14L 0.9700
C149 H14M 0.9700
C150 H15F 0.9700
C150 H15G 0.9700
C150 H15H 0.9700
C151 C152 1.3900
C151 C156 1.3900
C152 C153 1.3900
C152 H15B 0.9400
C153 C154 1.3900
C153 H15C 0.9400
C154 C155 1.3900
C154 C157 1.4500
C155 C156 1.3900
C155 H15D 0.9400
C156 H15E 0.9400
C157 C159 1.5167
C157 C158 1.5534
C157 C160 1.5681
C158 H15I 0.9700
C158 H15J 0.9700
C158 H15K 0.9700
C159 H15L 0.9700
C159 H15M 0.9700
C159 H15N 0.9700
C160 H16F 0.9700
C160 H16G 0.9700
C160 H16H 0.9700
C161 C166 1.3900
C161 C162 1.3900
C162 C163 1.3900
C162 H16B 0.9400
C163 C164 1.3900
C163 H16C 0.9400
C164 C165 1.3900
C164 C167 1.4504
C165 C166 1.3900
C165 H16D 0.9400
C166 H16E 0.9400
C167 C169 1.5170
C167 C168 1.5525
C167 C170 1.5681
C168 H16I 0.9700
C168 H16J 0.9700
C168 H16K 0.9700
C169 H16L 0.9700
C169 H16M 0.9700
C169 H16N 0.9700
C170 H17E 0.9700
C170 H17F 0.9700
C170 H17G 0.9700
C171 C172 1.3900
C171 C176 1.3900
C172 C173 1.3900
C172 H17A 0.9400
C173 C174 1.3900
C173 H17B 0.9400
C174 C175 1.3900
C174 C177 1.4504
C175 C176 1.3900
C175 H17C 0.9400
C176 H17D 0.9400
C177 C179 1.5177
C177 C178 1.5530
C177 C180 1.5674
C178 H17H 0.9700
C178 H17I 0.9700
C178 H17J 0.9700
C179 H17K 0.9700
C179 H17L 0.9700
C179 H17M 0.9700
C180 H18H 0.9700
C180 H18I 0.9700
C180 H18J 0.9700
C181 C182 1.3900
C181 C186 1.3900
C182 C183 1.3900
C182 H18A 0.9400
C183 C184 1.3900
C183 H18B 0.9400
C184 C185 1.3900
C184 C187 1.4501
C185 C186 1.3900
C185 H18C 0.9400
C186 H18D 0.9400
C187 C189 1.5177
C187 C188 1.5528
C187 C190 1.5680
C188 H18K 0.9700
C188 H18L 0.9700
C188 H18M 0.9700
C189 H18N 0.9700
C189 H18O 0.9700
C189 H18P 0.9700
C190 H19H 0.9700
C190 H19I 0.9700
C190 H19J 0.9700
C191 C192 1.3900
C191 C196 1.3900
C192 C193 1.3900
C192 H19A 0.9400
C193 C194 1.3900
C193 H19B 0.9400
C194 C195 1.3900
C194 C197 1.4504
C195 C196 1.3900
C195 H19C 0.9400
C196 H19D 0.9400
C197 C199 1.5170
C197 C198 1.5536
C197 C200 1.5678
C198 H19K 0.9700
C198 H19L 0.9700
C198 H19M 0.9700
C199 H19N 0.9700
C199 H19O 0.9700
C199 H19P 0.9700
C200 H20H 0.9700
C200 H20I 0.9700
C200 H20J 0.9700
C201 C202 1.3900
C201 C206 1.3900
C202 C203 1.3900
C202 H20A 0.9400
C203 C204 1.3900
C203 H20B 0.9400
C204 C205 1.3900
C204 C207 1.4510
C205 C206 1.3900
C205 H20C 0.9400
C206 H20D 0.9400
C207 C209 1.5167
C207 C208 1.5529
C207 C210 1.5677
C208 H20K 0.9700
C208 H20L 0.9700
C208 H20M 0.9700
C209 H20N 0.9700
C209 H20O 0.9700
C209 H20P 0.9700
C210 H21E 0.9700
C210 H21F 0.9700
C210 H21G 0.9700
C211 C212 1.3900
C211 C216 1.3900
C212 C213 1.3900
C212 H21A 0.9400
C213 C214 1.3900
C213 H21B 0.9400
C214 C215 1.3900
C214 C217 1.4506
C215 C216 1.3900
C215 H21C 0.9400
C216 H21D 0.9400
C217 C219 1.5169
C217 C218 1.5525
C217 C220 1.5680
C218 H21H 0.9700
C218 H21I 0.9700
C218 H21J 0.9700
C219 H21K 0.9700
C219 H21L 0.9700
C219 H21M 0.9700
C220 H22F 0.9700
C220 H22G 0.9700
C220 H22H 0.9700
C221 C222 1.3900
C221 C226 1.3900
C222 C223 1.3900
C222 H22B 0.9400
C223 C224 1.3900
C223 H22C 0.9400
C224 C225 1.3900
C224 C227 1.4501
C225 C226 1.3900
C225 H22D 0.9400
C226 H22E 0.9400
C227 C229 1.5173
C227 C228 1.5527
C227 C230 1.5683
C228 H22I 0.9700
C228 H22J 0.9700
C228 H22K 0.9700
C229 H22L 0.9700
C229 H22M 0.9700
C229 H22N 0.9700
C230 H23F 0.9700
C230 H23G 0.9700
C230 H23H 0.9700
C231 C232 1.3900
C231 C236 1.3900
C232 C233 1.3900
C232 H23B 0.9400
C233 C234 1.3900
C233 H23C 0.9400
C234 C235 1.3900
C234 C237 1.4505
C235 C236 1.3900
C235 H23D 0.9400
C236 H23E 0.9400
C237 C239 1.5172
C237 C238 1.5519
C237 C240 1.5685
C238 H23I 0.9700
C238 H23J 0.9700
C238 H23K 0.9700
C239 H23L 0.9700
C239 H23M 0.9700
C239 H23N 0.9700
C240 H24E 0.9700
C240 H24F 0.9700
C240 H24G 0.9700
C241 C242 1.3900
C241 C246 1.3900
C242 C243 1.3900
C242 H24A 0.9400
C243 C244 1.3900
C243 H24B 0.9400
C244 C245 1.3900
C244 C247 1.4501
C245 C246 1.3900
C245 H24C 0.9400
C246 H24D 0.9400
C247 C249 1.5176
C247 C248 1.5529
C247 C250 1.5675
C248 H24H 0.9700
C248 H24I 0.9700
C248 H24J 0.9700
C249 H24K 0.9700
C249 H24L 0.9700
C249 H24M 0.9700
C250 H25F 0.9700
C250 H25G 0.9700
C250 H25H 0.9700
C251 C252 1.3900
C251 C256 1.3900
C252 C253 1.3900
C252 H25B 0.9400
C253 C254 1.3900
C253 H25C 0.9400
C254 C255 1.3900
C254 C257 1.4499
C255 C256 1.3900
C255 H25D 0.9400
C256 H25E 0.9400
C257 C259 1.5181
C257 C258 1.5532
C257 C260 1.5679
C258 H25I 0.9700
C258 H25J 0.9700
C258 H25K 0.9700
C259 H25L 0.9700
C259 H25M 0.9700
C259 H25N 0.9700
C260 H26F 0.9700
C260 H26G 0.9700
C260 H26H 0.9700
C261 C262 1.3900
C261 C266 1.3900
C262 C263 1.3900
C262 H26B 0.9400
C263 C264 1.3900
C263 H26C 0.9400
C264 C265 1.3900
C264 C267 1.4501
C265 C266 1.3900
C265 H26D 0.9400
C266 H26E 0.9400
C267 C269 1.5164
C267 C268 1.5532
C267 C270 1.5681
C268 H26I 0.9700
C268 H26J 0.9700
C268 H26K 0.9700
C269 H26L 0.9700
C269 H26M 0.9700
C269 H26N 0.9700
C270 H27E 0.9700
C270 H27F 0.9700
C270 H27G 0.9700
C271 C272 1.3900
C271 C276 1.3900
C272 C273 1.3900
C272 H27A 0.9400
C273 C274 1.3900
C273 H27B 0.9400
C274 C275 1.3900
C274 C277 1.4506
C275 C276 1.3900
C275 H27C 0.9400
C276 H27D 0.9400
C277 C279 1.5170
C277 C278 1.5523
C277 C280 1.5684
C278 H27H 0.9700
C278 H27I 0.9700
C278 H27J 0.9700
C279 H27K 0.9700
C279 H27L 0.9700
C279 H27M 0.9700
C280 H28H 0.9700
C280 H28I 0.9700
C280 H28J 0.9700
C281 C286 1.3900
C281 C282 1.3900
C282 C283 1.3900
C282 H28A 0.9400
C283 C284 1.3900
C283 H28B 0.9400
C284 C285 1.3900
C284 C287 1.4506
C285 C286 1.3900
C285 H28C 0.9400
C286 H28D 0.9400
C287 C289 1.5171
C287 C288 1.5522
C287 C290 1.5683
C288 H28K 0.9700
C288 H28L 0.9700
C288 H28M 0.9700
C289 H28N 0.9700
C289 H28O 0.9700
C289 H28P 0.9700
C290 H29H 0.9700
C290 H29I 0.9700
C290 H29J 0.9700
C291 C292 1.3900
C291 C296 1.3900
C292 C293 1.3900
C292 H29A 0.9400
C293 C294 1.3900
C293 H29B 0.9400
C294 C295 1.3900
C294 C297 1.4505
C295 C296 1.3900
C295 H29C 0.9400
C296 H29D 0.9400
C297 C299 1.5174
C297 C298 1.5525
C297 C300 1.5681
C298 H29K 0.9700
C298 H29L 0.9700
C298 H29M 0.9700
C299 H29N 0.9700
C299 H29O 0.9700
C299 H29P 0.9700
C300 H30H 0.9700
C300 H30I 0.9700
C300 H30J 0.9700
C301 C302 1.3900
C301 C306 1.3900
C302 C303 1.3900
C302 H30A 0.9400
C303 C304 1.3900
C303 H30B 0.9400
C304 C305 1.3900
C304 C307 1.4509
C305 C306 1.3900
C305 H30C 0.9400
C306 H30D 0.9400
C307 C309 1.5169
C307 C308 1.5525
C307 C310 1.5678
C308 H30K 0.9700
C308 H30L 0.9700
C308 H30M 0.9700
C309 H30N 0.9700
C309 H30O 0.9700
C309 H30P 0.9700
C310 H31E 0.9700
C310 H31F 0.9700
C310 H31G 0.9700
C311 C312 1.3900
C311 C316 1.3900
C312 C313 1.3900
C312 H31A 0.9400
C313 C314 1.3900
C313 H31B 0.9400
C314 C315 1.3900
C314 C317 1.4506
C315 C316 1.3900
C315 H31C 0.9400
C316 H31D 0.9400
C317 C319 1.5169
C317 C318 1.5523
C317 C320 1.5681
C318 H31H 0.9700
C318 H31I 0.9700
C318 H31J 0.9700
C319 H31K 0.9700
C319 H31L 0.9700
C319 H31M 0.9700
C320 H32F 0.9700
C320 H32G 0.9700
C320 H32H 0.9700
C321 C322 1.3900
C321 C326 1.3900
C322 C323 1.3900
C322 H32B 0.9400
C323 C324 1.3900
C323 H32C 0.9400
C324 C325 1.3900
C324 C327 1.4503
C325 C326 1.3900
C325 H32D 0.9400
C326 H32E 0.9400
C327 C329 1.5170
C327 C328 1.5524
C327 C330 1.5683
C328 H32I 0.9700
C328 H32J 0.9700
C328 H32K 0.9700
C329 H32L 0.9700
C329 H32M 0.9700
C329 H32N 0.9700
C330 H33F 0.9700
C330 H33G 0.9700
C330 H33H 0.9700
C331 C332 1.3900
C331 C336 1.3900
C332 C333 1.3900
C332 H33B 0.9400
C333 C334 1.3900
C333 H33C 0.9400
C334 C335 1.3900
C334 C337 1.4502
C335 C336 1.3900
C335 H33D 0.9400
C336 H33E 0.9400
C337 C339 1.5179
C337 C338 1.5527
C337 C340 1.5678
C338 H33I 0.9700
C338 H33J 0.9700
C338 H33K 0.9700
C339 H33L 0.9700
C339 H33M 0.9700
C339 H33N 0.9700
C340 H34E 0.9700
C340 H34F 0.9700
C340 H34G 0.9700
C341 C342 1.3900
C341 C346 1.3900
C342 C343 1.3900
C342 H34A 0.9400
C343 C344 1.3900
C343 H34B 0.9400
C344 C345 1.3900
C344 C347 1.4506
C345 C346 1.3900
C345 H34C 0.9400
C346 H34D 0.9400
C347 C349 1.5174
C347 C348 1.5526
C347 C350 1.5675
C348 H34H 0.9700
C348 H34I 0.9700
C348 H34J 0.9700
C349 H34K 0.9700
C349 H34L 0.9700
C349 H34M 0.9700
C350 H35F 0.9700
C350 H35G 0.9700
C350 H35H 0.9700
C351 C352 1.3900
C351 C356 1.3900
C352 C353 1.3900
C352 H35B 0.9400
C353 C354 1.3900
C353 H35C 0.9400
C354 C355 1.3900
C354 C357 1.50(4)
C355 C356 1.3900
C355 H35D 0.9400
C356 H35E 0.9400
C357 C359 1.5177
C357 C358 1.5523
C357 C360 1.5680
C358 H35I 0.9700
C358 H35J 0.9700
C358 H35K 0.9700
C359 H35L 0.9700
C359 H35M 0.9700
C359 H35N 0.9700
C360 H36F 0.9700
C360 H36G 0.9700
C360 H36H 0.9700
C361 C362 1.3900
C361 C366 1.3900
C362 C363 1.3900
C362 H36B 0.9400
C363 C364 1.3900
C363 H36C 0.9400
C364 C365 1.3900
C364 C367 1.4504
C365 C366 1.3900
C365 H36D 0.9400
C366 H36E 0.9400
C367 C369 1.5169
C367 C368 1.5529
C367 C370 1.5679
C368 H36I 0.9700
C368 H36J 0.9700
C368 H36K 0.9700
C369 H36L 0.9700
C369 H36M 0.9700
C369 H36N 0.9700
C370 H37E 0.9700
C370 H37F 0.9700
C370 H37G 0.9700
C371 C372 1.3900
C371 C376 1.3900
C372 C373 1.3900
C372 H37A 0.9400
C373 C374 1.3900
C373 H37B 0.9400
C374 C375 1.3900
C374 C377 1.4502
C375 C376 1.3900
C375 H37C 0.9400
C376 H37D 0.9400
C377 C379 1.5172
C377 C378 1.5518
C377 C380 1.5684
C378 H37H 0.9700
C378 H37I 0.9700
C378 H37J 0.9700
C379 H37K 0.9700
C379 H37L 0.9700
C379 H37M 0.9700
C380 H38H 0.9700
C380 H38I 0.9700
C380 H38J 0.9700
C381 C382 1.3900
C381 C386 1.3900
C382 C383 1.3900
C382 H38A 0.9400
C383 C384 1.3900
C383 H38B 0.9400
C384 C385 1.3900
C384 C387 1.4502
C385 C386 1.3900
C385 H38C 0.9400
C386 H38D 0.9400
C387 C389 1.5168
C387 C388 1.5522
C387 C390 1.5681
C388 H38K 0.9700
C388 H38L 0.9700
C388 H38M 0.9700
C389 H38N 0.9700
C389 H38O 0.9700
C389 H38P 0.9700
C390 H39H 0.9700
C390 H39I 0.9700
C390 H39J 0.9700
C391 C392 1.3900
C391 C396 1.3900
C392 C393 1.3900
C392 H39A 0.9400
C393 C394 1.3900
C393 H39B 0.9400
C394 C395 1.3900
C394 C397 1.4513
C395 C396 1.3900
C395 H39C 0.9400
C396 H39D 0.9400
C397 C399 1.5174
C397 C398 1.5522
C397 C400 1.5675
C398 H39K 0.9700
C398 H39L 0.9700
C398 H39M 0.9700
C399 H39N 0.9700
C399 H39O 0.9700
C399 H39P 0.9700
C400 H40H 0.9700
C400 H40I 0.9700
C400 H40J 0.9700
C401 C402 1.3900
C401 C406 1.3900
C402 C403 1.3900
C402 H40A 0.9400
C403 C404 1.3900
C403 H40B 0.9400
C404 C405 1.3900
C404 C407 1.4505
C405 C406 1.3900
C405 H40C 0.9400
C406 H40D 0.9400
C407 C409 1.5168
C407 C408 1.5526
C407 C410 1.5679
C408 H40K 0.9700
C408 H40L 0.9700
C408 H40M 0.9700
C409 H40N 0.9700
C409 H40O 0.9700
C409 H40P 0.9700
C410 H41E 0.9700
C410 H41F 0.9700
C410 H41G 0.9700
C411 C412 1.3900
C411 C416 1.3900
C412 C413 1.3900
C412 H41A 0.9400
C413 C414 1.3900
C413 H41B 0.9400
C414 C415 1.3900
C414 C417 1.4506
C415 C416 1.3900
C415 H41C 0.9400
C416 H41D 0.9400
C417 C419 1.5168
C417 C418 1.5523
C417 C420 1.5682
C418 H41H 0.9700
C418 H41I 0.9700
C418 H41J 0.9700
C419 H41K 0.9700
C419 H41L 0.9700
C419 H41M 0.9700
C420 H42F 0.9700
C420 H42G 0.9700
C420 H42H 0.9700
C421 C422 1.3900
C421 C426 1.3900
C422 C423 1.3900
C422 H42B 0.9400
C423 C424 1.3900
C423 H42C 0.9400
C424 C425 1.3900
C424 C427 1.4506
C425 C426 1.3900
C425 H42D 0.9400
C426 H42E 0.9400
C427 C429 1.5172
C427 C428 1.5525
C427 C430 1.5680
C428 H42I 0.9700
C428 H42J 0.9700
C428 H42K 0.9700
C429 H42L 0.9700
C429 H42M 0.9700
C429 H42N 0.9700
C430 H43F 0.9700
C430 H43G 0.9700
C430 H43H 0.9700
C431 C432 1.3900
C431 C436 1.3900
C432 C433 1.3900
C432 H43B 0.9400
C433 C434 1.3900
C433 H43C 0.9400
C434 C435 1.3900
C434 C437 1.4503
C435 C436 1.3900
C435 H43D 0.9400
C436 H43E 0.9400
C437 C439 1.5184
C437 C438 1.5525
C437 C440 1.5673
C438 H43I 0.9700
C438 H43J 0.9700
C438 H43K 0.9700
C439 H43L 0.9700
C439 H43M 0.9700
C439 H43N 0.9700
C440 H44A 0.9700
C440 H44B 0.9700
C440 H44C 0.9700
